data_7009948
loop_
_publ_author_name
'Tran, Nguyet T.'
'Kawano, Masaki'
'Powell, Douglas R.'
'Dahl, Lawrence F.'

_publ_section_title
;
 High-nuclearity [Pd13Ni13(CO)34]4&#x2212; containing a 26-atom
 Pd13Ni13 core with an unprecedented five-layer close-packed triangular
 stacking geometry: possible substitutional Pd/Ni crystal disorder at
 specific intralayer nickel sites&#x200A;&#x2020;
;
_journal_issue 22
_journal_name_full 'Journal of the Chemical Society, Dalton Transactions'
_journal_page_first 4138
_journal_paper_doi 10.1039/b004595k
_journal_year 2000
_chemical_formula_moiety '4(Ph4P)+ [Pd13.45 Ni12.55 (CO)34]4- 0.5(CH3CN)'
_chemical_formula_sum 'C131 H81.5 N0.5 Ni12.55 O34 P4 Pd13.45'
_chemical_formula_weight 4498.48
_chemical_name_systematic
; 
 ? 
;
_space_group_IT_number 2
_symmetry_cell_setting triclinic
_symmetry_space_group_name_Hall '-P 1'
_symmetry_space_group_name_H-M 'P -1'
_atom_sites_solution_hydrogens geom
_atom_sites_solution_primary direct
_atom_sites_solution_secondary difmap
_audit_creation_method SHELXL-97
_cell_angle_alpha 82.43
_cell_angle_beta 87.58
_cell_angle_gamma 70.60
_cell_formula_units_Z 2
_cell_length_a 17.226
_cell_length_b 17.937
_cell_length_c 22.82800(10)
_cell_measurement_reflns_used 8192
_cell_measurement_temperature 133(2)
_cell_measurement_theta_max 25.0
_cell_measurement_theta_min 3.0
_cell_volume 6594.99(3)
_computing_structure_refinement 'SHELXL-97 (Sheldrick, 1997)'
_computing_structure_solution 'SHELXS-97 (Sheldrick, 1990)'
_diffrn_ambient_temperature 133(2)
_diffrn_measured_fraction_theta_full 0.954
_diffrn_measured_fraction_theta_max 0.954
_diffrn_measurement_device 'Siemens P4/ccd'
_diffrn_measurement_method 'phi scan frames'
_diffrn_radiation_monochromator graphite
_diffrn_radiation_source 'sealed tube'
_diffrn_radiation_type MoK\a
_diffrn_radiation_wavelength 0.71073
_diffrn_reflns_av_R_equivalents 0.0391
_diffrn_reflns_av_sigmaI/netI 0.0435
_diffrn_reflns_limit_h_max 19
_diffrn_reflns_limit_h_min -20
_diffrn_reflns_limit_k_max 21
_diffrn_reflns_limit_k_min -21
_diffrn_reflns_limit_l_max 27
_diffrn_reflns_limit_l_min -25
_diffrn_reflns_number 41393
_diffrn_reflns_theta_full 25.00
_diffrn_reflns_theta_max 25.00
_diffrn_reflns_theta_min 1.80
_diffrn_standards_decay_% 0.04
_diffrn_standards_number 50
_exptl_absorpt_coefficient_mu 3.648
_exptl_absorpt_correction_T_max 0.821
_exptl_absorpt_correction_T_min 0.482
_exptl_absorpt_correction_type empirical
_exptl_crystal_colour black
_exptl_crystal_density_diffrn 2.265
_exptl_crystal_density_method 'not measured'
_exptl_crystal_description plate
_exptl_crystal_F_000 4346
_exptl_crystal_size_max 0.18
_exptl_crystal_size_mid 0.18
_exptl_crystal_size_min 0.04
_refine_diff_density_max 2.359
_refine_diff_density_min -1.209
_refine_diff_density_rms 0.171
_refine_ls_extinction_method none
_refine_ls_goodness_of_fit_ref 1.173
_refine_ls_hydrogen_treatment mixed
_refine_ls_matrix_type fullcycle
_refine_ls_number_parameters 1761
_refine_ls_number_reflns 22169
_refine_ls_number_restraints 7
_refine_ls_restrained_S_all 1.176
_refine_ls_R_factor_all 0.0594
_refine_ls_R_factor_gt 0.0430
_refine_ls_shift/su_max 0.001
_refine_ls_shift/su_mean 0.000
_refine_ls_structure_factor_coef Fsqd
_refine_ls_weighting_details 'calc w=1/[\s^2^(Fo^2^)+(0.0316P)^2^+45.3564P] where P=(Fo^2^+2Fc^2^)/3'
_refine_ls_weighting_scheme calc
_refine_ls_wR_factor_gt 0.0979
_refine_ls_wR_factor_ref 0.1097
_reflns_number_gt 18263
_reflns_number_total 22169
_reflns_threshold_expression >2sigma(I)
_cod_data_source_file b004595k.txt
_cod_data_source_block dahl33f
_cod_depositor_comments
;
The following automatic conversions were performed:
'_atom_site_symetry_multiplicity' tag replaced with
'_atom_site_symmetry_multiplicity'.

Automatic conversion script
Id: cif_correct_tags 1440 2010-10-19 06:21:57Z saulius 
;
_cod_original_cell_volume 6595.00(3)
_cod_original_sg_symbol_H-M P-1
_cod_original_formula_sum 'C131 H81.50 N0.50 Ni12.55 O34 P4 Pd13.45'
_cod_database_code 7009948

loop_
_symmetry_equiv_pos_as_xyz
'x, y, z'
'-x, -y, -z'

loop_
_atom_site_label
_atom_site_type_symbol
_atom_site_fract_x
_atom_site_fract_y
_atom_site_fract_z
_atom_site_U_iso_or_equiv
_atom_site_adp_type
_atom_site_occupancy
_atom_site_symmetry_multiplicity
_atom_site_calc_flag
_atom_site_refinement_flags
_atom_site_disorder_assembly
_atom_site_disorder_group
Pd1 Pd 0.66897(3) 0.14077(3) 0.19784(2) 0.01688(11) Uani 1 1 d . A .
Pd2 Pd 0.80764(3) 0.14867(3) 0.25808(2) 0.01399(11) Uani 1 1 d . A .
Pd3 Pd 0.96593(3) 0.13852(3) 0.29502(2) 0.01733(11) Uani 1 1 d . A .
Pd4 Pd 0.87262(3) 0.27620(3) 0.22077(2) 0.01440(11) Uani 1 1 d . A .
Pd5 Pd 0.79592(3) 0.39079(3) 0.12451(2) 0.01812(12) Uani 1 1 d . A .
Pd6 Pd 0.72249(3) 0.27581(3) 0.17284(2) 0.01415(11) Uani 1 1 d . A .
Pd7 Pd 0.67025(3) 0.17635(3) 0.32641(2) 0.01498(11) Uani 1 1 d . . .
Pd8 Pd 0.81826(3) 0.17652(3) 0.37276(2) 0.01471(11) Uani 1 1 d . A .
Pd9 Pd 0.87585(3) 0.30169(3) 0.33626(2) 0.01575(11) Uani 1 1 d . . .
Pd10 Pd 0.79178(3) 0.42511(3) 0.25222(2) 0.01554(11) Uani 1 1 d . A .
Pd11 Pd 0.64621(3) 0.42404(3) 0.20629(2) 0.01463(11) Uani 1 1 d . . .
Pd12 Pd 0.58487(3) 0.30044(3) 0.24245(2) 0.01444(11) Uani 1 1 d . A .
Pd13 Pd 0.73214(3) 0.29967(3) 0.28859(2) 0.01261(10) Uani 1 1 d . A .
Ni1 Ni 0.93937(6) 0.09586(5) 0.07566(4) 0.0219(2) Uani 1 1 d . A .
Ni2 Ni 0.80561(5) 0.13250(5) 0.14474(3) 0.01531(18) Uani 1 1 d . . .
Ni3 Ni 0.93484(5) 0.13157(5) 0.18678(3) 0.01478(18) Uani 1 1 d . A .
Ni4 Ni 0.86092(5) 0.24091(5) 0.11302(3) 0.01504(18) Uani 1 1 d . A .
Ni5 Ni 0.54182(5) 0.16964(5) 0.26583(4) 0.01777(18) Uani 1 1 d . A .
Ni6 Ni 0.96939(5) 0.17050(5) 0.40298(4) 0.01729(18) Uani 1 1 d . A .
Ni7 Ni 0.72033(6) 0.52904(5) 0.15890(4) 0.01871(19) Uani 1 1 d . A .
Ni8 Ni 0.53598(5) 0.29247(5) 0.35987(4) 0.01857(19) Uani 1 1 d . A .
Ni9 Ni 0.67153(4) 0.28596(4) 0.40022(3) 0.0160(3) Uani 0.766(7) 1 d P A 1
Pd9S Pd 0.67153(4) 0.28596(4) 0.40022(3) 0.0160(3) Uani 0.234(7) 1 d P A 2
Ni10 Ni 0.79922(5) 0.29642(5) 0.44224(4) 0.01924(19) Uani 1 1 d . A .
Ni11 Ni 0.72560(5) 0.40819(5) 0.36439(3) 0.0179(3) Uani 0.776(7) 1 d P A 1
Pd1S Pd 0.72560(5) 0.40819(5) 0.36439(3) 0.0179(3) Uani 0.224(7) 1 d P A 2
Ni12 Ni 0.64049(6) 0.51671(5) 0.29121(4) 0.0214(2) Uani 1 1 d . A .
Ni13 Ni 0.58693(5) 0.40387(5) 0.31976(3) 0.01243(17) Uani 1 1 d . A .
C1 C 0.8830(4) 0.0512(4) 0.1970(3) 0.0217(15) Uani 1 1 d . A .
C2 C 0.9691(4) 0.2175(4) 0.1492(3) 0.0176(14) Uani 1 1 d . . .
C3 C 0.7645(4) 0.2222(4) 0.0832(3) 0.0218(15) Uani 1 1 d . A .
C4 C 0.7937(4) 0.0836(4) 0.3335(3) 0.0153(14) Uani 1 1 d . A .
C5 C 0.9210(5) 0.3482(4) 0.2547(3) 0.0221(16) Uani 1 1 d . A .
C6 C 0.6092(4) 0.3501(4) 0.1517(3) 0.0178(14) Uani 1 1 d . A .
C7 C 0.6152(5) 0.4082(4) 0.4011(3) 0.0286(17) Uani 1 1 d . . .
C8 C 0.7327(5) 0.0786(4) 0.1318(3) 0.0264(17) Uani 1 1 d . A .
C9 C 1.0294(4) 0.0713(4) 0.2319(3) 0.0193(14) Uani 1 1 d . . .
C10 C 0.8675(4) 0.3281(4) 0.0616(3) 0.0192(15) Uani 1 1 d . . .
C11 C 0.5803(4) 0.0944(4) 0.2052(3) 0.0235(16) Uani 1 1 d . . .
C12 C 1.0603(4) 0.1221(4) 0.3460(3) 0.0190(14) Uani 1 1 d . . .
C13 C 0.7705(4) 0.4980(4) 0.0800(3) 0.0218(15) Uani 1 1 d . . .
C14 C 0.6106(4) 0.0974(4) 0.3296(3) 0.0203(15) Uani 1 1 d . A .
C15 C 0.9035(4) 0.1033(4) 0.4296(3) 0.0191(14) Uani 1 1 d . . .
C16 C 0.9753(4) 0.2775(4) 0.3851(3) 0.0188(14) Uani 1 1 d . A .
C17 C 0.8130(5) 0.5202(4) 0.2088(3) 0.0249(16) Uani 1 1 d . . .
C18 C 0.6131(5) 0.5201(4) 0.1450(3) 0.0237(16) Uani 1 1 d . A .
C19 C 0.4868(4) 0.2747(4) 0.2216(3) 0.0229(16) Uani 1 1 d . . .
C20 C 0.6040(5) 0.2178(4) 0.4206(3) 0.0256(16) Uani 1 1 d . A .
C21 C 0.7277(6) 0.2404(6) 0.4731(4) 0.041(2) Uani 1 1 d U . .
C22 C 0.7993(5) 0.4029(4) 0.4266(3) 0.0248(16) Uani 1 1 d . . .
C23 C 0.7351(5) 0.5110(5) 0.3351(3) 0.0332(19) Uani 1 1 d . . .
C24 C 0.5370(5) 0.5055(4) 0.2725(3) 0.0247(16) Uani 1 1 d . A .
C25 C 0.4785(5) 0.3950(5) 0.3201(3) 0.0299(18) Uani 1 1 d . . .
C26 C 0.9075(5) 0.0105(5) 0.0719(4) 0.036(2) Uani 1 1 d . . .
C27 C 1.0474(5) 0.0638(5) 0.0920(3) 0.0309(18) Uani 1 1 d . . .
C28 C 0.9128(5) 0.1617(5) 0.0081(3) 0.0289(17) Uani 1 1 d . . .
C29 C 0.4487(4) 0.1518(4) 0.2905(3) 0.0240(16) Uani 1 1 d . . .
C30 C 1.0298(4) 0.1473(4) 0.4689(3) 0.0202(15) Uani 1 1 d . . .
C31 C 0.6862(5) 0.6353(4) 0.1467(3) 0.0284(17) Uani 1 1 d . . .
C32 C 0.4432(5) 0.2739(4) 0.3809(3) 0.0257(16) Uani 1 1 d . . .
C33 C 0.8636(4) 0.2718(4) 0.5061(3) 0.0224(15) Uani 1 1 d . . .
C34 C 0.6041(5) 0.6212(5) 0.2744(3) 0.0296(18) Uani 1 1 d . . .
O1 O 0.8993(3) -0.0172(3) 0.2149(2) 0.0259(11) Uani 1 1 d . . .
O2 O 1.0285(3) 0.2369(3) 0.1403(2) 0.0239(11) Uani 1 1 d . A .
O3 O 0.7218(3) 0.2415(3) 0.0420(2) 0.0252(11) Uani 1 1 d . . .
O4 O 0.8118(3) 0.0157(3) 0.3491(2) 0.0209(10) Uani 1 1 d . . .
O5 O 0.9819(3) 0.3645(3) 0.2459(2) 0.0258(11) Uani 1 1 d . . .
O6 O 0.5693(3) 0.3682(3) 0.1100(2) 0.0220(11) Uani 1 1 d . . .
O7 O 0.5804(3) 0.4403(3) 0.4407(2) 0.0244(11) Uani 1 1 d . A .
O8 O 0.7182(4) 0.0339(4) 0.1046(3) 0.0431(15) Uani 1 1 d . . .
O9 O 1.0922(3) 0.0217(3) 0.2318(2) 0.0257(11) Uani 1 1 d . A .
O10 O 0.8963(3) 0.3485(3) 0.0182(2) 0.0240(11) Uani 1 1 d . A .
O11 O 0.5584(3) 0.0464(3) 0.1876(2) 0.0328(13) Uani 1 1 d . A .
O12 O 1.1309(3) 0.1017(3) 0.3460(2) 0.0310(13) Uani 1 1 d . A .
O13 O 0.7753(4) 0.5306(3) 0.0339(2) 0.0355(13) Uani 1 1 d . A .
O14 O 0.6172(3) 0.0370(3) 0.3572(2) 0.0332(13) Uani 1 1 d . . .
O15 O 0.9040(3) 0.0477(3) 0.4622(2) 0.0271(12) Uani 1 1 d . A .
O16 O 1.0147(3) 0.3155(3) 0.3967(2) 0.0283(12) Uani 1 1 d . . .
O17 O 0.8610(3) 0.5518(3) 0.2158(2) 0.0342(13) Uani 1 1 d . A .
O18 O 0.5539(3) 0.5519(3) 0.1181(3) 0.0382(14) Uani 1 1 d . . .
O19 O 0.4284(3) 0.3089(3) 0.1949(3) 0.0364(14) Uani 1 1 d . A .
O20 O 0.6008(3) 0.1667(3) 0.4572(2) 0.0306(12) Uani 1 1 d . . .
O21 O 0.7212(5) 0.2023(5) 0.5174(3) 0.071(2) Uani 1 1 d U A .
O22 O 0.8260(4) 0.4441(3) 0.4495(3) 0.0439(16) Uani 1 1 d . A .
O23 O 0.7716(4) 0.5532(4) 0.3433(2) 0.0406(15) Uani 1 1 d . A .
O24 O 0.4756(3) 0.5457(3) 0.2497(2) 0.0284(12) Uani 1 1 d . . .
O25 O 0.4117(3) 0.4323(4) 0.3065(3) 0.0510(18) Uani 1 1 d . A .
O26 O 0.8944(5) -0.0462(4) 0.0665(3) 0.064(2) Uani 1 1 d . A .
O27 O 1.1172(3) 0.0422(3) 0.0982(2) 0.0387(14) Uani 1 1 d . A .
O28 O 0.8976(4) 0.1986(4) -0.0372(2) 0.0419(15) Uani 1 1 d . A .
O29 O 0.3918(3) 0.1384(4) 0.3069(3) 0.0421(15) Uani 1 1 d . A .
O30 O 1.0683(3) 0.1347(3) 0.5098(2) 0.0297(12) Uani 1 1 d . A .
O31 O 0.6626(4) 0.7024(3) 0.1404(3) 0.0467(16) Uani 1 1 d . A .
O32 O 0.3814(3) 0.2672(4) 0.3942(3) 0.0416(15) Uani 1 1 d . A .
O33 O 0.9010(3) 0.2598(3) 0.5478(2) 0.0326(13) Uani 1 1 d . A .
O34 O 0.5762(4) 0.6890(3) 0.2652(3) 0.0459(16) Uani 1 1 d . A .
P1 P 0.76071(11) 0.76016(10) 0.42203(7) 0.0174(4) Uani 1 1 d . . .
C111 C 0.8630(4) 0.6888(4) 0.4245(3) 0.0197(14) Uani 1 1 d . . .
C112 C 0.8868(5) 0.6400(4) 0.3801(3) 0.0266(16) Uani 1 1 d . . .
H112 H 0.8514 0.6482 0.3473 0.032 Uiso 1 1 calc R . .
C113 C 0.9617(5) 0.5798(5) 0.3832(3) 0.0352(19) Uani 1 1 d . . .
H113 H 0.9784 0.5469 0.3525 0.042 Uiso 1 1 calc R . .
C114 C 1.0127(5) 0.5672(5) 0.4315(4) 0.0354(19) Uani 1 1 d . . .
H114 H 1.0634 0.5244 0.4344 0.042 Uiso 1 1 calc R . .
C115 C 0.9903(5) 0.6166(5) 0.4757(3) 0.0315(18) Uani 1 1 d . . .
H115 H 1.0267 0.6090 0.5078 0.038 Uiso 1 1 calc R . .
C116 C 0.9150(4) 0.6769(4) 0.4730(3) 0.0251(16) Uani 1 1 d . . .
H116 H 0.8986 0.7100 0.5036 0.030 Uiso 1 1 calc R . .
C121 C 0.7493(4) 0.8329(4) 0.4718(3) 0.0158(13) Uani 1 1 d . . .
C122 C 0.7391(4) 0.9124(4) 0.4520(3) 0.0213(15) Uani 1 1 d . . .
H122 H 0.7375 0.9302 0.4109 0.026 Uiso 1 1 calc R . .
C123 C 0.7311(5) 0.9659(4) 0.4929(3) 0.0286(17) Uani 1 1 d . . .
H123 H 0.7238 1.0202 0.4796 0.034 Uiso 1 1 calc R . .
C124 C 0.7337(4) 0.9397(5) 0.5528(3) 0.0291(17) Uani 1 1 d . . .
H124 H 0.7294 0.9758 0.5806 0.035 Uiso 1 1 calc R . .
C125 C 0.7427(5) 0.8611(5) 0.5719(3) 0.0304(18) Uani 1 1 d . . .
H125 H 0.7444 0.8435 0.6131 0.036 Uiso 1 1 calc R . .
C126 C 0.7493(5) 0.8076(4) 0.5323(3) 0.0255(16) Uani 1 1 d . . .
H126 H 0.7537 0.7540 0.5460 0.031 Uiso 1 1 calc R . .
C131 C 0.6897(4) 0.7088(4) 0.4450(3) 0.0164(14) Uani 1 1 d . . .
C132 C 0.7140(4) 0.6263(4) 0.4590(3) 0.0236(15) Uani 1 1 d . . .
H132 H 0.7703 0.5949 0.4564 0.028 Uiso 1 1 calc R . .
C133 C 0.6555(5) 0.5902(5) 0.4767(3) 0.0319(18) Uani 1 1 d . . .
H133 H 0.6722 0.5339 0.4859 0.038 Uiso 1 1 calc R . .
C134 C 0.5744(5) 0.6343(5) 0.4813(3) 0.0269(17) Uani 1 1 d . . .
H134 H 0.5352 0.6087 0.4939 0.032 Uiso 1 1 calc R . .
C135 C 0.5492(5) 0.7163(5) 0.4675(3) 0.0300(17) Uani 1 1 d . . .
H135 H 0.4927 0.7470 0.4704 0.036 Uiso 1 1 calc R . .
C136 C 0.6061(5) 0.7533(4) 0.4496(4) 0.0291(17) Uani 1 1 d . . .
H136 H 0.5886 0.8096 0.4403 0.035 Uiso 1 1 calc R . .
C141 C 0.7385(4) 0.8062(4) 0.3473(3) 0.0198(14) Uani 1 1 d . . .
C142 C 0.6787(5) 0.7941(5) 0.3147(3) 0.0321(18) Uani 1 1 d . . .
H142 H 0.6485 0.7610 0.3318 0.039 Uiso 1 1 calc R . .
C143 C 0.6632(6) 0.8306(5) 0.2573(3) 0.037(2) Uani 1 1 d . . .
H143 H 0.6228 0.8218 0.2346 0.045 Uiso 1 1 calc R . .
C144 C 0.7060(5) 0.8799(5) 0.2325(3) 0.0336(19) Uani 1 1 d . . .
H144 H 0.6944 0.9050 0.1931 0.040 Uiso 1 1 calc R . .
C145 C 0.7645(5) 0.8927(4) 0.2640(3) 0.0315(18) Uani 1 1 d . . .
H145 H 0.7926 0.9278 0.2470 0.038 Uiso 1 1 calc R . .
C146 C 0.7833(4) 0.8546(4) 0.3212(3) 0.0232(15) Uani 1 1 d . . .
H146 H 0.8262 0.8612 0.3426 0.028 Uiso 1 1 calc R . .
P2 P 0.28302(11) 0.81044(10) 0.30243(7) 0.0170(4) Uani 1 1 d . . .
C211 C 0.3490(4) 0.8668(4) 0.3133(3) 0.0188(14) Uani 1 1 d . . .
C212 C 0.3733(4) 0.8678(4) 0.3709(3) 0.0231(15) Uani 1 1 d . . .
H212 H 0.3530 0.8408 0.4034 0.028 Uiso 1 1 calc R . .
C213 C 0.4272(5) 0.9082(4) 0.3806(3) 0.0302(18) Uani 1 1 d . . .
H213 H 0.4431 0.9095 0.4197 0.036 Uiso 1 1 calc R . .
C214 C 0.4573(5) 0.9463(5) 0.3332(4) 0.038(2) Uani 1 1 d . . .
H214 H 0.4941 0.9738 0.3395 0.045 Uiso 1 1 calc R . .
C215 C 0.4341(6) 0.9443(5) 0.2766(4) 0.041(2) Uani 1 1 d . . .
H215 H 0.4557 0.9699 0.2441 0.050 Uiso 1 1 calc R . .
C216 C 0.3799(5) 0.9056(4) 0.2666(3) 0.0300(17) Uani 1 1 d . . .
H216 H 0.3637 0.9056 0.2273 0.036 Uiso 1 1 calc R . .
C221 C 0.2846(4) 0.7958(4) 0.2263(3) 0.0197(15) Uani 1 1 d . . .
C222 C 0.3359(5) 0.7259(4) 0.2076(3) 0.0265(16) Uani 1 1 d . . .
H222 H 0.3686 0.6847 0.2355 0.032 Uiso 1 1 calc R . .
C223 C 0.3399(5) 0.7157(4) 0.1479(3) 0.0297(17) Uani 1 1 d . . .
H223 H 0.3754 0.6675 0.1353 0.036 Uiso 1 1 calc R . .
C224 C 0.2925(5) 0.7751(5) 0.1074(3) 0.0306(18) Uani 1 1 d . . .
H224 H 0.2947 0.7676 0.0668 0.037 Uiso 1 1 calc R . .
C225 C 0.2416(5) 0.8460(5) 0.1254(3) 0.0321(18) Uani 1 1 d . . .
H225 H 0.2098 0.8873 0.0970 0.039 Uiso 1 1 calc R . .
C226 C 0.2368(5) 0.8569(5) 0.1849(3) 0.0268(16) Uani 1 1 d . . .
H226 H 0.2015 0.9053 0.1973 0.032 Uiso 1 1 calc R . .
C231 C 0.1787(4) 0.8579(4) 0.3247(3) 0.0169(14) Uani 1 1 d . . .
C232 C 0.1153(5) 0.8407(4) 0.3002(3) 0.0258(16) Uani 1 1 d . . .
H232 H 0.1264 0.8075 0.2696 0.031 Uiso 1 1 calc R . .
C233 C 0.0353(4) 0.8725(4) 0.3208(3) 0.0264(16) Uani 1 1 d . . .
H233 H -0.0084 0.8613 0.3039 0.032 Uiso 1 1 calc R . .
C234 C 0.0192(4) 0.9200(4) 0.3656(3) 0.0268(17) Uani 1 1 d . . .
H234 H -0.0356 0.9425 0.3790 0.032 Uiso 1 1 calc R . .
C235 C 0.0831(5) 0.9347(4) 0.3911(3) 0.0255(16) Uani 1 1 d . . .
H235 H 0.0721 0.9657 0.4231 0.031 Uiso 1 1 calc R . .
C236 C 0.1631(4) 0.9050(4) 0.3707(3) 0.0216(15) Uani 1 1 d . . .
H236 H 0.2066 0.9164 0.3877 0.026 Uiso 1 1 calc R . .
C241 C 0.3231(4) 0.7164(4) 0.3463(3) 0.0190(14) Uani 1 1 d . . .
C242 C 0.2700(5) 0.6795(4) 0.3756(3) 0.0249(16) Uani 1 1 d . . .
H242 H 0.2121 0.7038 0.3719 0.030 Uiso 1 1 calc R . .
C243 C 0.3037(5) 0.6067(4) 0.4102(3) 0.0328(18) Uani 1 1 d . . .
H243 H 0.2682 0.5819 0.4313 0.039 Uiso 1 1 calc R . .
C244 C 0.3875(5) 0.5701(5) 0.4144(3) 0.0327(19) Uani 1 1 d . . .
H244 H 0.4093 0.5195 0.4373 0.039 Uiso 1 1 calc R . .
C245 C 0.4400(5) 0.6059(4) 0.3858(3) 0.0283(17) Uani 1 1 d . . .
H245 H 0.4978 0.5802 0.3888 0.034 Uiso 1 1 calc R . .
C246 C 0.4084(5) 0.6793(4) 0.3527(3) 0.0241(16) Uani 1 1 d . . .
H246 H 0.4448 0.7050 0.3341 0.029 Uiso 1 1 calc R . .
P3 P 0.67697(11) 0.84843(11) 0.93783(8) 0.0218(4) Uani 1 1 d . . .
C311 C 0.7617(4) 0.8152(4) 0.9891(3) 0.0221(15) Uani 1 1 d . . .
C312 C 0.8416(5) 0.7932(4) 0.9685(3) 0.0268(16) Uani 1 1 d . . .
H312 H 0.8520 0.7954 0.9272 0.032 Uiso 1 1 calc R . .
C313 C 0.9065(5) 0.7679(5) 1.0080(4) 0.0331(18) Uani 1 1 d . . .
H313 H 0.9615 0.7533 0.9940 0.040 Uiso 1 1 calc R . .
C314 C 0.8912(5) 0.7638(5) 1.0677(4) 0.040(2) Uani 1 1 d . . .
H314 H 0.9360 0.7467 1.0948 0.048 Uiso 1 1 calc R . .
C315 C 0.8113(5) 0.7845(6) 1.0890(4) 0.040(2) Uani 1 1 d . . .
H315 H 0.8013 0.7804 1.1303 0.048 Uiso 1 1 calc R . .
C316 C 0.7464(5) 0.8110(5) 1.0498(3) 0.0328(19) Uani 1 1 d . . .
H316 H 0.6914 0.8263 1.0640 0.039 Uiso 1 1 calc R . .
C321 C 0.6091(4) 0.7926(4) 0.9580(3) 0.0224(15) Uani 1 1 d . . .
C322 C 0.6386(5) 0.7171(5) 0.9898(3) 0.0338(19) Uani 1 1 d . . .
H322 H 0.6935 0.6975 1.0042 0.041 Uiso 1 1 calc R . .
C323 C 0.5885(6) 0.6701(5) 1.0006(4) 0.040(2) Uani 1 1 d . . .
H323 H 0.6090 0.6188 1.0227 0.048 Uiso 1 1 calc R . .
C324 C 0.5095(5) 0.6975(5) 0.9794(3) 0.0302(18) Uani 1 1 d . . .
H324 H 0.4750 0.6657 0.9875 0.036 Uiso 1 1 calc R . .
C325 C 0.4803(5) 0.7705(5) 0.9465(3) 0.0336(19) Uani 1 1 d . . .
H325 H 0.4260 0.7884 0.9310 0.040 Uiso 1 1 calc R . .
C326 C 0.5290(5) 0.8183(5) 0.9358(3) 0.0319(18) Uani 1 1 d . . .
H326 H 0.5078 0.8691 0.9131 0.038 Uiso 1 1 calc R . .
C331 C 0.6280(5) 0.9549(4) 0.9368(3) 0.0263(16) Uani 1 1 d . . .
C332 C 0.6533(5) 0.9962(5) 0.9749(4) 0.0339(19) Uani 1 1 d . . .
H332 H 0.6944 0.9685 1.0038 0.041 Uiso 1 1 calc R . .
C333 C 0.6183(6) 1.0778(5) 0.9705(4) 0.047(2) Uani 1 1 d . . .
H333 H 0.6362 1.1066 0.9961 0.057 Uiso 1 1 calc R . .
C334 C 0.5576(6) 1.1180(5) 0.9293(4) 0.041(2) Uani 1 1 d . . .
H334 H 0.5331 1.1742 0.9272 0.049 Uiso 1 1 calc R . .
C335 C 0.5323(6) 1.0769(5) 0.8912(4) 0.042(2) Uani 1 1 d . . .
H335 H 0.4896 1.1044 0.8635 0.050 Uiso 1 1 calc R . .
C336 C 0.5698(5) 0.9951(5) 0.8938(4) 0.037(2) Uani 1 1 d . . .
H336 H 0.5555 0.9668 0.8660 0.044 Uiso 1 1 calc R . .
C341 C 0.7149(5) 0.8300(4) 0.8649(3) 0.0242(16) Uani 1 1 d . . .
C342 C 0.7522(5) 0.8803(5) 0.8329(3) 0.036(2) Uani 1 1 d . . .
H342 H 0.7533 0.9270 0.8477 0.044 Uiso 1 1 calc R . .
C343 C 0.7874(5) 0.8610(6) 0.7792(4) 0.040(2) Uani 1 1 d . . .
H343 H 0.8138 0.8945 0.7571 0.048 Uiso 1 1 calc R . .
C344 C 0.7851(5) 0.7938(5) 0.7568(3) 0.0321(18) Uani 1 1 d . . .
H344 H 0.8103 0.7810 0.7199 0.039 Uiso 1 1 calc R . .
C345 C 0.7456(5) 0.7448(5) 0.7883(3) 0.0346(19) Uani 1 1 d . . .
H345 H 0.7428 0.6992 0.7727 0.041 Uiso 1 1 calc R . .
C346 C 0.7109(4) 0.7630(4) 0.8422(3) 0.0237(16) Uani 1 1 d . . .
H346 H 0.6841 0.7297 0.8640 0.028 Uiso 1 1 calc R . .
P4 P 0.15073(11) 0.54967(11) 0.18010(8) 0.0203(4) Uani 1 1 d . . .
C411 C 0.2448(4) 0.5487(4) 0.1436(3) 0.0179(14) Uani 1 1 d . . .
C412 C 0.2401(5) 0.5845(5) 0.0852(3) 0.0285(17) Uani 1 1 d . . .
H412 H 0.1880 0.6146 0.0680 0.034 Uiso 1 1 calc R . .
C413 C 0.3108(5) 0.5761(5) 0.0526(3) 0.0286(17) Uani 1 1 d . . .
H413 H 0.3074 0.6013 0.0130 0.034 Uiso 1 1 calc R . .
C414 C 0.3863(5) 0.5316(5) 0.0768(3) 0.0292(17) Uani 1 1 d . . .
H414 H 0.4349 0.5246 0.0538 0.035 Uiso 1 1 calc R . .
C415 C 0.3910(5) 0.4971(5) 0.1353(4) 0.0315(18) Uani 1 1 d . . .
H415 H 0.4433 0.4678 0.1523 0.038 Uiso 1 1 calc R . .
C416 C 0.3216(4) 0.5043(4) 0.1688(3) 0.0255(16) Uani 1 1 d . . .
H416 H 0.3255 0.4796 0.2085 0.031 Uiso 1 1 calc R . .
C421 C 0.1009(5) 0.5060(5) 0.1335(3) 0.0282(17) Uani 1 1 d . . .
C422 C 0.1491(7) 0.4415(5) 0.1070(5) 0.053(3) Uani 1 1 d . . .
H422 H 0.2072 0.4235 0.1116 0.063 Uiso 1 1 calc R . .
C423 C 0.1129(8) 0.4030(7) 0.0737(5) 0.071(4) Uani 1 1 d . . .
H423 H 0.1460 0.3577 0.0562 0.086 Uiso 1 1 calc R . .
C424 C 0.0300(8) 0.4298(8) 0.0659(5) 0.076(4) Uani 1 1 d . . .
H424 H 0.0054 0.4031 0.0430 0.091 Uiso 1 1 calc R . .
C425 C -0.0176(7) 0.4941(10) 0.0903(6) 0.090(5) Uani 1 1 d . . .
H425 H -0.0754 0.5131 0.0840 0.108 Uiso 1 1 calc R . .
C426 C 0.0179(6) 0.5324(8) 0.1247(5) 0.065(3) Uani 1 1 d . . .
H426 H -0.0158 0.5774 0.1422 0.078 Uiso 1 1 calc R . .
C431 C 0.1675(4) 0.4924(4) 0.2511(3) 0.0221(15) Uani 1 1 d . . .
C432 C 0.1290(5) 0.4352(5) 0.2668(4) 0.0348(19) Uani 1 1 d . . .
H432 H 0.0964 0.4244 0.2386 0.042 Uiso 1 1 calc R . .
C433 C 0.1379(6) 0.3950(5) 0.3224(4) 0.051(3) Uani 1 1 d . . .
H433 H 0.1114 0.3563 0.3324 0.061 Uiso 1 1 calc R . .
C434 C 0.1848(6) 0.4092(5) 0.3644(4) 0.046(2) Uani 1 1 d . . .
H434 H 0.1905 0.3808 0.4030 0.056 Uiso 1 1 calc R . .
C435 C 0.2229(6) 0.4647(5) 0.3496(4) 0.042(2) Uani 1 1 d . . .
H435 H 0.2562 0.4737 0.3782 0.051 Uiso 1 1 calc R . .
C436 C 0.2140(5) 0.5082(5) 0.2939(3) 0.0310(18) Uani 1 1 d . . .
H436 H 0.2391 0.5482 0.2849 0.037 Uiso 1 1 calc R . .
C441 C 0.0842(4) 0.6477(4) 0.1907(3) 0.0213(15) Uani 1 1 d . . .
C442 C 0.0138(5) 0.6536(5) 0.2244(3) 0.0347(19) Uani 1 1 d . . .
H442 H 0.0047 0.6070 0.2438 0.042 Uiso 1 1 calc R . .
C443 C -0.0433(5) 0.7288(5) 0.2298(4) 0.0356(19) Uani 1 1 d . . .
H443 H -0.0920 0.7334 0.2523 0.043 Uiso 1 1 calc R . .
C444 C -0.0290(5) 0.7962(5) 0.2022(3) 0.0315(18) Uani 1 1 d . . .
H444 H -0.0689 0.8470 0.2051 0.038 Uiso 1 1 calc R . .
C445 C 0.0416(5) 0.7913(4) 0.1706(3) 0.0307(18) Uani 1 1 d . . .
H445 H 0.0514 0.8384 0.1531 0.037 Uiso 1 1 calc R . .
C446 C 0.0997(5) 0.7161(4) 0.1640(3) 0.0249(16) Uani 1 1 d . . .
H446 H 0.1486 0.7119 0.1419 0.030 Uiso 1 1 calc R . .
N1S N 0.4759(19) 1.0628(18) 0.4575(11) 0.086(9) Uiso 0.50 1 d P . .
C11S C 0.4930(15) 1.0164(12) 0.4899(9) 0.048(5) Uiso 0.50 1 d P . .
C12S C 0.5345(17) 0.9264(16) 0.5254(10) 0.052(7) Uiso 0.50 1 d P . .
H12A H 0.5197 0.8864 0.5090 0.078 Uiso 0.50 1 d PR . .
H12B H 0.5934 0.9111 0.5276 0.078 Uiso 0.50 1 d PR . .
H12C H 0.5116 0.9318 0.5643 0.078 Uiso 0.50 1 d PR . .

loop_
_atom_site_aniso_label
_atom_site_aniso_U_11
_atom_site_aniso_U_22
_atom_site_aniso_U_33
_atom_site_aniso_U_23
_atom_site_aniso_U_13
_atom_site_aniso_U_12
Pd1 0.0168(3) 0.0171(3) 0.0197(2) -0.0035(2) -0.0009(2) -0.0090(2)
Pd2 0.0155(3) 0.0131(2) 0.0139(2) -0.00058(19) -0.00071(19) -0.0057(2)
Pd3 0.0147(3) 0.0211(3) 0.0147(2) -0.0024(2) -0.0017(2) -0.0036(2)
Pd4 0.0155(3) 0.0154(3) 0.0136(2) -0.00147(19) -0.00041(19) -0.0070(2)
Pd5 0.0226(3) 0.0162(3) 0.0157(2) 0.0010(2) 0.0007(2) -0.0078(2)
Pd6 0.0147(3) 0.0135(2) 0.0145(2) -0.00053(19) -0.00157(19) -0.0052(2)
Pd7 0.0139(3) 0.0148(3) 0.0169(2) 0.00031(19) -0.00155(19) -0.0062(2)
Pd8 0.0147(3) 0.0155(3) 0.0139(2) -0.00016(19) -0.00180(19) -0.0054(2)
Pd9 0.0154(3) 0.0195(3) 0.0136(2) -0.0001(2) -0.00193(19) -0.0079(2)
Pd10 0.0178(3) 0.0152(3) 0.0155(2) 0.00001(19) -0.0009(2) -0.0086(2)
Pd11 0.0178(3) 0.0120(2) 0.0152(2) 0.00097(19) -0.0022(2) -0.0072(2)
Pd12 0.0149(3) 0.0136(3) 0.0163(2) 0.00025(19) -0.00194(19) -0.0072(2)
Pd13 0.0133(3) 0.0122(2) 0.0132(2) -0.00055(19) -0.00103(19) -0.0056(2)
Ni1 0.0247(5) 0.0227(5) 0.0187(4) -0.0052(4) 0.0020(4) -0.0075(4)
Ni2 0.0166(4) 0.0151(4) 0.0146(4) -0.0020(3) -0.0004(3) -0.0055(4)
Ni3 0.0164(4) 0.0151(4) 0.0130(4) -0.0011(3) -0.0001(3) -0.0057(4)
Ni4 0.0155(4) 0.0157(4) 0.0139(4) -0.0009(3) -0.0006(3) -0.0056(4)
Ni5 0.0163(4) 0.0149(4) 0.0225(4) 0.0021(3) -0.0026(3) -0.0070(4)
Ni6 0.0166(4) 0.0211(5) 0.0139(4) 0.0005(3) -0.0028(3) -0.0065(4)
Ni7 0.0240(5) 0.0151(4) 0.0187(4) 0.0024(3) -0.0022(4) -0.0101(4)
Ni8 0.0165(5) 0.0180(5) 0.0195(4) 0.0019(3) -0.0006(3) -0.0050(4)
Ni9 0.0150(5) 0.0157(5) 0.0172(4) -0.0014(3) -0.0010(3) -0.0051(3)
Pd9S 0.0150(5) 0.0157(5) 0.0172(4) -0.0014(3) -0.0010(3) -0.0051(3)
Ni10 0.0216(5) 0.0217(5) 0.0159(4) -0.0014(4) 0.0004(3) -0.0095(4)
Ni11 0.0188(5) 0.0212(5) 0.0158(4) -0.0018(3) -0.0014(3) -0.0095(3)
Pd1S 0.0188(5) 0.0212(5) 0.0158(4) -0.0018(3) -0.0014(3) -0.0095(3)
Ni12 0.0263(5) 0.0190(5) 0.0227(4) -0.0058(4) 0.0020(4) -0.0114(4)
Ni13 0.0147(4) 0.0107(4) 0.0127(4) -0.0002(3) -0.0008(3) -0.0056(3)
C1 0.023(4) 0.021(4) 0.024(4) -0.005(3) 0.001(3) -0.011(3)
C2 0.018(4) 0.019(4) 0.015(3) -0.002(3) -0.002(3) -0.004(3)
C3 0.021(4) 0.018(4) 0.025(4) 0.002(3) 0.000(3) -0.006(3)
C4 0.013(3) 0.020(4) 0.013(3) -0.002(3) -0.001(2) -0.006(3)
C5 0.033(4) 0.024(4) 0.018(3) 0.000(3) -0.008(3) -0.021(3)
C6 0.013(3) 0.015(3) 0.031(4) -0.011(3) -0.005(3) -0.007(3)
C7 0.031(4) 0.025(4) 0.022(4) 0.000(3) -0.007(3) 0.001(3)
C8 0.029(4) 0.031(4) 0.015(3) -0.008(3) -0.003(3) -0.001(3)
C9 0.022(4) 0.016(4) 0.020(3) -0.003(3) 0.005(3) -0.008(3)
C10 0.019(4) 0.024(4) 0.016(3) 0.002(3) -0.007(3) -0.010(3)
C11 0.028(4) 0.023(4) 0.024(4) 0.002(3) -0.008(3) -0.015(3)
C12 0.015(4) 0.029(4) 0.014(3) -0.006(3) -0.002(3) -0.007(3)
C13 0.024(4) 0.017(4) 0.025(4) -0.001(3) -0.005(3) -0.008(3)
C14 0.019(4) 0.023(4) 0.021(3) 0.000(3) -0.004(3) -0.009(3)
C15 0.019(4) 0.019(4) 0.018(3) -0.002(3) -0.006(3) -0.004(3)
C16 0.013(3) 0.028(4) 0.015(3) -0.001(3) -0.004(3) -0.007(3)
C17 0.026(4) 0.027(4) 0.020(3) 0.008(3) -0.002(3) -0.011(3)
C18 0.028(4) 0.018(4) 0.024(4) 0.008(3) -0.005(3) -0.009(3)
C19 0.025(4) 0.018(4) 0.032(4) 0.000(3) 0.000(3) -0.017(3)
C20 0.026(4) 0.019(4) 0.027(4) 0.003(3) -0.003(3) -0.004(3)
C21 0.052(6) 0.056(6) 0.030(4) 0.003(4) 0.005(4) -0.043(5)
C22 0.030(4) 0.020(4) 0.021(4) -0.002(3) -0.004(3) -0.005(3)
C23 0.041(5) 0.046(5) 0.023(4) -0.007(4) -0.001(3) -0.027(4)
C24 0.033(4) 0.018(4) 0.026(4) -0.006(3) 0.007(3) -0.012(3)
C25 0.027(4) 0.028(4) 0.032(4) 0.006(3) -0.007(3) -0.007(4)
C26 0.038(5) 0.031(5) 0.041(5) -0.020(4) 0.016(4) -0.010(4)
C27 0.042(5) 0.028(4) 0.022(4) -0.005(3) 0.001(3) -0.009(4)
C28 0.026(4) 0.029(4) 0.035(5) -0.015(4) 0.008(3) -0.011(3)
C29 0.026(4) 0.016(4) 0.027(4) 0.005(3) -0.017(3) -0.003(3)
C30 0.017(4) 0.024(4) 0.017(3) 0.003(3) 0.001(3) -0.006(3)
C31 0.042(5) 0.025(4) 0.021(4) 0.003(3) 0.001(3) -0.016(4)
C32 0.032(5) 0.021(4) 0.025(4) 0.006(3) -0.006(3) -0.012(3)
C33 0.025(4) 0.026(4) 0.016(3) -0.003(3) 0.003(3) -0.009(3)
C34 0.040(5) 0.028(5) 0.031(4) -0.012(3) 0.009(3) -0.023(4)
O1 0.027(3) 0.020(3) 0.030(3) 0.000(2) -0.004(2) -0.009(2)
O2 0.020(3) 0.025(3) 0.028(3) -0.002(2) 0.001(2) -0.009(2)
O3 0.025(3) 0.026(3) 0.023(3) 0.000(2) -0.004(2) -0.006(2)
O4 0.023(3) 0.014(3) 0.025(2) 0.003(2) -0.005(2) -0.006(2)
O5 0.027(3) 0.037(3) 0.018(2) 0.000(2) -0.003(2) -0.018(2)
O6 0.019(3) 0.024(3) 0.022(2) -0.002(2) -0.007(2) -0.005(2)
O7 0.024(3) 0.026(3) 0.021(2) -0.006(2) 0.003(2) -0.004(2)
O8 0.047(4) 0.056(4) 0.042(3) -0.031(3) 0.010(3) -0.029(3)
O9 0.023(3) 0.027(3) 0.021(2) -0.004(2) -0.003(2) 0.001(2)
O10 0.026(3) 0.026(3) 0.019(2) 0.001(2) 0.001(2) -0.009(2)
O11 0.029(3) 0.036(3) 0.040(3) -0.009(3) -0.005(2) -0.017(3)
O12 0.020(3) 0.051(4) 0.020(3) -0.010(2) 0.001(2) -0.008(3)
O13 0.055(4) 0.027(3) 0.021(3) 0.004(2) 0.002(3) -0.012(3)
O14 0.032(3) 0.030(3) 0.039(3) 0.018(3) -0.017(2) -0.018(3)
O15 0.029(3) 0.027(3) 0.025(3) 0.007(2) -0.009(2) -0.011(2)
O16 0.027(3) 0.030(3) 0.032(3) 0.006(2) -0.009(2) -0.017(2)
O17 0.042(3) 0.039(3) 0.034(3) 0.007(2) -0.009(3) -0.032(3)
O18 0.031(3) 0.037(3) 0.046(3) 0.023(3) -0.013(3) -0.019(3)
O19 0.027(3) 0.024(3) 0.060(4) 0.016(3) -0.025(3) -0.016(2)
O20 0.033(3) 0.025(3) 0.034(3) 0.004(2) -0.005(2) -0.012(2)
O21 0.078(5) 0.117(5) 0.041(3) 0.024(3) -0.017(3) -0.072(4)
O22 0.052(4) 0.022(3) 0.054(4) -0.002(3) -0.035(3) -0.005(3)
O23 0.062(4) 0.057(4) 0.025(3) -0.004(3) -0.007(3) -0.048(4)
O24 0.026(3) 0.021(3) 0.032(3) 0.005(2) -0.007(2) -0.002(2)
O25 0.024(3) 0.037(4) 0.084(5) 0.028(3) -0.010(3) -0.011(3)
O26 0.071(5) 0.045(4) 0.094(6) -0.038(4) 0.033(4) -0.036(4)
O27 0.024(3) 0.042(4) 0.041(3) -0.006(3) -0.002(3) 0.001(3)
O28 0.056(4) 0.047(4) 0.017(3) 0.001(3) -0.005(3) -0.010(3)
O29 0.022(3) 0.050(4) 0.055(4) 0.007(3) 0.003(3) -0.018(3)
O30 0.028(3) 0.032(3) 0.026(3) 0.001(2) -0.008(2) -0.007(2)
O31 0.071(5) 0.017(3) 0.050(4) -0.001(3) 0.008(3) -0.014(3)
O32 0.028(3) 0.047(4) 0.053(4) 0.005(3) 0.006(3) -0.021(3)
O33 0.033(3) 0.042(3) 0.021(3) -0.004(2) -0.001(2) -0.011(3)
O34 0.054(4) 0.023(3) 0.064(4) -0.009(3) 0.019(3) -0.018(3)
P1 0.0197(9) 0.0147(9) 0.0195(8) 0.0008(7) -0.0030(7) -0.0086(7)
C111 0.017(4) 0.017(3) 0.025(4) -0.001(3) 0.007(3) -0.008(3)
C112 0.027(4) 0.027(4) 0.027(4) -0.002(3) -0.001(3) -0.011(3)
C113 0.043(5) 0.031(4) 0.029(4) -0.009(3) 0.018(4) -0.009(4)
C114 0.027(4) 0.026(4) 0.047(5) 0.000(4) 0.006(4) -0.004(3)
C115 0.027(4) 0.027(4) 0.037(4) -0.001(3) -0.011(3) -0.003(3)
C116 0.021(4) 0.027(4) 0.031(4) -0.008(3) 0.001(3) -0.010(3)
C121 0.014(3) 0.016(3) 0.022(3) -0.004(3) -0.005(3) -0.011(3)
C122 0.019(4) 0.016(3) 0.027(4) -0.003(3) -0.001(3) -0.003(3)
C123 0.035(4) 0.011(3) 0.039(4) -0.004(3) -0.007(3) -0.005(3)
C124 0.020(4) 0.031(4) 0.037(4) -0.018(3) 0.000(3) -0.004(3)
C125 0.031(4) 0.039(5) 0.026(4) -0.001(3) -0.005(3) -0.018(4)
C126 0.029(4) 0.021(4) 0.030(4) -0.003(3) 0.001(3) -0.012(3)
C131 0.025(4) 0.011(3) 0.016(3) 0.002(3) -0.002(3) -0.012(3)
C132 0.021(4) 0.021(4) 0.029(4) -0.004(3) 0.001(3) -0.006(3)
C133 0.036(5) 0.023(4) 0.039(4) 0.005(3) 0.007(4) -0.018(4)
C134 0.033(4) 0.035(4) 0.022(4) -0.002(3) 0.002(3) -0.025(4)
C135 0.019(4) 0.038(5) 0.032(4) -0.004(3) 0.001(3) -0.008(3)
C136 0.024(4) 0.016(4) 0.047(5) 0.005(3) -0.001(3) -0.009(3)
C141 0.022(4) 0.014(3) 0.024(3) 0.001(3) 0.002(3) -0.007(3)
C142 0.037(5) 0.029(4) 0.035(4) 0.009(3) -0.010(4) -0.021(4)
C143 0.048(5) 0.044(5) 0.025(4) 0.002(4) -0.008(4) -0.022(4)
C144 0.037(5) 0.026(4) 0.026(4) 0.007(3) 0.001(3) 0.000(4)
C145 0.042(5) 0.024(4) 0.031(4) 0.002(3) 0.007(4) -0.017(4)
C146 0.027(4) 0.023(4) 0.023(3) -0.003(3) 0.001(3) -0.011(3)
P2 0.0185(9) 0.0151(9) 0.0166(8) -0.0011(7) 0.0000(7) -0.0047(7)
C211 0.018(4) 0.013(3) 0.023(3) -0.002(3) 0.001(3) -0.002(3)
C212 0.020(4) 0.020(4) 0.025(4) 0.003(3) 0.003(3) -0.004(3)
C213 0.026(4) 0.028(4) 0.035(4) -0.004(3) -0.011(3) -0.005(3)
C214 0.042(5) 0.027(4) 0.047(5) -0.003(4) 0.004(4) -0.016(4)
C215 0.051(6) 0.043(5) 0.038(5) 0.001(4) 0.012(4) -0.031(5)
C216 0.040(5) 0.022(4) 0.031(4) 0.002(3) 0.003(3) -0.017(4)
C221 0.026(4) 0.022(4) 0.013(3) 0.000(3) -0.005(3) -0.010(3)
C222 0.028(4) 0.022(4) 0.027(4) -0.003(3) -0.002(3) -0.004(3)
C223 0.043(5) 0.023(4) 0.022(4) -0.009(3) 0.001(3) -0.007(4)
C224 0.037(5) 0.036(5) 0.017(3) -0.006(3) 0.002(3) -0.010(4)
C225 0.039(5) 0.034(4) 0.017(3) 0.002(3) -0.007(3) -0.004(4)
C226 0.026(4) 0.028(4) 0.024(4) 0.000(3) 0.001(3) -0.006(3)
C231 0.018(3) 0.016(3) 0.014(3) 0.005(3) -0.002(3) -0.004(3)
C232 0.029(4) 0.028(4) 0.018(3) -0.005(3) -0.001(3) -0.005(3)
C233 0.022(4) 0.028(4) 0.027(4) 0.001(3) -0.002(3) -0.006(3)
C234 0.014(4) 0.029(4) 0.029(4) 0.001(3) 0.003(3) 0.002(3)
C235 0.031(4) 0.022(4) 0.020(3) -0.004(3) 0.000(3) -0.003(3)
C236 0.028(4) 0.018(4) 0.017(3) -0.003(3) -0.001(3) -0.006(3)
C241 0.024(4) 0.025(4) 0.009(3) -0.002(3) 0.000(3) -0.010(3)
C242 0.024(4) 0.024(4) 0.026(4) -0.005(3) 0.002(3) -0.007(3)
C243 0.038(5) 0.023(4) 0.035(4) 0.004(3) 0.012(4) -0.011(4)
C244 0.041(5) 0.020(4) 0.026(4) 0.006(3) 0.002(3) 0.002(4)
C245 0.032(4) 0.019(4) 0.027(4) -0.005(3) -0.003(3) 0.002(3)
C246 0.031(4) 0.023(4) 0.019(3) -0.002(3) -0.001(3) -0.011(3)
P3 0.0221(10) 0.0262(10) 0.0203(9) 0.0001(7) -0.0005(7) -0.0132(8)
C311 0.023(4) 0.024(4) 0.021(3) -0.002(3) 0.000(3) -0.011(3)
C312 0.030(4) 0.024(4) 0.033(4) -0.010(3) 0.010(3) -0.015(3)
C313 0.017(4) 0.043(5) 0.039(4) -0.007(4) 0.000(3) -0.009(4)
C314 0.037(5) 0.042(5) 0.041(5) -0.013(4) -0.012(4) -0.010(4)
C315 0.036(5) 0.065(6) 0.025(4) -0.012(4) 0.000(4) -0.021(5)
C316 0.024(4) 0.055(5) 0.020(4) -0.005(4) 0.003(3) -0.014(4)
C321 0.023(4) 0.023(4) 0.022(3) -0.004(3) 0.007(3) -0.009(3)
C322 0.029(4) 0.043(5) 0.029(4) 0.011(4) -0.009(3) -0.016(4)
C323 0.054(6) 0.035(5) 0.037(5) 0.016(4) -0.009(4) -0.028(4)
C324 0.038(5) 0.045(5) 0.017(3) -0.001(3) 0.001(3) -0.027(4)
C325 0.029(4) 0.043(5) 0.030(4) 0.000(4) -0.003(3) -0.015(4)
C326 0.031(4) 0.027(4) 0.037(4) 0.009(3) -0.010(4) -0.012(4)
C331 0.027(4) 0.026(4) 0.027(4) -0.006(3) 0.010(3) -0.010(3)
C332 0.029(4) 0.034(5) 0.035(4) -0.009(4) -0.004(3) -0.003(4)
C333 0.051(6) 0.038(5) 0.050(5) -0.016(4) -0.006(5) -0.007(4)
C334 0.042(5) 0.039(5) 0.037(5) -0.007(4) 0.001(4) -0.005(4)
C335 0.055(6) 0.033(5) 0.037(5) 0.010(4) -0.010(4) -0.017(4)
C336 0.046(5) 0.034(5) 0.034(4) 0.003(4) -0.006(4) -0.019(4)
C341 0.030(4) 0.032(4) 0.013(3) -0.002(3) -0.005(3) -0.013(3)
C342 0.050(5) 0.037(5) 0.031(4) -0.004(4) 0.003(4) -0.027(4)
C343 0.042(5) 0.057(6) 0.029(4) -0.002(4) 0.006(4) -0.030(5)
C344 0.036(5) 0.051(5) 0.014(3) -0.006(3) 0.006(3) -0.020(4)
C345 0.039(5) 0.039(5) 0.024(4) -0.009(3) 0.000(3) -0.009(4)
C346 0.026(4) 0.027(4) 0.019(3) -0.002(3) -0.001(3) -0.009(3)
P4 0.0190(9) 0.0179(9) 0.0247(9) -0.0029(7) -0.0009(7) -0.0066(7)
C411 0.018(4) 0.014(3) 0.025(3) -0.002(3) -0.001(3) -0.009(3)
C412 0.031(4) 0.029(4) 0.030(4) -0.004(3) -0.008(3) -0.014(3)
C413 0.033(4) 0.038(5) 0.016(3) 0.001(3) -0.002(3) -0.016(4)
C414 0.028(4) 0.031(4) 0.033(4) -0.011(3) 0.006(3) -0.015(4)
C415 0.025(4) 0.026(4) 0.040(4) -0.001(3) -0.003(3) -0.003(3)
C416 0.025(4) 0.018(4) 0.031(4) 0.002(3) -0.004(3) -0.006(3)
C421 0.030(4) 0.033(4) 0.031(4) -0.008(3) 0.002(3) -0.021(4)
C422 0.056(6) 0.035(5) 0.068(7) -0.025(5) -0.007(5) -0.008(5)
C423 0.098(10) 0.061(7) 0.076(8) -0.044(6) 0.009(7) -0.043(7)
C424 0.091(10) 0.126(12) 0.057(7) -0.041(7) 0.019(6) -0.089(9)
C425 0.039(6) 0.167(15) 0.097(10) -0.070(10) 0.008(6) -0.059(8)
C426 0.037(6) 0.110(10) 0.070(7) -0.055(7) 0.014(5) -0.038(6)
C431 0.026(4) 0.016(4) 0.025(4) -0.005(3) 0.004(3) -0.008(3)
C432 0.034(5) 0.025(4) 0.049(5) -0.011(4) 0.007(4) -0.013(4)
C433 0.066(7) 0.032(5) 0.052(6) 0.001(4) 0.025(5) -0.019(5)
C434 0.048(6) 0.031(5) 0.040(5) 0.013(4) 0.021(4) 0.006(4)
C435 0.047(6) 0.047(5) 0.027(4) 0.007(4) -0.004(4) -0.011(4)
C436 0.031(4) 0.037(5) 0.027(4) 0.003(3) -0.004(3) -0.014(4)
C441 0.023(4) 0.014(3) 0.027(4) -0.002(3) -0.004(3) -0.006(3)
C442 0.043(5) 0.026(4) 0.030(4) 0.003(3) 0.006(4) -0.008(4)
C443 0.035(5) 0.032(5) 0.034(4) -0.004(4) 0.012(4) -0.005(4)
C444 0.038(5) 0.027(4) 0.026(4) -0.004(3) -0.009(3) -0.006(4)
C445 0.041(5) 0.021(4) 0.030(4) 0.000(3) -0.013(4) -0.010(4)
C446 0.023(4) 0.023(4) 0.030(4) -0.001(3) -0.011(3) -0.008(3)

loop_
_atom_type_symbol
_atom_type_description
_atom_type_scat_dispersion_real
_atom_type_scat_dispersion_imag
_atom_type_scat_source
C C 0.0033 0.0016 'International Tables Vol C Tables 4.2.6.8 and 6.1.1.4'
H H 0.0000 0.0000 'International Tables Vol C Tables 4.2.6.8 and 6.1.1.4'
O O 0.0106 0.0060 'International Tables Vol C Tables 4.2.6.8 and 6.1.1.4'
P P 0.1023 0.0942 'International Tables Vol C Tables 4.2.6.8 and 6.1.1.4'
Ni Ni 0.3393 1.1124 'International Tables Vol C Tables 4.2.6.8 and 6.1.1.4'
Pd Pd -0.9988 1.0072 'International Tables Vol C Tables 4.2.6.8 and 6.1.1.4'
N N 0.0061 0.0033 'International Tables Vol C Tables 4.2.6.8 and 6.1.1.4'

loop_
_geom_angle_atom_site_label_1
_geom_angle_atom_site_label_2
_geom_angle_atom_site_label_3
_geom_angle
_geom_angle_site_symmetry_1
_geom_angle_site_symmetry_3
_geom_angle_publ_flag
C11 Pd1 C8 97.1(3) . . ?
C11 Pd1 Ni2 143.1(2) . . ?
C8 Pd1 Ni2 46.2(2) . . ?
C11 Pd1 Ni5 50.0(2) . . ?
C8 Pd1 Ni5 147.1(2) . . ?
Ni2 Pd1 Ni5 166.68(3) . . ?
C11 Pd1 Pd6 150.2(2) . . ?
C8 Pd1 Pd6 97.6(2) . . ?
Ni2 Pd1 Pd6 58.08(2) . . ?
Ni5 Pd1 Pd6 111.45(3) . . ?
C11 Pd1 Pd2 143.2(2) . . ?
C8 Pd1 Pd2 97.4(2) . . ?
Ni2 Pd1 Pd2 58.01(2) . . ?
Ni5 Pd1 Pd2 110.37(3) . . ?
Pd6 Pd1 Pd2 59.364(17) . . ?
C11 Pd1 Pd12 101.4(2) . . ?
C8 Pd1 Pd12 148.6(2) . . ?
Ni2 Pd1 Pd12 113.08(3) . . ?
Ni5 Pd1 Pd12 56.08(2) . . ?
Pd6 Pd1 Pd12 55.388(16) . . ?
Pd2 Pd1 Pd12 82.680(18) . . ?
C11 Pd1 Pd7 98.5(2) . . ?
C8 Pd1 Pd7 146.9(2) . . ?
Ni2 Pd1 Pd7 111.99(3) . . ?
Ni5 Pd1 Pd7 56.11(2) . . ?
Pd6 Pd1 Pd7 82.776(18) . . ?
Pd2 Pd1 Pd7 54.263(16) . . ?
Pd12 Pd1 Pd7 53.990(15) . . ?
C4 Pd2 C1 103.5(3) . . ?
C4 Pd2 Ni3 130.76(19) . . ?
C1 Pd2 Ni3 44.64(17) . . ?
C4 Pd2 Ni2 134.59(19) . . ?
C1 Pd2 Ni2 44.70(17) . . ?
Ni3 Pd2 Ni2 55.46(3) . . ?
C4 Pd2 Pd7 53.49(18) . . ?
C1 Pd2 Pd7 137.24(17) . . ?
Ni3 Pd2 Pd7 175.75(3) . . ?
Ni2 Pd2 Pd7 122.36(3) . . ?
C4 Pd2 Pd8 51.02(18) . . ?
C1 Pd2 Pd8 136.30(17) . . ?
Ni3 Pd2 Pd8 120.25(3) . . ?
Ni2 Pd2 Pd8 174.09(3) . . ?
Pd7 Pd2 Pd8 61.605(18) . . ?
C4 Pd2 Pd13 99.98(19) . . ?
C1 Pd2 Pd13 156.47(17) . . ?
Ni3 Pd2 Pd13 115.87(3) . . ?
Ni2 Pd2 Pd13 116.55(3) . . ?
Pd7 Pd2 Pd13 61.177(18) . . ?
Pd8 Pd2 Pd13 60.567(17) . . ?
C4 Pd2 Pd6 143.43(18) . . ?
C1 Pd2 Pd6 101.43(17) . . ?
Ni3 Pd2 Pd6 85.58(2) . . ?
Ni2 Pd2 Pd6 57.64(2) . . ?
Pd7 Pd2 Pd6 90.20(2) . . ?
Pd8 Pd2 Pd6 119.62(2) . . ?
Pd13 Pd2 Pd6 59.067(17) . . ?
C4 Pd2 Pd3 90.15(18) . . ?
C1 Pd2 Pd3 83.65(17) . . ?
Ni3 Pd2 Pd3 56.19(2) . . ?
Ni2 Pd2 Pd3 111.60(3) . . ?
Pd7 Pd2 Pd3 126.02(2) . . ?
Pd8 Pd2 Pd3 64.470(18) . . ?
Pd13 Pd2 Pd3 94.43(2) . . ?
Pd6 Pd2 Pd3 119.01(2) . . ?
C4 Pd2 Pd1 96.73(18) . . ?
C1 Pd2 Pd1 83.26(17) . . ?
Ni3 Pd2 Pd1 110.94(3) . . ?
Ni2 Pd2 Pd1 55.53(2) . . ?
Pd7 Pd2 Pd1 67.159(18) . . ?
Pd8 Pd2 Pd1 128.75(2) . . ?
Pd13 Pd2 Pd1 95.98(2) . . ?
Pd6 Pd2 Pd1 60.156(17) . . ?
Pd3 Pd2 Pd1 166.32(2) . . ?
C4 Pd2 Pd4 137.89(18) . . ?
C1 Pd2 Pd4 101.41(17) . . ?
Ni3 Pd2 Pd4 57.52(2) . . ?
Ni2 Pd2 Pd4 86.25(2) . . ?
Pd7 Pd2 Pd4 119.68(2) . . ?
Pd8 Pd2 Pd4 87.891(19) . . ?
Pd13 Pd2 Pd4 58.510(17) . . ?
Pd6 Pd2 Pd4 59.927(17) . . ?
Pd3 Pd2 Pd4 59.526(17) . . ?
Pd1 Pd2 Pd4 119.60(2) . . ?
C12 Pd3 C9 96.8(3) . . ?
C12 Pd3 Ni3 139.6(2) . . ?
C9 Pd3 Ni3 46.5(2) . . ?
C12 Pd3 Ni6 50.3(2) . . ?
C9 Pd3 Ni6 145.3(2) . . ?
Ni3 Pd3 Ni6 168.20(3) . . ?
C12 Pd3 Pd2 160.9(2) . . ?
C9 Pd3 Pd2 96.0(2) . . ?
Ni3 Pd3 Pd2 58.05(2) . . ?
Ni6 Pd3 Pd2 113.48(3) . . ?
C12 Pd3 Pd4 130.0(2) . . ?
C9 Pd3 Pd4 99.27(19) . . ?
Ni3 Pd3 Pd4 58.70(2) . . ?
Ni6 Pd3 Pd4 110.65(3) . . ?
Pd2 Pd3 Pd4 61.207(17) . . ?
C12 Pd3 Pd8 106.16(19) . . ?
C9 Pd3 Pd8 146.41(19) . . ?
Ni3 Pd3 Pd8 114.22(3) . . ?
Ni6 Pd3 Pd8 56.97(2) . . ?
Pd2 Pd3 Pd8 56.537(16) . . ?
Pd4 Pd3 Pd8 84.566(19) . . ?
C12 Pd3 Pd9 91.5(2) . . ?
C9 Pd3 Pd9 150.50(19) . . ?
Ni3 Pd3 Pd9 113.38(3) . . ?
Ni6 Pd3 Pd9 55.61(2) . . ?
Pd2 Pd3 Pd9 84.258(19) . . ?
Pd4 Pd3 Pd9 55.074(16) . . ?
Pd8 Pd3 Pd9 54.313(16) . . ?
C5 Pd4 C2 104.8(3) . . ?
C5 Pd4 Ni4 134.7(2) . . ?
C2 Pd4 Ni4 45.62(16) . . ?
C5 Pd4 Ni3 134.1(2) . . ?
C2 Pd4 Ni3 44.31(17) . . ?
Ni4 Pd4 Ni3 54.67(3) . . ?
C5 Pd4 Pd9 51.4(2) . . ?
C2 Pd4 Pd9 137.02(16) . . ?
Ni4 Pd4 Pd9 173.91(3) . . ?
Ni3 Pd4 Pd9 122.18(3) . . ?
C5 Pd4 Pd10 52.2(2) . . ?
C2 Pd4 Pd10 138.48(16) . . ?
Ni4 Pd4 Pd10 121.92(3) . . ?
Ni3 Pd4 Pd10 173.66(3) . . ?
Pd9 Pd4 Pd10 60.615(18) . . ?
C5 Pd4 Pd13 99.5(2) . . ?
C2 Pd4 Pd13 155.63(17) . . ?
Ni4 Pd4 Pd13 115.37(3) . . ?
Ni3 Pd4 Pd13 114.74(3) . . ?
Pd9 Pd4 Pd13 60.227(17) . . ?
Pd10 Pd4 Pd13 60.891(18) . . ?
C5 Pd4 Pd3 93.9(2) . . ?
C2 Pd4 Pd3 82.45(16) . . ?
Ni4 Pd4 Pd3 110.43(3) . . ?
Ni3 Pd4 Pd3 55.79(2) . . ?
Pd9 Pd4 Pd3 66.858(18) . . ?
Pd10 Pd4 Pd3 127.47(2) . . ?
Pd13 Pd4 Pd3 94.20(2) . . ?
C5 Pd4 Pd5 94.33(19) . . ?
C2 Pd4 Pd5 84.66(15) . . ?
Ni4 Pd4 Pd5 56.20(2) . . ?
Ni3 Pd4 Pd5 110.84(3) . . ?
Pd9 Pd4 Pd5 126.83(2) . . ?
Pd10 Pd4 Pd5 66.234(18) . . ?
Pd13 Pd4 Pd5 95.44(2) . . ?
Pd3 Pd4 Pd5 166.12(2) . . ?
C5 Pd4 Pd6 141.0(2) . . ?
C2 Pd4 Pd6 101.54(16) . . ?
Ni4 Pd4 Pd6 56.88(2) . . ?
Ni3 Pd4 Pd6 84.48(2) . . ?
Pd9 Pd4 Pd6 118.94(2) . . ?
Pd10 Pd4 Pd6 89.22(2) . . ?
Pd13 Pd4 Pd6 58.717(17) . . ?
Pd3 Pd4 Pd6 117.86(2) . . ?
Pd5 Pd4 Pd6 59.973(17) . . ?
C5 Pd4 Pd2 140.32(19) . . ?
C2 Pd4 Pd2 100.17(17) . . ?
Ni4 Pd4 Pd2 84.40(2) . . ?
Ni3 Pd4 Pd2 56.48(2) . . ?
Pd9 Pd4 Pd2 89.567(19) . . ?
Pd10 Pd4 Pd2 119.30(2) . . ?
Pd13 Pd4 Pd2 58.412(17) . . ?
Pd3 Pd4 Pd2 59.267(17) . . ?
Pd5 Pd4 Pd2 118.51(2) . . ?
Pd6 Pd4 Pd2 59.028(16) . . ?
C13 Pd5 C10 97.6(3) . . ?
C13 Pd5 Ni4 142.3(2) . . ?
C10 Pd5 Ni4 45.41(19) . . ?
C13 Pd5 Ni7 50.5(2) . . ?
C10 Pd5 Ni7 147.44(19) . . ?
Ni4 Pd5 Ni7 167.12(3) . . ?
C13 Pd5 Pd4 150.9(2) . . ?
C10 Pd5 Pd4 94.47(18) . . ?
Ni4 Pd5 Pd4 58.26(2) . . ?
Ni7 Pd5 Pd4 111.38(3) . . ?
C13 Pd5 Pd6 142.6(2) . . ?
C10 Pd5 Pd6 98.23(19) . . ?
Ni4 Pd5 Pd6 57.59(2) . . ?
Ni7 Pd5 Pd6 111.50(3) . . ?
Pd4 Pd5 Pd6 60.281(17) . . ?
C13 Pd5 Pd10 102.2(2) . . ?
C10 Pd5 Pd10 144.33(18) . . ?
Ni4 Pd5 Pd10 113.26(3) . . ?
Ni7 Pd5 Pd10 55.94(2) . . ?
Pd4 Pd5 Pd10 55.441(16) . . ?
Pd6 Pd5 Pd10 83.603(18) . . ?
C13 Pd5 Pd11 98.4(2) . . ?
C10 Pd5 Pd11 150.52(19) . . ?
Ni4 Pd5 Pd11 112.41(3) . . ?
Ni7 Pd5 Pd11 56.33(2) . . ?
Pd4 Pd5 Pd11 83.222(18) . . ?
Pd6 Pd5 Pd11 55.171(16) . . ?
Pd10 Pd5 Pd11 53.815(16) . . ?
C6 Pd6 C3 101.1(3) . . ?
C6 Pd6 Ni4 131.8(2) . . ?
C3 Pd6 Ni4 46.00(17) . . ?
C6 Pd6 Ni2 132.03(18) . . ?
C3 Pd6 Ni2 45.42(17) . . ?
Ni4 Pd6 Ni2 55.48(3) . . ?
C6 Pd6 Pd11 52.12(18) . . ?
C3 Pd6 Pd11 136.47(17) . . ?
Ni4 Pd6 Pd11 122.33(3) . . ?
Ni2 Pd6 Pd11 175.85(3) . . ?
C6 Pd6 Pd12 53.2(2) . . ?
C3 Pd6 Pd12 135.32(17) . . ?
Ni4 Pd6 Pd12 174.82(3) . . ?
Ni2 Pd6 Pd12 121.01(3) . . ?
Pd11 Pd6 Pd12 60.895(18) . . ?
C6 Pd6 Pd13 100.62(19) . . ?
C3 Pd6 Pd13 158.26(17) . . ?
Ni4 Pd6 Pd13 116.40(3) . . ?
Ni2 Pd6 Pd13 116.74(3) . . ?
Pd11 Pd6 Pd13 60.406(17) . . ?
Pd12 Pd6 Pd13 60.873(17) . . ?
C6 Pd6 Pd2 141.4(2) . . ?
C3 Pd6 Pd2 102.50(17) . . ?
Ni4 Pd6 Pd2 86.01(2) . . ?
Ni2 Pd6 Pd2 57.72(2) . . ?
Pd11 Pd6 Pd2 119.58(2) . . ?
Pd12 Pd6 Pd2 88.828(19) . . ?
Pd13 Pd6 Pd2 59.184(17) . . ?
C6 Pd6 Pd5 92.25(19) . . ?
C3 Pd6 Pd5 83.79(17) . . ?
Ni4 Pd6 Pd5 56.36(2) . . ?
Ni2 Pd6 Pd5 111.74(3) . . ?
Pd11 Pd6 Pd5 66.405(18) . . ?
Pd12 Pd6 Pd5 127.24(2) . . ?
Pd13 Pd6 Pd5 95.43(2) . . ?
Pd2 Pd6 Pd5 120.28(2) . . ?
C6 Pd6 Pd1 93.19(18) . . ?
C3 Pd6 Pd1 82.47(17) . . ?
Ni4 Pd6 Pd1 111.06(3) . . ?
Ni2 Pd6 Pd1 55.67(2) . . ?
Pd11 Pd6 Pd1 126.60(2) . . ?
Pd12 Pd6 Pd1 65.790(18) . . ?
Pd13 Pd6 Pd1 96.27(2) . . ?
Pd2 Pd6 Pd1 60.480(17) . . ?
Pd5 Pd6 Pd1 165.96(2) . . ?
C6 Pd6 Pd4 140.07(18) . . ?
C3 Pd6 Pd4 103.11(17) . . ?
Ni4 Pd6 Pd4 57.69(2) . . ?
Ni2 Pd6 Pd4 86.94(2) . . ?
Pd11 Pd6 Pd4 88.95(2) . . ?
Pd12 Pd6 Pd4 119.80(2) . . ?
Pd13 Pd6 Pd4 58.932(17) . . ?
Pd2 Pd6 Pd4 61.045(17) . . ?
Pd5 Pd6 Pd4 59.746(17) . . ?
Pd1 Pd6 Pd4 121.02(2) . . ?
C14 Pd7 C4 93.8(3) . . ?
C14 Pd7 C20 89.2(3) . . ?
C4 Pd7 C20 116.2(2) . . ?
C14 Pd7 Ni5 46.29(19) . . ?
C4 Pd7 Ni5 124.89(17) . . ?
C20 Pd7 Ni5 101.57(17) . . ?
C14 Pd7 Ni8 93.2(2) . . ?
C4 Pd7 Ni8 158.15(16) . . ?
C20 Pd7 Ni8 43.22(16) . . ?
Ni5 Pd7 Ni8 73.79(3) . . ?
C14 Pd7 Pd2 116.5(2) . . ?
C4 Pd7 Pd2 46.49(16) . . ?
C20 Pd7 Pd2 147.16(18) . . ?
Ni5 Pd7 Pd2 110.95(3) . . ?
Ni8 Pd7 Pd2 143.61(3) . . ?
C14 Pd7 Ni9 132.6(2) . . ?
C4 Pd7 Ni9 106.61(16) . . ?
C20 Pd7 Ni9 43.41(18) . . ?
Ni5 Pd7 Ni9 128.16(3) . . ?
Ni8 Pd7 Ni9 54.58(3) . . ?
Pd2 Pd7 Ni9 108.32(2) . . ?
C14 Pd7 Pd12 104.50(19) . . ?
C4 Pd7 Pd12 136.46(16) . . ?
C20 Pd7 Pd12 103.38(16) . . ?
Ni5 Pd7 Pd12 58.29(2) . . ?
Ni8 Pd7 Pd12 60.72(2) . . ?
Pd2 Pd7 Pd12 90.23(2) . . ?
Ni9 Pd7 Pd12 89.54(2) . . ?
C14 Pd7 Pd13 162.89(19) . . ?
C4 Pd7 Pd13 93.85(17) . . ?
C20 Pd7 Pd13 101.07(17) . . ?
Ni5 Pd7 Pd13 117.45(3) . . ?
Ni8 Pd7 Pd13 85.25(3) . . ?
Pd2 Pd7 Pd13 60.060(17) . . ?
Ni9 Pd7 Pd13 58.87(2) . . ?
Pd12 Pd7 Pd13 59.989(17) . . ?
C14 Pd7 Pd8 135.28(19) . . ?
C4 Pd7 Pd8 49.22(17) . . ?
C20 Pd7 Pd8 87.69(17) . . ?
Ni5 Pd7 Pd8 170.74(3) . . ?
Ni8 Pd7 Pd8 113.69(3) . . ?
Pd2 Pd7 Pd8 59.806(17) . . ?
Ni9 Pd7 Pd8 59.12(2) . . ?
Pd12 Pd7 Pd8 119.61(2) . . ?
Pd13 Pd7 Pd8 59.618(17) . . ?
C14 Pd7 Pd1 74.91(19) . . ?
C4 Pd7 Pd1 86.10(16) . . ?
C20 Pd7 Pd1 153.71(17) . . ?
Ni5 Pd7 Pd1 52.37(2) . . ?
Ni8 Pd7 Pd1 115.71(3) . . ?
Pd2 Pd7 Pd1 58.578(17) . . ?
Ni9 Pd7 Pd1 146.79(3) . . ?
Pd12 Pd7 Pd1 62.093(17) . . ?
Pd13 Pd7 Pd1 90.380(19) . . ?
Pd8 Pd7 Pd1 118.37(2) . . ?
C15 Pd8 C4 95.7(3) . . ?
C15 Pd8 Ni6 46.1(2) . . ?
C4 Pd8 Ni6 123.72(17) . . ?
C15 Pd8 Ni9 126.9(2) . . ?
C4 Pd8 Ni9 108.98(17) . . ?
Ni6 Pd8 Ni9 126.74(3) . . ?
C15 Pd8 Pd2 122.73(19) . . ?
C4 Pd8 Pd2 46.17(16) . . ?
Ni6 Pd8 Pd2 113.55(3) . . ?
Ni9 Pd8 Pd2 107.75(2) . . ?
C15 Pd8 Ni10 88.81(19) . . ?
C4 Pd8 Ni10 160.11(17) . . ?
Ni6 Pd8 Ni10 72.61(3) . . ?
Ni9 Pd8 Ni10 54.20(3) . . ?
Pd2 Pd8 Ni10 142.86(3) . . ?
C15 Pd8 Pd9 104.5(2) . . ?
C4 Pd8 Pd9 137.37(17) . . ?
Ni6 Pd8 Pd9 58.97(2) . . ?
Ni9 Pd8 Pd9 88.30(2) . . ?
Pd2 Pd8 Pd9 91.85(2) . . ?
Ni10 Pd8 Pd9 58.79(2) . . ?
C15 Pd8 Pd13 164.0(2) . . ?
C4 Pd8 Pd13 95.47(17) . . ?
Ni6 Pd8 Pd13 117.89(3) . . ?
Ni9 Pd8 Pd13 59.13(2) . . ?
Pd2 Pd8 Pd13 59.752(17) . . ?
Ni10 Pd8 Pd13 84.52(2) . . ?
Pd9 Pd8 Pd13 59.715(17) . . ?
C15 Pd8 Pd7 135.9(2) . . ?
C4 Pd8 Pd7 51.15(17) . . ?
Ni6 Pd8 Pd7 172.11(3) . . ?
Ni9 Pd8 Pd7 59.64(2) . . ?
Pd2 Pd8 Pd7 58.589(17) . . ?
Ni10 Pd8 Pd7 113.81(3) . . ?
Pd9 Pd8 Pd7 119.59(2) . . ?
Pd13 Pd8 Pd7 59.895(17) . . ?
C15 Pd8 Pd3 79.3(2) . . ?
C4 Pd8 Pd3 83.37(17) . . ?
Ni6 Pd8 Pd3 54.59(2) . . ?
Ni9 Pd8 Pd3 147.70(3) . . ?
Pd2 Pd8 Pd3 58.992(17) . . ?
Ni10 Pd8 Pd3 116.51(3) . . ?
Pd9 Pd8 Pd3 64.596(18) . . ?
Pd13 Pd8 Pd3 90.734(19) . . ?
Pd7 Pd8 Pd3 117.53(2) . . ?
C16 Pd9 C5 98.2(3) . . ?
C16 Pd9 Ni6 46.4(2) . . ?
C5 Pd9 Ni6 121.6(2) . . ?
C16 Pd9 Ni10 83.88(19) . . ?
C5 Pd9 Ni10 160.6(2) . . ?
Ni6 Pd9 Ni10 73.45(3) . . ?
C16 Pd9 Pd4 126.17(19) . . ?
C5 Pd9 Pd4 46.28(17) . . ?
Ni6 Pd9 Pd4 111.45(3) . . ?
Ni10 Pd9 Pd4 144.23(3) . . ?
C16 Pd9 Pd13 164.0(2) . . ?
C5 Pd9 Pd13 95.53(18) . . ?
Ni6 Pd9 Pd13 118.65(3) . . ?
Ni10 Pd9 Pd13 85.85(3) . . ?
Pd4 Pd9 Pd13 60.211(17) . . ?
C16 Pd9 Pd8 103.7(2) . . ?
C5 Pd9 Pd8 136.12(18) . . ?
Ni6 Pd9 Pd8 59.06(2) . . ?
Ni10 Pd9 Pd8 60.60(2) . . ?
Pd4 Pd9 Pd8 90.65(2) . . ?
Pd13 Pd9 Pd8 60.407(17) . . ?
C16 Pd9 Ni11 122.3(2) . . ?
C5 Pd9 Ni11 109.7(2) . . ?
Ni6 Pd9 Ni11 128.09(3) . . ?
Ni10 Pd9 Ni11 54.73(3) . . ?
Pd4 Pd9 Ni11 109.09(2) . . ?
Pd13 Pd9 Ni11 59.50(2) . . ?
Pd8 Pd9 Ni11 89.87(2) . . ?
C16 Pd9 Pd10 135.2(2) . . ?
C5 Pd9 Pd10 51.0(2) . . ?
Ni6 Pd9 Pd10 170.85(3) . . ?
Ni10 Pd9 Pd10 115.02(3) . . ?
Pd4 Pd9 Pd10 59.787(17) . . ?
Pd13 Pd9 Pd10 60.608(17) . . ?
Pd8 Pd9 Pd10 121.01(2) . . ?
Ni11 Pd9 Pd10 60.28(2) . . ?
C16 Pd9 Pd3 84.2(2) . . ?
C5 Pd9 Pd3 84.4(2) . . ?
Ni6 Pd9 Pd3 53.41(2) . . ?
Ni10 Pd9 Pd3 115.01(3) . . ?
Pd4 Pd9 Pd3 58.068(17) . . ?
Pd13 Pd9 Pd3 89.134(19) . . ?
Pd8 Pd9 Pd3 61.091(18) . . ?
Ni11 Pd9 Pd3 145.99(3) . . ?
Pd10 Pd9 Pd3 117.85(2) . . ?
C17 Pd10 C5 95.2(3) . . ?
C17 Pd10 C23 86.3(3) . . ?
C5 Pd10 C23 119.5(3) . . ?
C17 Pd10 Ni7 46.6(2) . . ?
C5 Pd10 Ni7 124.04(18) . . ?
C23 Pd10 Ni7 99.85(19) . . ?
C17 Pd10 Pd4 120.2(2) . . ?
C5 Pd10 Pd4 46.08(17) . . ?
C23 Pd10 Pd4 147.68(19) . . ?
Ni7 Pd10 Pd4 111.73(3) . . ?
C17 Pd10 Ni12 92.1(2) . . ?
C5 Pd10 Ni12 159.67(17) . . ?
C23 Pd10 Ni12 42.05(18) . . ?
Ni7 Pd10 Ni12 74.04(3) . . ?
Pd4 Pd10 Ni12 141.34(3) . . ?
C17 Pd10 Pd11 105.6(2) . . ?
C5 Pd10 Pd11 136.41(17) . . ?
C23 Pd10 Pd11 99.95(18) . . ?
Ni7 Pd10 Pd11 59.44(2) . . ?
Pd4 Pd10 Pd11 90.66(2) . . ?
Ni12 Pd10 Pd11 58.33(2) . . ?
C17 Pd10 Pd9 135.1(2) . . ?
C5 Pd10 Pd9 50.00(18) . . ?
C23 Pd10 Pd9 88.87(19) . . ?
Ni7 Pd10 Pd9 171.28(3) . . ?
Pd4 Pd10 Pd9 59.598(17) . . ?
Ni12 Pd10 Pd9 113.09(3) . . ?
Pd11 Pd10 Pd9 119.18(2) . . ?
C17 Pd10 Ni11 128.6(2) . . ?
C5 Pd10 Ni11 108.23(18) . . ?
C23 Pd10 Ni11 42.27(18) . . ?
Ni7 Pd10 Ni11 127.33(3) . . ?
Pd4 Pd10 Ni11 108.57(2) . . ?
Ni12 Pd10 Ni11 53.32(3) . . ?
Pd11 Pd10 Ni11 88.10(2) . . ?
Pd9 Pd10 Ni11 59.84(2) . . ?
C17 Pd10 Pd13 164.7(2) . . ?
C5 Pd10 Pd13 93.95(18) . . ?
C23 Pd10 Pd13 99.69(18) . . ?
Ni7 Pd10 Pd13 118.19(3) . . ?
Pd4 Pd10 Pd13 59.781(17) . . ?
Ni12 Pd10 Pd13 83.35(2) . . ?
Pd11 Pd10 Pd13 59.661(17) . . ?
Pd9 Pd10 Pd13 59.526(17) . . ?
Ni11 Pd10 Pd13 59.00(2) . . ?
C17 Pd10 Pd5 78.5(2) . . ?
C5 Pd10 Pd5 84.78(17) . . ?
C23 Pd10 Pd5 152.62(19) . . ?
Ni7 Pd10 Pd5 53.41(2) . . ?
Pd4 Pd10 Pd5 58.324(17) . . ?
Ni12 Pd10 Pd5 115.29(3) . . ?
Pd11 Pd10 Pd5 63.235(17) . . ?
Pd9 Pd10 Pd5 117.91(2) . . ?
Ni11 Pd10 Pd5 146.55(3) . . ?
Pd13 Pd10 Pd5 90.180(19) . . ?
C18 Pd11 C6 93.5(3) . . ?
C18 Pd11 C24 86.9(3) . . ?
C6 Pd11 C24 117.2(2) . . ?
C18 Pd11 Ni12 90.7(2) . . ?
C6 Pd11 Ni12 159.70(18) . . ?
C24 Pd11 Ni12 43.14(17) . . ?
C18 Pd11 Ni7 46.0(2) . . ?
C6 Pd11 Ni7 121.48(19) . . ?
C24 Pd11 Ni7 102.69(16) . . ?
Ni12 Pd11 Ni7 74.82(3) . . ?
C18 Pd11 Pd6 120.0(2) . . ?
C6 Pd11 Pd6 46.23(17) . . ?
C24 Pd11 Pd6 145.46(16) . . ?
Ni12 Pd11 Pd6 143.75(3) . . ?
Ni7 Pd11 Pd6 111.58(3) . . ?
C18 Pd11 Pd13 164.3(2) . . ?
C6 Pd11 Pd13 95.66(18) . . ?
C24 Pd11 Pd13 100.07(17) . . ?
Ni12 Pd11 Pd13 85.12(3) . . ?
Ni7 Pd11 Pd13 118.38(3) . . ?
Pd6 Pd11 Pd13 60.014(17) . . ?
C18 Pd11 Pd10 104.3(2) . . ?
C6 Pd11 Pd10 136.49(17) . . ?
C24 Pd11 Pd10 103.30(17) . . ?
Ni12 Pd11 Pd10 60.77(2) . . ?
Ni7 Pd11 Pd10 58.70(2) . . ?
Pd6 Pd11 Pd10 91.17(2) . . ?
Pd13 Pd11 Pd10 60.598(17) . . ?
C18 Pd11 Ni13 129.4(2) . . ?
C6 Pd11 Ni13 109.09(19) . . ?
C24 Pd11 Ni13 42.47(16) . . ?
Ni12 Pd11 Ni13 54.31(3) . . ?
Ni7 Pd11 Ni13 128.97(3) . . ?
Pd6 Pd11 Ni13 107.72(2) . . ?
Pd13 Pd11 Ni13 58.71(2) . . ?
Pd10 Pd11 Ni13 89.81(2) . . ?
C18 Pd11 Pd12 134.7(2) . . ?
C6 Pd11 Pd12 51.59(19) . . ?
C24 Pd11 Pd12 86.31(16) . . ?
Ni12 Pd11 Pd12 113.36(3) . . ?
Ni7 Pd11 Pd12 170.91(3) . . ?
Pd6 Pd11 Pd12 59.566(18) . . ?
Pd13 Pd11 Pd12 60.297(17) . . ?
Pd10 Pd11 Pd12 120.89(2) . . ?
Ni13 Pd11 Pd12 59.06(2) . . ?
C18 Pd11 Pd5 78.0(2) . . ?
C6 Pd11 Pd5 83.12(18) . . ?
C24 Pd11 Pd5 155.57(16) . . ?
Ni12 Pd11 Pd5 117.18(3) . . ?
Ni7 Pd11 Pd5 53.16(2) . . ?
Pd6 Pd11 Pd5 58.424(17) . . ?
Pd13 Pd11 Pd5 90.51(2) . . ?
Pd10 Pd11 Pd5 62.949(17) . . ?
Ni13 Pd11 Pd5 147.17(3) . . ?
Pd12 Pd11 Pd5 117.94(2) . . ?
C19 Pd12 C6 96.4(3) . . ?
C19 Pd12 Ni5 47.2(2) . . ?
C6 Pd12 Ni5 123.48(16) . . ?
C19 Pd12 Ni13 125.6(2) . . ?
C6 Pd12 Ni13 109.09(16) . . ?
Ni5 Pd12 Ni13 126.99(3) . . ?
C19 Pd12 Pd6 123.1(2) . . ?
C6 Pd12 Pd6 46.06(17) . . ?
Ni5 Pd12 Pd6 112.03(3) . . ?
Ni13 Pd12 Pd6 108.69(3) . . ?
C19 Pd12 Ni8 89.0(2) . . ?
C6 Pd12 Ni8 160.69(17) . . ?
Ni5 Pd12 Ni8 73.21(3) . . ?
Ni13 Pd12 Ni8 53.82(3) . . ?
Pd6 Pd12 Ni8 141.87(3) . . ?
C19 Pd12 Pd11 134.6(2) . . ?
C6 Pd12 Pd11 50.35(16) . . ?
Ni5 Pd12 Pd11 171.45(3) . . ?
Ni13 Pd12 Pd11 60.29(2) . . ?
Pd6 Pd12 Pd11 59.539(17) . . ?
Ni8 Pd12 Pd11 114.07(3) . . ?
C19 Pd12 Pd7 105.7(2) . . ?
C6 Pd12 Pd7 136.33(17) . . ?
Ni5 Pd12 Pd7 59.39(2) . . ?
Ni13 Pd12 Pd7 88.13(2) . . ?
Pd6 Pd12 Pd7 90.73(2) . . ?
Ni8 Pd12 Pd7 58.38(2) . . ?
Pd11 Pd12 Pd7 119.70(2) . . ?
C19 Pd12 Pd13 165.7(2) . . ?
C6 Pd12 Pd13 94.22(16) . . ?
Ni5 Pd12 Pd13 118.65(3) . . ?
Ni13 Pd12 Pd13 58.88(2) . . ?
Pd6 Pd12 Pd13 59.765(17) . . ?
Ni8 Pd12 Pd13 84.08(2) . . ?
Pd11 Pd12 Pd13 59.594(17) . . ?
Pd7 Pd12 Pd13 60.107(17) . . ?
C19 Pd12 Pd1 80.2(2) . . ?
C6 Pd12 Pd1 83.96(17) . . ?
Ni5 Pd12 Pd1 53.23(2) . . ?
Ni13 Pd12 Pd1 147.59(3) . . ?
Pd6 Pd12 Pd1 58.822(17) . . ?
Ni8 Pd12 Pd1 115.28(3) . . ?
Pd11 Pd12 Pd1 118.29(2) . . ?
Pd7 Pd12 Pd1 63.917(17) . . ?
Pd13 Pd12 Pd1 91.479(19) . . ?
Ni13 Pd13 Ni9 58.82(2) . . ?
Ni13 Pd13 Ni11 58.49(2) . . ?
Ni9 Pd13 Ni11 58.62(2) . . ?
Ni13 Pd13 Pd6 109.00(2) . . ?
Ni9 Pd13 Pd6 146.48(3) . . ?
Ni11 Pd13 Pd6 145.94(3) . . ?
Ni13 Pd13 Pd2 144.28(3) . . ?
Ni9 Pd13 Pd2 108.23(2) . . ?
Ni11 Pd13 Pd2 147.58(3) . . ?
Pd6 Pd13 Pd2 61.749(17) . . ?
Ni13 Pd13 Pd4 147.03(3) . . ?
Ni9 Pd13 Pd4 145.34(3) . . ?
Ni11 Pd13 Pd4 109.29(2) . . ?
Pd6 Pd13 Pd4 62.351(17) . . ?
Pd2 Pd13 Pd4 63.079(18) . . ?
Ni13 Pd13 Pd9 118.88(3) . . ?
Ni9 Pd13 Pd9 88.78(2) . . ?
Ni11 Pd13 Pd9 60.40(2) . . ?
Pd6 Pd13 Pd9 121.91(2) . . ?
Pd2 Pd13 Pd9 91.90(2) . . ?
Pd4 Pd13 Pd9 59.561(17) . . ?
Ni13 Pd13 Pd11 60.73(2) . . ?
Ni9 Pd13 Pd11 119.53(3) . . ?
Ni11 Pd13 Pd11 88.91(2) . . ?
Pd6 Pd13 Pd11 59.580(17) . . ?
Pd2 Pd13 Pd11 121.32(2) . . ?
Pd4 Pd13 Pd11 90.44(2) . . ?
Pd9 Pd13 Pd11 119.60(2) . . ?
Ni13 Pd13 Pd8 118.62(3) . . ?
Ni9 Pd13 Pd8 59.81(2) . . ?
Ni11 Pd13 Pd8 90.09(2) . . ?
Pd6 Pd13 Pd8 121.42(2) . . ?
Pd2 Pd13 Pd8 59.681(17) . . ?
Pd4 Pd13 Pd8 89.96(2) . . ?
Pd9 Pd13 Pd8 59.878(17) . . ?
Pd11 Pd13 Pd8 178.99(2) . . ?
Ni13 Pd13 Pd12 59.65(2) . . ?
Ni9 Pd13 Pd12 90.18(2) . . ?
Ni11 Pd13 Pd12 118.13(3) . . ?
Pd6 Pd13 Pd12 59.362(17) . . ?
Pd2 Pd13 Pd12 89.43(2) . . ?
Pd4 Pd13 Pd12 121.71(2) . . ?
Pd9 Pd13 Pd12 178.52(3) . . ?
Pd11 Pd13 Pd12 60.109(17) . . ?
Pd8 Pd13 Pd12 120.39(2) . . ?
C28 Ni1 C27 112.8(3) . . ?
C28 Ni1 C26 109.4(4) . . ?
C27 Ni1 C26 109.8(4) . . ?
C28 Ni1 Ni2 106.6(2) . . ?
C27 Ni1 Ni2 132.2(2) . . ?
C26 Ni1 Ni2 80.2(2) . . ?
C28 Ni1 Ni3 129.0(2) . . ?
C27 Ni1 Ni3 79.5(2) . . ?
C26 Ni1 Ni3 111.9(3) . . ?
Ni2 Ni1 Ni3 54.42(3) . . ?
C28 Ni1 Ni4 76.7(2) . . ?
C27 Ni1 Ni4 110.5(2) . . ?
C26 Ni1 Ni4 132.3(3) . . ?
Ni2 Ni1 Ni4 53.85(3) . . ?
Ni3 Ni1 Ni4 53.49(3) . . ?
C8 Ni2 C1 99.7(3) . . ?
C8 Ni2 C3 97.9(3) . . ?
C1 Ni2 C3 158.9(3) . . ?
C8 Ni2 Ni4 148.9(2) . . ?
C1 Ni2 Ni4 109.5(2) . . ?
C3 Ni2 Ni4 51.5(2) . . ?
C8 Ni2 Ni3 149.6(2) . . ?
C1 Ni2 Ni3 50.2(2) . . ?
C3 Ni2 Ni3 110.9(2) . . ?
Ni4 Ni2 Ni3 59.64(3) . . ?
C8 Ni2 Pd1 52.2(2) . . ?
C1 Ni2 Pd1 101.2(2) . . ?
C3 Ni2 Pd1 98.7(2) . . ?
Ni4 Ni2 Pd1 128.08(4) . . ?
Ni3 Ni2 Pd1 128.42(4) . . ?
C8 Ni2 Pd6 109.9(2) . . ?
C1 Ni2 Pd6 123.6(2) . . ?
C3 Ni2 Pd6 59.6(2) . . ?
Ni4 Ni2 Pd6 61.95(3) . . ?
Ni3 Ni2 Pd6 93.36(3) . . ?
Pd1 Ni2 Pd6 66.25(3) . . ?
C8 Ni2 Pd2 110.0(2) . . ?
C1 Ni2 Pd2 60.4(2) . . ?
C3 Ni2 Pd2 123.3(2) . . ?
Ni4 Ni2 Pd2 93.75(3) . . ?
Ni3 Ni2 Pd2 62.02(3) . . ?
Pd1 Ni2 Pd2 66.46(2) . . ?
Pd6 Ni2 Pd2 64.64(2) . . ?
C8 Ni2 Ni1 113.2(2) . . ?
C1 Ni2 Ni1 79.2(2) . . ?
C3 Ni2 Ni1 83.3(2) . . ?
Ni4 Ni2 Ni1 64.17(3) . . ?
Ni3 Ni2 Ni1 62.95(3) . . ?
Pd1 Ni2 Ni1 165.33(4) . . ?
Pd6 Ni2 Ni1 125.88(4) . . ?
Pd2 Ni2 Ni1 124.46(4) . . ?
C9 Ni3 C2 100.6(3) . . ?
C9 Ni3 C1 95.8(3) . . ?
C2 Ni3 C1 159.4(3) . . ?
C9 Ni3 Ni4 152.3(2) . . ?
C2 Ni3 Ni4 51.87(19) . . ?
C1 Ni3 Ni4 110.3(2) . . ?
C9 Ni3 Ni2 146.2(2) . . ?
C2 Ni3 Ni2 111.74(19) . . ?
C1 Ni3 Ni2 50.5(2) . . ?
Ni4 Ni3 Ni2 60.13(3) . . ?
C9 Ni3 Pd3 51.7(2) . . ?
C2 Ni3 Pd3 99.10(19) . . ?
C1 Ni3 Pd3 100.8(2) . . ?
Ni4 Ni3 Pd3 127.88(4) . . ?
Ni2 Ni3 Pd3 128.21(4) . . ?
C9 Ni3 Pd2 106.9(2) . . ?
C2 Ni3 Pd2 124.6(2) . . ?
C1 Ni3 Pd2 60.7(2) . . ?
Ni4 Ni3 Pd2 94.33(4) . . ?
Ni2 Ni3 Pd2 62.51(3) . . ?
Pd3 Ni3 Pd2 65.76(2) . . ?
C9 Ni3 Pd4 109.9(2) . . ?
C2 Ni3 Pd4 59.6(2) . . ?
C1 Ni3 Pd4 125.5(2) . . ?
Ni4 Ni3 Pd4 62.41(3) . . ?
Ni2 Ni3 Pd4 95.22(3) . . ?
Pd3 Ni3 Pd4 65.51(2) . . ?
Pd2 Ni3 Pd4 66.00(2) . . ?
C9 Ni3 Ni1 114.0(2) . . ?
C2 Ni3 Ni1 82.88(19) . . ?
C1 Ni3 Ni1 79.1(2) . . ?
Ni4 Ni3 Ni1 64.21(3) . . ?
Ni2 Ni3 Ni1 62.63(3) . . ?
Pd3 Ni3 Ni1 165.69(4) . . ?
Pd2 Ni3 Ni1 124.63(4) . . ?
Pd4 Ni3 Ni1 126.24(4) . . ?
C10 Ni4 C2 95.0(3) . . ?
C10 Ni4 C3 102.6(3) . . ?
C2 Ni4 C3 159.2(3) . . ?
C10 Ni4 Ni3 145.0(2) . . ?
C2 Ni4 Ni3 50.2(2) . . ?
C3 Ni4 Ni3 111.0(2) . . ?
C10 Ni4 Ni2 153.1(2) . . ?
C2 Ni4 Ni2 110.2(2) . . ?
C3 Ni4 Ni2 50.9(2) . . ?
Ni3 Ni4 Ni2 60.24(3) . . ?
C10 Ni4 Pd5 51.7(2) . . ?
C2 Ni4 Pd5 100.4(2) . . ?
C3 Ni4 Pd5 99.2(2) . . ?
Ni3 Ni4 Pd5 128.40(4) . . ?
Ni2 Ni4 Pd5 128.49(4) . . ?
C10 Ni4 Pd6 111.6(2) . . ?
C2 Ni4 Pd6 123.44(19) . . ?
C3 Ni4 Pd6 59.8(2) . . ?
Ni3 Ni4 Pd6 94.08(3) . . ?
Ni2 Ni4 Pd6 62.57(3) . . ?
Pd5 Ni4 Pd6 66.05(3) . . ?
C10 Ni4 Pd4 105.7(2) . . ?
C2 Ni4 Pd4 59.51(19) . . ?
C3 Ni4 Pd4 124.3(2) . . ?
Ni3 Ni4 Pd4 62.92(3) . . ?
Ni2 Ni4 Pd4 95.60(3) . . ?
Pd5 Ni4 Pd4 65.53(2) . . ?
Pd6 Ni4 Pd4 65.43(2) . . ?
C10 Ni4 Ni1 115.1(2) . . ?
C2 Ni4 Ni1 80.9(2) . . ?
C3 Ni4 Ni1 81.6(2) . . ?
Ni3 Ni4 Ni1 62.31(3) . . ?
Ni2 Ni4 Ni1 61.97(3) . . ?
Pd5 Ni4 Ni1 166.74(4) . . ?
Pd6 Ni4 Ni1 124.31(4) . . ?
Pd4 Ni4 Ni1 124.86(4) . . ?
C29 Ni5 C14 95.4(3) . . ?
C29 Ni5 C19 95.3(3) . . ?
C14 Ni5 C19 154.1(3) . . ?
C29 Ni5 C11 101.2(3) . . ?
C14 Ni5 C11 95.1(3) . . ?
C19 Ni5 C11 105.8(3) . . ?
C29 Ni5 Pd1 149.9(2) . . ?
C14 Ni5 Pd1 89.1(2) . . ?
C19 Ni5 Pd1 93.4(2) . . ?
C11 Ni5 Pd1 48.7(2) . . ?
C29 Ni5 Pd12 133.9(2) . . ?
C14 Ni5 Pd12 109.9(2) . . ?
C19 Ni5 Pd12 47.8(2) . . ?
C11 Ni5 Pd12 113.7(2) . . ?
Pd1 Ni5 Pd12 70.69(3) . . ?
C29 Ni5 Pd7 131.4(2) . . ?
C14 Ni5 Pd7 47.6(2) . . ?
C19 Ni5 Pd7 109.2(2) . . ?
C11 Ni5 Pd7 111.0(2) . . ?
Pd1 Ni5 Pd7 71.52(3) . . ?
Pd12 Ni5 Pd7 62.33(2) . . ?
C29 Ni5 Ni8 95.7(2) . . ?
C14 Ni5 Ni8 79.0(2) . . ?
C19 Ni5 Ni8 76.6(2) . . ?
C11 Ni5 Ni8 162.6(2) . . ?
Pd1 Ni5 Ni8 114.44(3) . . ?
Pd12 Ni5 Ni8 54.88(2) . . ?
Pd7 Ni5 Ni8 53.21(2) . . ?
C30 Ni6 C15 95.6(3) . . ?
C30 Ni6 C16 94.4(3) . . ?
C15 Ni6 C16 148.0(3) . . ?
C30 Ni6 C12 98.6(3) . . ?
C15 Ni6 C12 113.6(3) . . ?
C16 Ni6 C12 94.7(3) . . ?
C30 Ni6 Pd3 144.7(2) . . ?
C15 Ni6 Pd3 90.40(19) . . ?
C16 Ni6 Pd3 98.59(19) . . ?
C12 Ni6 Pd3 47.93(18) . . ?
C30 Ni6 Pd9 137.4(2) . . ?
C15 Ni6 Pd9 109.22(19) . . ?
C16 Ni6 Pd9 47.31(19) . . ?
C12 Ni6 Pd9 102.06(19) . . ?
Pd3 Ni6 Pd9 70.98(3) . . ?
C30 Ni6 Pd8 137.3(2) . . ?
C15 Ni6 Pd8 47.95(19) . . ?
C16 Ni6 Pd8 107.50(19) . . ?
C12 Ni6 Pd8 115.05(18) . . ?
Pd3 Ni6 Pd8 68.43(2) . . ?
Pd9 Ni6 Pd8 61.97(2) . . ?
C30 Ni6 Ni10 102.0(2) . . ?
C15 Ni6 Ni10 77.2(2) . . ?
C16 Ni6 Ni10 71.1(2) . . ?
C12 Ni6 Ni10 155.64(19) . . ?
Pd3 Ni6 Ni10 113.17(3) . . ?
Pd9 Ni6 Ni10 53.70(2) . . ?
Pd8 Ni6 Ni10 54.81(2) . . ?
C31 Ni7 C18 95.2(3) . . ?
C31 Ni7 C17 94.4(3) . . ?
C18 Ni7 C17 153.4(3) . . ?
C31 Ni7 C13 102.9(3) . . ?
C18 Ni7 C13 96.6(3) . . ?
C17 Ni7 C13 105.4(3) . . ?
C31 Ni7 Pd5 151.4(2) . . ?
C18 Ni7 Pd5 91.6(2) . . ?
C17 Ni7 Pd5 91.7(2) . . ?
C13 Ni7 Pd5 48.55(19) . . ?
C31 Ni7 Pd10 131.8(2) . . ?
C18 Ni7 Pd10 109.3(2) . . ?
C17 Ni7 Pd10 47.8(2) . . ?
C13 Ni7 Pd10 114.2(2) . . ?
Pd5 Ni7 Pd10 70.64(3) . . ?
C31 Ni7 Pd11 132.4(3) . . ?
C18 Ni7 Pd11 47.89(19) . . ?
C17 Ni7 Pd11 109.2(2) . . ?
C13 Ni7 Pd11 109.2(2) . . ?
Pd5 Ni7 Pd11 70.52(3) . . ?
Pd10 Ni7 Pd11 61.86(2) . . ?
C31 Ni7 Ni12 95.6(2) . . ?
C18 Ni7 Ni12 75.9(2) . . ?
C17 Ni7 Ni12 78.5(2) . . ?
C13 Ni7 Ni12 160.6(2) . . ?
Pd5 Ni7 Ni12 113.03(3) . . ?
Pd10 Ni7 Ni12 54.13(2) . . ?
Pd11 Ni7 Ni12 52.49(2) . . ?
C32 Ni8 C25 92.3(3) . . ?
C32 Ni8 C20 96.7(3) . . ?
C25 Ni8 C20 155.8(3) . . ?
C32 Ni8 Ni13 140.7(2) . . ?
C25 Ni8 Ni13 49.8(2) . . ?
C20 Ni8 Ni13 114.6(2) . . ?
C32 Ni8 Ni9 142.2(2) . . ?
C25 Ni8 Ni9 112.0(2) . . ?
C20 Ni8 Ni9 50.2(2) . . ?
Ni13 Ni8 Ni9 64.52(3) . . ?
C32 Ni8 Pd7 121.6(2) . . ?
C25 Ni8 Pd7 130.2(2) . . ?
C20 Ni8 Pd7 61.9(2) . . ?
Ni13 Ni8 Pd7 94.85(3) . . ?
Ni9 Ni8 Pd7 63.71(3) . . ?
C32 Ni8 Pd12 120.9(2) . . ?
C25 Ni8 Pd12 70.7(2) . . ?
C20 Ni8 Pd12 121.9(2) . . ?
Ni13 Ni8 Pd12 62.21(3) . . ?
Ni9 Ni8 Pd12 95.05(3) . . ?
Pd7 Ni8 Pd12 60.90(2) . . ?
C32 Ni8 Ni5 82.0(2) . . ?
C25 Ni8 Ni5 104.9(2) . . ?
C20 Ni8 Ni5 98.6(2) . . ?
Ni13 Ni8 Ni5 114.09(4) . . ?
Ni9 Ni8 Ni5 116.54(4) . . ?
Pd7 Ni8 Ni5 53.00(2) . . ?
Pd12 Ni8 Ni5 51.91(2) . . ?
C21 Ni9 C20 87.1(3) . . ?
C21 Ni9 C7 109.4(3) . . ?
C20 Ni9 C7 117.6(3) . . ?
C21 Ni9 Ni8 133.6(2) . . ?
C20 Ni9 Ni8 49.1(2) . . ?
C7 Ni9 Ni8 84.1(2) . . ?
C21 Ni9 Ni10 48.5(2) . . ?
C20 Ni9 Ni10 134.9(2) . . ?
C7 Ni9 Ni10 89.1(2) . . ?
Ni8 Ni9 Ni10 173.23(4) . . ?
C21 Ni9 Ni13 155.8(3) . . ?
C20 Ni9 Ni13 106.5(2) . . ?
C7 Ni9 Ni13 46.6(2) . . ?
Ni8 Ni9 Ni13 57.49(3) . . ?
Ni10 Ni9 Ni13 117.81(4) . . ?
C21 Ni9 Ni11 103.6(2) . . ?
C20 Ni9 Ni11 164.9(2) . . ?
C7 Ni9 Ni11 49.0(2) . . ?
Ni8 Ni9 Ni11 117.17(4) . . ?
Ni10 Ni9 Ni11 58.04(3) . . ?
Ni13 Ni9 Ni11 59.79(3) . . ?
C21 Ni9 Pd13 130.0(3) . . ?
C20 Ni9 Pd13 119.8(2) . . ?
C7 Ni9 Pd13 94.8(2) . . ?
Ni8 Ni9 Pd13 90.60(3) . . ?
Ni10 Ni9 Pd13 90.70(3) . . ?
Ni13 Ni9 Pd13 60.33(2) . . ?
Ni11 Ni9 Pd13 61.02(2) . . ?
C21 Ni9 Pd8 73.6(3) . . ?
C20 Ni9 Pd8 101.2(2) . . ?
C7 Ni9 Pd8 141.1(2) . . ?
Ni8 Ni9 Pd8 122.94(4) . . ?
Ni10 Ni9 Pd8 63.29(3) . . ?
Ni13 Ni9 Pd8 121.39(3) . . ?
Ni11 Ni9 Pd8 92.22(3) . . ?
Pd13 Ni9 Pd8 61.06(2) . . ?
C21 Ni9 Pd7 114.3(3) . . ?
C20 Ni9 Pd7 60.5(2) . . ?
C7 Ni9 Pd7 135.9(2) . . ?
Ni8 Ni9 Pd7 61.71(3) . . ?
Ni10 Ni9 Pd7 124.49(4) . . ?
Ni13 Ni9 Pd7 89.87(3) . . ?
Ni11 Ni9 Pd7 122.05(3) . . ?
Pd13 Ni9 Pd7 61.07(2) . . ?
Pd8 Ni9 Pd7 61.24(2) . . ?
C33 Ni10 C21 96.2(3) . . ?
C33 Ni10 C22 94.8(3) . . ?
C21 Ni10 C22 139.0(4) . . ?
C33 Ni10 Ni9 144.8(2) . . ?
C21 Ni10 Ni9 48.8(3) . . ?
C22 Ni10 Ni9 109.8(2) . . ?
C33 Ni10 Ni11 143.7(2) . . ?
C21 Ni10 Ni11 109.9(3) . . ?
C22 Ni10 Ni11 49.0(2) . . ?
Ni9 Ni10 Ni11 64.32(3) . . ?
C33 Ni10 Pd9 116.1(2) . . ?
C21 Ni10 Pd9 131.6(3) . . ?
C22 Ni10 Pd9 76.0(2) . . ?
Ni9 Ni10 Pd9 94.49(3) . . ?
Ni11 Ni10 Pd9 63.74(3) . . ?
C33 Ni10 Pd8 116.7(2) . . ?
C21 Ni10 Pd8 73.2(3) . . ?
C22 Ni10 Pd8 134.0(2) . . ?
Ni9 Ni10 Pd8 62.51(3) . . ?
Ni11 Ni10 Pd8 95.27(3) . . ?
Pd9 Ni10 Pd8 60.61(2) . . ?
C33 Ni10 Ni6 75.6(2) . . ?
C21 Ni10 Ni6 109.0(3) . . ?
C22 Ni10 Ni6 112.1(2) . . ?
Ni9 Ni10 Ni6 115.03(4) . . ?
Ni11 Ni10 Ni6 116.52(4) . . ?
Pd9 Ni10 Ni6 52.85(2) . . ?
Pd8 Ni10 Ni6 52.58(2) . . ?
C22 Ni11 C23 87.1(3) . . ?
C22 Ni11 C7 108.5(3) . . ?
C23 Ni11 C7 116.6(3) . . ?
C22 Ni11 Ni12 134.5(2) . . ?
C23 Ni11 Ni12 49.5(2) . . ?
C7 Ni11 Ni12 84.9(2) . . ?
C22 Ni11 Ni10 48.3(2) . . ?
C23 Ni11 Ni10 134.6(2) . . ?
C7 Ni11 Ni10 89.7(2) . . ?
Ni12 Ni11 Ni10 174.53(4) . . ?
C22 Ni11 Ni13 155.0(2) . . ?
C23 Ni11 Ni13 107.0(2) . . ?
C7 Ni11 Ni13 46.9(2) . . ?
Ni12 Ni11 Ni13 57.77(3) . . ?
Ni10 Ni11 Ni13 117.59(4) . . ?
C22 Ni11 Ni9 102.8(2) . . ?
C23 Ni11 Ni9 165.4(3) . . ?
C7 Ni11 Ni9 50.3(2) . . ?
Ni12 Ni11 Ni9 117.73(4) . . ?
Ni10 Ni11 Ni9 57.64(3) . . ?
Ni13 Ni11 Ni9 59.97(3) . . ?
C22 Ni11 Pd13 130.1(2) . . ?
C23 Ni11 Pd13 120.8(2) . . ?
C7 Ni11 Pd13 95.2(2) . . ?
Ni12 Ni11 Pd13 89.65(3) . . ?
Ni10 Ni11 Pd13 90.07(3) . . ?
Ni13 Ni11 Pd13 60.17(2) . . ?
Ni9 Ni11 Pd13 60.37(2) . . ?
C22 Ni11 Pd9 74.3(2) . . ?
C23 Ni11 Pd9 103.5(3) . . ?
C7 Ni11 Pd9 139.8(2) . . ?
Ni12 Ni11 Pd9 122.75(4) . . ?
Ni10 Ni11 Pd9 61.52(3) . . ?
Ni13 Ni11 Pd9 120.25(3) . . ?
Ni9 Ni11 Pd9 89.60(3) . . ?
Pd13 Ni11 Pd9 60.09(2) . . ?
C22 Ni11 Pd10 113.3(2) . . ?
C23 Ni11 Pd10 62.6(2) . . ?
C7 Ni11 Pd10 138.0(2) . . ?
Ni12 Ni11 Pd10 62.97(3) . . ?
Ni10 Ni11 Pd10 121.40(4) . . ?
Ni13 Ni11 Pd10 91.65(3) . . ?
Ni9 Ni11 Pd10 121.02(3) . . ?
Pd13 Ni11 Pd10 60.67(2) . . ?
Pd9 Ni11 Pd10 59.88(2) . . ?
C34 Ni12 C23 96.1(4) . . ?
C34 Ni12 C24 93.7(3) . . ?
C23 Ni12 C24 160.5(3) . . ?
C34 Ni12 Ni11 141.9(3) . . ?
C23 Ni12 Ni11 50.1(3) . . ?
C24 Ni12 Ni11 114.2(2) . . ?
C34 Ni12 Ni13 139.9(3) . . ?
C23 Ni12 Ni13 114.5(2) . . ?
C24 Ni12 Ni13 49.9(2) . . ?
Ni11 Ni12 Ni13 64.69(3) . . ?
C34 Ni12 Pd11 120.0(2) . . ?
C23 Ni12 Pd11 123.4(3) . . ?
C24 Ni12 Pd11 64.3(2) . . ?
Ni11 Ni12 Pd11 96.11(4) . . ?
Ni13 Ni12 Pd11 64.36(3) . . ?
C34 Ni12 Pd10 121.8(3) . . ?
C23 Ni12 Pd10 63.2(3) . . ?
C24 Ni12 Pd10 124.2(2) . . ?
Ni11 Ni12 Pd10 63.71(3) . . ?
Ni13 Ni12 Pd10 95.87(4) . . ?
Pd11 Ni12 Pd10 60.90(2) . . ?
C34 Ni12 Ni7 81.8(2) . . ?
C23 Ni12 Ni7 97.5(2) . . ?
C24 Ni12 Ni7 100.5(2) . . ?
Ni11 Ni12 Ni7 115.50(4) . . ?
Ni13 Ni12 Ni7 116.91(4) . . ?
Pd11 Ni12 Ni7 52.68(2) . . ?
Pd10 Ni12 Ni7 51.83(2) . . ?
C25 Ni13 C24 84.9(3) . . ?
C25 Ni13 C7 108.0(3) . . ?
C24 Ni13 C7 116.1(3) . . ?
C25 Ni13 Ni12 133.2(2) . . ?
C24 Ni13 Ni12 49.8(2) . . ?
C7 Ni13 Ni12 86.5(2) . . ?
C25 Ni13 Ni8 48.9(2) . . ?
C24 Ni13 Ni8 133.6(2) . . ?
C7 Ni13 Ni8 87.2(2) . . ?
Ni12 Ni13 Ni8 173.66(4) . . ?
C25 Ni13 Ni11 157.5(2) . . ?
C24 Ni13 Ni11 106.9(2) . . ?
C7 Ni13 Ni11 49.7(2) . . ?
Ni12 Ni13 Ni11 57.54(3) . . ?
Ni8 Ni13 Ni11 118.12(4) . . ?
C25 Ni13 Ni9 104.9(2) . . ?
C24 Ni13 Ni9 165.2(2) . . ?
C7 Ni13 Ni9 50.8(2) . . ?
Ni12 Ni13 Ni9 117.75(4) . . ?
Ni8 Ni13 Ni9 57.99(3) . . ?
Ni11 Ni13 Ni9 60.23(3) . . ?
C25 Ni13 Pd13 129.0(2) . . ?
C24 Ni13 Pd13 121.4(2) . . ?
C7 Ni13 Pd13 98.3(2) . . ?
Ni12 Ni13 Pd13 90.24(3) . . ?
Ni8 Ni13 Pd13 91.22(3) . . ?
Ni11 Ni13 Pd13 61.34(3) . . ?
Ni9 Ni13 Pd13 60.85(2) . . ?
C25 Ni13 Pd12 71.5(2) . . ?
C24 Ni13 Pd12 101.2(2) . . ?
C7 Ni13 Pd12 142.6(2) . . ?
Ni12 Ni13 Pd12 121.99(4) . . ?
Ni8 Ni13 Pd12 63.96(3) . . ?
Ni11 Ni13 Pd12 122.81(4) . . ?
Ni9 Ni13 Pd12 92.45(3) . . ?
Pd13 Ni13 Pd12 61.48(2) . . ?
C25 Ni13 Pd11 112.1(2) . . ?
C24 Ni13 Pd11 62.6(2) . . ?
C7 Ni13 Pd11 139.4(2) . . ?
Ni12 Ni13 Pd11 61.33(3) . . ?
Ni8 Ni13 Pd11 124.56(4) . . ?
Ni11 Ni13 Pd11 90.42(3) . . ?
Ni9 Ni13 Pd11 121.39(3) . . ?
Pd13 Ni13 Pd11 60.56(2) . . ?
Pd12 Ni13 Pd11 60.65(2) . . ?
O1 C1 Ni3 139.0(6) . . ?
O1 C1 Ni2 139.7(6) . . ?
Ni3 C1 Ni2 79.4(3) . . ?
O1 C1 Pd2 119.5(5) . . ?
Ni3 C1 Pd2 74.7(2) . . ?
Ni2 C1 Pd2 74.9(2) . . ?
O2 C2 Ni3 141.7(5) . . ?
O2 C2 Ni4 138.1(5) . . ?
Ni3 C2 Ni4 77.9(3) . . ?
O2 C2 Pd4 119.2(5) . . ?
Ni3 C2 Pd4 76.1(2) . . ?
Ni4 C2 Pd4 74.9(2) . . ?
O3 C3 Ni2 140.0(6) . . ?
O3 C3 Ni4 139.4(6) . . ?
Ni2 C3 Ni4 77.7(3) . . ?
O3 C3 Pd6 121.7(5) . . ?
Ni2 C3 Pd6 75.0(2) . . ?
Ni4 C3 Pd6 74.2(2) . . ?
O4 C4 Pd2 134.3(5) . . ?
O4 C4 Pd8 130.4(5) . . ?
Pd2 C4 Pd8 82.8(2) . . ?
O4 C4 Pd7 129.7(5) . . ?
Pd2 C4 Pd7 80.0(2) . . ?
Pd8 C4 Pd7 79.6(2) . . ?
O5 C5 Pd4 134.3(6) . . ?
O5 C5 Pd9 129.2(5) . . ?
Pd4 C5 Pd9 82.3(2) . . ?
O5 C5 Pd10 130.4(5) . . ?
Pd4 C5 Pd10 81.7(3) . . ?
Pd9 C5 Pd10 79.0(3) . . ?
O6 C6 Pd6 135.2(6) . . ?
O6 C6 Pd11 129.8(5) . . ?
Pd6 C6 Pd11 81.7(2) . . ?
O6 C6 Pd12 130.6(5) . . ?
Pd6 C6 Pd12 80.7(2) . . ?
Pd11 C6 Pd12 78.1(2) . . ?
O7 C7 Ni13 135.4(6) . . ?
O7 C7 Ni11 128.9(6) . . ?
Ni13 C7 Ni11 83.5(3) . . ?
O7 C7 Ni9 126.9(6) . . ?
Ni13 C7 Ni9 82.6(3) . . ?
Ni11 C7 Ni9 80.8(3) . . ?
O8 C8 Ni2 146.8(6) . . ?
O8 C8 Pd1 131.6(6) . . ?
Ni2 C8 Pd1 81.7(3) . . ?
O9 C9 Ni3 145.0(6) . . ?
O9 C9 Pd3 133.2(5) . . ?
Ni3 C9 Pd3 81.9(3) . . ?
O10 C10 Ni4 145.3(6) . . ?
O10 C10 Pd5 131.7(6) . . ?
Ni4 C10 Pd5 82.9(3) . . ?
O11 C11 Pd1 142.4(6) . . ?
O11 C11 Ni5 136.3(6) . . ?
Pd1 C11 Ni5 81.3(3) . . ?
O12 C12 Pd3 142.1(5) . . ?
O12 C12 Ni6 136.0(5) . . ?
Pd3 C12 Ni6 81.7(3) . . ?
O13 C13 Pd5 142.5(6) . . ?
O13 C13 Ni7 136.4(6) . . ?
Pd5 C13 Ni7 81.0(3) . . ?
O14 C14 Ni5 139.1(6) . . ?
O14 C14 Pd7 134.8(5) . . ?
Ni5 C14 Pd7 86.1(3) . . ?
O15 C15 Ni6 142.4(5) . . ?
O15 C15 Pd8 131.7(5) . . ?
Ni6 C15 Pd8 85.9(3) . . ?
O16 C16 Ni6 140.1(5) . . ?
O16 C16 Pd9 133.5(6) . . ?
Ni6 C16 Pd9 86.3(3) . . ?
O17 C17 Ni7 141.8(6) . . ?
O17 C17 Pd10 132.6(6) . . ?
Ni7 C17 Pd10 85.6(3) . . ?
O18 C18 Ni7 141.2(6) . . ?
O18 C18 Pd11 132.6(6) . . ?
Ni7 C18 Pd11 86.1(3) . . ?
O19 C19 Ni5 140.8(5) . . ?
O19 C19 Pd12 134.2(5) . . ?
Ni5 C19 Pd12 85.1(3) . . ?
O20 C20 Ni8 139.6(6) . . ?
O20 C20 Ni9 138.6(6) . . ?
Ni8 C20 Ni9 80.6(3) . . ?
O20 C20 Pd7 116.5(5) . . ?
Ni8 C20 Pd7 74.9(2) . . ?
Ni9 C20 Pd7 76.1(2) . . ?
O21 C21 Ni10 136.4(7) . . ?
O21 C21 Ni9 140.6(7) . . ?
Ni10 C21 Ni9 82.7(3) . . ?
O22 C22 Ni10 136.2(6) . . ?
O22 C22 Ni11 140.6(6) . . ?
Ni10 C22 Ni11 82.7(3) . . ?
O23 C23 Ni12 137.8(7) . . ?
O23 C23 Ni11 141.3(7) . . ?
Ni12 C23 Ni11 80.4(3) . . ?
O23 C23 Pd10 114.8(6) . . ?
Ni12 C23 Pd10 74.8(2) . . ?
Ni11 C23 Pd10 75.1(3) . . ?
O24 C24 Ni12 136.9(6) . . ?
O24 C24 Ni13 142.2(6) . . ?
Ni12 C24 Ni13 80.3(3) . . ?
O24 C24 Pd11 116.4(5) . . ?
Ni12 C24 Pd11 72.6(2) . . ?
Ni13 C24 Pd11 74.9(2) . . ?
O25 C25 Ni8 137.9(7) . . ?
O25 C25 Ni13 140.6(6) . . ?
Ni8 C25 Ni13 81.3(3) . . ?
O26 C26 Ni1 173.2(8) . . ?
O27 C27 Ni1 174.9(7) . . ?
O28 C28 Ni1 174.7(7) . . ?
O29 C29 Ni5 177.9(7) . . ?
O30 C30 Ni6 177.9(7) . . ?
O31 C31 Ni7 177.7(8) . . ?
O32 C32 Ni8 175.5(7) . . ?
O33 C33 Ni10 176.1(7) . . ?
O34 C34 Ni12 175.8(7) . . ?
C131 P1 C141 109.4(3) . . ?
C131 P1 C111 108.6(3) . . ?
C141 P1 C111 108.3(3) . . ?
C131 P1 C121 107.2(3) . . ?
C141 P1 C121 111.5(3) . . ?
C111 P1 C121 111.9(3) . . ?
C112 C111 C116 120.1(7) . . ?
C112 C111 P1 118.5(5) . . ?
C116 C111 P1 121.1(5) . . ?
C113 C112 C111 120.2(7) . . ?
C112 C113 C114 119.7(7) . . ?
C113 C114 C115 120.6(7) . . ?
C116 C115 C114 119.9(7) . . ?
C115 C116 C111 119.3(7) . . ?
C122 C121 C126 119.9(6) . . ?
C122 C121 P1 122.5(5) . . ?
C126 C121 P1 117.6(5) . . ?
C121 C122 C123 119.7(7) . . ?
C124 C123 C122 120.0(7) . . ?
C125 C124 C123 119.9(7) . . ?
C126 C125 C124 121.1(7) . . ?
C125 C126 C121 119.3(7) . . ?
C132 C131 C136 118.7(6) . . ?
C132 C131 P1 122.7(5) . . ?
C136 C131 P1 118.7(5) . . ?
C133 C132 C131 119.7(7) . . ?
C134 C133 C132 121.1(7) . . ?
C133 C134 C135 120.0(7) . . ?
C136 C135 C134 119.9(7) . . ?
C135 C136 C131 120.7(7) . . ?
C142 C141 C146 119.6(6) . . ?
C142 C141 P1 121.1(5) . . ?
C146 C141 P1 119.3(5) . . ?
C143 C142 C141 119.5(7) . . ?
C142 C143 C144 120.5(8) . . ?
C145 C144 C143 120.7(7) . . ?
C144 C145 C146 119.9(7) . . ?
C145 C146 C141 119.7(7) . . ?
C241 P2 C221 109.3(3) . . ?
C241 P2 C231 108.8(3) . . ?
C221 P2 C231 109.4(3) . . ?
C241 P2 C211 107.1(3) . . ?
C221 P2 C211 109.6(3) . . ?
C231 P2 C211 112.5(3) . . ?
C216 C211 C212 119.1(7) . . ?
C216 C211 P2 122.1(5) . . ?
C212 C211 P2 118.7(5) . . ?
C213 C212 C211 120.1(7) . . ?
C214 C213 C212 119.7(7) . . ?
C215 C214 C213 119.9(8) . . ?
C216 C215 C214 120.9(8) . . ?
C215 C216 C211 120.3(7) . . ?
C222 C221 C226 119.7(6) . . ?
C222 C221 P2 120.2(5) . . ?
C226 C221 P2 120.0(5) . . ?
C221 C222 C223 120.4(7) . . ?
C224 C223 C222 120.0(7) . . ?
C223 C224 C225 120.3(7) . . ?
C224 C225 C226 120.3(7) . . ?
C225 C226 C221 119.3(7) . . ?
C232 C231 C236 120.4(6) . . ?
C232 C231 P2 119.5(5) . . ?
C236 C231 P2 119.8(5) . . ?
C231 C232 C233 119.5(7) . . ?
C234 C233 C232 120.4(7) . . ?
C233 C234 C235 119.7(7) . . ?
C234 C235 C236 120.9(7) . . ?
C235 C236 C231 119.0(7) . . ?
C242 C241 C246 119.4(6) . . ?
C242 C241 P2 120.4(5) . . ?
C246 C241 P2 120.2(5) . . ?
C243 C242 C241 118.8(7) . . ?
C244 C243 C242 121.0(7) . . ?
C245 C244 C243 120.6(7) . . ?
C244 C245 C246 119.7(7) . . ?
C245 C246 C241 120.5(7) . . ?
C321 P3 C341 108.1(3) . . ?
C321 P3 C311 108.9(3) . . ?
C341 P3 C311 109.5(3) . . ?
C321 P3 C331 113.5(3) . . ?
C341 P3 C331 107.9(3) . . ?
C311 P3 C331 108.8(3) . . ?
C312 C311 C316 120.1(7) . . ?
C312 C311 P3 120.1(6) . . ?
C316 C311 P3 119.8(6) . . ?
C311 C312 C313 119.9(7) . . ?
C314 C313 C312 119.9(7) . . ?
C313 C314 C315 120.7(8) . . ?
C316 C315 C314 119.7(8) . . ?
C315 C316 C311 119.7(7) . . ?
C322 C321 C326 118.0(7) . . ?
C322 C321 P3 120.2(6) . . ?
C326 C321 P3 121.2(6) . . ?
C323 C322 C321 120.6(7) . . ?
C324 C323 C322 120.1(8) . . ?
C325 C324 C323 120.2(7) . . ?
C324 C325 C326 120.5(8) . . ?
C325 C326 C321 120.5(7) . . ?
C336 C331 C332 120.5(7) . . ?
C336 C331 P3 118.6(6) . . ?
C332 C331 P3 120.7(6) . . ?
C333 C332 C331 119.3(8) . . ?
C332 C333 C334 120.5(9) . . ?
C335 C334 C333 120.3(9) . . ?
C334 C335 C336 119.4(8) . . ?
C331 C336 C335 119.9(8) . . ?
C342 C341 C346 120.6(7) . . ?
C342 C341 P3 119.6(6) . . ?
C346 C341 P3 119.7(5) . . ?
C343 C342 C341 118.6(8) . . ?
C342 C343 C344 121.2(8) . . ?
C343 C344 C345 119.9(7) . . ?
C346 C345 C344 119.5(8) . . ?
C345 C346 C341 120.2(7) . . ?
C431 P4 C411 112.4(3) . . ?
C431 P4 C441 106.7(3) . . ?
C411 P4 C441 113.4(3) . . ?
C431 P4 C421 109.1(3) . . ?
C411 P4 C421 105.6(3) . . ?
C441 P4 C421 109.6(4) . . ?
C412 C411 C416 119.9(7) . . ?
C412 C411 P4 117.7(5) . . ?
C416 C411 P4 121.8(5) . . ?
C413 C412 C411 120.0(7) . . ?
C414 C413 C412 120.5(7) . . ?
C413 C414 C415 119.3(7) . . ?
C416 C415 C414 121.4(7) . . ?
C415 C416 C411 118.9(7) . . ?
C426 C421 C422 119.0(8) . . ?
C426 C421 P4 123.0(7) . . ?
C422 C421 P4 117.9(7) . . ?
C421 C422 C423 119.9(10) . . ?
C424 C423 C422 120.1(11) . . ?
C425 C424 C423 120.5(10) . . ?
C424 C425 C426 119.9(11) . . ?
C421 C426 C425 120.5(10) . . ?
C432 C431 C436 118.7(7) . . ?
C432 C431 P4 120.5(6) . . ?
C436 C431 P4 120.7(5) . . ?
C433 C432 C431 120.3(8) . . ?
C432 C433 C434 121.4(9) . . ?
C435 C434 C433 119.0(8) . . ?
C434 C435 C436 121.5(9) . . ?
C435 C436 C431 119.1(8) . . ?
C442 C441 C446 120.6(7) . . ?
C442 C441 P4 117.5(5) . . ?
C446 C441 P4 121.9(6) . . ?
C441 C442 C443 119.5(7) . . ?
C444 C443 C442 119.9(8) . . ?
C445 C444 C443 121.2(7) . . ?
C444 C445 C446 119.9(7) . . ?
C441 C446 C445 118.9(7) . . ?
C12S N1S C11S 75(6) 2_676 . ?
C12S N1S C11S 77(7) 2_676 2_676 ?
C11S N1S C11S 2(3) . 2_676 ?
C11S C11S C12S 158(6) 2_676 2_676 ?
C11S C11S N1S 175(7) 2_676 . ?
C12S C11S N1S 27(2) 2_676 . ?
C11S C11S C12S 13(4) 2_676 . ?
C12S C11S C12S 171(2) 2_676 . ?
N1S C11S C12S 162(3) . . ?
C11S C11S N1S 3(4) 2_676 2_676 ?
C12S C11S N1S 155(3) 2_676 2_676 ?
N1S C11S N1S 178(3) . 2_676 ?
C12S C11S N1S 15.9(14) . 2_676 ?
N1S C12S C11S 78(6) 2_676 2_676 ?
N1S C12S C11S 87(7) 2_676 . ?
C11S C12S C11S 9(2) 2_676 . ?

loop_
_geom_bond_atom_site_label_1
_geom_bond_atom_site_label_2
_geom_bond_distance
_geom_bond_site_symmetry_2
_geom_bond_publ_flag
Pd1 C11 1.960(7) . ?
Pd1 C8 2.052(7) . ?
Pd1 Ni2 2.5704(10) . ?
Pd1 Ni5 2.5779(10) . ?
Pd1 Pd6 2.8492(7) . ?
Pd1 Pd2 2.8584(7) . ?
Pd1 Pd12 3.0373(7) . ?
Pd1 Pd7 3.0870(7) . ?
Pd2 C4 2.002(6) . ?
Pd2 C1 2.380(7) . ?
Pd2 Ni3 2.6323(9) . ?
Pd2 Ni2 2.6442(9) . ?
Pd2 Pd7 2.7189(7) . ?
Pd2 Pd8 2.7535(7) . ?
Pd2 Pd13 2.7555(7) . ?
Pd2 Pd6 2.8263(7) . ?
Pd2 Pd3 2.8290(7) . ?
Pd2 Pd4 2.8843(7) . ?
Pd3 C12 1.958(6) . ?
Pd3 C9 2.043(7) . ?
Pd3 Ni3 2.5777(9) . ?
Pd3 Ni6 2.6102(9) . ?
Pd3 Pd4 2.8365(7) . ?
Pd3 Pd8 2.9784(7) . ?
Pd3 Pd9 3.0733(7) . ?
Pd4 C5 1.998(6) . ?
Pd4 C2 2.366(7) . ?
Pd4 Ni4 2.6512(9) . ?
Pd4 Ni3 2.6634(10) . ?
Pd4 Pd9 2.7403(7) . ?
Pd4 Pd10 2.7456(7) . ?
Pd4 Pd13 2.7584(7) . ?
Pd4 Pd5 2.8373(7) . ?
Pd4 Pd6 2.8526(7) . ?
Pd5 C13 1.971(7) . ?
Pd5 C10 2.050(7) . ?
Pd5 Ni4 2.5905(10) . ?
Pd5 Ni7 2.5967(10) . ?
Pd5 Pd6 2.8438(7) . ?
Pd5 Pd10 3.0512(7) . ?
Pd5 Pd11 3.0589(7) . ?
Pd6 C6 2.000(7) . ?
Pd6 C3 2.359(7) . ?
Pd6 Ni4 2.6271(10) . ?
Pd6 Ni2 2.6422(10) . ?
Pd6 Pd11 2.7400(7) . ?
Pd6 Pd12 2.7408(7) . ?
Pd6 Pd13 2.7521(7) . ?
Pd7 C14 2.001(7) . ?
Pd7 C4 2.219(6) . ?
Pd7 C20 2.475(7) . ?
Pd7 Ni5 2.7018(10) . ?
Pd7 Ni8 2.7095(10) . ?
Pd7 Ni9 2.7586(9) . ?
Pd7 Pd12 2.7802(7) . ?
Pd7 Pd13 2.7859(7) . ?
Pd7 Pd8 2.8025(7) . ?
Pd8 C15 1.999(6) . ?
Pd8 C4 2.157(7) . ?
Pd8 Ni6 2.6851(10) . ?
Pd8 Ni9 2.7438(9) . ?
Pd8 Ni10 2.7630(10) . ?
Pd8 Pd9 2.7634(7) . ?
Pd8 Pd13 2.7781(7) . ?
Pd9 C16 1.976(6) . ?
Pd9 C5 2.161(7) . ?
Pd9 Ni6 2.6828(10) . ?
Pd9 Ni10 2.7125(10) . ?
Pd9 Pd13 2.7588(7) . ?
Pd9 Ni11 2.7674(9) . ?
Pd9 Pd10 2.7684(7) . ?
Pd10 C17 1.991(7) . ?
Pd10 C5 2.193(8) . ?
Pd10 C23 2.554(8) . ?
Pd10 Ni7 2.6793(9) . ?
Pd10 Ni12 2.7619(11) . ?
Pd10 Pd11 2.7652(7) . ?
Pd10 Ni11 2.7798(9) . ?
Pd10 Pd13 2.7890(7) . ?
Pd11 C18 2.008(7) . ?
Pd11 C6 2.186(6) . ?
Pd11 C24 2.544(7) . ?
Pd11 Ni12 2.6935(10) . ?
Pd11 Ni7 2.7003(10) . ?
Pd11 Pd13 2.7629(7) . ?
Pd11 Ni13 2.7675(9) . ?
Pd11 Pd12 2.7774(7) . ?
Pd12 C19 1.985(7) . ?
Pd12 C6 2.224(7) . ?
Pd12 Ni5 2.6706(10) . ?
Pd12 Ni13 2.7328(9) . ?
Pd12 Ni8 2.7755(10) . ?
Pd12 Pd13 2.7826(7) . ?
Pd13 Ni13 2.7111(9) . ?
Pd13 Ni9 2.7249(8) . ?
Pd13 Ni11 2.7423(9) . ?
Ni1 C28 1.790(8) . ?
Ni1 C27 1.795(9) . ?
Ni1 C26 1.804(9) . ?
Ni1 Ni2 2.6811(12) . ?
Ni1 Ni3 2.6888(11) . ?
Ni1 Ni4 2.7340(12) . ?
Ni2 C8 1.874(8) . ?
Ni2 C1 1.926(7) . ?
Ni2 C3 1.948(7) . ?
Ni2 Ni4 2.4526(12) . ?
Ni2 Ni3 2.4553(11) . ?
Ni3 C9 1.888(7) . ?
Ni3 C2 1.917(7) . ?
Ni3 C1 1.918(7) . ?
Ni3 Ni4 2.4405(11) . ?
Ni4 C10 1.859(7) . ?
Ni4 C2 1.963(7) . ?
Ni4 C3 1.964(7) . ?
Ni5 C29 1.791(8) . ?
Ni5 C14 1.958(7) . ?
Ni5 C19 1.965(7) . ?
Ni5 C11 1.999(7) . ?
Ni5 Ni8 3.2486(12) . ?
Ni6 C30 1.789(7) . ?
Ni6 C15 1.941(7) . ?
Ni6 C16 1.945(7) . ?
Ni6 C12 2.031(7) . ?
Ni6 Ni10 3.2264(13) . ?
Ni7 C31 1.784(8) . ?
Ni7 C18 1.948(7) . ?
Ni7 C17 1.952(7) . ?
Ni7 C13 2.028(7) . ?
Ni7 Ni12 3.2769(12) . ?
Ni8 C32 1.773(8) . ?
Ni8 C25 1.900(8) . ?
Ni8 C20 1.922(7) . ?
Ni8 Ni13 2.4934(11) . ?
Ni8 Ni9 2.5073(11) . ?
Ni9 C21 1.903(9) . ?
Ni9 C20 1.953(8) . ?
Ni9 C7 2.085(8) . ?
Ni9 Ni10 2.5086(11) . ?
Ni9 Ni13 2.6693(10) . ?
Ni9 Ni11 2.6763(10) . ?
Ni10 C33 1.787(7) . ?
Ni10 C21 1.893(8) . ?
Ni10 C22 1.897(7) . ?
Ni10 Ni11 2.5195(11) . ?
Ni11 C22 1.917(7) . ?
Ni11 C23 1.935(8) . ?
Ni11 C7 2.045(8) . ?
Ni11 Ni12 2.4867(12) . ?
Ni11 Ni13 2.6644(11) . ?
Ni12 C34 1.761(8) . ?
Ni12 C23 1.917(8) . ?
Ni12 C24 1.931(8) . ?
Ni12 Ni13 2.4931(12) . ?
Ni13 C25 1.926(8) . ?
Ni13 C24 1.935(7) . ?
Ni13 C7 1.957(7) . ?
C1 O1 1.183(8) . ?
C2 O2 1.187(8) . ?
C3 O3 1.163(8) . ?
C4 O4 1.161(8) . ?
C5 O5 1.182(8) . ?
C6 O6 1.144(8) . ?
C7 O7 1.170(9) . ?
C8 O8 1.170(9) . ?
C9 O9 1.150(8) . ?
C10 O10 1.161(8) . ?
C11 O11 1.169(8) . ?
C12 O12 1.148(8) . ?
C13 O13 1.149(8) . ?
C14 O14 1.151(8) . ?
C15 O15 1.161(8) . ?
C16 O16 1.169(8) . ?
C17 O17 1.173(9) . ?
C18 O18 1.148(8) . ?
C19 O19 1.141(9) . ?
C20 O20 1.172(8) . ?
C21 O21 1.168(10) . ?
C22 O22 1.174(9) . ?
C23 O23 1.168(9) . ?
C24 O24 1.162(9) . ?
C25 O25 1.154(9) . ?
C26 O26 1.134(10) . ?
C27 O27 1.142(10) . ?
C28 O28 1.141(9) . ?
C29 O29 1.124(9) . ?
C30 O30 1.122(8) . ?
C31 O31 1.126(9) . ?
C32 O32 1.134(9) . ?
C33 O33 1.128(8) . ?
C34 O34 1.143(9) . ?
P1 C131 1.786(6) . ?
P1 C141 1.793(7) . ?
P1 C111 1.799(7) . ?
P1 C121 1.798(7) . ?
C111 C112 1.385(10) . ?
C111 C116 1.403(10) . ?
C112 C113 1.378(11) . ?
C113 C114 1.386(12) . ?
C114 C115 1.388(11) . ?
C115 C116 1.384(10) . ?
C121 C122 1.391(9) . ?
C121 C126 1.396(9) . ?
C122 C123 1.396(10) . ?
C123 C124 1.382(11) . ?
C124 C125 1.379(11) . ?
C125 C126 1.377(10) . ?
C131 C132 1.393(9) . ?
C131 C136 1.403(10) . ?
C132 C133 1.388(10) . ?
C133 C134 1.366(11) . ?
C134 C135 1.384(11) . ?
C135 C136 1.377(10) . ?
C141 C142 1.384(10) . ?
C141 C146 1.404(9) . ?
C142 C143 1.381(10) . ?
C143 C144 1.383(11) . ?
C144 C145 1.359(11) . ?
C145 C146 1.389(10) . ?
P2 C241 1.779(7) . ?
P2 C221 1.790(6) . ?
P2 C231 1.798(7) . ?
P2 C211 1.798(7) . ?
C211 C216 1.382(10) . ?
C211 C212 1.399(10) . ?
C212 C213 1.394(10) . ?
C213 C214 1.380(11) . ?
C214 C215 1.377(12) . ?
C215 C216 1.375(11) . ?
C221 C222 1.381(10) . ?
C221 C226 1.402(10) . ?
C222 C223 1.393(10) . ?
C223 C224 1.373(11) . ?
C224 C225 1.385(11) . ?
C225 C226 1.394(10) . ?
C231 C232 1.385(10) . ?
C231 C236 1.395(9) . ?
C232 C233 1.392(10) . ?
C233 C234 1.378(10) . ?
C234 C235 1.381(10) . ?
C235 C236 1.388(10) . ?
C241 C242 1.398(10) . ?
C241 C246 1.403(10) . ?
C242 C243 1.389(10) . ?
C243 C244 1.375(11) . ?
C244 C245 1.372(11) . ?
C245 C246 1.378(10) . ?
P3 C321 1.786(7) . ?
P3 C341 1.794(7) . ?
P3 C311 1.800(7) . ?
P3 C331 1.811(8) . ?
C311 C312 1.380(10) . ?
C311 C316 1.397(10) . ?
C312 C313 1.381(11) . ?
C313 C314 1.374(11) . ?
C314 C315 1.385(12) . ?
C315 C316 1.375(11) . ?
C321 C322 1.391(10) . ?
C321 C326 1.396(10) . ?
C322 C323 1.388(11) . ?
C323 C324 1.369(12) . ?
C324 C325 1.365(11) . ?
C325 C326 1.381(11) . ?
C331 C336 1.379(11) . ?
C331 C332 1.382(11) . ?
C332 C333 1.377(12) . ?
C333 C334 1.379(12) . ?
C334 C335 1.380(12) . ?
C335 C336 1.387(12) . ?
C341 C342 1.390(11) . ?
C341 C346 1.393(10) . ?
C342 C343 1.379(11) . ?
C343 C344 1.383(12) . ?
C344 C345 1.393(11) . ?
C345 C346 1.375(10) . ?
P4 C431 1.780(7) . ?
P4 C411 1.787(7) . ?
P4 C441 1.792(7) . ?
P4 C421 1.796(7) . ?
C411 C412 1.394(10) . ?
C411 C416 1.400(10) . ?
C412 C413 1.376(11) . ?
C413 C414 1.375(11) . ?
C414 C415 1.389(11) . ?
C415 C416 1.371(11) . ?
C421 C426 1.362(12) . ?
C421 C422 1.378(12) . ?
C422 C423 1.381(13) . ?
C423 C424 1.359(17) . ?
C424 C425 1.347(18) . ?
C425 C426 1.387(14) . ?
C431 C432 1.399(10) . ?
C431 C436 1.402(10) . ?
C432 C433 1.362(12) . ?
C433 C434 1.380(14) . ?
C434 C435 1.364(13) . ?
C435 C436 1.389(11) . ?
C441 C442 1.389(11) . ?
C441 C446 1.398(10) . ?
C442 C443 1.397(11) . ?
C443 C444 1.380(11) . ?
C444 C445 1.371(11) . ?
C445 C446 1.409(10) . ?
N1S C12S 0.46(4) 2_676 ?
N1S C11S 1.01(3) . ?
N1S C11S 1.69(4) 2_676 ?
C11S C11S 0.68(4) 2_676 ?
C11S C12S 1.00(3) 2_676 ?
C11S C12S 1.65(3) . ?
C11S N1S 1.69(4) 2_676 ?
C12S N1S 0.46(4) 2_676 ?
C12S C11S 1.00(3) 2_676 ?

loop_
_geom_torsion_atom_site_label_1
_geom_torsion_atom_site_label_2
_geom_torsion_atom_site_label_3
_geom_torsion_atom_site_label_4
_geom_torsion
_geom_torsion_site_symmetry_1
_geom_torsion_site_symmetry_2
_geom_torsion_site_symmetry_3
_geom_torsion_site_symmetry_4
_geom_torsion_publ_flag
C11 Pd1 Pd2 C4 -3.3(4) . . . . ?
C8 Pd1 Pd2 C4 -115.8(3) . . . . ?
Ni2 Pd1 Pd2 C4 -140.93(19) . . . . ?
Ni5 Pd1 Pd2 C4 46.33(19) . . . . ?
Pd6 Pd1 Pd2 C4 149.83(19) . . . . ?
Pd12 Pd1 Pd2 C4 95.96(19) . . . . ?
Pd7 Pd1 Pd2 C4 45.59(19) . . . . ?
C11 Pd1 Pd2 C1 99.6(4) . . . . ?
C8 Pd1 Pd2 C1 -12.9(3) . . . . ?
Ni2 Pd1 Pd2 C1 -38.09(17) . . . . ?
Ni5 Pd1 Pd2 C1 149.17(17) . . . . ?
Pd6 Pd1 Pd2 C1 -107.33(17) . . . . ?
Pd12 Pd1 Pd2 C1 -161.20(17) . . . . ?
Pd7 Pd1 Pd2 C1 148.43(17) . . . . ?
C11 Pd1 Pd2 Ni3 135.2(4) . . . . ?
C8 Pd1 Pd2 Ni3 22.8(2) . . . . ?
Ni2 Pd1 Pd2 Ni3 -2.41(3) . . . . ?
Ni5 Pd1 Pd2 Ni3 -175.15(3) . . . . ?
Pd6 Pd1 Pd2 Ni3 -71.65(3) . . . . ?
Pd12 Pd1 Pd2 Ni3 -125.53(3) . . . . ?
Pd7 Pd1 Pd2 Ni3 -175.90(3) . . . . ?
C11 Pd1 Pd2 Ni2 137.6(4) . . . . ?
C8 Pd1 Pd2 Ni2 25.2(2) . . . . ?
Ni5 Pd1 Pd2 Ni2 -172.74(4) . . . . ?
Pd6 Pd1 Pd2 Ni2 -69.24(3) . . . . ?
Pd12 Pd1 Pd2 Ni2 -123.11(3) . . . . ?
Pd7 Pd1 Pd2 Ni2 -173.48(3) . . . . ?
C11 Pd1 Pd2 Pd7 -48.9(4) . . . . ?
C8 Pd1 Pd2 Pd7 -161.3(2) . . . . ?
Ni2 Pd1 Pd2 Pd7 173.48(3) . . . . ?
Ni5 Pd1 Pd2 Pd7 0.75(3) . . . . ?
Pd6 Pd1 Pd2 Pd7 104.25(2) . . . . ?
Pd12 Pd1 Pd2 Pd7 50.370(17) . . . . ?
C11 Pd1 Pd2 Pd8 -47.4(4) . . . . ?
C8 Pd1 Pd2 Pd8 -159.9(2) . . . . ?
Ni2 Pd1 Pd2 Pd8 174.91(4) . . . . ?
Ni5 Pd1 Pd2 Pd8 2.18(4) . . . . ?
Pd6 Pd1 Pd2 Pd8 105.68(3) . . . . ?
Pd12 Pd1 Pd2 Pd8 51.80(3) . . . . ?
Pd7 Pd1 Pd2 Pd8 1.43(2) . . . . ?
C11 Pd1 Pd2 Pd13 -104.1(4) . . . . ?
C8 Pd1 Pd2 Pd13 143.4(2) . . . . ?
Ni2 Pd1 Pd2 Pd13 118.24(3) . . . . ?
Ni5 Pd1 Pd2 Pd13 -54.49(3) . . . . ?
Pd6 Pd1 Pd2 Pd13 49.006(18) . . . . ?
Pd12 Pd1 Pd2 Pd13 -4.872(19) . . . . ?
Pd7 Pd1 Pd2 Pd13 -55.242(18) . . . . ?
C11 Pd1 Pd2 Pd6 -153.1(4) . . . . ?
C8 Pd1 Pd2 Pd6 94.4(2) . . . . ?
Ni2 Pd1 Pd2 Pd6 69.24(3) . . . . ?
Ni5 Pd1 Pd2 Pd6 -103.50(3) . . . . ?
Pd12 Pd1 Pd2 Pd6 -53.878(17) . . . . ?
Pd7 Pd1 Pd2 Pd6 -104.25(2) . . . . ?
C11 Pd1 Pd2 Pd3 116.5(4) . . . . ?
C8 Pd1 Pd2 Pd3 4.0(2) . . . . ?
Ni2 Pd1 Pd2 Pd3 -21.15(10) . . . . ?
Ni5 Pd1 Pd2 Pd3 166.12(9) . . . . ?
Pd6 Pd1 Pd2 Pd3 -90.38(10) . . . . ?
Pd12 Pd1 Pd2 Pd3 -144.26(10) . . . . ?
Pd7 Pd1 Pd2 Pd3 165.37(10) . . . . ?
C11 Pd1 Pd2 Pd4 -161.1(4) . . . . ?
C8 Pd1 Pd2 Pd4 86.4(2) . . . . ?
Ni2 Pd1 Pd2 Pd4 61.23(3) . . . . ?
Ni5 Pd1 Pd2 Pd4 -111.50(3) . . . . ?
Pd6 Pd1 Pd2 Pd4 -8.00(2) . . . . ?
Pd12 Pd1 Pd2 Pd4 -61.88(2) . . . . ?
Pd7 Pd1 Pd2 Pd4 -112.25(3) . . . . ?
C4 Pd2 Pd3 C12 -18.2(7) . . . . ?
C1 Pd2 Pd3 C12 -121.8(7) . . . . ?
Ni3 Pd2 Pd3 C12 -159.9(6) . . . . ?
Ni2 Pd2 Pd3 C12 -157.4(6) . . . . ?
Pd7 Pd2 Pd3 C12 24.6(6) . . . . ?
Pd8 Pd2 Pd3 C12 27.5(6) . . . . ?
Pd13 Pd2 Pd3 C12 81.8(6) . . . . ?
Pd6 Pd2 Pd3 C12 138.7(6) . . . . ?
Pd1 Pd2 Pd3 C12 -138.7(6) . . . . ?
Pd4 Pd2 Pd3 C12 131.0(6) . . . . ?
C4 Pd2 Pd3 C9 113.5(3) . . . . ?
C1 Pd2 Pd3 C9 9.9(3) . . . . ?
Ni3 Pd2 Pd3 C9 -28.15(19) . . . . ?
Ni2 Pd2 Pd3 C9 -25.65(19) . . . . ?
Pd7 Pd2 Pd3 C9 156.28(19) . . . . ?
Pd8 Pd2 Pd3 C9 159.18(19) . . . . ?
Pd13 Pd2 Pd3 C9 -146.50(19) . . . . ?
Pd6 Pd2 Pd3 C9 -89.63(19) . . . . ?
Pd1 Pd2 Pd3 C9 -7.0(2) . . . . ?
Pd4 Pd2 Pd3 C9 -97.31(19) . . . . ?
C4 Pd2 Pd3 Ni3 141.63(19) . . . . ?
C1 Pd2 Pd3 Ni3 38.09(17) . . . . ?
Ni2 Pd2 Pd3 Ni3 2.50(3) . . . . ?
Pd7 Pd2 Pd3 Ni3 -175.56(4) . . . . ?
Pd8 Pd2 Pd3 Ni3 -172.67(3) . . . . ?
Pd13 Pd2 Pd3 Ni3 -118.35(3) . . . . ?
Pd6 Pd2 Pd3 Ni3 -61.48(3) . . . . ?
Pd1 Pd2 Pd3 Ni3 21.16(10) . . . . ?
Pd4 Pd2 Pd3 Ni3 -69.15(3) . . . . ?
C4 Pd2 Pd3 Ni6 -47.68(19) . . . . ?
C1 Pd2 Pd3 Ni6 -151.21(17) . . . . ?
Ni3 Pd2 Pd3 Ni6 170.70(4) . . . . ?
Ni2 Pd2 Pd3 Ni6 173.20(3) . . . . ?
Pd7 Pd2 Pd3 Ni6 -4.87(4) . . . . ?
Pd8 Pd2 Pd3 Ni6 -1.98(3) . . . . ?
Pd13 Pd2 Pd3 Ni6 52.35(3) . . . . ?
Pd6 Pd2 Pd3 Ni6 109.22(3) . . . . ?
Pd1 Pd2 Pd3 Ni6 -168.14(9) . . . . ?
Pd4 Pd2 Pd3 Ni6 101.54(3) . . . . ?
C4 Pd2 Pd3 Pd4 -149.22(19) . . . . ?
C1 Pd2 Pd3 Pd4 107.25(17) . . . . ?
Ni3 Pd2 Pd3 Pd4 69.15(3) . . . . ?
Ni2 Pd2 Pd3 Pd4 71.66(3) . . . . ?
Pd7 Pd2 Pd3 Pd4 -106.41(3) . . . . ?
Pd8 Pd2 Pd3 Pd4 -103.52(2) . . . . ?
Pd13 Pd2 Pd3 Pd4 -49.194(18) . . . . ?
Pd6 Pd2 Pd3 Pd4 7.68(2) . . . . ?
Pd1 Pd2 Pd3 Pd4 90.31(10) . . . . ?
C4 Pd2 Pd3 Pd8 -45.70(19) . . . . ?
C1 Pd2 Pd3 Pd8 -149.24(17) . . . . ?
Ni3 Pd2 Pd3 Pd8 172.67(3) . . . . ?
Ni2 Pd2 Pd3 Pd8 175.18(3) . . . . ?
Pd7 Pd2 Pd3 Pd8 -2.89(2) . . . . ?
Pd13 Pd2 Pd3 Pd8 54.323(18) . . . . ?
Pd6 Pd2 Pd3 Pd8 111.19(3) . . . . ?
Pd1 Pd2 Pd3 Pd8 -166.17(10) . . . . ?
Pd4 Pd2 Pd3 Pd8 103.52(2) . . . . ?
C4 Pd2 Pd3 Pd9 -96.18(19) . . . . ?
C1 Pd2 Pd3 Pd9 160.28(17) . . . . ?
Ni3 Pd2 Pd3 Pd9 122.19(3) . . . . ?
Ni2 Pd2 Pd3 Pd9 124.69(3) . . . . ?
Pd7 Pd2 Pd3 Pd9 -53.37(3) . . . . ?
Pd8 Pd2 Pd3 Pd9 -50.481(17) . . . . ?
Pd13 Pd2 Pd3 Pd9 3.841(18) . . . . ?
Pd6 Pd2 Pd3 Pd9 60.71(2) . . . . ?
Pd1 Pd2 Pd3 Pd9 143.35(10) . . . . ?
Pd4 Pd2 Pd3 Pd9 53.035(17) . . . . ?
C12 Pd3 Pd4 C5 -12.2(3) . . . . ?
C9 Pd3 Pd4 C5 -119.2(3) . . . . ?
Ni3 Pd3 Pd4 C5 -142.9(2) . . . . ?
Ni6 Pd3 Pd4 C5 42.8(2) . . . . ?
Pd2 Pd3 Pd4 C5 149.0(2) . . . . ?
Pd8 Pd3 Pd4 C5 94.4(2) . . . . ?
Pd9 Pd3 Pd4 C5 44.8(2) . . . . ?
C12 Pd3 Pd4 C2 92.2(3) . . . . ?
C9 Pd3 Pd4 C2 -14.8(3) . . . . ?
Ni3 Pd3 Pd4 C2 -38.50(17) . . . . ?
Ni6 Pd3 Pd4 C2 147.20(17) . . . . ?
Pd2 Pd3 Pd4 C2 -106.62(17) . . . . ?
Pd8 Pd3 Pd4 C2 -161.19(17) . . . . ?
Pd9 Pd3 Pd4 C2 149.22(17) . . . . ?
C12 Pd3 Pd4 Ni4 128.9(3) . . . . ?
C9 Pd3 Pd4 Ni4 21.8(2) . . . . ?
Ni3 Pd3 Pd4 Ni4 -1.84(3) . . . . ?
Ni6 Pd3 Pd4 Ni4 -176.15(3) . . . . ?
Pd2 Pd3 Pd4 Ni4 -69.97(3) . . . . ?
Pd8 Pd3 Pd4 Ni4 -124.53(3) . . . . ?
Pd9 Pd3 Pd4 Ni4 -174.12(3) . . . . ?
C12 Pd3 Pd4 Ni3 130.7(3) . . . . ?
C9 Pd3 Pd4 Ni3 23.6(2) . . . . ?
Ni6 Pd3 Pd4 Ni3 -174.31(4) . . . . ?
Pd2 Pd3 Pd4 Ni3 -68.12(3) . . . . ?
Pd8 Pd3 Pd4 Ni3 -122.69(3) . . . . ?
Pd9 Pd3 Pd4 Ni3 -172.28(3) . . . . ?
C12 Pd3 Pd4 Pd9 -57.0(3) . . . . ?
C9 Pd3 Pd4 Pd9 -164.1(2) . . . . ?
Ni3 Pd3 Pd4 Pd9 172.28(3) . . . . ?
Ni6 Pd3 Pd4 Pd9 -2.03(3) . . . . ?
Pd2 Pd3 Pd4 Pd9 104.16(2) . . . . ?
Pd8 Pd3 Pd4 Pd9 49.587(17) . . . . ?
C12 Pd3 Pd4 Pd10 -56.0(3) . . . . ?
C9 Pd3 Pd4 Pd10 -163.1(2) . . . . ?
Ni3 Pd3 Pd4 Pd10 173.29(4) . . . . ?
Ni6 Pd3 Pd4 Pd10 -1.02(4) . . . . ?
Pd2 Pd3 Pd4 Pd10 105.17(3) . . . . ?
Pd8 Pd3 Pd4 Pd10 50.60(3) . . . . ?
Pd9 Pd3 Pd4 Pd10 1.01(2) . . . . ?
C12 Pd3 Pd4 Pd13 -112.0(3) . . . . ?
C9 Pd3 Pd4 Pd13 140.9(2) . . . . ?
Ni3 Pd3 Pd4 Pd13 117.23(3) . . . . ?
Ni6 Pd3 Pd4 Pd13 -57.08(3) . . . . ?
Pd2 Pd3 Pd4 Pd13 49.104(18) . . . . ?
Pd8 Pd3 Pd4 Pd13 -5.464(19) . . . . ?
Pd9 Pd3 Pd4 Pd13 -55.051(18) . . . . ?
C12 Pd3 Pd4 Pd5 114.1(3) . . . . ?
C9 Pd3 Pd4 Pd5 7.0(2) . . . . ?
Ni3 Pd3 Pd4 Pd5 -16.65(10) . . . . ?
Ni6 Pd3 Pd4 Pd5 169.04(9) . . . . ?
Pd2 Pd3 Pd4 Pd5 -84.78(10) . . . . ?
Pd8 Pd3 Pd4 Pd5 -139.35(10) . . . . ?
Pd9 Pd3 Pd4 Pd5 171.07(11) . . . . ?
C12 Pd3 Pd4 Pd6 -168.7(3) . . . . ?
C9 Pd3 Pd4 Pd6 84.3(2) . . . . ?
Ni3 Pd3 Pd4 Pd6 60.60(3) . . . . ?
Ni6 Pd3 Pd4 Pd6 -113.70(3) . . . . ?
Pd2 Pd3 Pd4 Pd6 -7.52(2) . . . . ?
Pd8 Pd3 Pd4 Pd6 -62.09(2) . . . . ?
Pd9 Pd3 Pd4 Pd6 -111.68(3) . . . . ?
C12 Pd3 Pd4 Pd2 -161.1(3) . . . . ?
C9 Pd3 Pd4 Pd2 91.8(2) . . . . ?
Ni3 Pd3 Pd4 Pd2 68.13(3) . . . . ?
Ni6 Pd3 Pd4 Pd2 -106.18(3) . . . . ?
Pd8 Pd3 Pd4 Pd2 -54.568(17) . . . . ?
Pd9 Pd3 Pd4 Pd2 -104.16(2) . . . . ?
C4 Pd2 Pd4 C5 -3.9(4) . . . . ?
C1 Pd2 Pd4 C5 -129.2(4) . . . . ?
Ni3 Pd2 Pd4 C5 -120.6(4) . . . . ?
Ni2 Pd2 Pd4 C5 -171.5(4) . . . . ?
Pd7 Pd2 Pd4 C5 63.1(4) . . . . ?
Pd8 Pd2 Pd4 C5 7.8(4) . . . . ?
Pd13 Pd2 Pd4 C5 64.1(4) . . . . ?
Pd6 Pd2 Pd4 C5 134.1(4) . . . . ?
Pd3 Pd2 Pd4 C5 -53.6(3) . . . . ?
Pd1 Pd2 Pd4 C5 142.1(3) . . . . ?
C4 Pd2 Pd4 C2 124.6(3) . . . . ?
C1 Pd2 Pd4 C2 -0.7(2) . . . . ?
Ni3 Pd2 Pd4 C2 7.81(16) . . . . ?
Ni2 Pd2 Pd4 C2 -43.00(16) . . . . ?
Pd7 Pd2 Pd4 C2 -168.45(16) . . . . ?
Pd8 Pd2 Pd4 C2 136.21(16) . . . . ?
Pd13 Pd2 Pd4 C2 -167.44(16) . . . . ?
Pd6 Pd2 Pd4 C2 -97.43(16) . . . . ?
Pd3 Pd2 Pd4 C2 74.81(16) . . . . ?
Pd1 Pd2 Pd4 C2 -89.41(16) . . . . ?
C4 Pd2 Pd4 Ni4 167.5(3) . . . . ?
C1 Pd2 Pd4 Ni4 42.26(17) . . . . ?
Ni3 Pd2 Pd4 Ni4 50.80(3) . . . . ?
Ni2 Pd2 Pd4 Ni4 -0.02(3) . . . . ?
Pd7 Pd2 Pd4 Ni4 -125.46(3) . . . . ?
Pd8 Pd2 Pd4 Ni4 179.20(3) . . . . ?
Pd13 Pd2 Pd4 Ni4 -124.45(3) . . . . ?
Pd6 Pd2 Pd4 Ni4 -54.44(2) . . . . ?
Pd3 Pd2 Pd4 Ni4 117.80(3) . . . . ?
Pd1 Pd2 Pd4 Ni4 -46.42(3) . . . . ?
C4 Pd2 Pd4 Ni3 116.7(3) . . . . ?
C1 Pd2 Pd4 Ni3 -8.54(17) . . . . ?
Ni2 Pd2 Pd4 Ni3 -50.82(3) . . . . ?
Pd7 Pd2 Pd4 Ni3 -176.26(3) . . . . ?
Pd8 Pd2 Pd4 Ni3 128.40(3) . . . . ?
Pd13 Pd2 Pd4 Ni3 -175.25(3) . . . . ?
Pd6 Pd2 Pd4 Ni3 -105.25(3) . . . . ?
Pd3 Pd2 Pd4 Ni3 67.00(3) . . . . ?
Pd1 Pd2 Pd4 Ni3 -97.22(3) . . . . ?
C4 Pd2 Pd4 Pd9 -13.3(3) . . . . ?
C1 Pd2 Pd4 Pd9 -138.62(17) . . . . ?
Ni3 Pd2 Pd4 Pd9 -130.08(3) . . . . ?
Ni2 Pd2 Pd4 Pd9 179.10(3) . . . . ?
Pd7 Pd2 Pd4 Pd9 53.66(3) . . . . ?
Pd8 Pd2 Pd4 Pd9 -1.68(2) . . . . ?
Pd13 Pd2 Pd4 Pd9 54.669(18) . . . . ?
Pd6 Pd2 Pd4 Pd9 124.68(2) . . . . ?
Pd3 Pd2 Pd4 Pd9 -63.080(19) . . . . ?
Pd1 Pd2 Pd4 Pd9 132.70(2) . . . . ?
C4 Pd2 Pd4 Pd10 -68.8(3) . . . . ?
C1 Pd2 Pd4 Pd10 165.92(17) . . . . ?
Ni3 Pd2 Pd4 Pd10 174.46(3) . . . . ?
Ni2 Pd2 Pd4 Pd10 123.64(3) . . . . ?
Pd7 Pd2 Pd4 Pd10 -1.81(3) . . . . ?
Pd8 Pd2 Pd4 Pd10 -57.15(3) . . . . ?
Pd13 Pd2 Pd4 Pd10 -0.80(2) . . . . ?
Pd6 Pd2 Pd4 Pd10 69.21(2) . . . . ?
Pd3 Pd2 Pd4 Pd10 -118.55(3) . . . . ?
Pd1 Pd2 Pd4 Pd10 77.23(3) . . . . ?
C4 Pd2 Pd4 Pd13 -68.0(3) . . . . ?
C1 Pd2 Pd4 Pd13 166.71(17) . . . . ?
Ni3 Pd2 Pd4 Pd13 175.25(3) . . . . ?
Ni2 Pd2 Pd4 Pd13 124.43(3) . . . . ?
Pd7 Pd2 Pd4 Pd13 -1.01(2) . . . . ?
Pd8 Pd2 Pd4 Pd13 -56.351(18) . . . . ?
Pd6 Pd2 Pd4 Pd13 70.009(19) . . . . ?
Pd3 Pd2 Pd4 Pd13 -117.75(2) . . . . ?
Pd1 Pd2 Pd4 Pd13 78.03(2) . . . . ?
C4 Pd2 Pd4 Pd3 49.7(3) . . . . ?
C1 Pd2 Pd4 Pd3 -75.54(17) . . . . ?
Ni3 Pd2 Pd4 Pd3 -67.00(3) . . . . ?
Ni2 Pd2 Pd4 Pd3 -117.82(3) . . . . ?
Pd7 Pd2 Pd4 Pd3 116.74(3) . . . . ?
Pd8 Pd2 Pd4 Pd3 61.398(19) . . . . ?
Pd13 Pd2 Pd4 Pd3 117.75(2) . . . . ?
Pd6 Pd2 Pd4 Pd3 -172.24(2) . . . . ?
Pd1 Pd2 Pd4 Pd3 -164.22(3) . . . . ?
C4 Pd2 Pd4 Pd5 -146.0(3) . . . . ?
C1 Pd2 Pd4 Pd5 88.69(17) . . . . ?
Ni3 Pd2 Pd4 Pd5 97.23(3) . . . . ?
Ni2 Pd2 Pd4 Pd5 46.41(3) . . . . ?
Pd7 Pd2 Pd4 Pd5 -79.04(3) . . . . ?
Pd8 Pd2 Pd4 Pd5 -134.38(2) . . . . ?
Pd13 Pd2 Pd4 Pd5 -78.03(2) . . . . ?
Pd6 Pd2 Pd4 Pd5 -8.02(2) . . . . ?
Pd3 Pd2 Pd4 Pd5 164.23(3) . . . . ?
Pd1 Pd2 Pd4 Pd5 0.00(3) . . . . ?
C4 Pd2 Pd4 Pd6 -138.0(3) . . . . ?
C1 Pd2 Pd4 Pd6 96.70(17) . . . . ?
Ni3 Pd2 Pd4 Pd6 105.25(3) . . . . ?
Ni2 Pd2 Pd4 Pd6 54.43(2) . . . . ?
Pd7 Pd2 Pd4 Pd6 -71.02(2) . . . . ?
Pd8 Pd2 Pd4 Pd6 -126.36(2) . . . . ?
Pd13 Pd2 Pd4 Pd6 -70.009(19) . . . . ?
Pd3 Pd2 Pd4 Pd6 172.24(2) . . . . ?
Pd1 Pd2 Pd4 Pd6 8.02(2) . . . . ?
C5 Pd4 Pd5 C13 -0.2(5) . . . . ?
C2 Pd4 Pd5 C13 -104.7(5) . . . . ?
Ni4 Pd4 Pd5 C13 -143.2(4) . . . . ?
Ni3 Pd4 Pd5 C13 -141.1(4) . . . . ?
Pd9 Pd4 Pd5 C13 43.3(4) . . . . ?
Pd10 Pd4 Pd5 C13 45.0(4) . . . . ?
Pd13 Pd4 Pd5 C13 99.8(4) . . . . ?
Pd3 Pd4 Pd5 C13 -126.4(4) . . . . ?
Pd6 Pd4 Pd5 C13 148.7(4) . . . . ?
Pd2 Pd4 Pd5 C13 156.6(4) . . . . ?
C5 Pd4 Pd5 C10 114.1(3) . . . . ?
C2 Pd4 Pd5 C10 9.7(2) . . . . ?
Ni4 Pd4 Pd5 C10 -28.81(19) . . . . ?
Ni3 Pd4 Pd5 C10 -26.74(19) . . . . ?
Pd9 Pd4 Pd5 C10 157.67(19) . . . . ?
Pd10 Pd4 Pd5 C10 159.33(19) . . . . ?
Pd13 Pd4 Pd5 C10 -145.83(19) . . . . ?
Pd3 Pd4 Pd5 C10 -12.1(2) . . . . ?
Pd6 Pd4 Pd5 C10 -96.93(19) . . . . ?
Pd2 Pd4 Pd5 C10 -88.99(19) . . . . ?
C5 Pd4 Pd5 Ni4 143.0(2) . . . . ?
C2 Pd4 Pd5 Ni4 38.50(17) . . . . ?
Ni3 Pd4 Pd5 Ni4 2.06(3) . . . . ?
Pd9 Pd4 Pd5 Ni4 -173.52(4) . . . . ?
Pd10 Pd4 Pd5 Ni4 -171.86(3) . . . . ?
Pd13 Pd4 Pd5 Ni4 -117.02(3) . . . . ?
Pd3 Pd4 Pd5 Ni4 16.75(10) . . . . ?
Pd6 Pd4 Pd5 Ni4 -68.13(3) . . . . ?
Pd2 Pd4 Pd5 Ni4 -60.19(3) . . . . ?
C5 Pd4 Pd5 Ni7 -45.6(2) . . . . ?
C2 Pd4 Pd5 Ni7 -150.10(17) . . . . ?
Ni4 Pd4 Pd5 Ni7 171.40(4) . . . . ?
Ni3 Pd4 Pd5 Ni7 173.47(3) . . . . ?
Pd9 Pd4 Pd5 Ni7 -2.12(4) . . . . ?
Pd10 Pd4 Pd5 Ni7 -0.46(3) . . . . ?
Pd13 Pd4 Pd5 Ni7 54.38(3) . . . . ?
Pd3 Pd4 Pd5 Ni7 -171.84(9) . . . . ?
Pd6 Pd4 Pd5 Ni7 103.27(3) . . . . ?
Pd2 Pd4 Pd5 Ni7 111.21(3) . . . . ?
C5 Pd4 Pd5 Pd6 -148.9(2) . . . . ?
C2 Pd4 Pd5 Pd6 106.62(17) . . . . ?
Ni4 Pd4 Pd5 Pd6 68.13(3) . . . . ?
Ni3 Pd4 Pd5 Pd6 70.19(3) . . . . ?
Pd9 Pd4 Pd5 Pd6 -105.39(3) . . . . ?
Pd10 Pd4 Pd5 Pd6 -103.73(2) . . . . ?
Pd13 Pd4 Pd5 Pd6 -48.892(18) . . . . ?
Pd3 Pd4 Pd5 Pd6 84.88(10) . . . . ?
Pd2 Pd4 Pd5 Pd6 7.94(2) . . . . ?
C5 Pd4 Pd5 Pd10 -45.2(2) . . . . ?
C2 Pd4 Pd5 Pd10 -149.64(17) . . . . ?
Ni4 Pd4 Pd5 Pd10 171.86(3) . . . . ?
Ni3 Pd4 Pd5 Pd10 173.92(3) . . . . ?
Pd9 Pd4 Pd5 Pd10 -1.66(3) . . . . ?
Pd13 Pd4 Pd5 Pd10 54.841(18) . . . . ?
Pd3 Pd4 Pd5 Pd10 -171.39(11) . . . . ?
Pd6 Pd4 Pd5 Pd10 103.73(2) . . . . ?
Pd2 Pd4 Pd5 Pd10 111.67(3) . . . . ?
C5 Pd4 Pd5 Pd11 -95.4(2) . . . . ?
C2 Pd4 Pd5 Pd11 160.15(17) . . . . ?
Ni4 Pd4 Pd5 Pd11 121.66(3) . . . . ?
Ni3 Pd4 Pd5 Pd11 123.72(3) . . . . ?
Pd9 Pd4 Pd5 Pd11 -51.87(3) . . . . ?
Pd10 Pd4 Pd5 Pd11 -50.203(17) . . . . ?
Pd13 Pd4 Pd5 Pd11 4.637(19) . . . . ?
Pd3 Pd4 Pd5 Pd11 138.41(10) . . . . ?
Pd6 Pd4 Pd5 Pd11 53.529(17) . . . . ?
Pd2 Pd4 Pd5 Pd11 61.47(2) . . . . ?
C4 Pd2 Pd6 C6 -4.2(4) . . . . ?
C1 Pd2 Pd6 C6 128.0(3) . . . . ?
Ni3 Pd2 Pd6 C6 169.9(3) . . . . ?
Ni2 Pd2 Pd6 C6 118.5(3) . . . . ?
Pd7 Pd2 Pd6 C6 -10.6(3) . . . . ?
Pd8 Pd2 Pd6 C6 -67.6(3) . . . . ?
Pd13 Pd2 Pd6 C6 -66.3(3) . . . . ?
Pd3 Pd2 Pd6 C6 -143.0(3) . . . . ?
Pd1 Pd2 Pd6 C6 52.7(3) . . . . ?
Pd4 Pd2 Pd6 C6 -135.4(3) . . . . ?
C4 Pd2 Pd6 C3 -130.6(4) . . . . ?
C1 Pd2 Pd6 C3 1.5(2) . . . . ?
Ni3 Pd2 Pd6 C3 43.49(18) . . . . ?
Ni2 Pd2 Pd6 C3 -7.89(18) . . . . ?
Pd7 Pd2 Pd6 C3 -137.03(18) . . . . ?
Pd8 Pd2 Pd6 C3 165.99(18) . . . . ?
Pd13 Pd2 Pd6 C3 167.31(18) . . . . ?
Pd3 Pd2 Pd6 C3 90.57(18) . . . . ?
Pd1 Pd2 Pd6 C3 -73.75(18) . . . . ?
Pd4 Pd2 Pd6 C3 98.21(18) . . . . ?
C4 Pd2 Pd6 Ni4 -173.8(3) . . . . ?
C1 Pd2 Pd6 Ni4 -41.68(17) . . . . ?
Ni3 Pd2 Pd6 Ni4 0.28(3) . . . . ?
Ni2 Pd2 Pd6 Ni4 -51.11(3) . . . . ?
Pd7 Pd2 Pd6 Ni4 179.75(3) . . . . ?
Pd8 Pd2 Pd6 Ni4 122.77(3) . . . . ?
Pd13 Pd2 Pd6 Ni4 124.10(3) . . . . ?
Pd3 Pd2 Pd6 Ni4 47.35(3) . . . . ?
Pd1 Pd2 Pd6 Ni4 -116.97(3) . . . . ?
Pd4 Pd2 Pd6 Ni4 54.99(2) . . . . ?
C4 Pd2 Pd6 Ni2 -122.7(3) . . . . ?
C1 Pd2 Pd6 Ni2 9.43(17) . . . . ?
Ni3 Pd2 Pd6 Ni2 51.38(3) . . . . ?
Pd7 Pd2 Pd6 Ni2 -129.14(3) . . . . ?
Pd8 Pd2 Pd6 Ni2 173.88(3) . . . . ?
Pd13 Pd2 Pd6 Ni2 175.20(3) . . . . ?
Pd3 Pd2 Pd6 Ni2 98.45(3) . . . . ?
Pd1 Pd2 Pd6 Ni2 -65.86(3) . . . . ?
Pd4 Pd2 Pd6 Ni2 106.10(3) . . . . ?
C4 Pd2 Pd6 Pd11 60.9(3) . . . . ?
C1 Pd2 Pd6 Pd11 -166.91(17) . . . . ?
Ni3 Pd2 Pd6 Pd11 -124.95(3) . . . . ?
Ni2 Pd2 Pd6 Pd11 -176.33(3) . . . . ?
Pd7 Pd2 Pd6 Pd11 54.52(3) . . . . ?
Pd8 Pd2 Pd6 Pd11 -2.45(4) . . . . ?
Pd13 Pd2 Pd6 Pd11 -1.13(2) . . . . ?
Pd3 Pd2 Pd6 Pd11 -77.88(3) . . . . ?
Pd1 Pd2 Pd6 Pd11 117.81(3) . . . . ?
Pd4 Pd2 Pd6 Pd11 -70.24(2) . . . . ?
C4 Pd2 Pd6 Pd12 5.7(3) . . . . ?
C1 Pd2 Pd6 Pd12 137.92(17) . . . . ?
Ni3 Pd2 Pd6 Pd12 179.87(3) . . . . ?
Ni2 Pd2 Pd6 Pd12 128.49(3) . . . . ?
Pd7 Pd2 Pd6 Pd12 -0.66(2) . . . . ?
Pd8 Pd2 Pd6 Pd12 -57.63(3) . . . . ?
Pd13 Pd2 Pd6 Pd12 -56.311(18) . . . . ?
Pd3 Pd2 Pd6 Pd12 -133.06(2) . . . . ?
Pd1 Pd2 Pd6 Pd12 62.628(19) . . . . ?
Pd4 Pd2 Pd6 Pd12 -125.41(2) . . . . ?
C4 Pd2 Pd6 Pd13 62.1(3) . . . . ?
C1 Pd2 Pd6 Pd13 -165.77(17) . . . . ?
Ni3 Pd2 Pd6 Pd13 -123.82(3) . . . . ?
Ni2 Pd2 Pd6 Pd13 -175.20(3) . . . . ?
Pd7 Pd2 Pd6 Pd13 55.654(18) . . . . ?
Pd8 Pd2 Pd6 Pd13 -1.32(2) . . . . ?
Pd3 Pd2 Pd6 Pd13 -76.75(2) . . . . ?
Pd1 Pd2 Pd6 Pd13 118.94(2) . . . . ?
Pd4 Pd2 Pd6 Pd13 -69.103(18) . . . . ?
C4 Pd2 Pd6 Pd5 139.3(3) . . . . ?
C1 Pd2 Pd6 Pd5 -88.53(17) . . . . ?
Ni3 Pd2 Pd6 Pd5 -46.58(3) . . . . ?
Ni2 Pd2 Pd6 Pd5 -97.96(3) . . . . ?
Pd7 Pd2 Pd6 Pd5 132.90(2) . . . . ?
Pd8 Pd2 Pd6 Pd5 75.92(3) . . . . ?
Pd13 Pd2 Pd6 Pd5 77.24(3) . . . . ?
Pd3 Pd2 Pd6 Pd5 0.50(4) . . . . ?
Pd1 Pd2 Pd6 Pd5 -163.82(3) . . . . ?
Pd4 Pd2 Pd6 Pd5 8.14(2) . . . . ?
C4 Pd2 Pd6 Pd1 -56.9(3) . . . . ?
C1 Pd2 Pd6 Pd1 75.29(17) . . . . ?
Ni3 Pd2 Pd6 Pd1 117.24(3) . . . . ?
Ni2 Pd2 Pd6 Pd1 65.86(3) . . . . ?
Pd7 Pd2 Pd6 Pd1 -63.284(19) . . . . ?
Pd8 Pd2 Pd6 Pd1 -120.26(3) . . . . ?
Pd13 Pd2 Pd6 Pd1 -118.94(2) . . . . ?
Pd3 Pd2 Pd6 Pd1 164.31(3) . . . . ?
Pd4 Pd2 Pd6 Pd1 171.96(2) . . . . ?
C4 Pd2 Pd6 Pd4 131.2(3) . . . . ?
C1 Pd2 Pd6 Pd4 -96.67(17) . . . . ?
Ni3 Pd2 Pd6 Pd4 -54.72(2) . . . . ?
Ni2 Pd2 Pd6 Pd4 -106.10(3) . . . . ?
Pd7 Pd2 Pd6 Pd4 124.76(2) . . . . ?
Pd8 Pd2 Pd6 Pd4 67.78(2) . . . . ?
Pd13 Pd2 Pd6 Pd4 69.103(18) . . . . ?
Pd3 Pd2 Pd6 Pd4 -7.64(2) . . . . ?
Pd1 Pd2 Pd6 Pd4 -171.96(2) . . . . ?
C13 Pd5 Pd6 C6 -5.5(4) . . . . ?
C10 Pd5 Pd6 C6 -119.6(3) . . . . ?
Ni4 Pd5 Pd6 C6 -140.86(19) . . . . ?
Ni7 Pd5 Pd6 C6 46.85(19) . . . . ?
Pd4 Pd5 Pd6 C6 149.94(19) . . . . ?
Pd10 Pd5 Pd6 C6 96.33(19) . . . . ?
Pd11 Pd5 Pd6 C6 46.55(19) . . . . ?
C13 Pd5 Pd6 C3 95.5(4) . . . . ?
C10 Pd5 Pd6 C3 -18.7(2) . . . . ?
Ni4 Pd5 Pd6 C3 -39.91(17) . . . . ?
Ni7 Pd5 Pd6 C3 147.80(17) . . . . ?
Pd4 Pd5 Pd6 C3 -109.12(17) . . . . ?
Pd10 Pd5 Pd6 C3 -162.73(17) . . . . ?
Pd11 Pd5 Pd6 C3 147.49(17) . . . . ?
C13 Pd5 Pd6 Ni4 135.4(3) . . . . ?
C10 Pd5 Pd6 Ni4 21.26(18) . . . . ?
Ni7 Pd5 Pd6 Ni4 -172.29(4) . . . . ?
Pd4 Pd5 Pd6 Ni4 -69.20(3) . . . . ?
Pd10 Pd5 Pd6 Ni4 -122.82(3) . . . . ?
Pd11 Pd5 Pd6 Ni4 -172.60(3) . . . . ?
C13 Pd5 Pd6 Ni2 132.0(3) . . . . ?
C10 Pd5 Pd6 Ni2 17.87(18) . . . . ?
Ni4 Pd5 Pd6 Ni2 -3.38(3) . . . . ?
Ni7 Pd5 Pd6 Ni2 -175.67(3) . . . . ?
Pd4 Pd5 Pd6 Ni2 -72.59(3) . . . . ?
Pd10 Pd5 Pd6 Ni2 -126.20(3) . . . . ?
Pd11 Pd5 Pd6 Ni2 -175.98(3) . . . . ?
C13 Pd5 Pd6 Pd11 -52.0(3) . . . . ?
C10 Pd5 Pd6 Pd11 -166.15(18) . . . . ?
Ni4 Pd5 Pd6 Pd11 172.60(3) . . . . ?
Ni7 Pd5 Pd6 Pd11 0.31(3) . . . . ?
Pd4 Pd5 Pd6 Pd11 103.39(2) . . . . ?
Pd10 Pd5 Pd6 Pd11 49.780(17) . . . . ?
C13 Pd5 Pd6 Pd12 -49.2(3) . . . . ?
C10 Pd5 Pd6 Pd12 -163.32(18) . . . . ?
Ni4 Pd5 Pd6 Pd12 175.43(3) . . . . ?
Ni7 Pd5 Pd6 Pd12 3.14(4) . . . . ?
Pd4 Pd5 Pd6 Pd12 106.22(3) . . . . ?
Pd10 Pd5 Pd6 Pd12 52.61(3) . . . . ?
Pd11 Pd5 Pd6 Pd12 2.83(2) . . . . ?
C13 Pd5 Pd6 Pd13 -106.4(3) . . . . ?
C10 Pd5 Pd6 Pd13 139.50(18) . . . . ?
Ni4 Pd5 Pd6 Pd13 118.25(3) . . . . ?
Ni7 Pd5 Pd6 Pd13 -54.04(3) . . . . ?
Pd4 Pd5 Pd6 Pd13 49.041(19) . . . . ?
Pd10 Pd5 Pd6 Pd13 -4.571(19) . . . . ?
Pd11 Pd5 Pd6 Pd13 -54.350(18) . . . . ?
C13 Pd5 Pd6 Pd2 -163.7(3) . . . . ?
C10 Pd5 Pd6 Pd2 82.21(18) . . . . ?
Ni4 Pd5 Pd6 Pd2 60.96(3) . . . . ?
Ni7 Pd5 Pd6 Pd2 -111.33(3) . . . . ?
Pd4 Pd5 Pd6 Pd2 -8.25(2) . . . . ?
Pd10 Pd5 Pd6 Pd2 -61.86(3) . . . . ?
Pd11 Pd5 Pd6 Pd2 -111.64(3) . . . . ?
C13 Pd5 Pd6 Pd1 107.3(3) . . . . ?
C10 Pd5 Pd6 Pd1 -6.8(2) . . . . ?
Ni4 Pd5 Pd6 Pd1 -28.09(10) . . . . ?
Ni7 Pd5 Pd6 Pd1 159.62(9) . . . . ?
Pd4 Pd5 Pd6 Pd1 -97.29(10) . . . . ?
Pd10 Pd5 Pd6 Pd1 -150.90(9) . . . . ?
Pd11 Pd5 Pd6 Pd1 159.32(10) . . . . ?
C13 Pd5 Pd6 Pd4 -155.4(3) . . . . ?
C10 Pd5 Pd6 Pd4 90.46(18) . . . . ?
Ni4 Pd5 Pd6 Pd4 69.20(3) . . . . ?
Ni7 Pd5 Pd6 Pd4 -103.09(3) . . . . ?
Pd10 Pd5 Pd6 Pd4 -53.612(17) . . . . ?
Pd11 Pd5 Pd6 Pd4 -103.39(2) . . . . ?
C11 Pd1 Pd6 C6 -3.2(5) . . . . ?
C8 Pd1 Pd6 C6 115.6(3) . . . . ?
Ni2 Pd1 Pd6 C6 140.7(2) . . . . ?
Ni5 Pd1 Pd6 C6 -48.5(2) . . . . ?
Pd2 Pd1 Pd6 C6 -150.2(2) . . . . ?
Pd12 Pd1 Pd6 C6 -47.0(2) . . . . ?
Pd7 Pd1 Pd6 C6 -97.7(2) . . . . ?
C11 Pd1 Pd6 C3 -104.0(5) . . . . ?
C8 Pd1 Pd6 C3 14.8(3) . . . . ?
Ni2 Pd1 Pd6 C3 39.90(17) . . . . ?
Ni5 Pd1 Pd6 C3 -149.34(17) . . . . ?
Pd2 Pd1 Pd6 C3 109.01(17) . . . . ?
Pd12 Pd1 Pd6 C3 -147.76(17) . . . . ?
Pd7 Pd1 Pd6 C3 161.48(17) . . . . ?
C11 Pd1 Pd6 Ni4 -140.7(4) . . . . ?
C8 Pd1 Pd6 Ni4 -21.9(2) . . . . ?
Ni2 Pd1 Pd6 Ni4 3.21(3) . . . . ?
Ni5 Pd1 Pd6 Ni4 173.97(3) . . . . ?
Pd2 Pd1 Pd6 Ni4 72.32(3) . . . . ?
Pd12 Pd1 Pd6 Ni4 175.55(3) . . . . ?
Pd7 Pd1 Pd6 Ni4 124.79(3) . . . . ?
C11 Pd1 Pd6 Ni2 -143.9(4) . . . . ?
C8 Pd1 Pd6 Ni2 -25.1(2) . . . . ?
Ni5 Pd1 Pd6 Ni2 170.76(4) . . . . ?
Pd2 Pd1 Pd6 Ni2 69.11(3) . . . . ?
Pd12 Pd1 Pd6 Ni2 172.34(3) . . . . ?
Pd7 Pd1 Pd6 Ni2 121.58(3) . . . . ?
C11 Pd1 Pd6 Pd11 40.4(4) . . . . ?
C8 Pd1 Pd6 Pd11 159.2(2) . . . . ?
Ni2 Pd1 Pd6 Pd11 -175.74(3) . . . . ?
Ni5 Pd1 Pd6 Pd11 -4.98(4) . . . . ?
Pd2 Pd1 Pd6 Pd11 -106.62(3) . . . . ?
Pd12 Pd1 Pd6 Pd11 -3.40(2) . . . . ?
Pd7 Pd1 Pd6 Pd11 -54.15(3) . . . . ?
C11 Pd1 Pd6 Pd12 43.8(4) . . . . ?
C8 Pd1 Pd6 Pd12 162.6(2) . . . . ?
Ni2 Pd1 Pd6 Pd12 -172.34(3) . . . . ?
Ni5 Pd1 Pd6 Pd12 -1.58(3) . . . . ?
Pd2 Pd1 Pd6 Pd12 -103.23(2) . . . . ?
Pd7 Pd1 Pd6 Pd12 -50.758(17) . . . . ?
C11 Pd1 Pd6 Pd13 97.9(4) . . . . ?
C8 Pd1 Pd6 Pd13 -143.3(2) . . . . ?
Ni2 Pd1 Pd6 Pd13 -118.23(3) . . . . ?
Ni5 Pd1 Pd6 Pd13 52.53(3) . . . . ?
Pd2 Pd1 Pd6 Pd13 -49.122(19) . . . . ?
Pd12 Pd1 Pd6 Pd13 54.106(18) . . . . ?
Pd7 Pd1 Pd6 Pd13 3.347(19) . . . . ?
C11 Pd1 Pd6 Pd2 147.0(4) . . . . ?
C8 Pd1 Pd6 Pd2 -94.2(2) . . . . ?
Ni2 Pd1 Pd6 Pd2 -69.11(3) . . . . ?
Ni5 Pd1 Pd6 Pd2 101.65(3) . . . . ?
Pd12 Pd1 Pd6 Pd2 103.23(2) . . . . ?
Pd7 Pd1 Pd6 Pd2 52.470(17) . . . . ?
C11 Pd1 Pd6 Pd5 -115.8(4) . . . . ?
C8 Pd1 Pd6 Pd5 3.0(2) . . . . ?
Ni2 Pd1 Pd6 Pd5 28.04(10) . . . . ?
Ni5 Pd1 Pd6 Pd5 -161.20(9) . . . . ?
Pd2 Pd1 Pd6 Pd5 97.15(10) . . . . ?
Pd12 Pd1 Pd6 Pd5 -159.62(10) . . . . ?
Pd7 Pd1 Pd6 Pd5 149.62(9) . . . . ?
C11 Pd1 Pd6 Pd4 155.2(4) . . . . ?
C8 Pd1 Pd6 Pd4 -86.0(2) . . . . ?
Ni2 Pd1 Pd6 Pd4 -60.90(3) . . . . ?
Ni5 Pd1 Pd6 Pd4 109.86(3) . . . . ?
Pd2 Pd1 Pd6 Pd4 8.21(2) . . . . ?
Pd12 Pd1 Pd6 Pd4 111.44(3) . . . . ?
Pd7 Pd1 Pd6 Pd4 60.68(3) . . . . ?
C5 Pd4 Pd6 C6 3.6(4) . . . . ?
C2 Pd4 Pd6 C6 -128.1(4) . . . . ?
Ni4 Pd4 Pd6 C6 -118.3(3) . . . . ?
Ni3 Pd4 Pd6 C6 -169.2(3) . . . . ?
Pd9 Pd4 Pd6 C6 66.9(3) . . . . ?
Pd10 Pd4 Pd6 C6 11.5(3) . . . . ?
Pd13 Pd4 Pd6 C6 67.4(3) . . . . ?
Pd3 Pd4 Pd6 C6 144.4(3) . . . . ?
Pd5 Pd4 Pd6 C6 -51.2(3) . . . . ?
Pd2 Pd4 Pd6 C6 136.9(3) . . . . ?
C5 Pd4 Pd6 C3 129.6(4) . . . . ?
C2 Pd4 Pd6 C3 -2.2(2) . . . . ?
Ni4 Pd4 Pd6 C3 7.63(17) . . . . ?
Ni3 Pd4 Pd6 C3 -43.28(17) . . . . ?
Pd9 Pd4 Pd6 C3 -167.19(17) . . . . ?
Pd10 Pd4 Pd6 C3 137.44(17) . . . . ?
Pd13 Pd4 Pd6 C3 -166.69(17) . . . . ?
Pd3 Pd4 Pd6 C3 -89.65(17) . . . . ?
Pd5 Pd4 Pd6 C3 74.67(17) . . . . ?
Pd2 Pd4 Pd6 C3 -97.19(17) . . . . ?
C5 Pd4 Pd6 Ni4 121.9(3) . . . . ?
C2 Pd4 Pd6 Ni4 -9.79(16) . . . . ?
Ni3 Pd4 Pd6 Ni4 -50.90(3) . . . . ?
Pd9 Pd4 Pd6 Ni4 -174.82(3) . . . . ?
Pd10 Pd4 Pd6 Ni4 129.81(3) . . . . ?
Pd13 Pd4 Pd6 Ni4 -174.32(3) . . . . ?
Pd3 Pd4 Pd6 Ni4 -97.28(3) . . . . ?
Pd5 Pd4 Pd6 Ni4 67.04(3) . . . . ?
Pd2 Pd4 Pd6 Ni4 -104.82(3) . . . . ?
C5 Pd4 Pd6 Ni2 172.3(3) . . . . ?
C2 Pd4 Pd6 Ni2 40.60(17) . . . . ?
Ni4 Pd4 Pd6 Ni2 50.39(3) . . . . ?
Ni3 Pd4 Pd6 Ni2 -0.52(3) . . . . ?
Pd9 Pd4 Pd6 Ni2 -124.44(3) . . . . ?
Pd10 Pd4 Pd6 Ni2 -179.81(2) . . . . ?
Pd13 Pd4 Pd6 Ni2 -123.93(3) . . . . ?
Pd3 Pd4 Pd6 Ni2 -46.89(3) . . . . ?
Pd5 Pd4 Pd6 Ni2 117.43(3) . . . . ?
Pd2 Pd4 Pd6 Ni2 -54.43(2) . . . . ?
C5 Pd4 Pd6 Pd11 -8.2(3) . . . . ?
C2 Pd4 Pd6 Pd11 -139.91(16) . . . . ?
Ni4 Pd4 Pd6 Pd11 -130.12(3) . . . . ?
Ni3 Pd4 Pd6 Pd11 178.97(2) . . . . ?
Pd9 Pd4 Pd6 Pd11 55.05(3) . . . . ?
Pd10 Pd4 Pd6 Pd11 -0.316(19) . . . . ?
Pd13 Pd4 Pd6 Pd11 55.556(18) . . . . ?
Pd3 Pd4 Pd6 Pd11 132.60(2) . . . . ?
Pd5 Pd4 Pd6 Pd11 -63.079(19) . . . . ?
Pd2 Pd4 Pd6 Pd11 125.06(2) . . . . ?
C5 Pd4 Pd6 Pd12 -63.4(3) . . . . ?
C2 Pd4 Pd6 Pd12 164.92(16) . . . . ?
Ni4 Pd4 Pd6 Pd12 174.71(3) . . . . ?
Ni3 Pd4 Pd6 Pd12 123.80(3) . . . . ?
Pd9 Pd4 Pd6 Pd12 -0.11(4) . . . . ?
Pd10 Pd4 Pd6 Pd12 -55.49(3) . . . . ?
Pd13 Pd4 Pd6 Pd12 0.39(2) . . . . ?
Pd3 Pd4 Pd6 Pd12 77.43(3) . . . . ?
Pd5 Pd4 Pd6 Pd12 -118.25(3) . . . . ?
Pd2 Pd4 Pd6 Pd12 69.89(2) . . . . ?
C5 Pd4 Pd6 Pd13 -63.8(3) . . . . ?
C2 Pd4 Pd6 Pd13 164.53(17) . . . . ?
Ni4 Pd4 Pd6 Pd13 174.32(3) . . . . ?
Ni3 Pd4 Pd6 Pd13 123.42(3) . . . . ?
Pd9 Pd4 Pd6 Pd13 -0.50(2) . . . . ?
Pd10 Pd4 Pd6 Pd13 -55.872(18) . . . . ?
Pd3 Pd4 Pd6 Pd13 77.04(2) . . . . ?
Pd5 Pd4 Pd6 Pd13 -118.64(2) . . . . ?
Pd2 Pd4 Pd6 Pd13 69.502(18) . . . . ?
C5 Pd4 Pd6 Pd2 -133.3(3) . . . . ?
C2 Pd4 Pd6 Pd2 95.03(16) . . . . ?
Ni4 Pd4 Pd6 Pd2 104.82(3) . . . . ?
Ni3 Pd4 Pd6 Pd2 53.91(2) . . . . ?
Pd9 Pd4 Pd6 Pd2 -70.00(2) . . . . ?
Pd10 Pd4 Pd6 Pd2 -125.37(2) . . . . ?
Pd13 Pd4 Pd6 Pd2 -69.502(18) . . . . ?
Pd3 Pd4 Pd6 Pd2 7.54(2) . . . . ?
Pd5 Pd4 Pd6 Pd2 171.86(2) . . . . ?
C5 Pd4 Pd6 Pd5 54.9(3) . . . . ?
C2 Pd4 Pd6 Pd5 -76.83(16) . . . . ?
Ni4 Pd4 Pd6 Pd5 -67.04(3) . . . . ?
Ni3 Pd4 Pd6 Pd5 -117.95(3) . . . . ?
Pd9 Pd4 Pd6 Pd5 118.13(3) . . . . ?
Pd10 Pd4 Pd6 Pd5 62.763(19) . . . . ?
Pd13 Pd4 Pd6 Pd5 118.64(2) . . . . ?
Pd3 Pd4 Pd6 Pd5 -164.32(3) . . . . ?
Pd2 Pd4 Pd6 Pd5 -171.86(2) . . . . ?
C5 Pd4 Pd6 Pd1 -141.4(3) . . . . ?
C2 Pd4 Pd6 Pd1 86.86(17) . . . . ?
Ni4 Pd4 Pd6 Pd1 96.65(3) . . . . ?
Ni3 Pd4 Pd6 Pd1 45.75(3) . . . . ?
Pd9 Pd4 Pd6 Pd1 -78.17(3) . . . . ?
Pd10 Pd4 Pd6 Pd1 -133.54(2) . . . . ?
Pd13 Pd4 Pd6 Pd1 -77.67(3) . . . . ?
Pd3 Pd4 Pd6 Pd1 -0.63(3) . . . . ?
Pd5 Pd4 Pd6 Pd1 163.70(3) . . . . ?
Pd2 Pd4 Pd6 Pd1 -8.17(2) . . . . ?
C4 Pd2 Pd7 C14 -68.2(3) . . . . ?
C1 Pd2 Pd7 C14 -0.2(3) . . . . ?
Ni3 Pd2 Pd7 C14 114.1(4) . . . . ?
Ni2 Pd2 Pd7 C14 56.2(2) . . . . ?
Pd8 Pd2 Pd7 C14 -128.9(2) . . . . ?
Pd13 Pd2 Pd7 C14 160.9(2) . . . . ?
Pd6 Pd2 Pd7 C14 107.0(2) . . . . ?
Pd3 Pd2 Pd7 C14 -126.0(2) . . . . ?
Pd1 Pd2 Pd7 C14 49.8(2) . . . . ?
Pd4 Pd2 Pd7 C14 161.9(2) . . . . ?
C1 Pd2 Pd7 C4 68.1(3) . . . . ?
Ni3 Pd2 Pd7 C4 -177.7(5) . . . . ?
Ni2 Pd2 Pd7 C4 124.4(2) . . . . ?
Pd8 Pd2 Pd7 C4 -60.7(2) . . . . ?
Pd13 Pd2 Pd7 C4 -130.8(2) . . . . ?
Pd6 Pd2 Pd7 C4 175.3(2) . . . . ?
Pd3 Pd2 Pd7 C4 -57.7(2) . . . . ?
Pd1 Pd2 Pd7 C4 118.0(2) . . . . ?
Pd4 Pd2 Pd7 C4 -129.8(2) . . . . ?
C4 Pd2 Pd7 C20 69.7(4) . . . . ?
C1 Pd2 Pd7 C20 137.8(4) . . . . ?
Ni3 Pd2 Pd7 C20 -107.9(5) . . . . ?
Ni2 Pd2 Pd7 C20 -165.9(3) . . . . ?
Pd8 Pd2 Pd7 C20 9.0(3) . . . . ?
Pd13 Pd2 Pd7 C20 -61.1(3) . . . . ?
Pd6 Pd2 Pd7 C20 -115.0(3) . . . . ?
Pd3 Pd2 Pd7 C20 12.0(3) . . . . ?
Pd1 Pd2 Pd7 C20 -172.2(3) . . . . ?
Pd4 Pd2 Pd7 C20 -60.1(3) . . . . ?
C4 Pd2 Pd7 Ni5 -118.8(2) . . . . ?
C1 Pd2 Pd7 Ni5 -50.7(3) . . . . ?
Ni3 Pd2 Pd7 Ni5 63.6(4) . . . . ?
Ni2 Pd2 Pd7 Ni5 5.64(4) . . . . ?
Pd8 Pd2 Pd7 Ni5 -179.45(3) . . . . ?
Pd13 Pd2 Pd7 Ni5 110.43(3) . . . . ?
Pd6 Pd2 Pd7 Ni5 56.50(3) . . . . ?
Pd3 Pd2 Pd7 Ni5 -176.48(3) . . . . ?
Pd1 Pd2 Pd7 Ni5 -0.72(3) . . . . ?
Pd4 Pd2 Pd7 Ni5 111.42(3) . . . . ?
C4 Pd2 Pd7 Ni8 150.4(2) . . . . ?
C1 Pd2 Pd7 Ni8 -141.6(3) . . . . ?
Ni3 Pd2 Pd7 Ni8 -27.3(4) . . . . ?
Ni2 Pd2 Pd7 Ni8 -85.25(5) . . . . ?
Pd8 Pd2 Pd7 Ni8 89.66(5) . . . . ?
Pd13 Pd2 Pd7 Ni8 19.55(5) . . . . ?
Pd6 Pd2 Pd7 Ni8 -34.39(5) . . . . ?
Pd3 Pd2 Pd7 Ni8 92.63(5) . . . . ?
Pd1 Pd2 Pd7 Ni8 -91.61(5) . . . . ?
Pd4 Pd2 Pd7 Ni8 20.53(6) . . . . ?
C4 Pd2 Pd7 Ni9 95.8(2) . . . . ?
C1 Pd2 Pd7 Ni9 163.9(3) . . . . ?
Ni3 Pd2 Pd7 Ni9 -81.9(4) . . . . ?
Ni2 Pd2 Pd7 Ni9 -139.80(3) . . . . ?
Pd8 Pd2 Pd7 Ni9 35.11(2) . . . . ?
Pd13 Pd2 Pd7 Ni9 -35.01(2) . . . . ?
Pd6 Pd2 Pd7 Ni9 -88.94(3) . . . . ?
Pd3 Pd2 Pd7 Ni9 38.08(4) . . . . ?
Pd1 Pd2 Pd7 Ni9 -146.16(3) . . . . ?
Pd4 Pd2 Pd7 Ni9 -34.02(3) . . . . ?
C4 Pd2 Pd7 Pd12 -174.6(2) . . . . ?
C1 Pd2 Pd7 Pd12 -106.6(3) . . . . ?
Ni3 Pd2 Pd7 Pd12 7.7(4) . . . . ?
Ni2 Pd2 Pd7 Pd12 -50.21(3) . . . . ?
Pd8 Pd2 Pd7 Pd12 124.70(2) . . . . ?
Pd13 Pd2 Pd7 Pd12 54.583(18) . . . . ?
Pd6 Pd2 Pd7 Pd12 0.647(19) . . . . ?
Pd3 Pd2 Pd7 Pd12 127.67(3) . . . . ?
Pd1 Pd2 Pd7 Pd12 -56.568(18) . . . . ?
Pd4 Pd2 Pd7 Pd12 55.57(3) . . . . ?
C4 Pd2 Pd7 Pd13 130.8(2) . . . . ?
C1 Pd2 Pd7 Pd13 -161.1(3) . . . . ?
Ni3 Pd2 Pd7 Pd13 -46.8(4) . . . . ?
Ni2 Pd2 Pd7 Pd13 -104.79(3) . . . . ?
Pd8 Pd2 Pd7 Pd13 70.115(18) . . . . ?
Pd6 Pd2 Pd7 Pd13 -53.936(17) . . . . ?
Pd3 Pd2 Pd7 Pd13 73.08(3) . . . . ?
Pd1 Pd2 Pd7 Pd13 -111.15(2) . . . . ?
Pd4 Pd2 Pd7 Pd13 0.98(2) . . . . ?
C4 Pd2 Pd7 Pd8 60.7(2) . . . . ?
C1 Pd2 Pd7 Pd8 128.7(3) . . . . ?
Ni3 Pd2 Pd7 Pd8 -117.0(4) . . . . ?
Ni2 Pd2 Pd7 Pd8 -174.91(3) . . . . ?
Pd13 Pd2 Pd7 Pd8 -70.115(18) . . . . ?
Pd6 Pd2 Pd7 Pd8 -124.05(2) . . . . ?
Pd3 Pd2 Pd7 Pd8 2.97(3) . . . . ?
Pd1 Pd2 Pd7 Pd8 178.73(2) . . . . ?
Pd4 Pd2 Pd7 Pd8 -69.13(2) . . . . ?
C4 Pd2 Pd7 Pd1 -118.0(2) . . . . ?
C1 Pd2 Pd7 Pd1 -50.0(3) . . . . ?
Ni3 Pd2 Pd7 Pd1 64.3(4) . . . . ?
Ni2 Pd2 Pd7 Pd1 6.36(3) . . . . ?
Pd8 Pd2 Pd7 Pd1 -178.73(2) . . . . ?
Pd13 Pd2 Pd7 Pd1 111.15(2) . . . . ?
Pd6 Pd2 Pd7 Pd1 57.215(17) . . . . ?
Pd3 Pd2 Pd7 Pd1 -175.77(3) . . . . ?
Pd4 Pd2 Pd7 Pd1 112.13(3) . . . . ?
C11 Pd1 Pd7 C14 17.9(3) . . . . ?
C8 Pd1 Pd7 C14 -99.4(5) . . . . ?
Ni2 Pd1 Pd7 C14 -140.9(2) . . . . ?
Ni5 Pd1 Pd7 C14 45.9(2) . . . . ?
Pd6 Pd1 Pd7 C14 167.9(2) . . . . ?
Pd2 Pd1 Pd7 C14 -134.9(2) . . . . ?
Pd12 Pd1 Pd7 C14 115.9(2) . . . . ?
C11 Pd1 Pd7 C4 113.0(3) . . . . ?
C8 Pd1 Pd7 C4 -4.4(4) . . . . ?
Ni2 Pd1 Pd7 C4 -45.87(17) . . . . ?
Ni5 Pd1 Pd7 C4 140.93(17) . . . . ?
Pd6 Pd1 Pd7 C4 -97.12(17) . . . . ?
Pd2 Pd1 Pd7 C4 -39.91(17) . . . . ?
Pd12 Pd1 Pd7 C4 -149.12(17) . . . . ?
C11 Pd1 Pd7 C20 -36.7(4) . . . . ?
C8 Pd1 Pd7 C20 -154.0(6) . . . . ?
Ni2 Pd1 Pd7 C20 164.5(4) . . . . ?
Ni5 Pd1 Pd7 C20 -8.7(4) . . . . ?
Pd6 Pd1 Pd7 C20 113.3(4) . . . . ?
Pd2 Pd1 Pd7 C20 170.5(4) . . . . ?
Pd12 Pd1 Pd7 C20 61.3(4) . . . . ?
C11 Pd1 Pd7 Ni5 -28.0(2) . . . . ?
C8 Pd1 Pd7 Ni5 -145.3(4) . . . . ?
Ni2 Pd1 Pd7 Ni5 173.20(4) . . . . ?
Pd6 Pd1 Pd7 Ni5 121.95(3) . . . . ?
Pd2 Pd1 Pd7 Ni5 179.16(3) . . . . ?
Pd12 Pd1 Pd7 Ni5 69.95(3) . . . . ?
C11 Pd1 Pd7 Ni8 -68.3(2) . . . . ?
C8 Pd1 Pd7 Ni8 174.4(4) . . . . ?
Ni2 Pd1 Pd7 Ni8 132.88(3) . . . . ?
Ni5 Pd1 Pd7 Ni8 -40.32(3) . . . . ?
Pd6 Pd1 Pd7 Ni8 81.63(3) . . . . ?
Pd2 Pd1 Pd7 Ni8 138.83(3) . . . . ?
Pd12 Pd1 Pd7 Ni8 29.63(3) . . . . ?
C11 Pd1 Pd7 Pd2 152.9(2) . . . . ?
C8 Pd1 Pd7 Pd2 35.6(4) . . . . ?
Ni2 Pd1 Pd7 Pd2 -5.96(3) . . . . ?
Ni5 Pd1 Pd7 Pd2 -179.16(3) . . . . ?
Pd6 Pd1 Pd7 Pd2 -57.206(18) . . . . ?
Pd12 Pd1 Pd7 Pd2 -109.20(2) . . . . ?
C11 Pd1 Pd7 Ni9 -132.3(2) . . . . ?
C8 Pd1 Pd7 Ni9 110.4(4) . . . . ?
Ni2 Pd1 Pd7 Ni9 68.92(5) . . . . ?
Ni5 Pd1 Pd7 Ni9 -104.28(5) . . . . ?
Pd6 Pd1 Pd7 Ni9 17.67(5) . . . . ?
Pd2 Pd1 Pd7 Ni9 74.87(5) . . . . ?
Pd12 Pd1 Pd7 Ni9 -34.33(4) . . . . ?
C11 Pd1 Pd7 Pd12 -97.9(2) . . . . ?
C8 Pd1 Pd7 Pd12 144.8(4) . . . . ?
Ni2 Pd1 Pd7 Pd12 103.25(3) . . . . ?
Ni5 Pd1 Pd7 Pd12 -69.95(3) . . . . ?
Pd6 Pd1 Pd7 Pd12 51.998(18) . . . . ?
Pd2 Pd1 Pd7 Pd12 109.20(2) . . . . ?
C11 Pd1 Pd7 Pd13 -153.2(2) . . . . ?
C8 Pd1 Pd7 Pd13 89.5(4) . . . . ?
Ni2 Pd1 Pd7 Pd13 47.96(3) . . . . ?
Ni5 Pd1 Pd7 Pd13 -125.24(3) . . . . ?
Pd6 Pd1 Pd7 Pd13 -3.287(19) . . . . ?
Pd2 Pd1 Pd7 Pd13 53.919(18) . . . . ?
Pd12 Pd1 Pd7 Pd13 -55.285(18) . . . . ?
C11 Pd1 Pd7 Pd8 151.6(2) . . . . ?
C8 Pd1 Pd7 Pd8 34.3(4) . . . . ?
Ni2 Pd1 Pd7 Pd8 -7.20(4) . . . . ?
Ni5 Pd1 Pd7 Pd8 179.60(3) . . . . ?
Pd6 Pd1 Pd7 Pd8 -58.45(2) . . . . ?
Pd2 Pd1 Pd7 Pd8 -1.24(2) . . . . ?
Pd12 Pd1 Pd7 Pd8 -110.45(3) . . . . ?
C4 Pd2 Pd8 C15 63.1(3) . . . . ?
C1 Pd2 Pd8 C15 -2.5(3) . . . . ?
Ni3 Pd2 Pd8 C15 -56.9(2) . . . . ?
Ni2 Pd2 Pd8 C15 -99.2(4) . . . . ?
Pd7 Pd2 Pd8 C15 127.5(2) . . . . ?
Pd13 Pd2 Pd8 C15 -161.5(2) . . . . ?
Pd6 Pd2 Pd8 C15 -160.2(2) . . . . ?
Pd3 Pd2 Pd8 C15 -49.9(2) . . . . ?
Pd1 Pd2 Pd8 C15 126.0(2) . . . . ?
Pd4 Pd2 Pd8 C15 -106.9(2) . . . . ?
C1 Pd2 Pd8 C4 -65.6(3) . . . . ?
Ni3 Pd2 Pd8 C4 -120.0(2) . . . . ?
Ni2 Pd2 Pd8 C4 -162.3(4) . . . . ?
Pd7 Pd2 Pd8 C4 64.4(2) . . . . ?
Pd13 Pd2 Pd8 C4 135.4(2) . . . . ?
Pd6 Pd2 Pd8 C4 136.7(2) . . . . ?
Pd3 Pd2 Pd8 C4 -113.0(2) . . . . ?
Pd1 Pd2 Pd8 C4 62.9(2) . . . . ?
Pd4 Pd2 Pd8 C4 -170.0(2) . . . . ?
C4 Pd2 Pd8 Ni6 114.9(2) . . . . ?
C1 Pd2 Pd8 Ni6 49.3(2) . . . . ?
Ni3 Pd2 Pd8 Ni6 -5.13(4) . . . . ?
Ni2 Pd2 Pd8 Ni6 -47.4(3) . . . . ?
Pd7 Pd2 Pd8 Ni6 179.26(3) . . . . ?
Pd13 Pd2 Pd8 Ni6 -109.66(3) . . . . ?
Pd6 Pd2 Pd8 Ni6 -108.36(3) . . . . ?
Pd3 Pd2 Pd8 Ni6 1.92(3) . . . . ?
Pd1 Pd2 Pd8 Ni6 177.76(3) . . . . ?
Pd4 Pd2 Pd8 Ni6 -55.07(3) . . . . ?
C4 Pd2 Pd8 Ni9 -99.6(2) . . . . ?
C1 Pd2 Pd8 Ni9 -165.2(2) . . . . ?
Ni3 Pd2 Pd8 Ni9 140.42(3) . . . . ?
Ni2 Pd2 Pd8 Ni9 98.1(3) . . . . ?
Pd7 Pd2 Pd8 Ni9 -35.19(2) . . . . ?
Pd13 Pd2 Pd8 Ni9 35.89(2) . . . . ?
Pd6 Pd2 Pd8 Ni9 37.19(3) . . . . ?
Pd3 Pd2 Pd8 Ni9 147.47(3) . . . . ?
Pd1 Pd2 Pd8 Ni9 -36.69(4) . . . . ?
Pd4 Pd2 Pd8 Ni9 90.48(3) . . . . ?
C4 Pd2 Pd8 Ni10 -153.1(2) . . . . ?
C1 Pd2 Pd8 Ni10 141.3(2) . . . . ?
Ni3 Pd2 Pd8 Ni10 86.91(5) . . . . ?
Ni2 Pd2 Pd8 Ni10 44.6(3) . . . . ?
Pd7 Pd2 Pd8 Ni10 -88.70(5) . . . . ?
Pd13 Pd2 Pd8 Ni10 -17.62(5) . . . . ?
Pd6 Pd2 Pd8 Ni10 -16.32(6) . . . . ?
Pd3 Pd2 Pd8 Ni10 93.96(5) . . . . ?
Pd1 Pd2 Pd8 Ni10 -90.20(5) . . . . ?
Pd4 Pd2 Pd8 Ni10 36.97(5) . . . . ?
C4 Pd2 Pd8 Pd9 171.6(2) . . . . ?
C1 Pd2 Pd8 Pd9 106.0(2) . . . . ?
Ni3 Pd2 Pd8 Pd9 51.61(3) . . . . ?
Ni2 Pd2 Pd8 Pd9 9.3(3) . . . . ?
Pd7 Pd2 Pd8 Pd9 -124.00(2) . . . . ?
Pd13 Pd2 Pd8 Pd9 -52.923(19) . . . . ?
Pd6 Pd2 Pd8 Pd9 -51.62(3) . . . . ?
Pd3 Pd2 Pd8 Pd9 58.657(19) . . . . ?
Pd1 Pd2 Pd8 Pd9 -125.50(3) . . . . ?
Pd4 Pd2 Pd8 Pd9 1.67(2) . . . . ?
C4 Pd2 Pd8 Pd13 -135.4(2) . . . . ?
C1 Pd2 Pd8 Pd13 159.0(2) . . . . ?
Ni3 Pd2 Pd8 Pd13 104.53(3) . . . . ?
Ni2 Pd2 Pd8 Pd13 62.2(3) . . . . ?
Pd7 Pd2 Pd8 Pd13 -71.080(19) . . . . ?
Pd6 Pd2 Pd8 Pd13 1.30(2) . . . . ?
Pd3 Pd2 Pd8 Pd13 111.58(2) . . . . ?
Pd1 Pd2 Pd8 Pd13 -72.58(3) . . . . ?
Pd4 Pd2 Pd8 Pd13 54.592(18) . . . . ?
C4 Pd2 Pd8 Pd7 -64.4(2) . . . . ?
C1 Pd2 Pd8 Pd7 -130.0(2) . . . . ?
Ni3 Pd2 Pd8 Pd7 175.61(3) . . . . ?
Ni2 Pd2 Pd8 Pd7 133.3(3) . . . . ?
Pd13 Pd2 Pd8 Pd7 71.080(19) . . . . ?
Pd6 Pd2 Pd8 Pd7 72.38(2) . . . . ?
Pd3 Pd2 Pd8 Pd7 -177.34(2) . . . . ?
Pd1 Pd2 Pd8 Pd7 -1.50(3) . . . . ?
Pd4 Pd2 Pd8 Pd7 125.67(2) . . . . ?
C4 Pd2 Pd8 Pd3 113.0(2) . . . . ?
C1 Pd2 Pd8 Pd3 47.4(2) . . . . ?
Ni3 Pd2 Pd8 Pd3 -7.05(3) . . . . ?
Ni2 Pd2 Pd8 Pd3 -49.4(3) . . . . ?
Pd7 Pd2 Pd8 Pd3 177.34(2) . . . . ?
Pd13 Pd2 Pd8 Pd3 -111.58(2) . . . . ?
Pd6 Pd2 Pd8 Pd3 -110.28(3) . . . . ?
Pd1 Pd2 Pd8 Pd3 175.84(3) . . . . ?
Pd4 Pd2 Pd8 Pd3 -56.988(18) . . . . ?
C14 Pd7 Pd8 C15 -7.9(4) . . . . ?
C4 Pd7 Pd8 C15 -49.6(4) . . . . ?
C20 Pd7 Pd8 C15 78.6(3) . . . . ?
Ni5 Pd7 Pd8 C15 -103.1(3) . . . . ?
Ni8 Pd7 Pd8 C15 114.1(3) . . . . ?
Pd2 Pd7 Pd8 C15 -106.3(3) . . . . ?
Ni9 Pd7 Pd8 C15 113.2(3) . . . . ?
Pd12 Pd7 Pd8 C15 -177.3(3) . . . . ?
Pd13 Pd7 Pd8 C15 -177.1(3) . . . . ?
Pd1 Pd7 Pd8 C15 -105.0(3) . . . . ?
C14 Pd7 Pd8 C4 41.8(4) . . . . ?
C20 Pd7 Pd8 C4 128.3(3) . . . . ?
Ni5 Pd7 Pd8 C4 -53.4(3) . . . . ?
Ni8 Pd7 Pd8 C4 163.7(2) . . . . ?
Pd2 Pd7 Pd8 C4 -56.6(2) . . . . ?
Ni9 Pd7 Pd8 C4 162.9(2) . . . . ?
Pd12 Pd7 Pd8 C4 -127.7(2) . . . . ?
Pd13 Pd7 Pd8 C4 -127.5(2) . . . . ?
Pd1 Pd7 Pd8 C4 -55.4(2) . . . . ?
C14 Pd7 Pd8 Ni6 93.5(4) . . . . ?
C4 Pd7 Pd8 Ni6 51.7(3) . . . . ?
C20 Pd7 Pd8 Ni6 180(43) . . . . ?
Ni5 Pd7 Pd8 Ni6 -1.7(3) . . . . ?
Ni8 Pd7 Pd8 Ni6 -144.6(2) . . . . ?
Pd2 Pd7 Pd8 Ni6 -4.9(2) . . . . ?
Ni9 Pd7 Pd8 Ni6 -145.4(2) . . . . ?
Pd12 Pd7 Pd8 Ni6 -76.0(2) . . . . ?
Pd13 Pd7 Pd8 Ni6 -75.8(2) . . . . ?
Pd1 Pd7 Pd8 Ni6 -3.7(2) . . . . ?
C14 Pd7 Pd8 Ni9 -121.1(3) . . . . ?
C4 Pd7 Pd8 Ni9 -162.9(2) . . . . ?
C20 Pd7 Pd8 Ni9 -34.61(17) . . . . ?
Ni5 Pd7 Pd8 Ni9 143.69(18) . . . . ?
Ni8 Pd7 Pd8 Ni9 0.88(3) . . . . ?
Pd2 Pd7 Pd8 Ni9 140.50(3) . . . . ?
Pd12 Pd7 Pd8 Ni9 69.48(3) . . . . ?
Pd13 Pd7 Pd8 Ni9 69.66(2) . . . . ?
Pd1 Pd7 Pd8 Ni9 141.72(3) . . . . ?
C14 Pd7 Pd8 Pd2 98.4(3) . . . . ?
C4 Pd7 Pd8 Pd2 56.6(2) . . . . ?
C20 Pd7 Pd8 Pd2 -175.11(17) . . . . ?
Ni5 Pd7 Pd8 Pd2 3.19(17) . . . . ?
Ni8 Pd7 Pd8 Pd2 -139.62(3) . . . . ?
Ni9 Pd7 Pd8 Pd2 -140.50(3) . . . . ?
Pd12 Pd7 Pd8 Pd2 -71.02(3) . . . . ?
Pd13 Pd7 Pd8 Pd2 -70.839(19) . . . . ?
Pd1 Pd7 Pd8 Pd2 1.23(2) . . . . ?
C14 Pd7 Pd8 Ni10 -122.9(3) . . . . ?
C4 Pd7 Pd8 Ni10 -164.7(2) . . . . ?
C20 Pd7 Pd8 Ni10 -36.39(17) . . . . ?
Ni5 Pd7 Pd8 Ni10 141.91(17) . . . . ?
Ni8 Pd7 Pd8 Ni10 -0.90(4) . . . . ?
Pd2 Pd7 Pd8 Ni10 138.71(3) . . . . ?
Ni9 Pd7 Pd8 Ni10 -1.78(3) . . . . ?
Pd12 Pd7 Pd8 Ni10 67.69(3) . . . . ?
Pd13 Pd7 Pd8 Ni10 67.87(3) . . . . ?
Pd1 Pd7 Pd8 Ni10 139.94(3) . . . . ?
C14 Pd7 Pd8 Pd9 170.7(3) . . . . ?
C4 Pd7 Pd8 Pd9 129.0(2) . . . . ?
C20 Pd7 Pd8 Pd9 -102.77(17) . . . . ?
Ni5 Pd7 Pd8 Pd9 75.53(18) . . . . ?
Ni8 Pd7 Pd8 Pd9 -67.28(3) . . . . ?
Pd2 Pd7 Pd8 Pd9 72.34(3) . . . . ?
Ni9 Pd7 Pd8 Pd9 -68.16(3) . . . . ?
Pd12 Pd7 Pd8 Pd9 1.32(4) . . . . ?
Pd13 Pd7 Pd8 Pd9 1.50(2) . . . . ?
Pd1 Pd7 Pd8 Pd9 73.57(3) . . . . ?
C14 Pd7 Pd8 Pd13 169.2(3) . . . . ?
C4 Pd7 Pd8 Pd13 127.5(2) . . . . ?
C20 Pd7 Pd8 Pd13 -104.27(17) . . . . ?
Ni5 Pd7 Pd8 Pd13 74.03(18) . . . . ?
Ni8 Pd7 Pd8 Pd13 -68.78(3) . . . . ?
Pd2 Pd7 Pd8 Pd13 70.839(19) . . . . ?
Ni9 Pd7 Pd8 Pd13 -69.66(2) . . . . ?
Pd12 Pd7 Pd8 Pd13 -0.18(2) . . . . ?
Pd1 Pd7 Pd8 Pd13 72.07(2) . . . . ?
C14 Pd7 Pd8 Pd3 95.8(3) . . . . ?
C4 Pd7 Pd8 Pd3 54.1(2) . . . . ?
C20 Pd7 Pd8 Pd3 -177.68(17) . . . . ?
Ni5 Pd7 Pd8 Pd3 0.62(19) . . . . ?
Ni8 Pd7 Pd8 Pd3 -142.19(3) . . . . ?
Pd2 Pd7 Pd8 Pd3 -2.57(2) . . . . ?
Ni9 Pd7 Pd8 Pd3 -143.07(3) . . . . ?
Pd12 Pd7 Pd8 Pd3 -73.59(3) . . . . ?
Pd13 Pd7 Pd8 Pd3 -73.41(2) . . . . ?
Pd1 Pd7 Pd8 Pd3 -1.34(3) . . . . ?
C12 Pd3 Pd8 C15 -31.8(3) . . . . ?
C9 Pd3 Pd8 C15 99.4(4) . . . . ?
Ni3 Pd3 Pd8 C15 145.9(2) . . . . ?
Ni6 Pd3 Pd8 C15 -43.1(2) . . . . ?
Pd2 Pd3 Pd8 C15 139.1(2) . . . . ?
Pd4 Pd3 Pd8 C15 -162.0(2) . . . . ?
Pd9 Pd3 Pd8 C15 -111.8(2) . . . . ?
C12 Pd3 Pd8 C4 -129.0(3) . . . . ?
C9 Pd3 Pd8 C4 2.2(4) . . . . ?
Ni3 Pd3 Pd8 C4 48.78(17) . . . . ?
Ni6 Pd3 Pd8 C4 -140.20(17) . . . . ?
Pd2 Pd3 Pd8 C4 41.96(17) . . . . ?
Pd4 Pd3 Pd8 C4 100.83(17) . . . . ?
Pd9 Pd3 Pd8 C4 151.06(17) . . . . ?
C12 Pd3 Pd8 Ni6 11.2(2) . . . . ?
C9 Pd3 Pd8 Ni6 142.4(4) . . . . ?
Ni3 Pd3 Pd8 Ni6 -171.02(4) . . . . ?
Pd2 Pd3 Pd8 Ni6 -177.84(3) . . . . ?
Pd4 Pd3 Pd8 Ni6 -118.98(3) . . . . ?
Pd9 Pd3 Pd8 Ni6 -68.75(3) . . . . ?
C12 Pd3 Pd8 Ni9 115.6(2) . . . . ?
C9 Pd3 Pd8 Ni9 -113.2(4) . . . . ?
Ni3 Pd3 Pd8 Ni9 -66.61(6) . . . . ?
Ni6 Pd3 Pd8 Ni9 104.41(5) . . . . ?
Pd2 Pd3 Pd8 Ni9 -73.43(5) . . . . ?
Pd4 Pd3 Pd8 Ni9 -14.57(5) . . . . ?
Pd9 Pd3 Pd8 Ni9 35.66(5) . . . . ?
C12 Pd3 Pd8 Pd2 -170.9(2) . . . . ?
C9 Pd3 Pd8 Pd2 -39.7(3) . . . . ?
Ni3 Pd3 Pd8 Pd2 6.82(3) . . . . ?
Ni6 Pd3 Pd8 Pd2 177.84(3) . . . . ?
Pd4 Pd3 Pd8 Pd2 58.863(18) . . . . ?
Pd9 Pd3 Pd8 Pd2 109.09(2) . . . . ?
C12 Pd3 Pd8 Ni10 51.4(2) . . . . ?
C9 Pd3 Pd8 Ni10 -177.4(3) . . . . ?
Ni3 Pd3 Pd8 Ni10 -130.87(3) . . . . ?
Ni6 Pd3 Pd8 Ni10 40.15(3) . . . . ?
Pd2 Pd3 Pd8 Ni10 -137.69(3) . . . . ?
Pd4 Pd3 Pd8 Ni10 -78.83(3) . . . . ?
Pd9 Pd3 Pd8 Ni10 -28.60(3) . . . . ?
C12 Pd3 Pd8 Pd9 80.0(2) . . . . ?
C9 Pd3 Pd8 Pd9 -148.8(4) . . . . ?
Ni3 Pd3 Pd8 Pd9 -102.27(3) . . . . ?
Ni6 Pd3 Pd8 Pd9 68.75(3) . . . . ?
Pd2 Pd3 Pd8 Pd9 -109.09(2) . . . . ?
Pd4 Pd3 Pd8 Pd9 -50.227(17) . . . . ?
C12 Pd3 Pd8 Pd13 135.6(2) . . . . ?
C9 Pd3 Pd8 Pd13 -93.2(4) . . . . ?
Ni3 Pd3 Pd8 Pd13 -46.64(3) . . . . ?
Ni6 Pd3 Pd8 Pd13 124.39(3) . . . . ?
Pd2 Pd3 Pd8 Pd13 -53.453(18) . . . . ?
Pd4 Pd3 Pd8 Pd13 5.411(19) . . . . ?
Pd9 Pd3 Pd8 Pd13 55.638(17) . . . . ?
C12 Pd3 Pd8 Pd7 -168.4(2) . . . . ?
C9 Pd3 Pd8 Pd7 -37.2(4) . . . . ?
Ni3 Pd3 Pd8 Pd7 9.38(4) . . . . ?
Ni6 Pd3 Pd8 Pd7 -179.60(3) . . . . ?
Pd2 Pd3 Pd8 Pd7 2.56(2) . . . . ?
Pd4 Pd3 Pd8 Pd7 61.42(3) . . . . ?
Pd9 Pd3 Pd8 Pd7 111.65(3) . . . . ?
C5 Pd4 Pd9 C16 -63.0(4) . . . . ?
C2 Pd4 Pd9 C16 4.8(4) . . . . ?
Ni4 Pd4 Pd9 C16 117.5(4) . . . . ?
Ni3 Pd4 Pd9 C16 60.4(3) . . . . ?
Pd10 Pd4 Pd9 C16 -126.3(3) . . . . ?
Pd13 Pd4 Pd9 C16 162.5(3) . . . . ?
Pd3 Pd4 Pd9 C16 52.8(3) . . . . ?
Pd5 Pd4 Pd9 C16 -124.5(3) . . . . ?
Pd6 Pd4 Pd9 C16 163.0(3) . . . . ?
Pd2 Pd4 Pd9 C16 109.3(3) . . . . ?
C2 Pd4 Pd9 C5 67.8(4) . . . . ?
Ni4 Pd4 Pd9 C5 -179(45) . . . . ?
Ni3 Pd4 Pd9 C5 123.4(3) . . . . ?
Pd10 Pd4 Pd9 C5 -63.2(3) . . . . ?
Pd13 Pd4 Pd9 C5 -134.5(3) . . . . ?
Pd3 Pd4 Pd9 C5 115.8(3) . . . . ?
Pd5 Pd4 Pd9 C5 -61.5(3) . . . . ?
Pd6 Pd4 Pd9 C5 -134.0(3) . . . . ?
Pd2 Pd4 Pd9 C5 172.3(3) . . . . ?
C5 Pd4 Pd9 Ni6 -113.9(3) . . . . ?
C2 Pd4 Pd9 Ni6 -46.1(2) . . . . ?
Ni4 Pd4 Pd9 Ni6 66.7(3) . . . . ?
Ni3 Pd4 Pd9 Ni6 9.53(4) . . . . ?
Pd10 Pd4 Pd9 Ni6 -177.10(3) . . . . ?
Pd13 Pd4 Pd9 Ni6 111.63(3) . . . . ?
Pd3 Pd4 Pd9 Ni6 1.98(3) . . . . ?
Pd5 Pd4 Pd9 Ni6 -175.35(3) . . . . ?
Pd6 Pd4 Pd9 Ni6 112.12(3) . . . . ?
Pd2 Pd4 Pd9 Ni6 58.44(3) . . . . ?
C5 Pd4 Pd9 Ni10 154.9(3) . . . . ?
C2 Pd4 Pd9 Ni10 -137.3(2) . . . . ?
Ni4 Pd4 Pd9 Ni10 -24.5(3) . . . . ?
Ni3 Pd4 Pd9 Ni10 -81.72(6) . . . . ?
Pd10 Pd4 Pd9 Ni10 91.66(5) . . . . ?
Pd13 Pd4 Pd9 Ni10 20.39(5) . . . . ?
Pd3 Pd4 Pd9 Ni10 -89.26(5) . . . . ?
Pd5 Pd4 Pd9 Ni10 93.40(5) . . . . ?
Pd6 Pd4 Pd9 Ni10 20.88(6) . . . . ?
Pd2 Pd4 Pd9 Ni10 -32.80(5) . . . . ?
C5 Pd4 Pd9 Pd13 134.5(3) . . . . ?
C2 Pd4 Pd9 Pd13 -157.7(2) . . . . ?
Ni4 Pd4 Pd9 Pd13 -44.9(3) . . . . ?
Ni3 Pd4 Pd9 Pd13 -102.11(3) . . . . ?
Pd10 Pd4 Pd9 Pd13 71.273(19) . . . . ?
Pd3 Pd4 Pd9 Pd13 -109.65(2) . . . . ?
Pd5 Pd4 Pd9 Pd13 73.02(3) . . . . ?
Pd6 Pd4 Pd9 Pd13 0.49(2) . . . . ?
Pd2 Pd4 Pd9 Pd13 -53.190(18) . . . . ?
C5 Pd4 Pd9 Pd8 -170.6(3) . . . . ?
C2 Pd4 Pd9 Pd8 -102.9(2) . . . . ?
Ni4 Pd4 Pd9 Pd8 9.9(3) . . . . ?
Ni3 Pd4 Pd9 Pd8 -47.24(3) . . . . ?
Pd10 Pd4 Pd9 Pd8 126.14(2) . . . . ?
Pd13 Pd4 Pd9 Pd8 54.865(18) . . . . ?
Pd3 Pd4 Pd9 Pd8 -54.783(19) . . . . ?
Pd5 Pd4 Pd9 Pd8 127.88(3) . . . . ?
Pd6 Pd4 Pd9 Pd8 55.36(3) . . . . ?
Pd2 Pd4 Pd9 Pd8 1.68(2) . . . . ?
C5 Pd4 Pd9 Ni11 99.3(3) . . . . ?
C2 Pd4 Pd9 Ni11 167.1(2) . . . . ?
Ni4 Pd4 Pd9 Ni11 -80.1(3) . . . . ?
Ni3 Pd4 Pd9 Ni11 -137.33(3) . . . . ?
Pd10 Pd4 Pd9 Ni11 36.05(2) . . . . ?
Pd13 Pd4 Pd9 Ni11 -35.22(2) . . . . ?
Pd3 Pd4 Pd9 Ni11 -144.87(3) . . . . ?
Pd5 Pd4 Pd9 Ni11 37.80(4) . . . . ?
Pd6 Pd4 Pd9 Ni11 -34.73(3) . . . . ?
Pd2 Pd4 Pd9 Ni11 -88.41(3) . . . . ?
C5 Pd4 Pd9 Pd10 63.2(3) . . . . ?
C2 Pd4 Pd9 Pd10 131.0(2) . . . . ?
Ni4 Pd4 Pd9 Pd10 -116.2(3) . . . . ?
Ni3 Pd4 Pd9 Pd10 -173.38(3) . . . . ?
Pd13 Pd4 Pd9 Pd10 -71.273(19) . . . . ?
Pd3 Pd4 Pd9 Pd10 179.08(2) . . . . ?
Pd5 Pd4 Pd9 Pd10 1.75(3) . . . . ?
Pd6 Pd4 Pd9 Pd10 -70.78(2) . . . . ?
Pd2 Pd4 Pd9 Pd10 -124.46(2) . . . . ?
C5 Pd4 Pd9 Pd3 -115.8(3) . . . . ?
C2 Pd4 Pd9 Pd3 -48.1(2) . . . . ?
Ni4 Pd4 Pd9 Pd3 64.7(3) . . . . ?
Ni3 Pd4 Pd9 Pd3 7.54(3) . . . . ?
Pd10 Pd4 Pd9 Pd3 -179.08(2) . . . . ?
Pd13 Pd4 Pd9 Pd3 109.65(2) . . . . ?
Pd5 Pd4 Pd9 Pd3 -177.33(3) . . . . ?
Pd6 Pd4 Pd9 Pd3 110.14(3) . . . . ?
Pd2 Pd4 Pd9 Pd3 56.458(18) . . . . ?
C15 Pd8 Pd9 C16 -4.8(3) . . . . ?
C4 Pd8 Pd9 C16 -120.5(3) . . . . ?
Ni6 Pd8 Pd9 C16 -12.8(2) . . . . ?
Ni9 Pd8 Pd9 C16 122.9(2) . . . . ?
Pd2 Pd8 Pd9 C16 -129.4(2) . . . . ?
Ni10 Pd8 Pd9 C16 74.7(2) . . . . ?
Pd13 Pd8 Pd9 C16 177.7(2) . . . . ?
Pd7 Pd8 Pd9 C16 176.2(2) . . . . ?
Pd3 Pd8 Pd9 C16 -75.2(2) . . . . ?
C15 Pd8 Pd9 C5 113.0(4) . . . . ?
C4 Pd8 Pd9 C5 -2.6(4) . . . . ?
Ni6 Pd8 Pd9 C5 105.0(3) . . . . ?
Ni9 Pd8 Pd9 C5 -119.2(3) . . . . ?
Pd2 Pd8 Pd9 C5 -11.5(3) . . . . ?
Ni10 Pd8 Pd9 C5 -167.5(3) . . . . ?
Pd13 Pd8 Pd9 C5 -64.5(3) . . . . ?
Pd7 Pd8 Pd9 C5 -66.0(3) . . . . ?
Pd3 Pd8 Pd9 C5 42.6(3) . . . . ?
C15 Pd8 Pd9 Ni6 8.0(2) . . . . ?
C4 Pd8 Pd9 Ni6 -107.6(3) . . . . ?
Ni9 Pd8 Pd9 Ni6 135.73(3) . . . . ?
Pd2 Pd8 Pd9 Ni6 -116.56(3) . . . . ?
Ni10 Pd8 Pd9 Ni6 87.52(3) . . . . ?
Pd13 Pd8 Pd9 Ni6 -169.51(3) . . . . ?
Pd7 Pd8 Pd9 Ni6 -171.02(3) . . . . ?
Pd3 Pd8 Pd9 Ni6 -62.43(2) . . . . ?
C15 Pd8 Pd9 Ni10 -79.5(2) . . . . ?
C4 Pd8 Pd9 Ni10 164.8(3) . . . . ?
Ni6 Pd8 Pd9 Ni10 -87.52(3) . . . . ?
Ni9 Pd8 Pd9 Ni10 48.21(3) . . . . ?
Pd2 Pd8 Pd9 Ni10 155.92(3) . . . . ?
Pd13 Pd8 Pd9 Ni10 102.97(3) . . . . ?
Pd7 Pd8 Pd9 Ni10 101.47(3) . . . . ?
Pd3 Pd8 Pd9 Ni10 -149.95(3) . . . . ?
C15 Pd8 Pd9 Pd4 122.8(2) . . . . ?
C4 Pd8 Pd9 Pd4 7.2(3) . . . . ?
Ni6 Pd8 Pd9 Pd4 114.81(3) . . . . ?
Ni9 Pd8 Pd9 Pd4 -109.46(2) . . . . ?
Pd2 Pd8 Pd9 Pd4 -1.76(2) . . . . ?
Ni10 Pd8 Pd9 Pd4 -157.68(3) . . . . ?
Pd13 Pd8 Pd9 Pd4 -54.707(18) . . . . ?
Pd7 Pd8 Pd9 Pd4 -56.21(3) . . . . ?
Pd3 Pd8 Pd9 Pd4 52.377(18) . . . . ?
C15 Pd8 Pd9 Pd13 177.5(2) . . . . ?
C4 Pd8 Pd9 Pd13 61.9(3) . . . . ?
Ni6 Pd8 Pd9 Pd13 169.51(3) . . . . ?
Ni9 Pd8 Pd9 Pd13 -54.75(2) . . . . ?
Pd2 Pd8 Pd9 Pd13 52.951(18) . . . . ?
Ni10 Pd8 Pd9 Pd13 -102.97(3) . . . . ?
Pd7 Pd8 Pd9 Pd13 -1.50(2) . . . . ?
Pd3 Pd8 Pd9 Pd13 107.084(19) . . . . ?
C15 Pd8 Pd9 Ni11 -128.1(2) . . . . ?
C4 Pd8 Pd9 Ni11 116.3(3) . . . . ?
Ni6 Pd8 Pd9 Ni11 -136.10(3) . . . . ?
Ni9 Pd8 Pd9 Ni11 -0.37(2) . . . . ?
Pd2 Pd8 Pd9 Ni11 107.33(2) . . . . ?
Ni10 Pd8 Pd9 Ni11 -48.59(3) . . . . ?
Pd13 Pd8 Pd9 Ni11 54.38(2) . . . . ?
Pd7 Pd8 Pd9 Ni11 52.88(3) . . . . ?
Pd3 Pd8 Pd9 Ni11 161.47(2) . . . . ?
C15 Pd8 Pd9 Pd10 177.3(2) . . . . ?
C4 Pd8 Pd9 Pd10 61.7(3) . . . . ?
Ni6 Pd8 Pd9 Pd10 169.33(3) . . . . ?
Ni9 Pd8 Pd9 Pd10 -54.94(3) . . . . ?
Pd2 Pd8 Pd9 Pd10 52.76(3) . . . . ?
Ni10 Pd8 Pd9 Pd10 -103.16(3) . . . . ?
Pd13 Pd8 Pd9 Pd10 -0.19(2) . . . . ?
Pd7 Pd8 Pd9 Pd10 -1.69(4) . . . . ?
Pd3 Pd8 Pd9 Pd10 106.90(3) . . . . ?
C15 Pd8 Pd9 Pd3 70.4(2) . . . . ?
C4 Pd8 Pd9 Pd3 -45.2(3) . . . . ?
Ni6 Pd8 Pd9 Pd3 62.43(2) . . . . ?
Ni9 Pd8 Pd9 Pd3 -161.84(2) . . . . ?
Pd2 Pd8 Pd9 Pd3 -54.133(18) . . . . ?
Ni10 Pd8 Pd9 Pd3 149.95(3) . . . . ?
Pd13 Pd8 Pd9 Pd3 -107.084(19) . . . . ?
Pd7 Pd8 Pd9 Pd3 -108.59(3) . . . . ?
C12 Pd3 Pd9 C16 0.3(3) . . . . ?
C9 Pd3 Pd9 C16 -106.3(4) . . . . ?
Ni3 Pd3 Pd9 C16 -146.9(2) . . . . ?
Ni6 Pd3 Pd9 C16 38.0(2) . . . . ?
Pd2 Pd3 Pd9 C16 161.6(2) . . . . ?
Pd4 Pd3 Pd9 C16 -139.7(2) . . . . ?
Pd8 Pd3 Pd9 C16 109.2(2) . . . . ?
C12 Pd3 Pd9 C5 99.2(3) . . . . ?
C9 Pd3 Pd9 C5 -7.5(4) . . . . ?
Ni3 Pd3 Pd9 C5 -48.00(18) . . . . ?
Ni6 Pd3 Pd9 C5 136.88(18) . . . . ?
Pd2 Pd3 Pd9 C5 -99.47(18) . . . . ?
Pd4 Pd3 Pd9 C5 -40.82(18) . . . . ?
Pd8 Pd3 Pd9 C5 -151.88(18) . . . . ?
C12 Pd3 Pd9 Ni6 -37.7(2) . . . . ?
C9 Pd3 Pd9 Ni6 -144.3(4) . . . . ?
Ni3 Pd3 Pd9 Ni6 175.12(4) . . . . ?
Pd2 Pd3 Pd9 Ni6 123.65(3) . . . . ?
Pd4 Pd3 Pd9 Ni6 -177.70(3) . . . . ?
Pd8 Pd3 Pd9 Ni6 71.24(3) . . . . ?
C12 Pd3 Pd9 Ni10 -80.1(2) . . . . ?
C9 Pd3 Pd9 Ni10 173.2(4) . . . . ?
Ni3 Pd3 Pd9 Ni10 132.65(3) . . . . ?
Ni6 Pd3 Pd9 Ni10 -42.46(3) . . . . ?
Pd2 Pd3 Pd9 Ni10 81.18(3) . . . . ?
Pd4 Pd3 Pd9 Ni10 139.84(3) . . . . ?
Pd8 Pd3 Pd9 Ni10 28.78(3) . . . . ?
C12 Pd3 Pd9 Pd4 140.0(2) . . . . ?
C9 Pd3 Pd9 Pd4 33.4(4) . . . . ?
Ni3 Pd3 Pd9 Pd4 -7.18(3) . . . . ?
Ni6 Pd3 Pd9 Pd4 177.70(3) . . . . ?
Pd2 Pd3 Pd9 Pd4 -58.654(18) . . . . ?
Pd8 Pd3 Pd9 Pd4 -111.06(2) . . . . ?
C12 Pd3 Pd9 Pd13 -165.1(2) . . . . ?
C9 Pd3 Pd9 Pd13 88.2(4) . . . . ?
Ni3 Pd3 Pd9 Pd13 47.64(3) . . . . ?
Ni6 Pd3 Pd9 Pd13 -127.47(3) . . . . ?
Pd2 Pd3 Pd9 Pd13 -3.826(18) . . . . ?
Pd4 Pd3 Pd9 Pd13 54.828(18) . . . . ?
Pd8 Pd3 Pd9 Pd13 -56.230(17) . . . . ?
C12 Pd3 Pd9 Pd8 -108.9(2) . . . . ?
C9 Pd3 Pd9 Pd8 144.4(4) . . . . ?
Ni3 Pd3 Pd9 Pd8 103.87(3) . . . . ?
Ni6 Pd3 Pd9 Pd8 -71.24(3) . . . . ?
Pd2 Pd3 Pd9 Pd8 52.405(17) . . . . ?
Pd4 Pd3 Pd9 Pd8 111.06(2) . . . . ?
C12 Pd3 Pd9 Ni11 -143.5(2) . . . . ?
C9 Pd3 Pd9 Ni11 109.8(4) . . . . ?
Ni3 Pd3 Pd9 Ni11 69.25(5) . . . . ?
Ni6 Pd3 Pd9 Ni11 -105.87(5) . . . . ?
Pd2 Pd3 Pd9 Ni11 17.78(5) . . . . ?
Pd4 Pd3 Pd9 Ni11 76.43(4) . . . . ?
Pd8 Pd3 Pd9 Ni11 -34.63(4) . . . . ?
C12 Pd3 Pd9 Pd10 139.1(2) . . . . ?
C9 Pd3 Pd9 Pd10 32.5(4) . . . . ?
Ni3 Pd3 Pd9 Pd10 -8.08(4) . . . . ?
Ni6 Pd3 Pd9 Pd10 176.80(3) . . . . ?
Pd2 Pd3 Pd9 Pd10 -59.55(3) . . . . ?
Pd4 Pd3 Pd9 Pd10 -0.90(2) . . . . ?
Pd8 Pd3 Pd9 Pd10 -111.96(3) . . . . ?
C5 Pd4 Pd10 C17 65.5(3) . . . . ?
C2 Pd4 Pd10 C17 -1.6(3) . . . . ?
Ni4 Pd4 Pd10 C17 -58.9(2) . . . . ?
Ni3 Pd4 Pd10 C17 -114.6(3) . . . . ?
Pd9 Pd4 Pd10 C17 127.5(2) . . . . ?
Pd13 Pd4 Pd10 C17 -162.3(2) . . . . ?
Pd3 Pd4 Pd10 C17 126.5(2) . . . . ?
Pd5 Pd4 Pd10 C17 -51.0(2) . . . . ?
Pd6 Pd4 Pd10 C17 -108.2(2) . . . . ?
Pd2 Pd4 Pd10 C17 -161.5(2) . . . . ?
C2 Pd4 Pd10 C5 -67.1(3) . . . . ?
Ni4 Pd4 Pd10 C5 -124.4(2) . . . . ?
Ni3 Pd4 Pd10 C5 180(30) . . . . ?
Pd9 Pd4 Pd10 C5 62.0(2) . . . . ?
Pd13 Pd4 Pd10 C5 132.2(2) . . . . ?
Pd3 Pd4 Pd10 C5 60.9(2) . . . . ?
Pd5 Pd4 Pd10 C5 -116.5(2) . . . . ?
Pd6 Pd4 Pd10 C5 -173.7(2) . . . . ?
Pd2 Pd4 Pd10 C5 133.0(2) . . . . ?
C5 Pd4 Pd10 C23 -76.0(4) . . . . ?
C2 Pd4 Pd10 C23 -143.1(4) . . . . ?
Ni4 Pd4 Pd10 C23 159.6(3) . . . . ?
Ni3 Pd4 Pd10 C23 103.8(4) . . . . ?
Pd9 Pd4 Pd10 C23 -14.0(3) . . . . ?
Pd13 Pd4 Pd10 C23 56.2(3) . . . . ?
Pd3 Pd4 Pd10 C23 -15.1(3) . . . . ?
Pd5 Pd4 Pd10 C23 167.5(3) . . . . ?
Pd6 Pd4 Pd10 C23 110.3(3) . . . . ?
Pd2 Pd4 Pd10 C23 57.0(3) . . . . ?
C5 Pd4 Pd10 Ni7 116.9(2) . . . . ?
C2 Pd4 Pd10 Ni7 49.8(2) . . . . ?
Ni4 Pd4 Pd10 Ni7 -7.52(4) . . . . ?
Ni3 Pd4 Pd10 Ni7 -63.2(3) . . . . ?
Pd9 Pd4 Pd10 Ni7 178.92(3) . . . . ?
Pd13 Pd4 Pd10 Ni7 -110.88(3) . . . . ?
Pd3 Pd4 Pd10 Ni7 177.85(3) . . . . ?
Pd5 Pd4 Pd10 Ni7 0.45(3) . . . . ?
Pd6 Pd4 Pd10 Ni7 -56.81(3) . . . . ?
Pd2 Pd4 Pd10 Ni7 -110.10(3) . . . . ?
C5 Pd4 Pd10 Ni12 -151.7(2) . . . . ?
C2 Pd4 Pd10 Ni12 141.2(2) . . . . ?
Ni4 Pd4 Pd10 Ni12 83.89(5) . . . . ?
Ni3 Pd4 Pd10 Ni12 28.2(3) . . . . ?
Pd9 Pd4 Pd10 Ni12 -89.67(4) . . . . ?
Pd13 Pd4 Pd10 Ni12 -19.47(4) . . . . ?
Pd3 Pd4 Pd10 Ni12 -90.74(5) . . . . ?
Pd5 Pd4 Pd10 Ni12 91.85(4) . . . . ?
Pd6 Pd4 Pd10 Ni12 34.60(5) . . . . ?
Pd2 Pd4 Pd10 Ni12 -18.69(5) . . . . ?
C5 Pd4 Pd10 Pd11 174.0(2) . . . . ?
C2 Pd4 Pd10 Pd11 107.0(2) . . . . ?
Ni4 Pd4 Pd10 Pd11 49.60(3) . . . . ?
Ni3 Pd4 Pd10 Pd11 -6.1(3) . . . . ?
Pd9 Pd4 Pd10 Pd11 -123.96(2) . . . . ?
Pd13 Pd4 Pd10 Pd11 -53.754(18) . . . . ?
Pd3 Pd4 Pd10 Pd11 -125.02(3) . . . . ?
Pd5 Pd4 Pd10 Pd11 57.571(18) . . . . ?
Pd6 Pd4 Pd10 Pd11 0.313(19) . . . . ?
Pd2 Pd4 Pd10 Pd11 -52.98(3) . . . . ?
C5 Pd4 Pd10 Pd9 -62.0(2) . . . . ?
C2 Pd4 Pd10 Pd9 -129.1(2) . . . . ?
Ni4 Pd4 Pd10 Pd9 173.56(3) . . . . ?
Ni3 Pd4 Pd10 Pd9 117.8(3) . . . . ?
Pd13 Pd4 Pd10 Pd9 70.201(19) . . . . ?
Pd3 Pd4 Pd10 Pd9 -1.07(3) . . . . ?
Pd5 Pd4 Pd10 Pd9 -178.47(2) . . . . ?
Pd6 Pd4 Pd10 Pd9 124.27(2) . . . . ?
Pd2 Pd4 Pd10 Pd9 70.98(2) . . . . ?
C5 Pd4 Pd10 Ni11 -97.7(2) . . . . ?
C2 Pd4 Pd10 Ni11 -164.8(2) . . . . ?
Ni4 Pd4 Pd10 Ni11 137.82(3) . . . . ?
Ni3 Pd4 Pd10 Ni11 82.1(3) . . . . ?
Pd9 Pd4 Pd10 Ni11 -35.74(2) . . . . ?
Pd13 Pd4 Pd10 Ni11 34.47(2) . . . . ?
Pd3 Pd4 Pd10 Ni11 -36.80(4) . . . . ?
Pd5 Pd4 Pd10 Ni11 145.79(3) . . . . ?
Pd6 Pd4 Pd10 Ni11 88.53(3) . . . . ?
Pd2 Pd4 Pd10 Ni11 35.24(3) . . . . ?
C5 Pd4 Pd10 Pd13 -132.2(2) . . . . ?
C2 Pd4 Pd10 Pd13 160.7(2) . . . . ?
Ni4 Pd4 Pd10 Pd13 103.36(3) . . . . ?
Ni3 Pd4 Pd10 Pd13 47.6(3) . . . . ?
Pd9 Pd4 Pd10 Pd13 -70.201(18) . . . . ?
Pd3 Pd4 Pd10 Pd13 -71.27(3) . . . . ?
Pd5 Pd4 Pd10 Pd13 111.33(2) . . . . ?
Pd6 Pd4 Pd10 Pd13 54.067(17) . . . . ?
Pd2 Pd4 Pd10 Pd13 0.78(2) . . . . ?
C5 Pd4 Pd10 Pd5 116.5(2) . . . . ?
C2 Pd4 Pd10 Pd5 49.4(2) . . . . ?
Ni4 Pd4 Pd10 Pd5 -7.97(3) . . . . ?
Ni3 Pd4 Pd10 Pd5 -63.7(3) . . . . ?
Pd9 Pd4 Pd10 Pd5 178.47(2) . . . . ?
Pd13 Pd4 Pd10 Pd5 -111.33(2) . . . . ?
Pd3 Pd4 Pd10 Pd5 177.41(3) . . . . ?
Pd6 Pd4 Pd10 Pd5 -57.258(17) . . . . ?
Pd2 Pd4 Pd10 Pd5 -110.55(3) . . . . ?
C16 Pd9 Pd10 C17 8.7(4) . . . . ?
C5 Pd9 Pd10 C17 -47.7(4) . . . . ?
Ni6 Pd9 Pd10 C17 -86.5(4) . . . . ?
Ni10 Pd9 Pd10 C17 116.4(3) . . . . ?
Pd4 Pd9 Pd10 C17 -103.8(3) . . . . ?
Pd13 Pd9 Pd10 C17 -174.4(3) . . . . ?
Pd8 Pd9 Pd10 C17 -174.2(3) . . . . ?
Ni11 Pd9 Pd10 C17 116.0(3) . . . . ?
Pd3 Pd9 Pd10 C17 -102.9(3) . . . . ?
C16 Pd9 Pd10 C5 56.4(4) . . . . ?
Ni6 Pd9 Pd10 C5 -38.9(3) . . . . ?
Ni10 Pd9 Pd10 C5 164.0(2) . . . . ?
Pd4 Pd9 Pd10 C5 -56.1(2) . . . . ?
Pd13 Pd9 Pd10 C5 -126.7(2) . . . . ?
Pd8 Pd9 Pd10 C5 -126.5(2) . . . . ?
Ni11 Pd9 Pd10 C5 163.7(2) . . . . ?
Pd3 Pd9 Pd10 C5 -55.2(2) . . . . ?
C16 Pd9 Pd10 C23 -74.9(3) . . . . ?
C5 Pd9 Pd10 C23 -131.3(3) . . . . ?
Ni6 Pd9 Pd10 C23 -170.2(3) . . . . ?
Ni10 Pd9 Pd10 C23 32.72(18) . . . . ?
Pd4 Pd9 Pd10 C23 172.57(18) . . . . ?
Pd13 Pd9 Pd10 C23 101.94(18) . . . . ?
Pd8 Pd9 Pd10 C23 102.13(18) . . . . ?
Ni11 Pd9 Pd10 C23 32.38(18) . . . . ?
Pd3 Pd9 Pd10 C23 173.45(18) . . . . ?
C16 Pd9 Pd10 Ni7 105.9(3) . . . . ?
C5 Pd9 Pd10 Ni7 49.5(3) . . . . ?
Ni6 Pd9 Pd10 Ni7 10.6(3) . . . . ?
Ni10 Pd9 Pd10 Ni7 -146.49(19) . . . . ?
Pd4 Pd9 Pd10 Ni7 -6.64(19) . . . . ?
Pd13 Pd9 Pd10 Ni7 -77.26(19) . . . . ?
Pd8 Pd9 Pd10 Ni7 -77.1(2) . . . . ?
Ni11 Pd9 Pd10 Ni7 -146.8(2) . . . . ?
Pd3 Pd9 Pd10 Ni7 -5.8(2) . . . . ?
C16 Pd9 Pd10 Pd4 112.5(3) . . . . ?
C5 Pd9 Pd10 Pd4 56.1(2) . . . . ?
Ni6 Pd9 Pd10 Pd4 17.26(18) . . . . ?
Ni10 Pd9 Pd10 Pd4 -139.85(3) . . . . ?
Pd13 Pd9 Pd10 Pd4 -70.621(19) . . . . ?
Pd8 Pd9 Pd10 Pd4 -70.43(3) . . . . ?
Ni11 Pd9 Pd10 Pd4 -140.18(3) . . . . ?
Pd3 Pd9 Pd10 Pd4 0.88(2) . . . . ?
C16 Pd9 Pd10 Ni12 -110.3(3) . . . . ?
C5 Pd9 Pd10 Ni12 -166.7(2) . . . . ?
Ni6 Pd9 Pd10 Ni12 154.49(18) . . . . ?
Ni10 Pd9 Pd10 Ni12 -2.62(4) . . . . ?
Pd4 Pd9 Pd10 Ni12 137.23(3) . . . . ?
Pd13 Pd9 Pd10 Ni12 66.61(3) . . . . ?
Pd8 Pd9 Pd10 Ni12 66.80(4) . . . . ?
Ni11 Pd9 Pd10 Ni12 -2.95(3) . . . . ?
Pd3 Pd9 Pd10 Ni12 138.12(3) . . . . ?
C16 Pd9 Pd10 Pd11 -175.7(3) . . . . ?
C5 Pd9 Pd10 Pd11 127.9(2) . . . . ?
Ni6 Pd9 Pd10 Pd11 89.05(18) . . . . ?
Ni10 Pd9 Pd10 Pd11 -68.05(4) . . . . ?
Pd4 Pd9 Pd10 Pd11 71.80(3) . . . . ?
Pd13 Pd9 Pd10 Pd11 1.17(2) . . . . ?
Pd8 Pd9 Pd10 Pd11 1.36(4) . . . . ?
Ni11 Pd9 Pd10 Pd11 -68.39(3) . . . . ?
Pd3 Pd9 Pd10 Pd11 72.68(3) . . . . ?
C16 Pd9 Pd10 Ni11 -107.3(3) . . . . ?
C5 Pd9 Pd10 Ni11 -163.7(2) . . . . ?
Ni6 Pd9 Pd10 Ni11 157.44(19) . . . . ?
Ni10 Pd9 Pd10 Ni11 0.33(3) . . . . ?
Pd4 Pd9 Pd10 Ni11 140.18(3) . . . . ?
Pd13 Pd9 Pd10 Ni11 69.56(2) . . . . ?
Pd8 Pd9 Pd10 Ni11 69.75(3) . . . . ?
Pd3 Pd9 Pd10 Ni11 141.07(3) . . . . ?
C16 Pd9 Pd10 Pd13 -176.9(3) . . . . ?
C5 Pd9 Pd10 Pd13 126.7(2) . . . . ?
Ni6 Pd9 Pd10 Pd13 87.88(18) . . . . ?
Ni10 Pd9 Pd10 Pd13 -69.23(3) . . . . ?
Pd4 Pd9 Pd10 Pd13 70.621(19) . . . . ?
Pd8 Pd9 Pd10 Pd13 0.19(2) . . . . ?
Ni11 Pd9 Pd10 Pd13 -69.56(2) . . . . ?
Pd3 Pd9 Pd10 Pd13 71.51(2) . . . . ?
C16 Pd9 Pd10 Pd5 111.0(3) . . . . ?
C5 Pd9 Pd10 Pd5 54.6(2) . . . . ?
Ni6 Pd9 Pd10 Pd5 15.79(19) . . . . ?
Ni10 Pd9 Pd10 Pd5 -141.32(3) . . . . ?
Pd4 Pd9 Pd10 Pd5 -1.47(2) . . . . ?
Pd13 Pd9 Pd10 Pd5 -72.09(2) . . . . ?
Pd8 Pd9 Pd10 Pd5 -71.90(3) . . . . ?
Ni11 Pd9 Pd10 Pd5 -141.65(3) . . . . ?
Pd3 Pd9 Pd10 Pd5 -0.59(3) . . . . ?
C13 Pd5 Pd10 C17 -22.6(3) . . . . ?
C10 Pd5 Pd10 C17 99.7(4) . . . . ?
Ni4 Pd5 Pd10 C17 144.3(2) . . . . ?
Ni7 Pd5 Pd10 C17 -43.7(2) . . . . ?
Pd4 Pd5 Pd10 C17 136.8(2) . . . . ?
Pd6 Pd5 Pd10 C17 -165.1(2) . . . . ?
Pd11 Pd5 Pd10 C17 -114.2(2) . . . . ?
C13 Pd5 Pd10 C5 -119.1(3) . . . . ?
C10 Pd5 Pd10 C5 3.2(4) . . . . ?
Ni4 Pd5 Pd10 C5 47.88(18) . . . . ?
Ni7 Pd5 Pd10 C5 -140.17(18) . . . . ?
Pd4 Pd5 Pd10 C5 40.35(18) . . . . ?
Pd6 Pd5 Pd10 C5 98.44(18) . . . . ?
Pd11 Pd5 Pd10 C5 149.39(18) . . . . ?
C13 Pd5 Pd10 C23 35.1(4) . . . . ?
C10 Pd5 Pd10 C23 157.4(5) . . . . ?
Ni4 Pd5 Pd10 C23 -157.9(4) . . . . ?
Ni7 Pd5 Pd10 C23 14.0(4) . . . . ?
Pd4 Pd5 Pd10 C23 -165.5(4) . . . . ?
Pd6 Pd5 Pd10 C23 -107.4(4) . . . . ?
Pd11 Pd5 Pd10 C23 -56.4(4) . . . . ?
C13 Pd5 Pd10 Ni7 21.1(2) . . . . ?
C10 Pd5 Pd10 Ni7 143.4(3) . . . . ?
Ni4 Pd5 Pd10 Ni7 -171.95(4) . . . . ?
Pd4 Pd5 Pd10 Ni7 -179.48(3) . . . . ?
Pd6 Pd5 Pd10 Ni7 -121.39(3) . . . . ?
Pd11 Pd5 Pd10 Ni7 -70.44(3) . . . . ?
C13 Pd5 Pd10 Pd4 -159.4(2) . . . . ?
C10 Pd5 Pd10 Pd4 -37.1(3) . . . . ?
Ni4 Pd5 Pd10 Pd4 7.53(3) . . . . ?
Ni7 Pd5 Pd10 Pd4 179.48(3) . . . . ?
Pd6 Pd5 Pd10 Pd4 58.095(18) . . . . ?
Pd11 Pd5 Pd10 Pd4 109.04(2) . . . . ?
C13 Pd5 Pd10 Ni12 64.3(2) . . . . ?
C10 Pd5 Pd10 Ni12 -173.4(3) . . . . ?
Ni4 Pd5 Pd10 Ni12 -128.80(3) . . . . ?
Ni7 Pd5 Pd10 Ni12 43.16(3) . . . . ?
Pd4 Pd5 Pd10 Ni12 -136.33(3) . . . . ?
Pd6 Pd5 Pd10 Ni12 -78.23(3) . . . . ?
Pd11 Pd5 Pd10 Ni12 -27.29(3) . . . . ?
C13 Pd5 Pd10 Pd11 91.6(2) . . . . ?
C10 Pd5 Pd10 Pd11 -146.2(3) . . . . ?
Ni4 Pd5 Pd10 Pd11 -101.51(3) . . . . ?
Ni7 Pd5 Pd10 Pd11 70.44(3) . . . . ?
Pd4 Pd5 Pd10 Pd11 -109.04(2) . . . . ?
Pd6 Pd5 Pd10 Pd11 -50.947(18) . . . . ?
C13 Pd5 Pd10 Pd9 -157.9(2) . . . . ?
C10 Pd5 Pd10 Pd9 -35.6(3) . . . . ?
Ni4 Pd5 Pd10 Pd9 9.02(4) . . . . ?
Ni7 Pd5 Pd10 Pd9 -179.03(3) . . . . ?
Pd4 Pd5 Pd10 Pd9 1.49(2) . . . . ?
Pd6 Pd5 Pd10 Pd9 59.59(3) . . . . ?
Pd11 Pd5 Pd10 Pd9 110.53(3) . . . . ?
C13 Pd5 Pd10 Ni11 125.4(2) . . . . ?
C10 Pd5 Pd10 Ni11 -112.3(3) . . . . ?
Ni4 Pd5 Pd10 Ni11 -67.69(6) . . . . ?
Ni7 Pd5 Pd10 Ni11 104.26(5) . . . . ?
Pd4 Pd5 Pd10 Ni11 -75.23(5) . . . . ?
Pd6 Pd5 Pd10 Ni11 -17.13(5) . . . . ?
Pd11 Pd5 Pd10 Ni11 33.82(5) . . . . ?
C13 Pd5 Pd10 Pd13 147.0(2) . . . . ?
C10 Pd5 Pd10 Pd13 -90.7(3) . . . . ?
Ni4 Pd5 Pd10 Pd13 -46.07(3) . . . . ?
Ni7 Pd5 Pd10 Pd13 125.88(3) . . . . ?
Pd4 Pd5 Pd10 Pd13 -53.605(19) . . . . ?
Pd6 Pd5 Pd10 Pd13 4.490(19) . . . . ?
Pd11 Pd5 Pd10 Pd13 55.437(18) . . . . ?
C6 Pd6 Pd11 C18 -62.8(4) . . . . ?
C3 Pd6 Pd11 C18 -0.5(3) . . . . ?
Ni4 Pd6 Pd11 C18 57.7(2) . . . . ?
Ni2 Pd6 Pd11 C18 114.6(5) . . . . ?
Pd12 Pd6 Pd11 C18 -127.0(2) . . . . ?
Pd13 Pd6 Pd11 C18 161.9(2) . . . . ?
Pd2 Pd6 Pd11 C18 163.0(2) . . . . ?
Pd5 Pd6 Pd11 C18 50.4(2) . . . . ?
Pd1 Pd6 Pd11 C18 -123.5(2) . . . . ?
Pd4 Pd6 Pd11 C18 107.6(2) . . . . ?
C3 Pd6 Pd11 C6 62.3(4) . . . . ?
Ni4 Pd6 Pd11 C6 120.5(3) . . . . ?
Ni2 Pd6 Pd11 C6 177.5(5) . . . . ?
Pd12 Pd6 Pd11 C6 -64.2(3) . . . . ?
Pd13 Pd6 Pd11 C6 -135.3(3) . . . . ?
Pd2 Pd6 Pd11 C6 -134.2(3) . . . . ?
Pd5 Pd6 Pd11 C6 113.2(3) . . . . ?
Pd1 Pd6 Pd11 C6 -60.7(3) . . . . ?
Pd4 Pd6 Pd11 C6 170.4(3) . . . . ?
C6 Pd6 Pd11 C24 74.1(4) . . . . ?
C3 Pd6 Pd11 C24 136.4(4) . . . . ?
Ni4 Pd6 Pd11 C24 -165.4(3) . . . . ?
Ni2 Pd6 Pd11 C24 -108.4(5) . . . . ?
Pd12 Pd6 Pd11 C24 9.9(3) . . . . ?
Pd13 Pd6 Pd11 C24 -61.2(3) . . . . ?
Pd2 Pd6 Pd11 C24 -60.0(3) . . . . ?
Pd5 Pd6 Pd11 C24 -172.7(3) . . . . ?
Pd1 Pd6 Pd11 C24 13.4(3) . . . . ?
Pd4 Pd6 Pd11 C24 -115.5(3) . . . . ?
C6 Pd6 Pd11 Ni12 152.9(3) . . . . ?
C3 Pd6 Pd11 Ni12 -144.8(3) . . . . ?
Ni4 Pd6 Pd11 Ni12 -86.63(5) . . . . ?
Ni2 Pd6 Pd11 Ni12 -29.7(4) . . . . ?
Pd12 Pd6 Pd11 Ni12 88.66(5) . . . . ?
Pd13 Pd6 Pd11 Ni12 17.59(5) . . . . ?
Pd2 Pd6 Pd11 Ni12 18.71(6) . . . . ?
Pd5 Pd6 Pd11 Ni12 -93.92(5) . . . . ?
Pd1 Pd6 Pd11 Ni12 92.20(5) . . . . ?
Pd4 Pd6 Pd11 Ni12 -36.74(5) . . . . ?
C6 Pd6 Pd11 Ni7 -113.5(3) . . . . ?
C3 Pd6 Pd11 Ni7 -51.2(3) . . . . ?
Ni4 Pd6 Pd11 Ni7 7.00(4) . . . . ?
Ni2 Pd6 Pd11 Ni7 64.0(4) . . . . ?
Pd12 Pd6 Pd11 Ni7 -177.71(3) . . . . ?
Pd13 Pd6 Pd11 Ni7 111.22(3) . . . . ?
Pd2 Pd6 Pd11 Ni7 112.34(3) . . . . ?
Pd5 Pd6 Pd11 Ni7 -0.29(3) . . . . ?
Pd1 Pd6 Pd11 Ni7 -174.17(3) . . . . ?
Pd4 Pd6 Pd11 Ni7 56.89(3) . . . . ?
C6 Pd6 Pd11 Pd13 135.3(3) . . . . ?
C3 Pd6 Pd11 Pd13 -162.4(3) . . . . ?
Ni4 Pd6 Pd11 Pd13 -104.22(3) . . . . ?
Ni2 Pd6 Pd11 Pd13 -47.3(4) . . . . ?
Pd12 Pd6 Pd11 Pd13 71.065(18) . . . . ?
Pd2 Pd6 Pd11 Pd13 1.12(2) . . . . ?
Pd5 Pd6 Pd11 Pd13 -111.52(2) . . . . ?
Pd1 Pd6 Pd11 Pd13 74.61(3) . . . . ?
Pd4 Pd6 Pd11 Pd13 -54.327(17) . . . . ?
C6 Pd6 Pd11 Pd10 -170.1(3) . . . . ?
C3 Pd6 Pd11 Pd10 -107.7(3) . . . . ?
Ni4 Pd6 Pd11 Pd10 -49.58(3) . . . . ?
Ni2 Pd6 Pd11 Pd10 7.4(4) . . . . ?
Pd12 Pd6 Pd11 Pd10 125.71(2) . . . . ?
Pd13 Pd6 Pd11 Pd10 54.641(18) . . . . ?
Pd2 Pd6 Pd11 Pd10 55.76(3) . . . . ?
Pd5 Pd6 Pd11 Pd10 -56.874(18) . . . . ?
Pd1 Pd6 Pd11 Pd10 129.25(3) . . . . ?
Pd4 Pd6 Pd11 Pd10 0.314(19) . . . . ?
C6 Pd6 Pd11 Ni13 99.7(3) . . . . ?
C3 Pd6 Pd11 Ni13 162.1(3) . . . . ?
Ni4 Pd6 Pd11 Ni13 -139.75(3) . . . . ?
Ni2 Pd6 Pd11 Ni13 -82.8(4) . . . . ?
Pd12 Pd6 Pd11 Ni13 35.54(2) . . . . ?
Pd13 Pd6 Pd11 Ni13 -35.53(2) . . . . ?
Pd2 Pd6 Pd11 Ni13 -34.41(3) . . . . ?
Pd5 Pd6 Pd11 Ni13 -147.04(3) . . . . ?
Pd1 Pd6 Pd11 Ni13 39.08(4) . . . . ?
Pd4 Pd6 Pd11 Ni13 -89.85(3) . . . . ?
C6 Pd6 Pd11 Pd12 64.2(3) . . . . ?
C3 Pd6 Pd11 Pd12 126.5(3) . . . . ?
Ni4 Pd6 Pd11 Pd12 -175.29(3) . . . . ?
Ni2 Pd6 Pd11 Pd12 -118.3(4) . . . . ?
Pd13 Pd6 Pd11 Pd12 -71.065(18) . . . . ?
Pd2 Pd6 Pd11 Pd12 -69.95(2) . . . . ?
Pd5 Pd6 Pd11 Pd12 177.42(2) . . . . ?
Pd1 Pd6 Pd11 Pd12 3.54(2) . . . . ?
Pd4 Pd6 Pd11 Pd12 -125.39(2) . . . . ?
C6 Pd6 Pd11 Pd5 -113.2(3) . . . . ?
C3 Pd6 Pd11 Pd5 -50.9(3) . . . . ?
Ni4 Pd6 Pd11 Pd5 7.29(3) . . . . ?
Ni2 Pd6 Pd11 Pd5 64.2(4) . . . . ?
Pd12 Pd6 Pd11 Pd5 -177.42(2) . . . . ?
Pd13 Pd6 Pd11 Pd5 111.52(2) . . . . ?
Pd2 Pd6 Pd11 Pd5 112.63(3) . . . . ?
Pd1 Pd6 Pd11 Pd5 -173.87(3) . . . . ?
Pd4 Pd6 Pd11 Pd5 57.188(17) . . . . ?
C17 Pd10 Pd11 C18 0.0(3) . . . . ?
C5 Pd10 Pd11 C18 -115.5(3) . . . . ?
C23 Pd10 Pd11 C18 88.9(3) . . . . ?
Ni7 Pd10 Pd11 C18 -6.7(2) . . . . ?
Pd4 Pd10 Pd11 C18 -121.7(2) . . . . ?
Ni12 Pd10 Pd11 C18 82.7(2) . . . . ?
Pd9 Pd10 Pd11 C18 -176.8(2) . . . . ?
Ni11 Pd10 Pd11 C18 129.7(2) . . . . ?
Pd13 Pd10 Pd11 C18 -175.6(2) . . . . ?
Pd5 Pd10 Pd11 C18 -68.2(2) . . . . ?
C17 Pd10 Pd11 C6 111.0(4) . . . . ?
C5 Pd10 Pd11 C6 -4.5(4) . . . . ?
C23 Pd10 Pd11 C6 -160.1(3) . . . . ?
Ni7 Pd10 Pd11 C6 104.3(3) . . . . ?
Pd4 Pd10 Pd11 C6 -10.7(3) . . . . ?
Ni12 Pd10 Pd11 C6 -166.3(3) . . . . ?
Pd9 Pd10 Pd11 C6 -65.8(3) . . . . ?
Ni11 Pd10 Pd11 C6 -119.3(3) . . . . ?
Pd13 Pd10 Pd11 C6 -64.6(3) . . . . ?
Pd5 Pd10 Pd11 C6 42.8(3) . . . . ?
C17 Pd10 Pd11 C24 -90.2(3) . . . . ?
C5 Pd10 Pd11 C24 154.3(3) . . . . ?
C23 Pd10 Pd11 C24 -1.3(2) . . . . ?
Ni7 Pd10 Pd11 C24 -96.92(17) . . . . ?
Pd4 Pd10 Pd11 C24 148.04(17) . . . . ?
Ni12 Pd10 Pd11 C24 -7.54(17) . . . . ?
Pd9 Pd10 Pd11 C24 93.02(17) . . . . ?
Ni11 Pd10 Pd11 C24 39.48(17) . . . . ?
Pd13 Pd10 Pd11 C24 94.19(17) . . . . ?
Pd5 Pd10 Pd11 C24 -158.40(17) . . . . ?
C17 Pd10 Pd11 Ni12 -82.7(2) . . . . ?
C5 Pd10 Pd11 Ni12 161.8(3) . . . . ?
C23 Pd10 Pd11 Ni12 6.26(19) . . . . ?
Ni7 Pd10 Pd11 Ni12 -89.38(3) . . . . ?
Pd4 Pd10 Pd11 Ni12 155.58(3) . . . . ?
Pd9 Pd10 Pd11 Ni12 100.56(3) . . . . ?
Ni11 Pd10 Pd11 Ni12 47.02(3) . . . . ?
Pd13 Pd10 Pd11 Ni12 101.73(3) . . . . ?
Pd5 Pd10 Pd11 Ni12 -150.86(3) . . . . ?
C17 Pd10 Pd11 Ni7 6.7(2) . . . . ?
C5 Pd10 Pd11 Ni7 -108.8(3) . . . . ?
C23 Pd10 Pd11 Ni7 95.63(19) . . . . ?
Pd4 Pd10 Pd11 Ni7 -115.04(3) . . . . ?
Ni12 Pd10 Pd11 Ni7 89.38(3) . . . . ?
Pd9 Pd10 Pd11 Ni7 -170.07(3) . . . . ?
Ni11 Pd10 Pd11 Ni7 136.39(3) . . . . ?
Pd13 Pd10 Pd11 Ni7 -168.89(3) . . . . ?
Pd5 Pd10 Pd11 Ni7 -61.48(3) . . . . ?
C17 Pd10 Pd11 Pd6 121.4(2) . . . . ?
C5 Pd10 Pd11 Pd6 5.9(3) . . . . ?
C23 Pd10 Pd11 Pd6 -149.65(19) . . . . ?
Ni7 Pd10 Pd11 Pd6 114.72(3) . . . . ?
Pd4 Pd10 Pd11 Pd6 -0.33(2) . . . . ?
Ni12 Pd10 Pd11 Pd6 -155.91(3) . . . . ?
Pd9 Pd10 Pd11 Pd6 -55.35(3) . . . . ?
Ni11 Pd10 Pd11 Pd6 -108.89(2) . . . . ?
Pd13 Pd10 Pd11 Pd6 -54.176(18) . . . . ?
Pd5 Pd10 Pd11 Pd6 53.237(17) . . . . ?
C17 Pd10 Pd11 Pd13 175.6(2) . . . . ?
C5 Pd10 Pd11 Pd13 60.1(3) . . . . ?
C23 Pd10 Pd11 Pd13 -95.47(19) . . . . ?
Ni7 Pd10 Pd11 Pd13 168.89(3) . . . . ?
Pd4 Pd10 Pd11 Pd13 53.850(18) . . . . ?
Ni12 Pd10 Pd11 Pd13 -101.73(3) . . . . ?
Pd9 Pd10 Pd11 Pd13 -1.17(2) . . . . ?
Ni11 Pd10 Pd11 Pd13 -54.71(2) . . . . ?
Pd5 Pd10 Pd11 Pd13 107.41(2) . . . . ?
C17 Pd10 Pd11 Ni13 -130.9(2) . . . . ?
C5 Pd10 Pd11 Ni13 113.6(3) . . . . ?
C23 Pd10 Pd11 Ni13 -41.93(19) . . . . ?
Ni7 Pd10 Pd11 Ni13 -137.57(3) . . . . ?
Pd4 Pd10 Pd11 Ni13 107.39(2) . . . . ?
Ni12 Pd10 Pd11 Ni13 -48.19(3) . . . . ?
Pd9 Pd10 Pd11 Ni13 52.37(3) . . . . ?
Ni11 Pd10 Pd11 Ni13 -1.17(3) . . . . ?
Pd13 Pd10 Pd11 Ni13 53.54(2) . . . . ?
Pd5 Pd10 Pd11 Ni13 160.95(2) . . . . ?
C17 Pd10 Pd11 Pd12 176.1(2) . . . . ?
C5 Pd10 Pd11 Pd12 60.6(3) . . . . ?
C23 Pd10 Pd11 Pd12 -94.97(19) . . . . ?
Ni7 Pd10 Pd11 Pd12 169.39(3) . . . . ?
Pd4 Pd10 Pd11 Pd12 54.35(3) . . . . ?
Ni12 Pd10 Pd11 Pd12 -101.23(3) . . . . ?
Pd9 Pd10 Pd11 Pd12 -0.67(4) . . . . ?
Ni11 Pd10 Pd11 Pd12 -54.21(3) . . . . ?
Pd13 Pd10 Pd11 Pd12 0.50(2) . . . . ?
Pd5 Pd10 Pd11 Pd12 107.91(3) . . . . ?
C17 Pd10 Pd11 Pd5 68.2(2) . . . . ?
C5 Pd10 Pd11 Pd5 -47.3(3) . . . . ?
C23 Pd10 Pd11 Pd5 157.11(19) . . . . ?
Ni7 Pd10 Pd11 Pd5 61.48(3) . . . . ?
Pd4 Pd10 Pd11 Pd5 -53.564(17) . . . . ?
Ni12 Pd10 Pd11 Pd5 150.86(3) . . . . ?
Pd9 Pd10 Pd11 Pd5 -108.59(3) . . . . ?
Ni11 Pd10 Pd11 Pd5 -162.13(2) . . . . ?
Pd13 Pd10 Pd11 Pd5 -107.41(2) . . . . ?
C13 Pd5 Pd11 C18 14.0(3) . . . . ?
C10 Pd5 Pd11 C18 -108.2(4) . . . . ?
Ni4 Pd5 Pd11 C18 -143.8(2) . . . . ?
Ni7 Pd5 Pd11 C18 43.3(2) . . . . ?
Pd4 Pd5 Pd11 C18 164.7(2) . . . . ?
Pd6 Pd5 Pd11 C18 -137.0(2) . . . . ?
Pd10 Pd5 Pd11 C18 113.1(2) . . . . ?
C13 Pd5 Pd11 C6 109.1(3) . . . . ?
C10 Pd5 Pd11 C6 -13.2(4) . . . . ?
Ni4 Pd5 Pd11 C6 -48.71(18) . . . . ?
Ni7 Pd5 Pd11 C6 138.39(18) . . . . ?
Pd4 Pd5 Pd11 C6 -100.25(18) . . . . ?
Pd6 Pd5 Pd11 C6 -41.95(18) . . . . ?
Pd10 Pd5 Pd11 C6 -151.87(18) . . . . ?
C13 Pd5 Pd11 C24 -39.0(5) . . . . ?
C10 Pd5 Pd11 C24 -161.3(6) . . . . ?
Ni4 Pd5 Pd11 C24 163.2(4) . . . . ?
Ni7 Pd5 Pd11 C24 -9.7(4) . . . . ?
Pd4 Pd5 Pd11 C24 111.6(4) . . . . ?
Pd6 Pd5 Pd11 C24 169.9(4) . . . . ?
Pd10 Pd5 Pd11 C24 60.0(4) . . . . ?
C13 Pd5 Pd11 Ni12 -70.5(2) . . . . ?
C10 Pd5 Pd11 Ni12 167.2(4) . . . . ?
Ni4 Pd5 Pd11 Ni12 131.70(3) . . . . ?
Ni7 Pd5 Pd11 Ni12 -41.19(4) . . . . ?
Pd4 Pd5 Pd11 Ni12 80.16(3) . . . . ?
Pd6 Pd5 Pd11 Ni12 138.46(3) . . . . ?
Pd10 Pd5 Pd11 Ni12 28.54(3) . . . . ?
C13 Pd5 Pd11 Ni7 -29.3(2) . . . . ?
C10 Pd5 Pd11 Ni7 -151.6(4) . . . . ?
Ni4 Pd5 Pd11 Ni7 172.90(4) . . . . ?
Pd4 Pd5 Pd11 Ni7 121.36(3) . . . . ?
Pd6 Pd5 Pd11 Ni7 179.66(3) . . . . ?
Pd10 Pd5 Pd11 Ni7 69.73(3) . . . . ?
C13 Pd5 Pd11 Pd6 151.0(2) . . . . ?
C10 Pd5 Pd11 Pd6 28.8(4) . . . . ?
Ni4 Pd5 Pd11 Pd6 -6.76(3) . . . . ?
Ni7 Pd5 Pd11 Pd6 -179.66(3) . . . . ?
Pd4 Pd5 Pd11 Pd6 -58.299(18) . . . . ?
Pd10 Pd5 Pd11 Pd6 -109.92(2) . . . . ?
C13 Pd5 Pd11 Pd13 -155.3(2) . . . . ?
C10 Pd5 Pd11 Pd13 82.5(4) . . . . ?
Ni4 Pd5 Pd11 Pd13 46.93(3) . . . . ?
Ni7 Pd5 Pd11 Pd13 -125.97(3) . . . . ?
Pd4 Pd5 Pd11 Pd13 -4.609(19) . . . . ?
Pd6 Pd5 Pd11 Pd13 53.690(18) . . . . ?
Pd10 Pd5 Pd11 Pd13 -56.233(18) . . . . ?
C13 Pd5 Pd11 Pd10 -99.0(2) . . . . ?
C10 Pd5 Pd11 Pd10 138.7(4) . . . . ?
Ni4 Pd5 Pd11 Pd10 103.17(3) . . . . ?
Ni7 Pd5 Pd11 Pd10 -69.73(3) . . . . ?
Pd4 Pd5 Pd11 Pd10 51.624(18) . . . . ?
Pd6 Pd5 Pd11 Pd10 109.92(2) . . . . ?
C13 Pd5 Pd11 Ni13 -136.1(2) . . . . ?
C10 Pd5 Pd11 Ni13 101.7(4) . . . . ?
Ni4 Pd5 Pd11 Ni13 66.16(6) . . . . ?
Ni7 Pd5 Pd11 Ni13 -106.74(5) . . . . ?
Pd4 Pd5 Pd11 Ni13 14.62(5) . . . . ?
Pd6 Pd5 Pd11 Ni13 72.91(5) . . . . ?
Pd10 Pd5 Pd11 Ni13 -37.01(5) . . . . ?
C13 Pd5 Pd11 Pd12 148.5(2) . . . . ?
C10 Pd5 Pd11 Pd12 26.3(4) . . . . ?
Ni4 Pd5 Pd11 Pd12 -9.28(4) . . . . ?
Ni7 Pd5 Pd11 Pd12 177.82(3) . . . . ?
Pd4 Pd5 Pd11 Pd12 -60.82(2) . . . . ?
Pd6 Pd5 Pd11 Pd12 -2.52(2) . . . . ?
Pd10 Pd5 Pd11 Pd12 -112.44(3) . . . . ?
C6 Pd6 Pd12 C19 63.6(3) . . . . ?
C3 Pd6 Pd12 C19 -2.0(3) . . . . ?
Ni4 Pd6 Pd12 C19 -104.2(4) . . . . ?
Ni2 Pd6 Pd12 C19 -58.1(2) . . . . ?
Pd11 Pd6 Pd12 C19 126.1(2) . . . . ?
Pd13 Pd6 Pd12 C19 -163.5(2) . . . . ?
Pd2 Pd6 Pd12 C19 -108.7(2) . . . . ?
Pd5 Pd6 Pd12 C19 123.2(2) . . . . ?
Pd1 Pd6 Pd12 C19 -50.7(2) . . . . ?
Pd4 Pd6 Pd12 C19 -163.9(2) . . . . ?
C3 Pd6 Pd12 C6 -65.6(3) . . . . ?
Ni4 Pd6 Pd12 C6 -167.8(4) . . . . ?
Ni2 Pd6 Pd12 C6 -121.7(2) . . . . ?
Pd11 Pd6 Pd12 C6 62.5(2) . . . . ?
Pd13 Pd6 Pd12 C6 132.8(2) . . . . ?
Pd2 Pd6 Pd12 C6 -172.3(2) . . . . ?
Pd5 Pd6 Pd12 C6 59.6(2) . . . . ?
Pd1 Pd6 Pd12 C6 -114.4(2) . . . . ?
Pd4 Pd6 Pd12 C6 132.5(2) . . . . ?
C6 Pd6 Pd12 Ni5 115.9(2) . . . . ?
C3 Pd6 Pd12 Ni5 50.3(2) . . . . ?
Ni4 Pd6 Pd12 Ni5 -51.9(3) . . . . ?
Ni2 Pd6 Pd12 Ni5 -5.85(4) . . . . ?
Pd11 Pd6 Pd12 Ni5 178.41(3) . . . . ?
Pd13 Pd6 Pd12 Ni5 -111.27(3) . . . . ?
Pd2 Pd6 Pd12 Ni5 -56.38(3) . . . . ?
Pd5 Pd6 Pd12 Ni5 175.44(3) . . . . ?
Pd1 Pd6 Pd12 Ni5 1.53(3) . . . . ?
Pd4 Pd6 Pd12 Ni5 -111.65(3) . . . . ?
C6 Pd6 Pd12 Ni13 -98.8(2) . . . . ?
C3 Pd6 Pd12 Ni13 -164.4(2) . . . . ?
Ni4 Pd6 Pd12 Ni13 93.4(3) . . . . ?
Ni2 Pd6 Pd12 Ni13 139.45(3) . . . . ?
Pd11 Pd6 Pd12 Ni13 -36.29(2) . . . . ?
Pd13 Pd6 Pd12 Ni13 34.02(2) . . . . ?
Pd2 Pd6 Pd12 Ni13 88.91(3) . . . . ?
Pd5 Pd6 Pd12 Ni13 -39.26(4) . . . . ?
Pd1 Pd6 Pd12 Ni13 146.83(3) . . . . ?
Pd4 Pd6 Pd12 Ni13 33.64(3) . . . . ?
C6 Pd6 Pd12 Ni8 -153.5(2) . . . . ?
C3 Pd6 Pd12 Ni8 140.9(2) . . . . ?
Ni4 Pd6 Pd12 Ni8 38.7(3) . . . . ?
Ni2 Pd6 Pd12 Ni8 84.77(5) . . . . ?
Pd11 Pd6 Pd12 Ni8 -90.97(5) . . . . ?
Pd13 Pd6 Pd12 Ni8 -20.66(4) . . . . ?
Pd2 Pd6 Pd12 Ni8 34.23(5) . . . . ?
Pd5 Pd6 Pd12 Ni8 -93.94(5) . . . . ?
Pd1 Pd6 Pd12 Ni8 92.15(5) . . . . ?
Pd4 Pd6 Pd12 Ni8 -21.03(6) . . . . ?
C6 Pd6 Pd12 Pd11 -62.5(2) . . . . ?
C3 Pd6 Pd12 Pd11 -128.1(2) . . . . ?
Ni4 Pd6 Pd12 Pd11 129.7(3) . . . . ?
Ni2 Pd6 Pd12 Pd11 175.74(3) . . . . ?
Pd13 Pd6 Pd12 Pd11 70.315(18) . . . . ?
Pd2 Pd6 Pd12 Pd11 125.20(2) . . . . ?
Pd5 Pd6 Pd12 Pd11 -2.97(2) . . . . ?
Pd1 Pd6 Pd12 Pd11 -176.88(2) . . . . ?
Pd4 Pd6 Pd12 Pd11 69.94(2) . . . . ?
C6 Pd6 Pd12 Pd7 172.9(2) . . . . ?
C3 Pd6 Pd12 Pd7 107.3(2) . . . . ?
Ni4 Pd6 Pd12 Pd7 5.1(3) . . . . ?
Ni2 Pd6 Pd12 Pd7 51.18(3) . . . . ?
Pd11 Pd6 Pd12 Pd7 -124.56(2) . . . . ?
Pd13 Pd6 Pd12 Pd7 -54.246(18) . . . . ?
Pd2 Pd6 Pd12 Pd7 0.642(19) . . . . ?
Pd5 Pd6 Pd12 Pd7 -127.53(3) . . . . ?
Pd1 Pd6 Pd12 Pd7 58.558(18) . . . . ?
Pd4 Pd6 Pd12 Pd7 -54.62(3) . . . . ?
C6 Pd6 Pd12 Pd13 -132.8(2) . . . . ?
C3 Pd6 Pd12 Pd13 161.6(2) . . . . ?
Ni4 Pd6 Pd12 Pd13 59.4(3) . . . . ?
Ni2 Pd6 Pd12 Pd13 105.43(3) . . . . ?
Pd11 Pd6 Pd12 Pd13 -70.315(18) . . . . ?
Pd2 Pd6 Pd12 Pd13 54.889(17) . . . . ?
Pd5 Pd6 Pd12 Pd13 -73.29(3) . . . . ?
Pd1 Pd6 Pd12 Pd13 112.80(2) . . . . ?
Pd4 Pd6 Pd12 Pd13 -0.38(2) . . . . ?
C6 Pd6 Pd12 Pd1 114.4(2) . . . . ?
C3 Pd6 Pd12 Pd1 48.8(2) . . . . ?
Ni4 Pd6 Pd12 Pd1 -53.4(3) . . . . ?
Ni2 Pd6 Pd12 Pd1 -7.38(3) . . . . ?
Pd11 Pd6 Pd12 Pd1 176.88(2) . . . . ?
Pd13 Pd6 Pd12 Pd1 -112.80(2) . . . . ?
Pd2 Pd6 Pd12 Pd1 -57.916(17) . . . . ?
Pd5 Pd6 Pd12 Pd1 173.91(3) . . . . ?
Pd4 Pd6 Pd12 Pd1 -113.18(3) . . . . ?
C18 Pd11 Pd12 C19 -4.5(4) . . . . ?
C6 Pd11 Pd12 C19 -52.0(4) . . . . ?
C24 Pd11 Pd12 C19 77.6(3) . . . . ?
Ni12 Pd11 Pd12 C19 112.1(3) . . . . ?
Ni7 Pd11 Pd12 C19 -94.5(4) . . . . ?
Pd6 Pd11 Pd12 C19 -108.0(3) . . . . ?
Pd13 Pd11 Pd12 C19 -178.6(3) . . . . ?
Pd10 Pd11 Pd12 C19 -179.1(3) . . . . ?
Ni13 Pd11 Pd12 C19 112.2(3) . . . . ?
Pd5 Pd11 Pd12 C19 -105.5(3) . . . . ?
C18 Pd11 Pd12 C6 47.5(4) . . . . ?
C24 Pd11 Pd12 C6 129.5(3) . . . . ?
Ni12 Pd11 Pd12 C6 164.0(2) . . . . ?
Ni7 Pd11 Pd12 C6 -42.5(3) . . . . ?
Pd6 Pd11 Pd12 C6 -56.1(2) . . . . ?
Pd13 Pd11 Pd12 C6 -126.7(2) . . . . ?
Pd10 Pd11 Pd12 C6 -127.2(2) . . . . ?
Ni13 Pd11 Pd12 C6 164.1(2) . . . . ?
Pd5 Pd11 Pd12 C6 -53.6(2) . . . . ?
C18 Pd11 Pd12 Ni5 93.6(4) . . . . ?
C6 Pd11 Pd12 Ni5 46.1(3) . . . . ?
C24 Pd11 Pd12 Ni5 175.7(3) . . . . ?
Ni12 Pd11 Pd12 Ni5 -149.86(18) . . . . ?
Ni7 Pd11 Pd12 Ni5 3.6(3) . . . . ?
Pd6 Pd11 Pd12 Ni5 -9.95(19) . . . . ?
Pd13 Pd11 Pd12 Ni5 -80.55(19) . . . . ?
Pd10 Pd11 Pd12 Ni5 -81.05(19) . . . . ?
Ni13 Pd11 Pd12 Ni5 -149.74(19) . . . . ?
Pd5 Pd11 Pd12 Ni5 -7.5(2) . . . . ?
C18 Pd11 Pd12 Ni13 -116.6(3) . . . . ?
C6 Pd11 Pd12 Ni13 -164.1(2) . . . . ?
C24 Pd11 Pd12 Ni13 -34.60(17) . . . . ?
Ni12 Pd11 Pd12 Ni13 -0.12(3) . . . . ?
Ni7 Pd11 Pd12 Ni13 153.37(18) . . . . ?
Pd6 Pd11 Pd12 Ni13 139.79(3) . . . . ?
Pd13 Pd11 Pd12 Ni13 69.20(2) . . . . ?
Pd10 Pd11 Pd12 Ni13 68.69(3) . . . . ?
Pd5 Pd11 Pd12 Ni13 142.28(3) . . . . ?
C18 Pd11 Pd12 Pd6 103.6(3) . . . . ?
C6 Pd11 Pd12 Pd6 56.1(2) . . . . ?
C24 Pd11 Pd12 Pd6 -174.40(17) . . . . ?
Ni12 Pd11 Pd12 Pd6 -139.92(3) . . . . ?
Ni7 Pd11 Pd12 Pd6 13.58(18) . . . . ?
Pd13 Pd11 Pd12 Pd6 -70.598(19) . . . . ?
Pd10 Pd11 Pd12 Pd6 -71.10(3) . . . . ?
Ni13 Pd11 Pd12 Pd6 -139.79(3) . . . . ?
Pd5 Pd11 Pd12 Pd6 2.49(2) . . . . ?
C18 Pd11 Pd12 Ni8 -119.0(3) . . . . ?
C6 Pd11 Pd12 Ni8 -166.5(2) . . . . ?
C24 Pd11 Pd12 Ni8 -36.94(18) . . . . ?
Ni12 Pd11 Pd12 Ni8 -2.46(4) . . . . ?
Ni7 Pd11 Pd12 Ni8 151.03(17) . . . . ?
Pd6 Pd11 Pd12 Ni8 137.46(3) . . . . ?
Pd13 Pd11 Pd12 Ni8 66.86(3) . . . . ?
Pd10 Pd11 Pd12 Ni8 66.36(4) . . . . ?
Ni13 Pd11 Pd12 Ni8 -2.34(3) . . . . ?
Pd5 Pd11 Pd12 Ni8 139.94(3) . . . . ?
C18 Pd11 Pd12 Pd7 175.0(3) . . . . ?
C6 Pd11 Pd12 Pd7 127.5(2) . . . . ?
C24 Pd11 Pd12 Pd7 -102.96(17) . . . . ?
Ni12 Pd11 Pd12 Pd7 -68.49(4) . . . . ?
Ni7 Pd11 Pd12 Pd7 85.01(18) . . . . ?
Pd6 Pd11 Pd12 Pd7 71.43(3) . . . . ?
Pd13 Pd11 Pd12 Pd7 0.83(2) . . . . ?
Pd10 Pd11 Pd12 Pd7 0.33(4) . . . . ?
Ni13 Pd11 Pd12 Pd7 -68.36(3) . . . . ?
Pd5 Pd11 Pd12 Pd7 73.92(3) . . . . ?
C18 Pd11 Pd12 Pd13 174.2(3) . . . . ?
C6 Pd11 Pd12 Pd13 126.7(2) . . . . ?
C24 Pd11 Pd12 Pd13 -103.80(17) . . . . ?
Ni12 Pd11 Pd12 Pd13 -69.32(3) . . . . ?
Ni7 Pd11 Pd12 Pd13 84.18(18) . . . . ?
Pd6 Pd11 Pd12 Pd13 70.598(19) . . . . ?
Pd10 Pd11 Pd12 Pd13 -0.50(2) . . . . ?
Ni13 Pd11 Pd12 Pd13 -69.20(2) . . . . ?
Pd5 Pd11 Pd12 Pd13 73.09(2) . . . . ?
C18 Pd11 Pd12 Pd1 100.5(3) . . . . ?
C6 Pd11 Pd12 Pd1 53.0(2) . . . . ?
C24 Pd11 Pd12 Pd1 -177.43(17) . . . . ?
Ni12 Pd11 Pd12 Pd1 -142.95(3) . . . . ?
Ni7 Pd11 Pd12 Pd1 10.55(19) . . . . ?
Pd6 Pd11 Pd12 Pd1 -3.03(2) . . . . ?
Pd13 Pd11 Pd12 Pd1 -73.63(2) . . . . ?
Pd10 Pd11 Pd12 Pd1 -74.13(3) . . . . ?
Ni13 Pd11 Pd12 Pd1 -142.82(3) . . . . ?
Pd5 Pd11 Pd12 Pd1 -0.54(3) . . . . ?
C14 Pd7 Pd12 C19 6.6(3) . . . . ?
C4 Pd7 Pd12 C19 118.5(3) . . . . ?
C20 Pd7 Pd12 C19 -86.0(3) . . . . ?
Ni5 Pd7 Pd12 C19 9.4(2) . . . . ?
Ni8 Pd7 Pd12 C19 -78.9(2) . . . . ?
Pd2 Pd7 Pd12 C19 124.1(2) . . . . ?
Ni9 Pd7 Pd12 C19 -127.6(2) . . . . ?
Pd13 Pd7 Pd12 C19 178.8(2) . . . . ?
Pd8 Pd7 Pd12 C19 179.0(2) . . . . ?
Pd1 Pd7 Pd12 C19 70.4(2) . . . . ?
C14 Pd7 Pd12 C6 -110.8(3) . . . . ?
C4 Pd7 Pd12 C6 1.1(3) . . . . ?
C20 Pd7 Pd12 C6 156.6(3) . . . . ?
Ni5 Pd7 Pd12 C6 -108.0(2) . . . . ?
Ni8 Pd7 Pd12 C6 163.7(2) . . . . ?
Pd2 Pd7 Pd12 C6 6.7(2) . . . . ?
Ni9 Pd7 Pd12 C6 115.0(2) . . . . ?
Pd13 Pd7 Pd12 C6 61.4(2) . . . . ?
Pd8 Pd7 Pd12 C6 61.5(2) . . . . ?
Pd1 Pd7 Pd12 C6 -47.0(2) . . . . ?
C14 Pd7 Pd12 Ni5 -2.8(2) . . . . ?
C4 Pd7 Pd12 Ni5 109.0(2) . . . . ?
C20 Pd7 Pd12 Ni5 -95.47(18) . . . . ?
Ni8 Pd7 Pd12 Ni5 -88.29(3) . . . . ?
Pd2 Pd7 Pd12 Ni5 114.69(3) . . . . ?
Ni9 Pd7 Pd12 Ni5 -136.99(3) . . . . ?
Pd13 Pd7 Pd12 Ni5 169.33(3) . . . . ?
Pd8 Pd7 Pd12 Ni5 169.51(3) . . . . ?
Pd1 Pd7 Pd12 Ni5 61.00(3) . . . . ?
C14 Pd7 Pd12 Ni13 133.1(2) . . . . ?
C4 Pd7 Pd12 Ni13 -115.0(2) . . . . ?
C20 Pd7 Pd12 Ni13 40.49(18) . . . . ?
Ni5 Pd7 Pd12 Ni13 135.96(3) . . . . ?
Ni8 Pd7 Pd12 Ni13 47.67(3) . . . . ?
Pd2 Pd7 Pd12 Ni13 -109.35(2) . . . . ?
Ni9 Pd7 Pd12 Ni13 -1.03(3) . . . . ?
Pd13 Pd7 Pd12 Ni13 -54.71(2) . . . . ?
Pd8 Pd7 Pd12 Ni13 -54.53(3) . . . . ?
Pd1 Pd7 Pd12 Ni13 -163.04(3) . . . . ?
C14 Pd7 Pd12 Pd6 -118.2(2) . . . . ?
C4 Pd7 Pd12 Pd6 -6.3(2) . . . . ?
C20 Pd7 Pd12 Pd6 149.17(18) . . . . ?
Ni5 Pd7 Pd12 Pd6 -115.36(3) . . . . ?
Ni8 Pd7 Pd12 Pd6 156.35(3) . . . . ?
Pd2 Pd7 Pd12 Pd6 -0.67(2) . . . . ?
Ni9 Pd7 Pd12 Pd6 107.65(2) . . . . ?
Pd13 Pd7 Pd12 Pd6 53.973(18) . . . . ?
Pd8 Pd7 Pd12 Pd6 54.15(3) . . . . ?
Pd1 Pd7 Pd12 Pd6 -54.362(17) . . . . ?
C14 Pd7 Pd12 Ni8 85.5(2) . . . . ?
C4 Pd7 Pd12 Ni8 -162.7(2) . . . . ?
C20 Pd7 Pd12 Ni8 -7.18(18) . . . . ?
Ni5 Pd7 Pd12 Ni8 88.29(3) . . . . ?
Pd2 Pd7 Pd12 Ni8 -157.02(3) . . . . ?
Ni9 Pd7 Pd12 Ni8 -48.70(3) . . . . ?
Pd13 Pd7 Pd12 Ni8 -102.37(3) . . . . ?
Pd8 Pd7 Pd12 Ni8 -102.20(3) . . . . ?
Pd1 Pd7 Pd12 Ni8 149.29(3) . . . . ?
C14 Pd7 Pd12 Pd11 -173.0(2) . . . . ?
C4 Pd7 Pd12 Pd11 -61.1(2) . . . . ?
C20 Pd7 Pd12 Pd11 94.37(18) . . . . ?
Ni5 Pd7 Pd12 Pd11 -170.16(3) . . . . ?
Ni8 Pd7 Pd12 Pd11 101.55(3) . . . . ?
Pd2 Pd7 Pd12 Pd11 -55.47(3) . . . . ?
Ni9 Pd7 Pd12 Pd11 52.85(3) . . . . ?
Pd13 Pd7 Pd12 Pd11 -0.83(2) . . . . ?
Pd8 Pd7 Pd12 Pd11 -0.65(4) . . . . ?
Pd1 Pd7 Pd12 Pd11 -109.16(3) . . . . ?
C14 Pd7 Pd12 Pd13 -172.2(2) . . . . ?
C4 Pd7 Pd12 Pd13 -60.3(2) . . . . ?
C20 Pd7 Pd12 Pd13 95.20(18) . . . . ?
Ni5 Pd7 Pd12 Pd13 -169.33(3) . . . . ?
Ni8 Pd7 Pd12 Pd13 102.37(3) . . . . ?
Pd2 Pd7 Pd12 Pd13 -54.640(18) . . . . ?
Ni9 Pd7 Pd12 Pd13 53.67(2) . . . . ?
Pd8 Pd7 Pd12 Pd13 0.18(2) . . . . ?
Pd1 Pd7 Pd12 Pd13 -108.33(2) . . . . ?
C14 Pd7 Pd12 Pd1 -63.8(2) . . . . ?
C4 Pd7 Pd12 Pd1 48.0(2) . . . . ?
C20 Pd7 Pd12 Pd1 -156.47(18) . . . . ?
Ni5 Pd7 Pd12 Pd1 -61.00(3) . . . . ?
Ni8 Pd7 Pd12 Pd1 -149.29(3) . . . . ?
Pd2 Pd7 Pd12 Pd1 53.694(18) . . . . ?
Ni9 Pd7 Pd12 Pd1 162.01(2) . . . . ?
Pd13 Pd7 Pd12 Pd1 108.33(2) . . . . ?
Pd8 Pd7 Pd12 Pd1 108.51(3) . . . . ?
C11 Pd1 Pd12 C19 -20.6(3) . . . . ?
C8 Pd1 Pd12 C19 104.2(4) . . . . ?
Ni2 Pd1 Pd12 C19 145.9(2) . . . . ?
Ni5 Pd1 Pd12 C19 -42.9(2) . . . . ?
Pd6 Pd1 Pd12 C19 138.8(2) . . . . ?
Pd2 Pd1 Pd12 C19 -163.6(2) . . . . ?
Pd7 Pd1 Pd12 C19 -113.0(2) . . . . ?
C11 Pd1 Pd12 C6 -118.2(3) . . . . ?
C8 Pd1 Pd12 C6 6.6(4) . . . . ?
Ni2 Pd1 Pd12 C6 48.34(16) . . . . ?
Ni5 Pd1 Pd12 C6 -140.50(16) . . . . ?
Pd6 Pd1 Pd12 C6 41.27(16) . . . . ?
Pd2 Pd1 Pd12 C6 98.89(16) . . . . ?
Pd7 Pd1 Pd12 C6 149.50(16) . . . . ?
C11 Pd1 Pd12 Ni5 22.3(2) . . . . ?
C8 Pd1 Pd12 Ni5 147.1(4) . . . . ?
Ni2 Pd1 Pd12 Ni5 -171.16(4) . . . . ?
Pd6 Pd1 Pd12 Ni5 -178.23(3) . . . . ?
Pd2 Pd1 Pd12 Ni5 -120.61(3) . . . . ?
Pd7 Pd1 Pd12 Ni5 -70.00(3) . . . . ?
C11 Pd1 Pd12 Ni13 125.3(2) . . . . ?
C8 Pd1 Pd12 Ni13 -109.9(4) . . . . ?
Ni2 Pd1 Pd12 Ni13 -68.21(6) . . . . ?
Ni5 Pd1 Pd12 Ni13 102.95(5) . . . . ?
Pd6 Pd1 Pd12 Ni13 -75.27(5) . . . . ?
Pd2 Pd1 Pd12 Ni13 -17.66(5) . . . . ?
Pd7 Pd1 Pd12 Ni13 32.95(5) . . . . ?
C11 Pd1 Pd12 Pd6 -159.5(2) . . . . ?
C8 Pd1 Pd12 Pd6 -34.6(4) . . . . ?
Ni2 Pd1 Pd12 Pd6 7.06(3) . . . . ?
Ni5 Pd1 Pd12 Pd6 178.23(3) . . . . ?
Pd2 Pd1 Pd12 Pd6 57.616(17) . . . . ?
Pd7 Pd1 Pd12 Pd6 108.22(2) . . . . ?
C11 Pd1 Pd12 Ni8 63.6(2) . . . . ?
C8 Pd1 Pd12 Ni8 -171.6(4) . . . . ?
Ni2 Pd1 Pd12 Ni8 -129.91(3) . . . . ?
Ni5 Pd1 Pd12 Ni8 41.26(3) . . . . ?
Pd6 Pd1 Pd12 Ni8 -136.97(3) . . . . ?
Pd2 Pd1 Pd12 Ni8 -79.35(3) . . . . ?
Pd7 Pd1 Pd12 Ni8 -28.75(3) . . . . ?
C11 Pd1 Pd12 Pd11 -156.4(2) . . . . ?
C8 Pd1 Pd12 Pd11 -31.6(4) . . . . ?
Ni2 Pd1 Pd12 Pd11 10.12(4) . . . . ?
Ni5 Pd1 Pd12 Pd11 -178.72(3) . . . . ?
Pd6 Pd1 Pd12 Pd11 3.05(2) . . . . ?
Pd2 Pd1 Pd12 Pd11 60.67(2) . . . . ?
Pd7 Pd1 Pd12 Pd11 111.28(3) . . . . ?
C11 Pd1 Pd12 Pd7 92.3(2) . . . . ?
C8 Pd1 Pd12 Pd7 -142.9(4) . . . . ?
Ni2 Pd1 Pd12 Pd7 -101.16(3) . . . . ?
Ni5 Pd1 Pd12 Pd7 70.00(3) . . . . ?
Pd6 Pd1 Pd12 Pd7 -108.22(2) . . . . ?
Pd2 Pd1 Pd12 Pd7 -50.609(17) . . . . ?
C11 Pd1 Pd12 Pd13 147.7(2) . . . . ?
C8 Pd1 Pd12 Pd13 -87.5(4) . . . . ?
Ni2 Pd1 Pd12 Pd13 -45.75(3) . . . . ?
Ni5 Pd1 Pd12 Pd13 125.41(3) . . . . ?
Pd6 Pd1 Pd12 Pd13 -52.816(18) . . . . ?
Pd2 Pd1 Pd12 Pd13 4.800(18) . . . . ?
Pd7 Pd1 Pd12 Pd13 55.409(17) . . . . ?
C6 Pd6 Pd13 Ni13 2.29(19) . . . . ?
C3 Pd6 Pd13 Ni13 -177.5(5) . . . . ?
Ni4 Pd6 Pd13 Ni13 150.57(3) . . . . ?
Ni2 Pd6 Pd13 Ni13 -146.71(3) . . . . ?
Pd11 Pd6 Pd13 Ni13 36.70(3) . . . . ?
Pd12 Pd6 Pd13 Ni13 -34.40(2) . . . . ?
Pd2 Pd6 Pd13 Ni13 -142.17(3) . . . . ?
Pd5 Pd6 Pd13 Ni13 95.61(3) . . . . ?
Pd1 Pd6 Pd13 Ni13 -92.16(3) . . . . ?
Pd4 Pd6 Pd13 Ni13 145.21(3) . . . . ?
C6 Pd6 Pd13 Ni9 64.1(2) . . . . ?
C3 Pd6 Pd13 Ni9 -115.7(5) . . . . ?
Ni4 Pd6 Pd13 Ni9 -147.58(5) . . . . ?
Ni2 Pd6 Pd13 Ni9 -84.87(5) . . . . ?
Pd11 Pd6 Pd13 Ni9 98.54(5) . . . . ?
Pd12 Pd6 Pd13 Ni9 27.44(5) . . . . ?
Pd2 Pd6 Pd13 Ni9 -80.32(5) . . . . ?
Pd5 Pd6 Pd13 Ni9 157.46(4) . . . . ?
Pd1 Pd6 Pd13 Ni9 -30.32(5) . . . . ?
Pd4 Pd6 Pd13 Ni9 -152.94(5) . . . . ?
C6 Pd6 Pd13 Ni11 -59.2(2) . . . . ?
C3 Pd6 Pd13 Ni11 121.0(5) . . . . ?
Ni4 Pd6 Pd13 Ni11 89.11(5) . . . . ?
Ni2 Pd6 Pd13 Ni11 151.82(5) . . . . ?
Pd11 Pd6 Pd13 Ni11 -24.77(5) . . . . ?
Pd12 Pd6 Pd13 Ni11 -95.87(5) . . . . ?
Pd2 Pd6 Pd13 Ni11 156.37(5) . . . . ?
Pd5 Pd6 Pd13 Ni11 34.15(5) . . . . ?
Pd1 Pd6 Pd13 Ni11 -153.63(4) . . . . ?
Pd4 Pd6 Pd13 Ni11 83.75(5) . . . . ?
C6 Pd6 Pd13 Pd2 144.46(19) . . . . ?
C3 Pd6 Pd13 Pd2 -35.4(5) . . . . ?
Ni4 Pd6 Pd13 Pd2 -67.26(3) . . . . ?
Ni2 Pd6 Pd13 Pd2 -4.54(3) . . . . ?
Pd11 Pd6 Pd13 Pd2 178.87(2) . . . . ?
Pd12 Pd6 Pd13 Pd2 107.77(2) . . . . ?
Pd5 Pd6 Pd13 Pd2 -122.22(2) . . . . ?
Pd1 Pd6 Pd13 Pd2 50.006(19) . . . . ?
Pd4 Pd6 Pd13 Pd2 -72.618(19) . . . . ?
C6 Pd6 Pd13 Pd4 -142.92(19) . . . . ?
C3 Pd6 Pd13 Pd4 37.2(5) . . . . ?
Ni4 Pd6 Pd13 Pd4 5.36(3) . . . . ?
Ni2 Pd6 Pd13 Pd4 68.08(3) . . . . ?
Pd11 Pd6 Pd13 Pd4 -108.52(2) . . . . ?
Pd12 Pd6 Pd13 Pd4 -179.62(2) . . . . ?
Pd2 Pd6 Pd13 Pd4 72.618(19) . . . . ?
Pd5 Pd6 Pd13 Pd4 -49.602(19) . . . . ?
Pd1 Pd6 Pd13 Pd4 122.62(2) . . . . ?
C6 Pd6 Pd13 Pd9 -142.41(19) . . . . ?
C3 Pd6 Pd13 Pd9 37.8(5) . . . . ?
Ni4 Pd6 Pd13 Pd9 5.87(4) . . . . ?
Ni2 Pd6 Pd13 Pd9 68.59(4) . . . . ?
Pd11 Pd6 Pd13 Pd9 -108.00(3) . . . . ?
Pd12 Pd6 Pd13 Pd9 -179.10(3) . . . . ?
Pd2 Pd6 Pd13 Pd9 73.13(3) . . . . ?
Pd5 Pd6 Pd13 Pd9 -49.09(3) . . . . ?
Pd1 Pd6 Pd13 Pd9 123.14(3) . . . . ?
Pd4 Pd6 Pd13 Pd9 0.51(2) . . . . ?
C6 Pd6 Pd13 Pd11 -34.41(19) . . . . ?
C3 Pd6 Pd13 Pd11 145.8(5) . . . . ?
Ni4 Pd6 Pd13 Pd11 113.87(3) . . . . ?
Ni2 Pd6 Pd13 Pd11 176.59(3) . . . . ?
Pd12 Pd6 Pd13 Pd11 -71.102(19) . . . . ?
Pd2 Pd6 Pd13 Pd11 -178.87(2) . . . . ?
Pd5 Pd6 Pd13 Pd11 58.913(19) . . . . ?
Pd1 Pd6 Pd13 Pd11 -128.86(2) . . . . ?
Pd4 Pd6 Pd13 Pd11 108.52(2) . . . . ?
C6 Pd6 Pd13 Pd8 145.79(19) . . . . ?
C3 Pd6 Pd13 Pd8 -34.0(5) . . . . ?
Ni4 Pd6 Pd13 Pd8 -65.93(4) . . . . ?
Ni2 Pd6 Pd13 Pd8 -3.21(4) . . . . ?
Pd11 Pd6 Pd13 Pd8 -179.80(3) . . . . ?
Pd12 Pd6 Pd13 Pd8 109.10(3) . . . . ?
Pd2 Pd6 Pd13 Pd8 1.33(2) . . . . ?
Pd5 Pd6 Pd13 Pd8 -120.89(3) . . . . ?
Pd1 Pd6 Pd13 Pd8 51.34(3) . . . . ?
Pd4 Pd6 Pd13 Pd8 -71.28(3) . . . . ?
C6 Pd6 Pd13 Pd12 36.69(19) . . . . ?
C3 Pd6 Pd13 Pd12 -143.1(5) . . . . ?
Ni4 Pd6 Pd13 Pd12 -175.03(3) . . . . ?
Ni2 Pd6 Pd13 Pd12 -112.31(3) . . . . ?
Pd11 Pd6 Pd13 Pd12 71.102(19) . . . . ?
Pd2 Pd6 Pd13 Pd12 -107.77(2) . . . . ?
Pd5 Pd6 Pd13 Pd12 130.01(2) . . . . ?
Pd1 Pd6 Pd13 Pd12 -57.759(19) . . . . ?
Pd4 Pd6 Pd13 Pd12 179.62(2) . . . . ?
C4 Pd2 Pd13 Ni13 -64.26(19) . . . . ?
C1 Pd2 Pd13 Ni13 120.5(4) . . . . ?
Ni3 Pd2 Pd13 Ni13 150.44(4) . . . . ?
Ni2 Pd2 Pd13 Ni13 87.97(5) . . . . ?
Pd7 Pd2 Pd13 Ni13 -26.11(4) . . . . ?
Pd8 Pd2 Pd13 Ni13 -97.88(5) . . . . ?
Pd6 Pd2 Pd13 Ni13 83.43(4) . . . . ?
Pd3 Pd2 Pd13 Ni13 -155.20(4) . . . . ?
Pd1 Pd2 Pd13 Ni13 33.68(5) . . . . ?
Pd4 Pd2 Pd13 Ni13 154.89(5) . . . . ?
C4 Pd2 Pd13 Ni9 -2.66(18) . . . . ?
C1 Pd2 Pd13 Ni9 -177.9(4) . . . . ?
Ni3 Pd2 Pd13 Ni9 -147.96(3) . . . . ?
Ni2 Pd2 Pd13 Ni9 149.56(3) . . . . ?
Pd7 Pd2 Pd13 Ni9 35.49(2) . . . . ?
Pd8 Pd2 Pd13 Ni9 -36.29(2) . . . . ?
Pd6 Pd2 Pd13 Ni9 145.03(3) . . . . ?
Pd3 Pd2 Pd13 Ni9 -93.60(3) . . . . ?
Pd1 Pd2 Pd13 Ni9 95.28(3) . . . . ?
Pd4 Pd2 Pd13 Ni9 -143.51(3) . . . . ?
C4 Pd2 Pd13 Ni11 57.07(19) . . . . ?
C1 Pd2 Pd13 Ni11 -118.1(4) . . . . ?
Ni3 Pd2 Pd13 Ni11 -88.23(5) . . . . ?
Ni2 Pd2 Pd13 Ni11 -150.71(5) . . . . ?
Pd7 Pd2 Pd13 Ni11 95.22(5) . . . . ?
Pd8 Pd2 Pd13 Ni11 23.44(5) . . . . ?
Pd6 Pd2 Pd13 Ni11 -155.24(5) . . . . ?
Pd3 Pd2 Pd13 Ni11 -33.87(5) . . . . ?
Pd1 Pd2 Pd13 Ni11 155.01(5) . . . . ?
Pd4 Pd2 Pd13 Ni11 -83.78(5) . . . . ?
C4 Pd2 Pd13 Pd6 -147.69(18) . . . . ?
C1 Pd2 Pd13 Pd6 37.1(4) . . . . ?
Ni3 Pd2 Pd13 Pd6 67.01(3) . . . . ?
Ni2 Pd2 Pd13 Pd6 4.53(3) . . . . ?
Pd7 Pd2 Pd13 Pd6 -109.54(2) . . . . ?
Pd8 Pd2 Pd13 Pd6 178.68(2) . . . . ?
Pd3 Pd2 Pd13 Pd6 121.37(2) . . . . ?
Pd1 Pd2 Pd13 Pd6 -49.751(19) . . . . ?
Pd4 Pd2 Pd13 Pd6 71.459(18) . . . . ?
C4 Pd2 Pd13 Pd4 140.85(18) . . . . ?
C1 Pd2 Pd13 Pd4 -34.4(4) . . . . ?
Ni3 Pd2 Pd13 Pd4 -4.45(3) . . . . ?
Ni2 Pd2 Pd13 Pd4 -66.93(3) . . . . ?
Pd7 Pd2 Pd13 Pd4 179.00(2) . . . . ?
Pd8 Pd2 Pd13 Pd4 107.22(2) . . . . ?
Pd6 Pd2 Pd13 Pd4 -71.459(18) . . . . ?
Pd3 Pd2 Pd13 Pd4 49.910(18) . . . . ?
Pd1 Pd2 Pd13 Pd4 -121.21(2) . . . . ?
C4 Pd2 Pd13 Pd9 86.68(18) . . . . ?
C1 Pd2 Pd13 Pd9 -88.5(4) . . . . ?
Ni3 Pd2 Pd13 Pd9 -58.62(3) . . . . ?
Ni2 Pd2 Pd13 Pd9 -121.10(3) . . . . ?
Pd7 Pd2 Pd13 Pd9 124.83(2) . . . . ?
Pd8 Pd2 Pd13 Pd9 53.052(18) . . . . ?
Pd6 Pd2 Pd13 Pd9 -125.63(2) . . . . ?
Pd3 Pd2 Pd13 Pd9 -4.26(2) . . . . ?
Pd1 Pd2 Pd13 Pd9 -175.38(2) . . . . ?
Pd4 Pd2 Pd13 Pd9 -54.171(18) . . . . ?
C4 Pd2 Pd13 Pd11 -146.55(18) . . . . ?
C1 Pd2 Pd13 Pd11 38.3(4) . . . . ?
Ni3 Pd2 Pd13 Pd11 68.15(4) . . . . ?
Ni2 Pd2 Pd13 Pd11 5.67(4) . . . . ?
Pd7 Pd2 Pd13 Pd11 -108.40(3) . . . . ?
Pd8 Pd2 Pd13 Pd11 179.82(3) . . . . ?
Pd6 Pd2 Pd13 Pd11 1.14(2) . . . . ?
Pd3 Pd2 Pd13 Pd11 122.51(2) . . . . ?
Pd1 Pd2 Pd13 Pd11 -48.61(3) . . . . ?
Pd4 Pd2 Pd13 Pd11 72.60(2) . . . . ?
C4 Pd2 Pd13 Pd8 33.63(18) . . . . ?
C1 Pd2 Pd13 Pd8 -141.6(4) . . . . ?
Ni3 Pd2 Pd13 Pd8 -111.67(3) . . . . ?
Ni2 Pd2 Pd13 Pd8 -174.15(3) . . . . ?
Pd7 Pd2 Pd13 Pd8 71.776(19) . . . . ?
Pd6 Pd2 Pd13 Pd8 -178.68(2) . . . . ?
Pd3 Pd2 Pd13 Pd8 -57.313(19) . . . . ?
Pd1 Pd2 Pd13 Pd8 131.57(2) . . . . ?
Pd4 Pd2 Pd13 Pd8 -107.22(2) . . . . ?
C4 Pd2 Pd13 Pd12 -92.67(18) . . . . ?
C1 Pd2 Pd13 Pd12 92.1(4) . . . . ?
Ni3 Pd2 Pd13 Pd12 122.04(3) . . . . ?
Ni2 Pd2 Pd13 Pd12 59.56(3) . . . . ?
Pd7 Pd2 Pd13 Pd12 -54.517(18) . . . . ?
Pd8 Pd2 Pd13 Pd12 -126.29(2) . . . . ?
Pd6 Pd2 Pd13 Pd12 55.026(18) . . . . ?
Pd3 Pd2 Pd13 Pd12 176.395(19) . . . . ?
Pd1 Pd2 Pd13 Pd12 5.28(2) . . . . ?
Pd4 Pd2 Pd13 Pd12 126.49(2) . . . . ?
C5 Pd4 Pd13 Ni13 62.7(2) . . . . ?
C2 Pd4 Pd13 Ni13 -121.7(4) . . . . ?
Ni4 Pd4 Pd13 Ni13 -87.66(5) . . . . ?
Ni3 Pd4 Pd13 Ni13 -148.57(5) . . . . ?
Pd9 Pd4 Pd13 Ni13 97.10(5) . . . . ?
Pd10 Pd4 Pd13 Ni13 26.28(5) . . . . ?
Pd3 Pd4 Pd13 Ni13 157.36(5) . . . . ?
Pd5 Pd4 Pd13 Ni13 -32.64(5) . . . . ?
Pd6 Pd4 Pd13 Ni13 -82.40(5) . . . . ?
Pd2 Pd4 Pd13 Ni13 -152.93(5) . . . . ?
C5 Pd4 Pd13 Ni9 -61.1(2) . . . . ?
C2 Pd4 Pd13 Ni9 114.5(4) . . . . ?
Ni4 Pd4 Pd13 Ni9 148.52(4) . . . . ?
Ni3 Pd4 Pd13 Ni9 87.61(5) . . . . ?
Pd9 Pd4 Pd13 Ni9 -26.72(4) . . . . ?
Pd10 Pd4 Pd13 Ni9 -97.54(5) . . . . ?
Pd3 Pd4 Pd13 Ni9 33.55(5) . . . . ?
Pd5 Pd4 Pd13 Ni9 -156.45(4) . . . . ?
Pd6 Pd4 Pd13 Ni9 153.79(5) . . . . ?
Pd2 Pd4 Pd13 Ni9 83.25(5) . . . . ?
C5 Pd4 Pd13 Ni11 1.2(2) . . . . ?
C2 Pd4 Pd13 Ni11 176.9(4) . . . . ?
Ni4 Pd4 Pd13 Ni11 -149.11(3) . . . . ?
Ni3 Pd4 Pd13 Ni11 149.97(3) . . . . ?
Pd9 Pd4 Pd13 Ni11 35.65(2) . . . . ?
Pd10 Pd4 Pd13 Ni11 -35.18(2) . . . . ?
Pd3 Pd4 Pd13 Ni11 95.91(3) . . . . ?
Pd5 Pd4 Pd13 Ni11 -94.09(3) . . . . ?
Pd6 Pd4 Pd13 Ni11 -143.85(3) . . . . ?
Pd2 Pd4 Pd13 Ni11 145.62(3) . . . . ?
C5 Pd4 Pd13 Pd6 145.1(2) . . . . ?
C2 Pd4 Pd13 Pd6 -39.3(4) . . . . ?
Ni4 Pd4 Pd13 Pd6 -5.26(3) . . . . ?
Ni3 Pd4 Pd13 Pd6 -66.18(3) . . . . ?
Pd9 Pd4 Pd13 Pd6 179.50(2) . . . . ?
Pd10 Pd4 Pd13 Pd6 108.67(2) . . . . ?
Pd3 Pd4 Pd13 Pd6 -120.24(2) . . . . ?
Pd5 Pd4 Pd13 Pd6 49.758(19) . . . . ?
Pd2 Pd4 Pd13 Pd6 -70.532(18) . . . . ?
C5 Pd4 Pd13 Pd2 -144.4(2) . . . . ?
C2 Pd4 Pd13 Pd2 31.2(4) . . . . ?
Ni4 Pd4 Pd13 Pd2 65.27(3) . . . . ?
Ni3 Pd4 Pd13 Pd2 4.36(3) . . . . ?
Pd9 Pd4 Pd13 Pd2 -109.97(2) . . . . ?
Pd10 Pd4 Pd13 Pd2 179.20(2) . . . . ?
Pd3 Pd4 Pd13 Pd2 -49.708(18) . . . . ?
Pd5 Pd4 Pd13 Pd2 120.29(2) . . . . ?
Pd6 Pd4 Pd13 Pd2 70.532(18) . . . . ?
C5 Pd4 Pd13 Pd9 -34.4(2) . . . . ?
C2 Pd4 Pd13 Pd9 141.2(4) . . . . ?
Ni4 Pd4 Pd13 Pd9 175.24(3) . . . . ?
Ni3 Pd4 Pd13 Pd9 114.33(3) . . . . ?
Pd10 Pd4 Pd13 Pd9 -70.823(19) . . . . ?
Pd3 Pd4 Pd13 Pd9 60.265(19) . . . . ?
Pd5 Pd4 Pd13 Pd9 -129.74(2) . . . . ?
Pd6 Pd4 Pd13 Pd9 -179.50(2) . . . . ?
Pd2 Pd4 Pd13 Pd9 109.97(2) . . . . ?
C5 Pd4 Pd13 Pd11 90.2(2) . . . . ?
C2 Pd4 Pd13 Pd11 -94.1(4) . . . . ?
Ni4 Pd4 Pd13 Pd11 -60.12(3) . . . . ?
Ni3 Pd4 Pd13 Pd11 -121.03(3) . . . . ?
Pd9 Pd4 Pd13 Pd11 124.64(2) . . . . ?
Pd10 Pd4 Pd13 Pd11 53.815(18) . . . . ?
Pd3 Pd4 Pd13 Pd11 -175.10(2) . . . . ?
Pd5 Pd4 Pd13 Pd11 -5.10(2) . . . . ?
Pd6 Pd4 Pd13 Pd11 -54.858(18) . . . . ?
Pd2 Pd4 Pd13 Pd11 -125.39(2) . . . . ?
C5 Pd4 Pd13 Pd8 -88.8(2) . . . . ?
C2 Pd4 Pd13 Pd8 86.8(4) . . . . ?
Ni4 Pd4 Pd13 Pd8 120.81(3) . . . . ?
Ni3 Pd4 Pd13 Pd8 59.90(3) . . . . ?
Pd9 Pd4 Pd13 Pd8 -54.432(18) . . . . ?
Pd10 Pd4 Pd13 Pd8 -125.26(2) . . . . ?
Pd3 Pd4 Pd13 Pd8 5.83(2) . . . . ?
Pd5 Pd4 Pd13 Pd8 175.83(2) . . . . ?
Pd6 Pd4 Pd13 Pd8 126.07(2) . . . . ?
Pd2 Pd4 Pd13 Pd8 55.540(17) . . . . ?
C5 Pd4 Pd13 Pd12 144.7(2) . . . . ?
C2 Pd4 Pd13 Pd12 -39.7(4) . . . . ?
Ni4 Pd4 Pd13 Pd12 -5.65(4) . . . . ?
Ni3 Pd4 Pd13 Pd12 -66.56(3) . . . . ?
Pd9 Pd4 Pd13 Pd12 179.11(3) . . . . ?
Pd10 Pd4 Pd13 Pd12 108.28(3) . . . . ?
Pd3 Pd4 Pd13 Pd12 -120.63(2) . . . . ?
Pd5 Pd4 Pd13 Pd12 49.37(3) . . . . ?
Pd6 Pd4 Pd13 Pd12 -0.39(2) . . . . ?
Pd2 Pd4 Pd13 Pd12 -70.92(2) . . . . ?
C16 Pd9 Pd13 Ni13 100.0(7) . . . . ?
C5 Pd9 Pd13 Ni13 -110.7(2) . . . . ?
Ni6 Pd9 Pd13 Ni13 118.45(4) . . . . ?
Ni10 Pd9 Pd13 Ni13 49.86(3) . . . . ?
Pd4 Pd9 Pd13 Ni13 -141.92(3) . . . . ?
Pd8 Pd9 Pd13 Ni13 108.20(3) . . . . ?
Ni11 Pd9 Pd13 Ni13 -1.16(3) . . . . ?
Pd10 Pd9 Pd13 Ni13 -71.98(3) . . . . ?
Pd3 Pd9 Pd13 Ni13 165.01(3) . . . . ?
C16 Pd9 Pd13 Ni9 47.1(7) . . . . ?
C5 Pd9 Pd13 Ni9 -163.6(2) . . . . ?
Ni6 Pd9 Pd13 Ni9 65.55(3) . . . . ?
Ni10 Pd9 Pd13 Ni9 -3.04(3) . . . . ?
Pd4 Pd9 Pd13 Ni9 165.18(3) . . . . ?
Pd8 Pd9 Pd13 Ni9 55.30(2) . . . . ?
Ni11 Pd9 Pd13 Ni9 -54.06(2) . . . . ?
Pd10 Pd9 Pd13 Ni9 -124.88(2) . . . . ?
Pd3 Pd9 Pd13 Ni9 112.11(2) . . . . ?
C16 Pd9 Pd13 Ni11 101.2(7) . . . . ?
C5 Pd9 Pd13 Ni11 -109.6(2) . . . . ?
Ni6 Pd9 Pd13 Ni11 119.61(3) . . . . ?
Ni10 Pd9 Pd13 Ni11 51.02(3) . . . . ?
Pd4 Pd9 Pd13 Ni11 -140.76(3) . . . . ?
Pd8 Pd9 Pd13 Ni11 109.36(2) . . . . ?
Pd10 Pd9 Pd13 Ni11 -70.82(2) . . . . ?
Pd3 Pd9 Pd13 Ni11 166.17(3) . . . . ?
C16 Pd9 Pd13 Pd6 -118.6(7) . . . . ?
C5 Pd9 Pd13 Pd6 30.7(2) . . . . ?
Ni6 Pd9 Pd13 Pd6 -100.16(3) . . . . ?
Ni10 Pd9 Pd13 Pd6 -168.75(3) . . . . ?
Pd4 Pd9 Pd13 Pd6 -0.53(2) . . . . ?
Pd8 Pd9 Pd13 Pd6 -110.40(3) . . . . ?
Ni11 Pd9 Pd13 Pd6 140.23(3) . . . . ?
Pd10 Pd9 Pd13 Pd6 69.41(3) . . . . ?
Pd3 Pd9 Pd13 Pd6 -53.60(3) . . . . ?
C16 Pd9 Pd13 Pd2 -61.1(7) . . . . ?
C5 Pd9 Pd13 Pd2 88.2(2) . . . . ?
Ni6 Pd9 Pd13 Pd2 -42.65(3) . . . . ?
Ni10 Pd9 Pd13 Pd2 -111.24(3) . . . . ?
Pd4 Pd9 Pd13 Pd2 56.979(19) . . . . ?
Pd8 Pd9 Pd13 Pd2 -52.899(18) . . . . ?
Ni11 Pd9 Pd13 Pd2 -162.26(3) . . . . ?
Pd10 Pd9 Pd13 Pd2 126.92(2) . . . . ?
Pd3 Pd9 Pd13 Pd2 3.910(19) . . . . ?
C16 Pd9 Pd13 Pd4 -118.1(7) . . . . ?
C5 Pd9 Pd13 Pd4 31.2(2) . . . . ?
Ni6 Pd9 Pd13 Pd4 -99.63(3) . . . . ?
Ni10 Pd9 Pd13 Pd4 -168.22(3) . . . . ?
Pd8 Pd9 Pd13 Pd4 -109.88(2) . . . . ?
Ni11 Pd9 Pd13 Pd4 140.76(3) . . . . ?
Pd10 Pd9 Pd13 Pd4 69.938(19) . . . . ?
Pd3 Pd9 Pd13 Pd4 -53.069(17) . . . . ?
C16 Pd9 Pd13 Pd11 170.8(7) . . . . ?
C5 Pd9 Pd13 Pd11 -39.9(2) . . . . ?
Ni6 Pd9 Pd13 Pd11 -170.75(3) . . . . ?
Ni10 Pd9 Pd13 Pd11 120.66(3) . . . . ?
Pd4 Pd9 Pd13 Pd11 -71.12(3) . . . . ?
Pd8 Pd9 Pd13 Pd11 179.00(3) . . . . ?
Ni11 Pd9 Pd13 Pd11 69.64(3) . . . . ?
Pd10 Pd9 Pd13 Pd11 -1.18(2) . . . . ?
Pd3 Pd9 Pd13 Pd11 -124.19(2) . . . . ?
C16 Pd9 Pd13 Pd8 -8.2(7) . . . . ?
C5 Pd9 Pd13 Pd8 141.1(2) . . . . ?
Ni6 Pd9 Pd13 Pd8 10.25(3) . . . . ?
Ni10 Pd9 Pd13 Pd8 -58.34(2) . . . . ?
Pd4 Pd9 Pd13 Pd8 109.88(2) . . . . ?
Ni11 Pd9 Pd13 Pd8 -109.36(2) . . . . ?
Pd10 Pd9 Pd13 Pd8 179.82(2) . . . . ?
Pd3 Pd9 Pd13 Pd8 56.810(18) . . . . ?
C16 Pd9 Pd13 Pd12 92.7(12) . . . . ?
C5 Pd9 Pd13 Pd12 -118.1(10) . . . . ?
Ni6 Pd9 Pd13 Pd12 111.1(10) . . . . ?
Ni10 Pd9 Pd13 Pd12 42.5(10) . . . . ?
Pd4 Pd9 Pd13 Pd12 -149.2(10) . . . . ?
Pd8 Pd9 Pd13 Pd12 100.9(10) . . . . ?
Ni11 Pd9 Pd13 Pd12 -8.5(10) . . . . ?
Pd10 Pd9 Pd13 Pd12 -79.3(10) . . . . ?
Pd3 Pd9 Pd13 Pd12 157.7(10) . . . . ?
C18 Pd11 Pd13 Ni13 125.7(8) . . . . ?
C6 Pd11 Pd13 Ni13 -108.92(18) . . . . ?
C24 Pd11 Pd13 Ni13 10.08(17) . . . . ?
Ni12 Pd11 Pd13 Ni13 50.70(3) . . . . ?
Ni7 Pd11 Pd13 Ni13 120.53(4) . . . . ?
Pd6 Pd11 Pd13 Ni13 -139.63(3) . . . . ?
Pd10 Pd11 Pd13 Ni13 109.75(3) . . . . ?
Pd12 Pd11 Pd13 Ni13 -69.76(2) . . . . ?
Pd5 Pd11 Pd13 Ni13 167.94(3) . . . . ?
C18 Pd11 Pd13 Ni9 124.3(8) . . . . ?
C6 Pd11 Pd13 Ni9 -110.42(18) . . . . ?
C24 Pd11 Pd13 Ni9 8.58(17) . . . . ?
Ni12 Pd11 Pd13 Ni9 49.21(3) . . . . ?
Ni7 Pd11 Pd13 Ni9 119.04(4) . . . . ?
Pd6 Pd11 Pd13 Ni9 -141.12(3) . . . . ?
Pd10 Pd11 Pd13 Ni9 108.26(3) . . . . ?
Ni13 Pd11 Pd13 Ni9 -1.50(3) . . . . ?
Pd12 Pd11 Pd13 Ni9 -71.25(3) . . . . ?
Pd5 Pd11 Pd13 Ni9 166.45(3) . . . . ?
C18 Pd11 Pd13 Ni11 71.8(8) . . . . ?
C6 Pd11 Pd13 Ni11 -162.87(18) . . . . ?
C24 Pd11 Pd13 Ni11 -43.87(17) . . . . ?
Ni12 Pd11 Pd13 Ni11 -3.24(3) . . . . ?
Ni7 Pd11 Pd13 Ni11 66.59(3) . . . . ?
Pd6 Pd11 Pd13 Ni11 166.43(3) . . . . ?
Pd10 Pd11 Pd13 Ni11 55.80(2) . . . . ?
Ni13 Pd11 Pd13 Ni11 -53.95(3) . . . . ?
Pd12 Pd11 Pd13 Ni11 -123.70(2) . . . . ?
Pd5 Pd11 Pd13 Ni11 114.00(2) . . . . ?
C18 Pd11 Pd13 Pd6 -94.6(8) . . . . ?
C6 Pd11 Pd13 Pd6 30.70(18) . . . . ?
C24 Pd11 Pd13 Pd6 149.70(17) . . . . ?
Ni12 Pd11 Pd13 Pd6 -169.67(3) . . . . ?
Ni7 Pd11 Pd13 Pd6 -99.84(3) . . . . ?
Pd10 Pd11 Pd13 Pd6 -110.62(2) . . . . ?
Ni13 Pd11 Pd13 Pd6 139.63(3) . . . . ?
Pd12 Pd11 Pd13 Pd6 69.872(19) . . . . ?
Pd5 Pd11 Pd13 Pd6 -52.430(18) . . . . ?
C18 Pd11 Pd13 Pd2 -95.8(8) . . . . ?
C6 Pd11 Pd13 Pd2 29.54(18) . . . . ?
C24 Pd11 Pd13 Pd2 148.54(17) . . . . ?
Ni12 Pd11 Pd13 Pd2 -170.84(3) . . . . ?
Ni7 Pd11 Pd13 Pd2 -101.01(3) . . . . ?
Pd6 Pd11 Pd13 Pd2 -1.17(2) . . . . ?
Pd10 Pd11 Pd13 Pd2 -111.79(3) . . . . ?
Ni13 Pd11 Pd13 Pd2 138.46(3) . . . . ?
Pd12 Pd11 Pd13 Pd2 68.70(3) . . . . ?
Pd5 Pd11 Pd13 Pd2 -53.60(3) . . . . ?
C18 Pd11 Pd13 Pd4 -37.5(8) . . . . ?
C6 Pd11 Pd13 Pd4 87.84(18) . . . . ?
C24 Pd11 Pd13 Pd4 -153.16(17) . . . . ?
Ni12 Pd11 Pd13 Pd4 -112.53(3) . . . . ?
Ni7 Pd11 Pd13 Pd4 -42.70(3) . . . . ?
Pd6 Pd11 Pd13 Pd4 57.138(18) . . . . ?
Pd10 Pd11 Pd13 Pd4 -53.484(18) . . . . ?
Ni13 Pd11 Pd13 Pd4 -163.23(3) . . . . ?
Pd12 Pd11 Pd13 Pd4 127.01(2) . . . . ?
Pd5 Pd11 Pd13 Pd4 4.708(19) . . . . ?
C18 Pd11 Pd13 Pd9 17.2(8) . . . . ?
C6 Pd11 Pd13 Pd9 142.51(18) . . . . ?
C24 Pd11 Pd13 Pd9 -98.49(17) . . . . ?
Ni12 Pd11 Pd13 Pd9 -57.86(3) . . . . ?
Ni7 Pd11 Pd13 Pd9 11.97(4) . . . . ?
Pd6 Pd11 Pd13 Pd9 111.80(3) . . . . ?
Pd10 Pd11 Pd13 Pd9 1.18(2) . . . . ?
Ni13 Pd11 Pd13 Pd9 -108.57(3) . . . . ?
Pd12 Pd11 Pd13 Pd9 -178.32(3) . . . . ?
Pd5 Pd11 Pd13 Pd9 59.37(3) . . . . ?
C18 Pd11 Pd13 Pd8 75.6(16) . . . . ?
C6 Pd11 Pd13 Pd8 -159.1(14) . . . . ?
C24 Pd11 Pd13 Pd8 -40.1(14) . . . . ?
Ni12 Pd11 Pd13 Pd8 0.6(14) . . . . ?
Ni7 Pd11 Pd13 Pd8 70.4(14) . . . . ?
Pd6 Pd11 Pd13 Pd8 170.2(14) . . . . ?
Pd10 Pd11 Pd13 Pd8 59.6(14) . . . . ?
Ni13 Pd11 Pd13 Pd8 -50.1(14) . . . . ?
Pd12 Pd11 Pd13 Pd8 -119.9(14) . . . . ?
Pd5 Pd11 Pd13 Pd8 117.8(14) . . . . ?
C18 Pd11 Pd13 Pd12 -164.5(8) . . . . ?
C6 Pd11 Pd13 Pd12 -39.17(18) . . . . ?
C24 Pd11 Pd13 Pd12 79.83(17) . . . . ?
Ni12 Pd11 Pd13 Pd12 120.46(3) . . . . ?
Ni7 Pd11 Pd13 Pd12 -169.71(3) . . . . ?
Pd6 Pd11 Pd13 Pd12 -69.872(19) . . . . ?
Pd10 Pd11 Pd13 Pd12 179.51(2) . . . . ?
Ni13 Pd11 Pd13 Pd12 69.76(2) . . . . ?
Pd5 Pd11 Pd13 Pd12 -122.30(2) . . . . ?
C15 Pd8 Pd13 Ni13 -117.5(7) . . . . ?
C4 Pd8 Pd13 Ni13 108.24(17) . . . . ?
Ni6 Pd8 Pd13 Ni13 -118.80(4) . . . . ?
Ni9 Pd8 Pd13 Ni13 -0.63(3) . . . . ?
Pd2 Pd8 Pd13 Ni13 138.80(3) . . . . ?
Ni10 Pd8 Pd13 Ni13 -51.78(3) . . . . ?
Pd9 Pd8 Pd13 Ni13 -108.64(3) . . . . ?
Pd7 Pd8 Pd13 Ni13 69.85(3) . . . . ?
Pd3 Pd8 Pd13 Ni13 -168.35(3) . . . . ?
C15 Pd8 Pd13 Ni9 -116.9(7) . . . . ?
C4 Pd8 Pd13 Ni9 108.87(17) . . . . ?
Ni6 Pd8 Pd13 Ni9 -118.17(3) . . . . ?
Pd2 Pd8 Pd13 Ni9 139.43(3) . . . . ?
Ni10 Pd8 Pd13 Ni9 -51.15(3) . . . . ?
Pd9 Pd8 Pd13 Ni9 -108.01(2) . . . . ?
Pd7 Pd8 Pd13 Ni9 70.48(2) . . . . ?
Pd3 Pd8 Pd13 Ni9 -167.72(3) . . . . ?
C15 Pd8 Pd13 Ni11 -64.0(7) . . . . ?
C4 Pd8 Pd13 Ni11 161.75(17) . . . . ?
Ni6 Pd8 Pd13 Ni11 -65.28(3) . . . . ?
Ni9 Pd8 Pd13 Ni11 52.89(3) . . . . ?
Pd2 Pd8 Pd13 Ni11 -167.69(3) . . . . ?
Ni10 Pd8 Pd13 Ni11 1.73(3) . . . . ?
Pd9 Pd8 Pd13 Ni11 -55.12(2) . . . . ?
Pd7 Pd8 Pd13 Ni11 123.37(2) . . . . ?
Pd3 Pd8 Pd13 Ni11 -114.83(2) . . . . ?
C15 Pd8 Pd13 Pd6 102.3(7) . . . . ?
C4 Pd8 Pd13 Pd6 -31.92(17) . . . . ?
Ni6 Pd8 Pd13 Pd6 101.04(3) . . . . ?
Ni9 Pd8 Pd13 Pd6 -140.79(3) . . . . ?
Pd2 Pd8 Pd13 Pd6 -1.36(2) . . . . ?
Ni10 Pd8 Pd13 Pd6 168.06(3) . . . . ?
Pd9 Pd8 Pd13 Pd6 111.21(3) . . . . ?
Pd7 Pd8 Pd13 Pd6 -70.30(3) . . . . ?
Pd3 Pd8 Pd13 Pd6 51.49(3) . . . . ?
C15 Pd8 Pd13 Pd2 103.7(7) . . . . ?
C4 Pd8 Pd13 Pd2 -30.56(17) . . . . ?
Ni6 Pd8 Pd13 Pd2 102.40(3) . . . . ?
Ni9 Pd8 Pd13 Pd2 -139.43(3) . . . . ?
Ni10 Pd8 Pd13 Pd2 169.42(3) . . . . ?
Pd9 Pd8 Pd13 Pd2 112.57(2) . . . . ?
Pd7 Pd8 Pd13 Pd2 -68.944(19) . . . . ?
Pd3 Pd8 Pd13 Pd2 52.853(18) . . . . ?
C15 Pd8 Pd13 Pd4 45.3(7) . . . . ?
C4 Pd8 Pd13 Pd4 -88.95(17) . . . . ?
Ni6 Pd8 Pd13 Pd4 44.01(3) . . . . ?
Ni9 Pd8 Pd13 Pd4 162.18(3) . . . . ?
Pd2 Pd8 Pd13 Pd4 -58.392(19) . . . . ?
Ni10 Pd8 Pd13 Pd4 111.03(2) . . . . ?
Pd9 Pd8 Pd13 Pd4 54.174(18) . . . . ?
Pd7 Pd8 Pd13 Pd4 -127.34(2) . . . . ?
Pd3 Pd8 Pd13 Pd4 -5.539(19) . . . . ?
C15 Pd8 Pd13 Pd9 -8.9(7) . . . . ?
C4 Pd8 Pd13 Pd9 -143.13(17) . . . . ?
Ni6 Pd8 Pd13 Pd9 -10.16(3) . . . . ?
Ni9 Pd8 Pd13 Pd9 108.01(2) . . . . ?
Pd2 Pd8 Pd13 Pd9 -112.57(2) . . . . ?
Ni10 Pd8 Pd13 Pd9 56.85(2) . . . . ?
Pd7 Pd8 Pd13 Pd9 178.49(2) . . . . ?
Pd3 Pd8 Pd13 Pd9 -59.714(19) . . . . ?
C15 Pd8 Pd13 Pd11 -67.8(16) . . . . ?
C4 Pd8 Pd13 Pd11 157.9(14) . . . . ?
Ni6 Pd8 Pd13 Pd11 -69.1(14) . . . . ?
Ni9 Pd8 Pd13 Pd11 49.1(14) . . . . ?
Pd2 Pd8 Pd13 Pd11 -171(42) . . . . ?
Ni10 Pd8 Pd13 Pd11 -2.1(14) . . . . ?
Pd9 Pd8 Pd13 Pd11 -58.9(14) . . . . ?
Pd7 Pd8 Pd13 Pd11 119.6(14) . . . . ?
Pd3 Pd8 Pd13 Pd11 -118.6(14) . . . . ?
C15 Pd8 Pd13 Pd12 172.8(7) . . . . ?
C4 Pd8 Pd13 Pd12 38.56(17) . . . . ?
Ni6 Pd8 Pd13 Pd12 171.53(3) . . . . ?
Ni9 Pd8 Pd13 Pd12 -70.30(3) . . . . ?
Pd2 Pd8 Pd13 Pd12 69.12(2) . . . . ?
Ni10 Pd8 Pd13 Pd12 -121.46(3) . . . . ?
Pd9 Pd8 Pd13 Pd12 -178.31(3) . . . . ?
Pd7 Pd8 Pd13 Pd12 0.18(2) . . . . ?
Pd3 Pd8 Pd13 Pd12 121.98(2) . . . . ?
C19 Pd12 Pd13 Ni13 -112.4(9) . . . . ?
C6 Pd12 Pd13 Ni13 109.78(17) . . . . ?
Ni5 Pd12 Pd13 Ni13 -118.10(4) . . . . ?
Pd6 Pd12 Pd13 Ni13 141.75(3) . . . . ?
Ni8 Pd12 Pd13 Ni13 -50.90(3) . . . . ?
Pd11 Pd12 Pd13 Ni13 71.52(2) . . . . ?
Pd7 Pd12 Pd13 Ni13 -107.64(3) . . . . ?
Pd1 Pd12 Pd13 Ni13 -166.16(3) . . . . ?
C19 Pd12 Pd13 Ni9 -59.4(9) . . . . ?
C6 Pd12 Pd13 Ni9 162.78(17) . . . . ?
Ni5 Pd12 Pd13 Ni9 -65.10(3) . . . . ?
Ni13 Pd12 Pd13 Ni9 53.00(3) . . . . ?
Pd6 Pd12 Pd13 Ni9 -165.26(3) . . . . ?
Ni8 Pd12 Pd13 Ni9 2.09(3) . . . . ?
Pd11 Pd12 Pd13 Ni9 124.52(2) . . . . ?
Pd7 Pd12 Pd13 Ni9 -54.65(2) . . . . ?
Pd1 Pd12 Pd13 Ni9 -113.17(2) . . . . ?
C19 Pd12 Pd13 Ni11 -113.4(9) . . . . ?
C6 Pd12 Pd13 Ni11 108.86(17) . . . . ?
Ni5 Pd12 Pd13 Ni11 -119.03(4) . . . . ?
Ni13 Pd12 Pd13 Ni11 -0.93(3) . . . . ?
Pd6 Pd12 Pd13 Ni11 140.82(3) . . . . ?
Ni8 Pd12 Pd13 Ni11 -51.83(3) . . . . ?
Pd11 Pd12 Pd13 Ni11 70.59(3) . . . . ?
Pd7 Pd12 Pd13 Ni11 -108.57(3) . . . . ?
Pd1 Pd12 Pd13 Ni11 -167.09(3) . . . . ?
C19 Pd12 Pd13 Pd6 105.8(9) . . . . ?
C6 Pd12 Pd13 Pd6 -31.96(17) . . . . ?
Ni5 Pd12 Pd13 Pd6 100.15(3) . . . . ?
Ni13 Pd12 Pd13 Pd6 -141.75(3) . . . . ?
Ni8 Pd12 Pd13 Pd6 167.35(3) . . . . ?
Pd11 Pd12 Pd13 Pd6 -70.225(19) . . . . ?
Pd7 Pd12 Pd13 Pd6 110.61(2) . . . . ?
Pd1 Pd12 Pd13 Pd6 52.087(18) . . . . ?
C19 Pd12 Pd13 Pd2 48.8(9) . . . . ?
C6 Pd12 Pd13 Pd2 -88.99(17) . . . . ?
Ni5 Pd12 Pd13 Pd2 43.13(3) . . . . ?
Ni13 Pd12 Pd13 Pd2 161.23(3) . . . . ?
Pd6 Pd12 Pd13 Pd2 -57.026(18) . . . . ?
Ni8 Pd12 Pd13 Pd2 110.32(2) . . . . ?
Pd11 Pd12 Pd13 Pd2 -127.25(2) . . . . ?
Pd7 Pd12 Pd13 Pd2 53.584(18) . . . . ?
Pd1 Pd12 Pd13 Pd2 -4.939(19) . . . . ?
C19 Pd12 Pd13 Pd4 106.2(9) . . . . ?
C6 Pd12 Pd13 Pd4 -31.56(17) . . . . ?
Ni5 Pd12 Pd13 Pd4 100.55(3) . . . . ?
Ni13 Pd12 Pd13 Pd4 -141.35(3) . . . . ?
Pd6 Pd12 Pd13 Pd4 0.40(2) . . . . ?
Ni8 Pd12 Pd13 Pd4 167.75(3) . . . . ?
Pd11 Pd12 Pd13 Pd4 -69.83(3) . . . . ?
Pd7 Pd12 Pd13 Pd4 111.01(3) . . . . ?
Pd1 Pd12 Pd13 Pd4 52.49(3) . . . . ?
C19 Pd12 Pd13 Pd9 -105.0(13) . . . . ?
C6 Pd12 Pd13 Pd9 117.2(10) . . . . ?
Ni5 Pd12 Pd13 Pd9 -110.7(10) . . . . ?
Ni13 Pd12 Pd13 Pd9 7.4(10) . . . . ?
Pd6 Pd12 Pd13 Pd9 149.2(10) . . . . ?
Ni8 Pd12 Pd13 Pd9 -43.5(10) . . . . ?
Pd11 Pd12 Pd13 Pd9 79.0(10) . . . . ?
Pd7 Pd12 Pd13 Pd9 -100.2(10) . . . . ?
Pd1 Pd12 Pd13 Pd9 -158.7(10) . . . . ?
C19 Pd12 Pd13 Pd11 176.0(9) . . . . ?
C6 Pd12 Pd13 Pd11 38.26(17) . . . . ?
Ni5 Pd12 Pd13 Pd11 170.38(3) . . . . ?
Ni13 Pd12 Pd13 Pd11 -71.52(2) . . . . ?
Pd6 Pd12 Pd13 Pd11 70.225(19) . . . . ?
Ni8 Pd12 Pd13 Pd11 -122.42(3) . . . . ?
Pd7 Pd12 Pd13 Pd11 -179.17(2) . . . . ?
Pd1 Pd12 Pd13 Pd11 122.31(2) . . . . ?
C19 Pd12 Pd13 Pd8 -5.0(9) . . . . ?
C6 Pd12 Pd13 Pd8 -142.75(17) . . . . ?
Ni5 Pd12 Pd13 Pd8 -10.64(4) . . . . ?
Ni13 Pd12 Pd13 Pd8 107.46(3) . . . . ?
Pd6 Pd12 Pd13 Pd8 -110.79(3) . . . . ?
Ni8 Pd12 Pd13 Pd8 56.56(3) . . . . ?
Pd11 Pd12 Pd13 Pd8 178.98(3) . . . . ?
Pd7 Pd12 Pd13 Pd8 -0.18(2) . . . . ?
Pd1 Pd12 Pd13 Pd8 -58.70(3) . . . . ?
C11 Pd1 Ni2 C8 6.4(4) . . . . ?
Ni5 Pd1 Ni2 C8 175.2(3) . . . . ?
Pd6 Pd1 Ni2 C8 -144.4(3) . . . . ?
Pd2 Pd1 Ni2 C8 144.2(3) . . . . ?
Pd12 Pd1 Ni2 C8 -151.2(3) . . . . ?
Pd7 Pd1 Ni2 C8 149.9(3) . . . . ?
C11 Pd1 Ni2 C1 -87.3(4) . . . . ?
C8 Pd1 Ni2 C1 -93.7(3) . . . . ?
Ni5 Pd1 Ni2 C1 81.5(3) . . . . ?
Pd6 Pd1 Ni2 C1 121.9(2) . . . . ?
Pd2 Pd1 Ni2 C1 50.5(2) . . . . ?
Pd12 Pd1 Ni2 C1 115.1(2) . . . . ?
Pd7 Pd1 Ni2 C1 56.2(2) . . . . ?
C11 Pd1 Ni2 C3 99.6(4) . . . . ?
C8 Pd1 Ni2 C3 93.2(3) . . . . ?
Ni5 Pd1 Ni2 C3 -91.6(3) . . . . ?
Pd6 Pd1 Ni2 C3 -51.2(2) . . . . ?
Pd2 Pd1 Ni2 C3 -122.6(2) . . . . ?
Pd12 Pd1 Ni2 C3 -58.0(2) . . . . ?
Pd7 Pd1 Ni2 C3 -116.9(2) . . . . ?
C11 Pd1 Ni2 Ni4 146.7(3) . . . . ?
C8 Pd1 Ni2 Ni4 140.3(3) . . . . ?
Ni5 Pd1 Ni2 Ni4 -44.52(17) . . . . ?
Pd6 Pd1 Ni2 Ni4 -4.07(4) . . . . ?
Pd2 Pd1 Ni2 Ni4 -75.48(5) . . . . ?
Pd12 Pd1 Ni2 Ni4 -10.92(6) . . . . ?
Pd7 Pd1 Ni2 Ni4 -69.78(5) . . . . ?
C11 Pd1 Ni2 Ni3 -134.7(3) . . . . ?
C8 Pd1 Ni2 Ni3 -141.1(3) . . . . ?
Ni5 Pd1 Ni2 Ni3 34.05(17) . . . . ?
Pd6 Pd1 Ni2 Ni3 74.50(5) . . . . ?
Pd2 Pd1 Ni2 Ni3 3.09(4) . . . . ?
Pd12 Pd1 Ni2 Ni3 67.65(5) . . . . ?
Pd7 Pd1 Ni2 Ni3 8.79(6) . . . . ?
C11 Pd1 Ni2 Pd6 150.8(3) . . . . ?
C8 Pd1 Ni2 Pd6 144.4(3) . . . . ?
Ni5 Pd1 Ni2 Pd6 -40.45(15) . . . . ?
Pd2 Pd1 Ni2 Pd6 -71.41(2) . . . . ?
Pd12 Pd1 Ni2 Pd6 -6.85(3) . . . . ?
Pd7 Pd1 Ni2 Pd6 -65.71(3) . . . . ?
C11 Pd1 Ni2 Pd2 -137.8(3) . . . . ?
C8 Pd1 Ni2 Pd2 -144.2(3) . . . . ?
Ni5 Pd1 Ni2 Pd2 30.97(15) . . . . ?
Pd6 Pd1 Ni2 Pd2 71.41(2) . . . . ?
Pd12 Pd1 Ni2 Pd2 64.56(3) . . . . ?
Pd7 Pd1 Ni2 Pd2 5.70(3) . . . . ?
C11 Pd1 Ni2 Ni1 2.8(4) . . . . ?
C8 Pd1 Ni2 Ni1 -3.6(3) . . . . ?
Ni5 Pd1 Ni2 Ni1 171.58(14) . . . . ?
Pd6 Pd1 Ni2 Ni1 -147.97(17) . . . . ?
Pd2 Pd1 Ni2 Ni1 140.62(17) . . . . ?
Pd12 Pd1 Ni2 Ni1 -154.82(15) . . . . ?
Pd7 Pd1 Ni2 Ni1 146.32(15) . . . . ?
C6 Pd6 Ni2 C8 -29.1(4) . . . . ?
C3 Pd6 Ni2 C8 -87.5(3) . . . . ?
Ni4 Pd6 Ni2 C8 -147.1(2) . . . . ?
Pd11 Pd6 Ni2 C8 153.7(4) . . . . ?
Pd12 Pd6 Ni2 C8 37.5(2) . . . . ?
Pd13 Pd6 Ni2 C8 108.0(2) . . . . ?
Pd2 Pd6 Ni2 C8 103.4(2) . . . . ?
Pd5 Pd6 Ni2 C8 -143.7(2) . . . . ?
Pd1 Pd6 Ni2 C8 29.3(2) . . . . ?
Pd4 Pd6 Ni2 C8 160.7(2) . . . . ?
C6 Pd6 Ni2 C1 -146.2(4) . . . . ?
C3 Pd6 Ni2 C1 155.4(4) . . . . ?
Ni4 Pd6 Ni2 C1 95.8(3) . . . . ?
Pd11 Pd6 Ni2 C1 36.5(5) . . . . ?
Pd12 Pd6 Ni2 C1 -79.7(3) . . . . ?
Pd13 Pd6 Ni2 C1 -9.2(3) . . . . ?
Pd2 Pd6 Ni2 C1 -13.8(3) . . . . ?
Pd5 Pd6 Ni2 C1 99.2(3) . . . . ?
Pd1 Pd6 Ni2 C1 -87.9(3) . . . . ?
Pd4 Pd6 Ni2 C1 43.6(3) . . . . ?
C6 Pd6 Ni2 C3 58.4(4) . . . . ?
Ni4 Pd6 Ni2 C3 -59.6(2) . . . . ?
Pd11 Pd6 Ni2 C3 -118.9(5) . . . . ?
Pd12 Pd6 Ni2 C3 124.9(2) . . . . ?
Pd13 Pd6 Ni2 C3 -164.5(2) . . . . ?
Pd2 Pd6 Ni2 C3 -169.2(2) . . . . ?
Pd5 Pd6 Ni2 C3 -56.2(2) . . . . ?
Pd1 Pd6 Ni2 C3 116.8(2) . . . . ?
Pd4 Pd6 Ni2 C3 -111.8(2) . . . . ?
C6 Pd6 Ni2 Ni4 118.0(3) . . . . ?
C3 Pd6 Ni2 Ni4 59.6(2) . . . . ?
Pd11 Pd6 Ni2 Ni4 -59.3(4) . . . . ?
Pd12 Pd6 Ni2 Ni4 -175.48(3) . . . . ?
Pd13 Pd6 Ni2 Ni4 -104.94(3) . . . . ?
Pd2 Pd6 Ni2 Ni4 -109.55(3) . . . . ?
Pd5 Pd6 Ni2 Ni4 3.42(3) . . . . ?
Pd1 Pd6 Ni2 Ni4 176.37(3) . . . . ?
Pd4 Pd6 Ni2 Ni4 -52.21(3) . . . . ?
C6 Pd6 Ni2 Ni3 170.8(3) . . . . ?
C3 Pd6 Ni2 Ni3 112.4(2) . . . . ?
Ni4 Pd6 Ni2 Ni3 52.77(3) . . . . ?
Pd11 Pd6 Ni2 Ni3 -6.5(4) . . . . ?
Pd12 Pd6 Ni2 Ni3 -122.71(3) . . . . ?
Pd13 Pd6 Ni2 Ni3 -52.17(4) . . . . ?
Pd2 Pd6 Ni2 Ni3 -56.78(3) . . . . ?
Pd5 Pd6 Ni2 Ni3 56.19(3) . . . . ?
Pd1 Pd6 Ni2 Ni3 -130.86(4) . . . . ?
Pd4 Pd6 Ni2 Ni3 0.56(3) . . . . ?
C6 Pd6 Ni2 Pd1 -58.3(3) . . . . ?
C3 Pd6 Ni2 Pd1 -116.8(2) . . . . ?
Ni4 Pd6 Ni2 Pd1 -176.37(3) . . . . ?
Pd11 Pd6 Ni2 Pd1 124.4(4) . . . . ?
Pd12 Pd6 Ni2 Pd1 8.15(3) . . . . ?
Pd13 Pd6 Ni2 Pd1 78.70(3) . . . . ?
Pd2 Pd6 Ni2 Pd1 74.08(2) . . . . ?
Pd5 Pd6 Ni2 Pd1 -172.95(2) . . . . ?
Pd4 Pd6 Ni2 Pd1 131.42(2) . . . . ?
C6 Pd6 Ni2 Pd2 -132.4(3) . . . . ?
C3 Pd6 Ni2 Pd2 169.2(2) . . . . ?
Ni4 Pd6 Ni2 Pd2 109.55(3) . . . . ?
Pd11 Pd6 Ni2 Pd2 50.3(4) . . . . ?
Pd12 Pd6 Ni2 Pd2 -65.93(3) . . . . ?
Pd13 Pd6 Ni2 Pd2 4.61(3) . . . . ?
Pd5 Pd6 Ni2 Pd2 112.97(3) . . . . ?
Pd1 Pd6 Ni2 Pd2 -74.08(2) . . . . ?
Pd4 Pd6 Ni2 Pd2 57.34(2) . . . . ?
C6 Pd6 Ni2 Ni1 112.1(3) . . . . ?
C3 Pd6 Ni2 Ni1 53.7(2) . . . . ?
Ni4 Pd6 Ni2 Ni1 -5.91(4) . . . . ?
Pd11 Pd6 Ni2 Ni1 -65.2(4) . . . . ?
Pd12 Pd6 Ni2 Ni1 178.61(4) . . . . ?
Pd13 Pd6 Ni2 Ni1 -110.85(4) . . . . ?
Pd2 Pd6 Ni2 Ni1 -115.46(5) . . . . ?
Pd5 Pd6 Ni2 Ni1 -2.49(5) . . . . ?
Pd1 Pd6 Ni2 Ni1 170.46(5) . . . . ?
Pd4 Pd6 Ni2 Ni1 -58.12(4) . . . . ?
C4 Pd2 Ni2 C8 32.0(4) . . . . ?
C1 Pd2 Ni2 C8 90.0(3) . . . . ?
Ni3 Pd2 Ni2 C8 147.8(2) . . . . ?
Pd7 Pd2 Ni2 C8 -36.6(2) . . . . ?
Pd8 Pd2 Ni2 C8 -167.3(4) . . . . ?
Pd13 Pd2 Ni2 C8 -107.8(2) . . . . ?
Pd6 Pd2 Ni2 C8 -103.2(2) . . . . ?
Pd3 Pd2 Ni2 C8 145.3(2) . . . . ?
Pd1 Pd2 Ni2 C8 -29.5(2) . . . . ?
Pd4 Pd2 Ni2 C8 -159.7(2) . . . . ?
C4 Pd2 Ni2 C1 -57.9(4) . . . . ?
Ni3 Pd2 Ni2 C1 57.8(2) . . . . ?
Pd7 Pd2 Ni2 C1 -126.5(2) . . . . ?
Pd8 Pd2 Ni2 C1 102.7(4) . . . . ?
Pd13 Pd2 Ni2 C1 162.2(2) . . . . ?
Pd6 Pd2 Ni2 C1 166.8(2) . . . . ?
Pd3 Pd2 Ni2 C1 55.3(2) . . . . ?
Pd1 Pd2 Ni2 C1 -119.4(2) . . . . ?
Pd4 Pd2 Ni2 C1 110.4(2) . . . . ?
C4 Pd2 Ni2 C3 146.5(4) . . . . ?
C1 Pd2 Ni2 C3 -155.6(3) . . . . ?
Ni3 Pd2 Ni2 C3 -97.8(3) . . . . ?
Pd7 Pd2 Ni2 C3 77.8(3) . . . . ?
Pd8 Pd2 Ni2 C3 -52.9(4) . . . . ?
Pd13 Pd2 Ni2 C3 6.6(3) . . . . ?
Pd6 Pd2 Ni2 C3 11.2(3) . . . . ?
Pd3 Pd2 Ni2 C3 -100.3(3) . . . . ?
Pd1 Pd2 Ni2 C3 84.9(3) . . . . ?
Pd4 Pd2 Ni2 C3 -45.2(3) . . . . ?
C4 Pd2 Ni2 Ni4 -168.3(3) . . . . ?
C1 Pd2 Ni2 Ni4 -110.4(2) . . . . ?
Ni3 Pd2 Ni2 Ni4 -52.52(3) . . . . ?
Pd7 Pd2 Ni2 Ni4 123.10(3) . . . . ?
Pd8 Pd2 Ni2 Ni4 -7.6(3) . . . . ?
Pd13 Pd2 Ni2 Ni4 51.85(4) . . . . ?
Pd6 Pd2 Ni2 Ni4 56.45(3) . . . . ?
Pd3 Pd2 Ni2 Ni4 -55.05(4) . . . . ?
Pd1 Pd2 Ni2 Ni4 130.21(4) . . . . ?
Pd4 Pd2 Ni2 Ni4 0.02(3) . . . . ?
C4 Pd2 Ni2 Ni3 -115.8(3) . . . . ?
C1 Pd2 Ni2 Ni3 -57.8(2) . . . . ?
Pd7 Pd2 Ni2 Ni3 175.62(3) . . . . ?
Pd8 Pd2 Ni2 Ni3 44.9(3) . . . . ?
Pd13 Pd2 Ni2 Ni3 104.37(3) . . . . ?
Pd6 Pd2 Ni2 Ni3 108.98(3) . . . . ?
Pd3 Pd2 Ni2 Ni3 -2.53(3) . . . . ?
Pd1 Pd2 Ni2 Ni3 -177.26(4) . . . . ?
Pd4 Pd2 Ni2 Ni3 52.54(3) . . . . ?
C4 Pd2 Ni2 Pd1 61.5(3) . . . . ?
C1 Pd2 Ni2 Pd1 119.4(2) . . . . ?
Ni3 Pd2 Ni2 Pd1 177.26(4) . . . . ?
Pd7 Pd2 Ni2 Pd1 -7.11(3) . . . . ?
Pd8 Pd2 Ni2 Pd1 -137.8(3) . . . . ?
Pd13 Pd2 Ni2 Pd1 -78.36(3) . . . . ?
Pd6 Pd2 Ni2 Pd1 -73.76(2) . . . . ?
Pd3 Pd2 Ni2 Pd1 174.74(3) . . . . ?
Pd4 Pd2 Ni2 Pd1 -130.19(2) . . . . ?
C4 Pd2 Ni2 Pd6 135.3(3) . . . . ?
C1 Pd2 Ni2 Pd6 -166.8(2) . . . . ?
Ni3 Pd2 Ni2 Pd6 -108.98(3) . . . . ?
Pd7 Pd2 Ni2 Pd6 66.65(3) . . . . ?
Pd8 Pd2 Ni2 Pd6 -64.1(3) . . . . ?
Pd13 Pd2 Ni2 Pd6 -4.60(3) . . . . ?
Pd3 Pd2 Ni2 Pd6 -111.50(3) . . . . ?
Pd1 Pd2 Ni2 Pd6 73.76(2) . . . . ?
Pd4 Pd2 Ni2 Pd6 -56.43(2) . . . . ?
C4 Pd2 Ni2 Ni1 -107.3(3) . . . . ?
C1 Pd2 Ni2 Ni1 -49.3(2) . . . . ?
Ni3 Pd2 Ni2 Ni1 8.50(4) . . . . ?
Pd7 Pd2 Ni2 Ni1 -175.87(4) . . . . ?
Pd8 Pd2 Ni2 Ni1 53.4(3) . . . . ?
Pd13 Pd2 Ni2 Ni1 112.87(4) . . . . ?
Pd6 Pd2 Ni2 Ni1 117.48(5) . . . . ?
Pd3 Pd2 Ni2 Ni1 5.97(5) . . . . ?
Pd1 Pd2 Ni2 Ni1 -168.76(5) . . . . ?
Pd4 Pd2 Ni2 Ni1 61.04(4) . . . . ?
C28 Ni1 Ni2 C8 87.0(3) . . . . ?
C27 Ni1 Ni2 C8 -128.5(4) . . . . ?
C26 Ni1 Ni2 C8 -20.5(4) . . . . ?
Ni3 Ni1 Ni2 C8 -146.6(2) . . . . ?
Ni4 Ni1 Ni2 C8 145.9(2) . . . . ?
C28 Ni1 Ni2 C1 -177.0(3) . . . . ?
C27 Ni1 Ni2 C1 -32.4(4) . . . . ?
C26 Ni1 Ni2 C1 75.5(4) . . . . ?
Ni3 Ni1 Ni2 C1 -50.6(2) . . . . ?
Ni4 Ni1 Ni2 C1 -118.0(2) . . . . ?
C28 Ni1 Ni2 C3 -8.8(3) . . . . ?
C27 Ni1 Ni2 C3 135.8(4) . . . . ?
C26 Ni1 Ni2 C3 -116.2(4) . . . . ?
Ni3 Ni1 Ni2 C3 117.7(2) . . . . ?
Ni4 Ni1 Ni2 C3 50.2(2) . . . . ?
C28 Ni1 Ni2 Ni4 -59.0(3) . . . . ?
C27 Ni1 Ni2 Ni4 85.6(3) . . . . ?
C26 Ni1 Ni2 Ni4 -166.4(3) . . . . ?
Ni3 Ni1 Ni2 Ni4 67.45(3) . . . . ?
C28 Ni1 Ni2 Ni3 -126.4(3) . . . . ?
C27 Ni1 Ni2 Ni3 18.1(3) . . . . ?
C26 Ni1 Ni2 Ni3 126.1(3) . . . . ?
Ni4 Ni1 Ni2 Ni3 -67.45(3) . . . . ?
C28 Ni1 Ni2 Pd1 90.0(3) . . . . ?
C27 Ni1 Ni2 Pd1 -125.4(4) . . . . ?
C26 Ni1 Ni2 Pd1 -17.5(3) . . . . ?
Ni3 Ni1 Ni2 Pd1 -143.56(17) . . . . ?
Ni4 Ni1 Ni2 Pd1 148.99(17) . . . . ?
C28 Ni1 Ni2 Pd6 -53.2(3) . . . . ?
C27 Ni1 Ni2 Pd6 91.4(3) . . . . ?
C26 Ni1 Ni2 Pd6 -160.6(3) . . . . ?
Ni3 Ni1 Ni2 Pd6 73.25(4) . . . . ?
Ni4 Ni1 Ni2 Pd6 5.79(4) . . . . ?
C28 Ni1 Ni2 Pd2 -134.8(3) . . . . ?
C27 Ni1 Ni2 Pd2 9.7(3) . . . . ?
C26 Ni1 Ni2 Pd2 117.7(3) . . . . ?
Ni3 Ni1 Ni2 Pd2 -8.43(4) . . . . ?
Ni4 Ni1 Ni2 Pd2 -75.88(4) . . . . ?
C8 Ni2 Ni3 C9 -2.8(6) . . . . ?
C1 Ni2 Ni3 C9 5.8(4) . . . . ?
C3 Ni2 Ni3 C9 -163.3(4) . . . . ?
Ni4 Ni2 Ni3 C9 -167.4(4) . . . . ?
Pd1 Ni2 Ni3 C9 76.0(4) . . . . ?
Pd6 Ni2 Ni3 C9 138.1(4) . . . . ?
Pd2 Ni2 Ni3 C9 79.2(4) . . . . ?
Ni1 Ni2 Ni3 C9 -92.9(4) . . . . ?
C8 Ni2 Ni3 C2 159.2(5) . . . . ?
C1 Ni2 Ni3 C2 167.9(3) . . . . ?
C3 Ni2 Ni3 C2 -1.3(3) . . . . ?
Ni4 Ni2 Ni3 C2 -5.4(2) . . . . ?
Pd1 Ni2 Ni3 C2 -122.0(2) . . . . ?
Pd6 Ni2 Ni3 C2 -59.9(2) . . . . ?
Pd2 Ni2 Ni3 C2 -118.8(2) . . . . ?
Ni1 Ni2 Ni3 C2 69.1(2) . . . . ?
C8 Ni2 Ni3 C1 -8.6(5) . . . . ?
C3 Ni2 Ni3 C1 -169.1(4) . . . . ?
Ni4 Ni2 Ni3 C1 -173.2(3) . . . . ?
Pd1 Ni2 Ni3 C1 70.2(3) . . . . ?
Pd6 Ni2 Ni3 C1 132.2(3) . . . . ?
Pd2 Ni2 Ni3 C1 73.4(3) . . . . ?
Ni1 Ni2 Ni3 C1 -98.8(3) . . . . ?
C8 Ni2 Ni3 Ni4 164.6(4) . . . . ?
C1 Ni2 Ni3 Ni4 173.2(3) . . . . ?
C3 Ni2 Ni3 Ni4 4.1(2) . . . . ?
Pd1 Ni2 Ni3 Ni4 -116.60(5) . . . . ?
Pd6 Ni2 Ni3 Ni4 -54.53(3) . . . . ?
Pd2 Ni2 Ni3 Ni4 -113.40(4) . . . . ?
Ni1 Ni2 Ni3 Ni4 74.47(4) . . . . ?
C8 Ni2 Ni3 Pd3 -78.7(4) . . . . ?
C1 Ni2 Ni3 Pd3 -70.1(3) . . . . ?
C3 Ni2 Ni3 Pd3 120.8(2) . . . . ?
Ni4 Ni2 Ni3 Pd3 116.68(5) . . . . ?
Pd1 Ni2 Ni3 Pd3 0.08(8) . . . . ?
Pd6 Ni2 Ni3 Pd3 62.15(5) . . . . ?
Pd2 Ni2 Ni3 Pd3 3.28(4) . . . . ?
Ni1 Ni2 Ni3 Pd3 -168.85(5) . . . . ?
C8 Ni2 Ni3 Pd2 -82.0(4) . . . . ?
C1 Ni2 Ni3 Pd2 -73.4(3) . . . . ?
C3 Ni2 Ni3 Pd2 117.5(2) . . . . ?
Ni4 Ni2 Ni3 Pd2 113.40(4) . . . . ?
Pd1 Ni2 Ni3 Pd2 -3.20(4) . . . . ?
Pd6 Ni2 Ni3 Pd2 58.87(2) . . . . ?
Ni1 Ni2 Ni3 Pd2 -172.13(4) . . . . ?
C8 Ni2 Ni3 Pd4 -141.5(4) . . . . ?
C1 Ni2 Ni3 Pd4 -132.8(3) . . . . ?
C3 Ni2 Ni3 Pd4 58.0(2) . . . . ?
Ni4 Ni2 Ni3 Pd4 53.93(3) . . . . ?
Pd1 Ni2 Ni3 Pd4 -62.67(5) . . . . ?
Pd6 Ni2 Ni3 Pd4 -0.60(3) . . . . ?
Pd2 Ni2 Ni3 Pd4 -59.47(2) . . . . ?
Ni1 Ni2 Ni3 Pd4 128.40(4) . . . . ?
C8 Ni2 Ni3 Ni1 90.1(4) . . . . ?
C1 Ni2 Ni3 Ni1 98.8(3) . . . . ?
C3 Ni2 Ni3 Ni1 -70.4(2) . . . . ?
Ni4 Ni2 Ni3 Ni1 -74.47(4) . . . . ?
Pd1 Ni2 Ni3 Ni1 168.93(6) . . . . ?
Pd6 Ni2 Ni3 Ni1 -129.00(4) . . . . ?
Pd2 Ni2 Ni3 Ni1 172.13(4) . . . . ?
C12 Pd3 Ni3 C9 30.3(4) . . . . ?
Ni6 Pd3 Ni3 C9 173.9(3) . . . . ?
Pd2 Pd3 Ni3 C9 -139.7(3) . . . . ?
Pd4 Pd3 Ni3 C9 146.9(3) . . . . ?
Pd8 Pd3 Ni3 C9 -146.4(3) . . . . ?
Pd9 Pd3 Ni3 C9 153.8(3) . . . . ?
C12 Pd3 Ni3 C2 -66.1(4) . . . . ?
C9 Pd3 Ni3 C2 -96.4(3) . . . . ?
Ni6 Pd3 Ni3 C2 77.5(3) . . . . ?
Pd2 Pd3 Ni3 C2 123.9(2) . . . . ?
Pd4 Pd3 Ni3 C2 50.5(2) . . . . ?
Pd8 Pd3 Ni3 C2 117.2(2) . . . . ?
Pd9 Pd3 Ni3 C2 57.4(2) . . . . ?
C12 Pd3 Ni3 C1 119.2(4) . . . . ?
C9 Pd3 Ni3 C1 88.9(3) . . . . ?
Ni6 Pd3 Ni3 C1 -97.2(3) . . . . ?
Pd2 Pd3 Ni3 C1 -50.8(2) . . . . ?
Pd4 Pd3 Ni3 C1 -124.2(2) . . . . ?
Pd8 Pd3 Ni3 C1 -57.5(2) . . . . ?
Pd9 Pd3 Ni3 C1 -117.3(2) . . . . ?
C12 Pd3 Ni3 Ni4 -114.2(3) . . . . ?
C9 Pd3 Ni3 Ni4 -144.5(3) . . . . ?
Ni6 Pd3 Ni3 Ni4 29.4(2) . . . . ?
Pd2 Pd3 Ni3 Ni4 75.81(5) . . . . ?
Pd4 Pd3 Ni3 Ni4 2.38(4) . . . . ?
Pd8 Pd3 Ni3 Ni4 69.11(5) . . . . ?
Pd9 Pd3 Ni3 Ni4 9.27(6) . . . . ?
C12 Pd3 Ni3 Ni2 166.8(3) . . . . ?
C9 Pd3 Ni3 Ni2 136.5(3) . . . . ?
Ni6 Pd3 Ni3 Ni2 -49.65(19) . . . . ?
Pd2 Pd3 Ni3 Ni2 -3.19(4) . . . . ?
Pd4 Pd3 Ni3 Ni2 -76.63(5) . . . . ?
Pd8 Pd3 Ni3 Ni2 -9.89(6) . . . . ?
Pd9 Pd3 Ni3 Ni2 -69.73(5) . . . . ?
C12 Pd3 Ni3 Pd2 170.0(3) . . . . ?
C9 Pd3 Ni3 Pd2 139.7(3) . . . . ?
Ni6 Pd3 Ni3 Pd2 -46.45(17) . . . . ?
Pd4 Pd3 Ni3 Pd2 -73.43(2) . . . . ?
Pd8 Pd3 Ni3 Pd2 -6.70(3) . . . . ?
Pd9 Pd3 Ni3 Pd2 -66.54(3) . . . . ?
C12 Pd3 Ni3 Pd4 -116.6(3) . . . . ?
C9 Pd3 Ni3 Pd4 -146.9(3) . . . . ?
Ni6 Pd3 Ni3 Pd4 26.98(17) . . . . ?
Pd2 Pd3 Ni3 Pd4 73.43(2) . . . . ?
Pd8 Pd3 Ni3 Pd4 66.73(3) . . . . ?
Pd9 Pd3 Ni3 Pd4 6.89(3) . . . . ?
C12 Pd3 Ni3 Ni1 30.8(4) . . . . ?
C9 Pd3 Ni3 Ni1 0.5(3) . . . . ?
Ni6 Pd3 Ni3 Ni1 174.37(15) . . . . ?
Pd2 Pd3 Ni3 Ni1 -139.18(18) . . . . ?
Pd4 Pd3 Ni3 Ni1 147.39(18) . . . . ?
Pd8 Pd3 Ni3 Ni1 -145.88(16) . . . . ?
Pd9 Pd3 Ni3 Ni1 154.28(16) . . . . ?
C4 Pd2 Ni3 C9 -23.0(3) . . . . ?
C1 Pd2 Ni3 C9 -87.2(3) . . . . ?
Ni2 Pd2 Ni3 C9 -145.1(2) . . . . ?
Pd7 Pd2 Ni3 C9 154.5(4) . . . . ?
Pd8 Pd2 Ni3 C9 39.7(2) . . . . ?
Pd13 Pd2 Ni3 C9 109.3(2) . . . . ?
Pd6 Pd2 Ni3 C9 161.6(2) . . . . ?
Pd3 Pd2 Ni3 C9 32.1(2) . . . . ?
Pd1 Pd2 Ni3 C9 -142.7(2) . . . . ?
Pd4 Pd2 Ni3 C9 104.8(2) . . . . ?
C4 Pd2 Ni3 C2 -139.3(3) . . . . ?
C1 Pd2 Ni3 C2 156.5(3) . . . . ?
Ni2 Pd2 Ni3 C2 98.5(2) . . . . ?
Pd7 Pd2 Ni3 C2 38.2(5) . . . . ?
Pd8 Pd2 Ni3 C2 -76.6(2) . . . . ?
Pd13 Pd2 Ni3 C2 -7.1(2) . . . . ?
Pd6 Pd2 Ni3 C2 45.3(2) . . . . ?
Pd3 Pd2 Ni3 C2 -84.3(2) . . . . ?
Pd1 Pd2 Ni3 C2 101.0(2) . . . . ?
Pd4 Pd2 Ni3 C2 -11.6(2) . . . . ?
C4 Pd2 Ni3 C1 64.2(3) . . . . ?
Ni2 Pd2 Ni3 C1 -57.9(2) . . . . ?
Pd7 Pd2 Ni3 C1 -118.3(5) . . . . ?
Pd8 Pd2 Ni3 C1 126.9(2) . . . . ?
Pd13 Pd2 Ni3 C1 -163.5(2) . . . . ?
Pd6 Pd2 Ni3 C1 -111.2(2) . . . . ?
Pd3 Pd2 Ni3 C1 119.2(2) . . . . ?
Pd1 Pd2 Ni3 C1 -55.5(2) . . . . ?
Pd4 Pd2 Ni3 C1 -168.0(2) . . . . ?
C4 Pd2 Ni3 Ni4 175.1(2) . . . . ?
C1 Pd2 Ni3 Ni4 110.9(2) . . . . ?
Ni2 Pd2 Ni3 Ni4 52.95(3) . . . . ?
Pd7 Pd2 Ni3 Ni4 -7.4(4) . . . . ?
Pd8 Pd2 Ni3 Ni4 -122.22(3) . . . . ?
Pd13 Pd2 Ni3 Ni4 -52.67(4) . . . . ?
Pd6 Pd2 Ni3 Ni4 -0.30(3) . . . . ?
Pd3 Pd2 Ni3 Ni4 -129.88(4) . . . . ?
Pd1 Pd2 Ni3 Ni4 55.37(4) . . . . ?
Pd4 Pd2 Ni3 Ni4 -57.17(3) . . . . ?
C4 Pd2 Ni3 Ni2 122.1(2) . . . . ?
C1 Pd2 Ni3 Ni2 57.9(2) . . . . ?
Pd7 Pd2 Ni3 Ni2 -60.4(4) . . . . ?
Pd8 Pd2 Ni3 Ni2 -175.17(3) . . . . ?
Pd13 Pd2 Ni3 Ni2 -105.62(3) . . . . ?
Pd6 Pd2 Ni3 Ni2 -53.25(3) . . . . ?
Pd3 Pd2 Ni3 Ni2 177.17(4) . . . . ?
Pd1 Pd2 Ni3 Ni2 2.42(3) . . . . ?
Pd4 Pd2 Ni3 Ni2 -110.12(3) . . . . ?
C4 Pd2 Ni3 Pd3 -55.0(2) . . . . ?
C1 Pd2 Ni3 Pd3 -119.2(2) . . . . ?
Ni2 Pd2 Ni3 Pd3 -177.17(4) . . . . ?
Pd7 Pd2 Ni3 Pd3 122.5(4) . . . . ?
Pd8 Pd2 Ni3 Pd3 7.66(3) . . . . ?
Pd13 Pd2 Ni3 Pd3 77.21(3) . . . . ?
Pd6 Pd2 Ni3 Pd3 129.58(2) . . . . ?
Pd1 Pd2 Ni3 Pd3 -174.76(3) . . . . ?
Pd4 Pd2 Ni3 Pd3 72.71(2) . . . . ?
C4 Pd2 Ni3 Pd4 -127.8(2) . . . . ?
C1 Pd2 Ni3 Pd4 168.0(2) . . . . ?
Ni2 Pd2 Ni3 Pd4 110.12(3) . . . . ?
Pd7 Pd2 Ni3 Pd4 49.8(4) . . . . ?
Pd8 Pd2 Ni3 Pd4 -65.05(3) . . . . ?
Pd13 Pd2 Ni3 Pd4 4.50(3) . . . . ?
Pd6 Pd2 Ni3 Pd4 56.870(19) . . . . ?
Pd3 Pd2 Ni3 Pd4 -72.71(2) . . . . ?
Pd1 Pd2 Ni3 Pd4 112.53(2) . . . . ?
C4 Pd2 Ni3 Ni1 113.6(2) . . . . ?
C1 Pd2 Ni3 Ni1 49.4(2) . . . . ?
Ni2 Pd2 Ni3 Ni1 -8.49(4) . . . . ?
Pd7 Pd2 Ni3 Ni1 -68.8(4) . . . . ?
Pd8 Pd2 Ni3 Ni1 176.34(4) . . . . ?
Pd13 Pd2 Ni3 Ni1 -114.11(4) . . . . ?
Pd6 Pd2 Ni3 Ni1 -61.74(4) . . . . ?
Pd3 Pd2 Ni3 Ni1 168.68(5) . . . . ?
Pd1 Pd2 Ni3 Ni1 -6.08(5) . . . . ?
Pd4 Pd2 Ni3 Ni1 -118.61(5) . . . . ?
C5 Pd4 Ni3 C9 29.9(3) . . . . ?
C2 Pd4 Ni3 C9 90.9(3) . . . . ?
Ni4 Pd4 Ni3 C9 150.8(2) . . . . ?
Pd9 Pd4 Ni3 C9 -35.5(2) . . . . ?
Pd10 Pd4 Ni3 C9 -149.9(3) . . . . ?
Pd13 Pd4 Ni3 C9 -104.6(2) . . . . ?
Pd3 Pd4 Ni3 C9 -27.1(2) . . . . ?
Pd5 Pd4 Ni3 C9 148.7(2) . . . . ?
Pd6 Pd4 Ni3 C9 -156.4(2) . . . . ?
Pd2 Pd4 Ni3 C9 -100.2(2) . . . . ?
C5 Pd4 Ni3 C2 -61.0(3) . . . . ?
Ni4 Pd4 Ni3 C2 59.9(2) . . . . ?
Pd9 Pd4 Ni3 C2 -126.4(2) . . . . ?
Pd10 Pd4 Ni3 C2 119.2(3) . . . . ?
Pd13 Pd4 Ni3 C2 164.5(2) . . . . ?
Pd3 Pd4 Ni3 C2 -118.0(2) . . . . ?
Pd5 Pd4 Ni3 C2 57.8(2) . . . . ?
Pd6 Pd4 Ni3 C2 112.7(2) . . . . ?
Pd2 Pd4 Ni3 C2 169.0(2) . . . . ?
C5 Pd4 Ni3 C1 142.9(4) . . . . ?
C2 Pd4 Ni3 C1 -156.1(3) . . . . ?
Ni4 Pd4 Ni3 C1 -96.2(3) . . . . ?
Pd9 Pd4 Ni3 C1 77.5(3) . . . . ?
Pd10 Pd4 Ni3 C1 -36.9(4) . . . . ?
Pd13 Pd4 Ni3 C1 8.4(3) . . . . ?
Pd3 Pd4 Ni3 C1 85.9(3) . . . . ?
Pd5 Pd4 Ni3 C1 -98.3(3) . . . . ?
Pd6 Pd4 Ni3 C1 -43.4(3) . . . . ?
Pd2 Pd4 Ni3 C1 12.8(3) . . . . ?
C5 Pd4 Ni3 Ni4 -120.9(3) . . . . ?
C2 Pd4 Ni3 Ni4 -59.9(2) . . . . ?
Pd9 Pd4 Ni3 Ni4 173.72(3) . . . . ?
Pd10 Pd4 Ni3 Ni4 59.3(3) . . . . ?
Pd13 Pd4 Ni3 Ni4 104.58(3) . . . . ?
Pd3 Pd4 Ni3 Ni4 -177.88(4) . . . . ?
Pd5 Pd4 Ni3 Ni4 -2.10(3) . . . . ?
Pd6 Pd4 Ni3 Ni4 52.82(3) . . . . ?
Pd2 Pd4 Ni3 Ni4 109.03(3) . . . . ?
C5 Pd4 Ni3 Ni2 -173.2(3) . . . . ?
C2 Pd4 Ni3 Ni2 -112.2(2) . . . . ?
Ni4 Pd4 Ni3 Ni2 -52.26(3) . . . . ?
Pd9 Pd4 Ni3 Ni2 121.46(3) . . . . ?
Pd10 Pd4 Ni3 Ni2 7.0(3) . . . . ?
Pd13 Pd4 Ni3 Ni2 52.32(4) . . . . ?
Pd3 Pd4 Ni3 Ni2 129.86(4) . . . . ?
Pd5 Pd4 Ni3 Ni2 -54.36(4) . . . . ?
Pd6 Pd4 Ni3 Ni2 0.56(3) . . . . ?
Pd2 Pd4 Ni3 Ni2 56.77(3) . . . . ?
C5 Pd4 Ni3 Pd3 57.0(3) . . . . ?
C2 Pd4 Ni3 Pd3 118.0(2) . . . . ?
Ni4 Pd4 Ni3 Pd3 177.88(4) . . . . ?
Pd9 Pd4 Ni3 Pd3 -8.39(3) . . . . ?
Pd10 Pd4 Ni3 Pd3 -122.8(3) . . . . ?
Pd13 Pd4 Ni3 Pd3 -77.54(3) . . . . ?
Pd5 Pd4 Ni3 Pd3 175.78(3) . . . . ?
Pd6 Pd4 Ni3 Pd3 -129.30(2) . . . . ?
Pd2 Pd4 Ni3 Pd3 -73.09(2) . . . . ?
C5 Pd4 Ni3 Pd2 130.1(3) . . . . ?
C2 Pd4 Ni3 Pd2 -169.0(2) . . . . ?
Ni4 Pd4 Ni3 Pd2 -109.03(3) . . . . ?
Pd9 Pd4 Ni3 Pd2 64.69(3) . . . . ?
Pd10 Pd4 Ni3 Pd2 -49.8(3) . . . . ?
Pd13 Pd4 Ni3 Pd2 -4.45(3) . . . . ?
Pd3 Pd4 Ni3 Pd2 73.09(2) . . . . ?
Pd5 Pd4 Ni3 Pd2 -111.13(3) . . . . ?
Pd6 Pd4 Ni3 Pd2 -56.212(19) . . . . ?
C5 Pd4 Ni3 Ni1 -113.5(3) . . . . ?
C2 Pd4 Ni3 Ni1 -52.5(2) . . . . ?
Ni4 Pd4 Ni3 Ni1 7.39(4) . . . . ?
Pd9 Pd4 Ni3 Ni1 -178.89(4) . . . . ?
Pd10 Pd4 Ni3 Ni1 66.7(3) . . . . ?
Pd13 Pd4 Ni3 Ni1 111.97(4) . . . . ?
Pd3 Pd4 Ni3 Ni1 -170.50(5) . . . . ?
Pd5 Pd4 Ni3 Ni1 5.28(5) . . . . ?
Pd6 Pd4 Ni3 Ni1 60.20(5) . . . . ?
Pd2 Pd4 Ni3 Ni1 116.42(5) . . . . ?
C28 Ni1 Ni3 C9 -134.8(4) . . . . ?
C27 Ni1 Ni3 C9 -23.9(3) . . . . ?
C26 Ni1 Ni3 C9 83.4(4) . . . . ?
Ni2 Ni1 Ni3 C9 142.5(2) . . . . ?
Ni4 Ni1 Ni3 C9 -149.4(2) . . . . ?
C28 Ni1 Ni3 C2 -36.3(4) . . . . ?
C27 Ni1 Ni3 C2 74.6(3) . . . . ?
C26 Ni1 Ni3 C2 -178.1(4) . . . . ?
Ni2 Ni1 Ni3 C2 -119.0(2) . . . . ?
Ni4 Ni1 Ni3 C2 -50.9(2) . . . . ?
C28 Ni1 Ni3 C1 133.6(4) . . . . ?
C27 Ni1 Ni3 C1 -115.5(3) . . . . ?
C26 Ni1 Ni3 C1 -8.2(4) . . . . ?
Ni2 Ni1 Ni3 C1 50.9(2) . . . . ?
Ni4 Ni1 Ni3 C1 119.0(2) . . . . ?
C28 Ni1 Ni3 Ni4 14.6(3) . . . . ?
C27 Ni1 Ni3 Ni4 125.5(3) . . . . ?
C26 Ni1 Ni3 Ni4 -127.2(3) . . . . ?
Ni2 Ni1 Ni3 Ni4 -68.11(4) . . . . ?
C28 Ni1 Ni3 Ni2 82.7(3) . . . . ?
C27 Ni1 Ni3 Ni2 -166.4(3) . . . . ?
C26 Ni1 Ni3 Ni2 -59.1(3) . . . . ?
Ni4 Ni1 Ni3 Ni2 68.11(4) . . . . ?
C28 Ni1 Ni3 Pd3 -135.2(3) . . . . ?
C27 Ni1 Ni3 Pd3 -24.4(3) . . . . ?
C26 Ni1 Ni3 Pd3 82.9(3) . . . . ?
Ni2 Ni1 Ni3 Pd3 142.06(18) . . . . ?
Ni4 Ni1 Ni3 Pd3 -149.82(18) . . . . ?
C28 Ni1 Ni3 Pd2 91.2(3) . . . . ?
C27 Ni1 Ni3 Pd2 -157.9(3) . . . . ?
C26 Ni1 Ni3 Pd2 -50.6(3) . . . . ?
Ni2 Ni1 Ni3 Pd2 8.48(4) . . . . ?
Ni4 Ni1 Ni3 Pd2 76.60(5) . . . . ?
C28 Ni1 Ni3 Pd4 7.3(3) . . . . ?
C27 Ni1 Ni3 Pd4 118.2(3) . . . . ?
C26 Ni1 Ni3 Pd4 -134.5(3) . . . . ?
Ni2 Ni1 Ni3 Pd4 -75.39(5) . . . . ?
Ni4 Ni1 Ni3 Pd4 -7.27(4) . . . . ?
C9 Ni3 Ni4 C10 -1.9(6) . . . . ?
C2 Ni3 Ni4 C10 6.9(4) . . . . ?
C1 Ni3 Ni4 C10 -161.2(4) . . . . ?
Ni2 Ni3 Ni4 C10 -166.7(4) . . . . ?
Pd3 Ni3 Ni4 C10 76.1(4) . . . . ?
Pd2 Ni3 Ni4 C10 138.5(4) . . . . ?
Pd4 Ni3 Ni4 C10 78.5(4) . . . . ?
Ni1 Ni3 Ni4 C10 -94.9(4) . . . . ?
C9 Ni3 Ni4 C2 -8.8(5) . . . . ?
C1 Ni3 Ni4 C2 -168.1(3) . . . . ?
Ni2 Ni3 Ni4 C2 -173.7(3) . . . . ?
Pd3 Ni3 Ni4 C2 69.2(3) . . . . ?
Pd2 Ni3 Ni4 C2 131.6(2) . . . . ?
Pd4 Ni3 Ni4 C2 71.6(2) . . . . ?
Ni1 Ni3 Ni4 C2 -101.8(2) . . . . ?
C9 Ni3 Ni4 C3 160.8(5) . . . . ?
C2 Ni3 Ni4 C3 169.6(3) . . . . ?
C1 Ni3 Ni4 C3 1.5(3) . . . . ?
Ni2 Ni3 Ni4 C3 -4.1(2) . . . . ?
Pd3 Ni3 Ni4 C3 -121.2(2) . . . . ?
Pd2 Ni3 Ni4 C3 -58.8(2) . . . . ?
Pd4 Ni3 Ni4 C3 -118.8(2) . . . . ?
Ni1 Ni3 Ni4 C3 67.8(2) . . . . ?
C9 Ni3 Ni4 Ni2 164.9(4) . . . . ?
C2 Ni3 Ni4 Ni2 173.7(3) . . . . ?
C1 Ni3 Ni4 Ni2 5.6(2) . . . . ?
Pd3 Ni3 Ni4 Ni2 -117.18(5) . . . . ?
Pd2 Ni3 Ni4 Ni2 -54.74(3) . . . . ?
Pd4 Ni3 Ni4 Ni2 -114.74(4) . . . . ?
Ni1 Ni3 Ni4 Ni2 71.87(4) . . . . ?
C9 Ni3 Ni4 Pd5 -77.6(4) . . . . ?
C2 Ni3 Ni4 Pd5 -68.8(3) . . . . ?
C1 Ni3 Ni4 Pd5 123.1(2) . . . . ?
Ni2 Ni3 Ni4 Pd5 117.49(5) . . . . ?
Pd3 Ni3 Ni4 Pd5 0.31(8) . . . . ?
Pd2 Ni3 Ni4 Pd5 62.75(5) . . . . ?
Pd4 Ni3 Ni4 Pd5 2.75(4) . . . . ?
Ni1 Ni3 Ni4 Pd5 -170.64(5) . . . . ?
C9 Ni3 Ni4 Pd6 -140.1(4) . . . . ?
C2 Ni3 Ni4 Pd6 -131.3(2) . . . . ?
C1 Ni3 Ni4 Pd6 60.6(2) . . . . ?
Ni2 Ni3 Ni4 Pd6 55.06(3) . . . . ?
Pd3 Ni3 Ni4 Pd6 -62.13(5) . . . . ?
Pd2 Ni3 Ni4 Pd6 0.32(3) . . . . ?
Pd4 Ni3 Ni4 Pd6 -59.69(3) . . . . ?
Ni1 Ni3 Ni4 Pd6 126.93(4) . . . . ?
C9 Ni3 Ni4 Pd4 -80.4(4) . . . . ?
C2 Ni3 Ni4 Pd4 -71.6(2) . . . . ?
C1 Ni3 Ni4 Pd4 120.3(2) . . . . ?
Ni2 Ni3 Ni4 Pd4 114.74(4) . . . . ?
Pd3 Ni3 Ni4 Pd4 -2.44(4) . . . . ?
Pd2 Ni3 Ni4 Pd4 60.01(3) . . . . ?
Ni1 Ni3 Ni4 Pd4 -173.39(4) . . . . ?
C9 Ni3 Ni4 Ni1 93.0(4) . . . . ?
C2 Ni3 Ni4 Ni1 101.8(2) . . . . ?
C1 Ni3 Ni4 Ni1 -66.3(2) . . . . ?
Ni2 Ni3 Ni4 Ni1 -71.87(4) . . . . ?
Pd3 Ni3 Ni4 Ni1 170.95(6) . . . . ?
Pd2 Ni3 Ni4 Ni1 -126.61(4) . . . . ?
Pd4 Ni3 Ni4 Ni1 173.39(4) . . . . ?
C8 Ni2 Ni4 C10 -1.8(7) . . . . ?
C1 Ni2 Ni4 C10 157.6(5) . . . . ?
C3 Ni2 Ni4 C10 -12.0(6) . . . . ?
Ni3 Ni2 Ni4 C10 163.1(5) . . . . ?
Pd1 Ni2 Ni4 C10 -79.8(5) . . . . ?
Pd6 Ni2 Ni4 C10 -84.0(5) . . . . ?
Pd2 Ni2 Ni4 C10 -142.6(5) . . . . ?
Ni1 Ni2 Ni4 C10 90.7(5) . . . . ?
C8 Ni2 Ni4 C2 -159.7(5) . . . . ?
C1 Ni2 Ni4 C2 -0.3(3) . . . . ?
C3 Ni2 Ni4 C2 -169.9(3) . . . . ?
Ni3 Ni2 Ni4 C2 5.2(2) . . . . ?
Pd1 Ni2 Ni4 C2 122.3(2) . . . . ?
Pd6 Ni2 Ni4 C2 118.1(2) . . . . ?
Pd2 Ni2 Ni4 C2 59.5(2) . . . . ?
Ni1 Ni2 Ni4 C2 -67.2(2) . . . . ?
C8 Ni2 Ni4 C3 10.2(5) . . . . ?
C1 Ni2 Ni4 C3 169.6(4) . . . . ?
Ni3 Ni2 Ni4 C3 175.1(3) . . . . ?
Pd1 Ni2 Ni4 C3 -67.8(3) . . . . ?
Pd6 Ni2 Ni4 C3 -72.0(3) . . . . ?
Pd2 Ni2 Ni4 C3 -130.6(3) . . . . ?
Ni1 Ni2 Ni4 C3 102.7(3) . . . . ?
C8 Ni2 Ni4 Ni3 -164.9(4) . . . . ?
C1 Ni2 Ni4 Ni3 -5.5(2) . . . . ?
C3 Ni2 Ni4 Ni3 -175.1(3) . . . . ?
Pd1 Ni2 Ni4 Ni3 117.12(5) . . . . ?
Pd6 Ni2 Ni4 Ni3 112.90(3) . . . . ?
Pd2 Ni2 Ni4 Ni3 54.32(3) . . . . ?
Ni1 Ni2 Ni4 Ni3 -72.42(3) . . . . ?
C8 Ni2 Ni4 Pd5 77.7(4) . . . . ?
C1 Ni2 Ni4 Pd5 -122.9(2) . . . . ?
C3 Ni2 Ni4 Pd5 67.5(3) . . . . ?
Ni3 Ni2 Ni4 Pd5 -117.35(5) . . . . ?
Pd1 Ni2 Ni4 Pd5 -0.23(7) . . . . ?
Pd6 Ni2 Ni4 Pd5 -4.46(4) . . . . ?
Pd2 Ni2 Ni4 Pd5 -63.03(5) . . . . ?
Ni1 Ni2 Ni4 Pd5 170.23(5) . . . . ?
C8 Ni2 Ni4 Pd6 82.2(4) . . . . ?
C1 Ni2 Ni4 Pd6 -118.4(2) . . . . ?
C3 Ni2 Ni4 Pd6 72.0(3) . . . . ?
Ni3 Ni2 Ni4 Pd6 -112.90(3) . . . . ?
Pd1 Ni2 Ni4 Pd6 4.22(4) . . . . ?
Pd2 Ni2 Ni4 Pd6 -58.58(2) . . . . ?
Ni1 Ni2 Ni4 Pd6 174.68(4) . . . . ?
C8 Ni2 Ni4 Pd4 140.7(4) . . . . ?
C1 Ni2 Ni4 Pd4 -59.8(2) . . . . ?
C3 Ni2 Ni4 Pd4 130.6(3) . . . . ?
Ni3 Ni2 Ni4 Pd4 -54.34(3) . . . . ?
Pd1 Ni2 Ni4 Pd4 62.78(5) . . . . ?
Pd6 Ni2 Ni4 Pd4 58.56(3) . . . . ?
Pd2 Ni2 Ni4 Pd4 -0.02(3) . . . . ?
Ni1 Ni2 Ni4 Pd4 -126.76(4) . . . . ?
C8 Ni2 Ni4 Ni1 -92.5(4) . . . . ?
C1 Ni2 Ni4 Ni1 66.9(2) . . . . ?
C3 Ni2 Ni4 Ni1 -102.7(3) . . . . ?
Ni3 Ni2 Ni4 Ni1 72.42(3) . . . . ?
Pd1 Ni2 Ni4 Ni1 -170.46(5) . . . . ?
Pd6 Ni2 Ni4 Ni1 -174.68(4) . . . . ?
Pd2 Ni2 Ni4 Ni1 126.74(4) . . . . ?
C13 Pd5 Ni4 C10 14.0(4) . . . . ?
Ni7 Pd5 Ni4 C10 -176.2(3) . . . . ?
Pd4 Pd5 Ni4 C10 -137.6(2) . . . . ?
Pd6 Pd5 Ni4 C10 149.7(2) . . . . ?
Pd10 Pd5 Ni4 C10 -144.9(2) . . . . ?
Pd11 Pd5 Ni4 C10 156.3(2) . . . . ?
C13 Pd5 Ni4 C2 102.1(4) . . . . ?
C10 Pd5 Ni4 C2 88.1(3) . . . . ?
Ni7 Pd5 Ni4 C2 -88.1(2) . . . . ?
Pd4 Pd5 Ni4 C2 -49.43(19) . . . . ?
Pd6 Pd5 Ni4 C2 -122.1(2) . . . . ?
Pd10 Pd5 Ni4 C2 -56.7(2) . . . . ?
Pd11 Pd5 Ni4 C2 -115.53(19) . . . . ?
C13 Pd5 Ni4 C3 -84.9(4) . . . . ?
C10 Pd5 Ni4 C3 -98.8(3) . . . . ?
Ni7 Pd5 Ni4 C3 85.0(3) . . . . ?
Pd4 Pd5 Ni4 C3 123.6(2) . . . . ?
Pd6 Pd5 Ni4 C3 50.9(2) . . . . ?
Pd10 Pd5 Ni4 C3 116.3(2) . . . . ?
Pd11 Pd5 Ni4 C3 57.5(2) . . . . ?
C13 Pd5 Ni4 Ni3 148.9(3) . . . . ?
C10 Pd5 Ni4 Ni3 134.9(3) . . . . ?
Ni7 Pd5 Ni4 Ni3 -41.32(18) . . . . ?
Pd4 Pd5 Ni4 Ni3 -2.69(4) . . . . ?
Pd6 Pd5 Ni4 Ni3 -75.36(5) . . . . ?
Pd10 Pd5 Ni4 Ni3 -9.98(6) . . . . ?
Pd11 Pd5 Ni4 Ni3 -68.79(5) . . . . ?
C13 Pd5 Ni4 Ni2 -131.5(3) . . . . ?
C10 Pd5 Ni4 Ni2 -145.4(3) . . . . ?
Ni7 Pd5 Ni4 Ni2 38.37(18) . . . . ?
Pd4 Pd5 Ni4 Ni2 77.00(5) . . . . ?
Pd6 Pd5 Ni4 Ni2 4.33(4) . . . . ?
Pd10 Pd5 Ni4 Ni2 69.71(5) . . . . ?
Pd11 Pd5 Ni4 Ni2 10.90(6) . . . . ?
C13 Pd5 Ni4 Pd6 -135.8(3) . . . . ?
C10 Pd5 Ni4 Pd6 -149.7(2) . . . . ?
Ni7 Pd5 Ni4 Pd6 34.04(16) . . . . ?
Pd4 Pd5 Ni4 Pd6 72.67(2) . . . . ?
Pd10 Pd5 Ni4 Pd6 65.38(3) . . . . ?
Pd11 Pd5 Ni4 Pd6 6.57(3) . . . . ?
C13 Pd5 Ni4 Pd4 151.5(3) . . . . ?
C10 Pd5 Ni4 Pd4 137.6(2) . . . . ?
Ni7 Pd5 Ni4 Pd4 -38.63(16) . . . . ?
Pd6 Pd5 Ni4 Pd4 -72.67(2) . . . . ?
Pd10 Pd5 Ni4 Pd4 -7.29(3) . . . . ?
Pd11 Pd5 Ni4 Pd4 -66.10(3) . . . . ?
C13 Pd5 Ni4 Ni1 7.8(4) . . . . ?
C10 Pd5 Ni4 Ni1 -6.2(3) . . . . ?
Ni7 Pd5 Ni4 Ni1 177.58(15) . . . . ?
Pd4 Pd5 Ni4 Ni1 -143.79(19) . . . . ?
Pd6 Pd5 Ni4 Ni1 143.54(19) . . . . ?
Pd10 Pd5 Ni4 Ni1 -151.08(17) . . . . ?
Pd11 Pd5 Ni4 Ni1 150.11(17) . . . . ?
C6 Pd6 Ni4 C10 32.7(3) . . . . ?
C3 Pd6 Ni4 C10 92.3(3) . . . . ?
Ni2 Pd6 Ni4 C10 151.0(2) . . . . ?
Pd11 Pd6 Ni4 C10 -33.2(2) . . . . ?
Pd12 Pd6 Ni4 C10 -160.5(4) . . . . ?
Pd13 Pd6 Ni4 C10 -103.4(2) . . . . ?
Pd2 Pd6 Ni4 C10 -156.0(2) . . . . ?
Pd5 Pd6 Ni4 C10 -25.2(2) . . . . ?
Pd1 Pd6 Ni4 C10 147.8(2) . . . . ?
Pd4 Pd6 Ni4 C10 -98.0(2) . . . . ?
C6 Pd6 Ni4 C2 144.6(3) . . . . ?
C3 Pd6 Ni4 C2 -155.7(3) . . . . ?
Ni2 Pd6 Ni4 C2 -97.1(2) . . . . ?
Pd11 Pd6 Ni4 C2 78.7(2) . . . . ?
Pd12 Pd6 Ni4 C2 -48.6(4) . . . . ?
Pd13 Pd6 Ni4 C2 8.5(2) . . . . ?
Pd2 Pd6 Ni4 C2 -44.1(2) . . . . ?
Pd5 Pd6 Ni4 C2 86.8(2) . . . . ?
Pd1 Pd6 Ni4 C2 -100.3(2) . . . . ?
Pd4 Pd6 Ni4 C2 13.9(2) . . . . ?
C6 Pd6 Ni4 C3 -59.7(3) . . . . ?
Ni2 Pd6 Ni4 C3 58.7(2) . . . . ?
Pd11 Pd6 Ni4 C3 -125.6(2) . . . . ?
Pd12 Pd6 Ni4 C3 107.1(4) . . . . ?
Pd13 Pd6 Ni4 C3 164.2(2) . . . . ?
Pd2 Pd6 Ni4 C3 111.7(2) . . . . ?
Pd5 Pd6 Ni4 C3 -117.5(2) . . . . ?
Pd1 Pd6 Ni4 C3 55.4(2) . . . . ?
Pd4 Pd6 Ni4 C3 169.6(2) . . . . ?
C6 Pd6 Ni4 Ni3 -171.6(2) . . . . ?
C3 Pd6 Ni4 Ni3 -112.0(2) . . . . ?
Ni2 Pd6 Ni4 Ni3 -53.29(3) . . . . ?
Pd11 Pd6 Ni4 Ni3 122.49(3) . . . . ?
Pd12 Pd6 Ni4 Ni3 -4.8(3) . . . . ?
Pd13 Pd6 Ni4 Ni3 52.26(4) . . . . ?
Pd2 Pd6 Ni4 Ni3 -0.30(3) . . . . ?
Pd5 Pd6 Ni4 Ni3 130.52(4) . . . . ?
Pd1 Pd6 Ni4 Ni3 -56.51(4) . . . . ?
Pd4 Pd6 Ni4 Ni3 57.69(3) . . . . ?
C6 Pd6 Ni4 Ni2 -118.3(2) . . . . ?
C3 Pd6 Ni4 Ni2 -58.7(2) . . . . ?
Pd11 Pd6 Ni4 Ni2 175.78(3) . . . . ?
Pd12 Pd6 Ni4 Ni2 48.5(3) . . . . ?
Pd13 Pd6 Ni4 Ni2 105.56(3) . . . . ?
Pd2 Pd6 Ni4 Ni2 53.00(3) . . . . ?
Pd5 Pd6 Ni4 Ni2 -176.18(3) . . . . ?
Pd1 Pd6 Ni4 Ni2 -3.21(3) . . . . ?
Pd4 Pd6 Ni4 Ni2 110.99(3) . . . . ?
C6 Pd6 Ni4 Pd5 57.8(2) . . . . ?
C3 Pd6 Ni4 Pd5 117.5(2) . . . . ?
Ni2 Pd6 Ni4 Pd5 176.18(3) . . . . ?
Pd11 Pd6 Ni4 Pd5 -8.03(3) . . . . ?
Pd12 Pd6 Ni4 Pd5 -135.3(3) . . . . ?
Pd13 Pd6 Ni4 Pd5 -78.26(3) . . . . ?
Pd2 Pd6 Ni4 Pd5 -130.82(2) . . . . ?
Pd1 Pd6 Ni4 Pd5 172.97(2) . . . . ?
Pd4 Pd6 Ni4 Pd5 -72.83(2) . . . . ?
C6 Pd6 Ni4 Pd4 130.7(2) . . . . ?
C3 Pd6 Ni4 Pd4 -169.6(2) . . . . ?
Ni2 Pd6 Ni4 Pd4 -110.99(3) . . . . ?
Pd11 Pd6 Ni4 Pd4 64.79(3) . . . . ?
Pd12 Pd6 Ni4 Pd4 -62.5(3) . . . . ?
Pd13 Pd6 Ni4 Pd4 -5.43(3) . . . . ?
Pd2 Pd6 Ni4 Pd4 -57.99(2) . . . . ?
Pd5 Pd6 Ni4 Pd4 72.83(2) . . . . ?
Pd1 Pd6 Ni4 Pd4 -114.20(2) . . . . ?
C6 Pd6 Ni4 Ni1 -112.7(2) . . . . ?
C3 Pd6 Ni4 Ni1 -53.0(2) . . . . ?
Ni2 Pd6 Ni4 Ni1 5.68(4) . . . . ?
Pd11 Pd6 Ni4 Ni1 -178.53(3) . . . . ?
Pd12 Pd6 Ni4 Ni1 54.2(3) . . . . ?
Pd13 Pd6 Ni4 Ni1 111.24(4) . . . . ?
Pd2 Pd6 Ni4 Ni1 58.68(4) . . . . ?
Pd5 Pd6 Ni4 Ni1 -170.50(5) . . . . ?
Pd1 Pd6 Ni4 Ni1 2.47(5) . . . . ?
Pd4 Pd6 Ni4 Ni1 116.67(5) . . . . ?
C5 Pd4 Ni4 C10 -24.3(4) . . . . ?
C2 Pd4 Ni4 C10 -86.5(3) . . . . ?
Ni3 Pd4 Ni4 C10 -144.2(2) . . . . ?
Pd9 Pd4 Ni4 C10 155.1(3) . . . . ?
Pd10 Pd4 Ni4 C10 42.2(2) . . . . ?
Pd13 Pd4 Ni4 C10 112.4(2) . . . . ?
Pd3 Pd4 Ni4 C10 -142.4(2) . . . . ?
Pd5 Pd4 Ni4 C10 33.4(2) . . . . ?
Pd6 Pd4 Ni4 C10 107.0(2) . . . . ?
Pd2 Pd4 Ni4 C10 163.4(2) . . . . ?
C5 Pd4 Ni4 C2 62.2(4) . . . . ?
Ni3 Pd4 Ni4 C2 -57.8(2) . . . . ?
Pd9 Pd4 Ni4 C2 -118.4(4) . . . . ?
Pd10 Pd4 Ni4 C2 128.7(2) . . . . ?
Pd13 Pd4 Ni4 C2 -161.1(2) . . . . ?
Pd3 Pd4 Ni4 C2 -55.9(2) . . . . ?
Pd5 Pd4 Ni4 C2 119.9(2) . . . . ?
Pd6 Pd4 Ni4 C2 -166.5(2) . . . . ?
Pd2 Pd4 Ni4 C2 -110.1(2) . . . . ?
C5 Pd4 Ni4 C3 -142.1(4) . . . . ?
C2 Pd4 Ni4 C3 155.7(3) . . . . ?
Ni3 Pd4 Ni4 C3 97.9(2) . . . . ?
Pd9 Pd4 Ni4 C3 37.3(4) . . . . ?
Pd10 Pd4 Ni4 C3 -75.7(2) . . . . ?
Pd13 Pd4 Ni4 C3 -5.5(2) . . . . ?
Pd3 Pd4 Ni4 C3 99.8(2) . . . . ?
Pd5 Pd4 Ni4 C3 -84.4(2) . . . . ?
Pd6 Pd4 Ni4 C3 -10.8(2) . . . . ?
Pd2 Pd4 Ni4 C3 45.6(2) . . . . ?
C5 Pd4 Ni4 Ni3 119.9(3) . . . . ?
C2 Pd4 Ni4 Ni3 57.8(2) . . . . ?
Pd9 Pd4 Ni4 Ni3 -60.7(3) . . . . ?
Pd10 Pd4 Ni4 Ni3 -173.58(3) . . . . ?
Pd13 Pd4 Ni4 Ni3 -103.39(3) . . . . ?
Pd3 Pd4 Ni4 Ni3 1.87(3) . . . . ?
Pd5 Pd4 Ni4 Ni3 177.64(4) . . . . ?
Pd6 Pd4 Ni4 Ni3 -108.76(3) . . . . ?
Pd2 Pd4 Ni4 Ni3 -52.37(3) . . . . ?
C5 Pd4 Ni4 Ni2 172.3(3) . . . . ?
C2 Pd4 Ni4 Ni2 110.1(2) . . . . ?
Ni3 Pd4 Ni4 Ni2 52.39(3) . . . . ?
Pd9 Pd4 Ni4 Ni2 -8.3(3) . . . . ?
Pd10 Pd4 Ni4 Ni2 -121.20(3) . . . . ?
Pd13 Pd4 Ni4 Ni2 -51.00(4) . . . . ?
Pd3 Pd4 Ni4 Ni2 54.25(4) . . . . ?
Pd5 Pd4 Ni4 Ni2 -129.98(4) . . . . ?
Pd6 Pd4 Ni4 Ni2 -56.38(3) . . . . ?
Pd2 Pd4 Ni4 Ni2 0.02(3) . . . . ?
C5 Pd4 Ni4 Pd5 -57.7(3) . . . . ?
C2 Pd4 Ni4 Pd5 -119.9(2) . . . . ?
Ni3 Pd4 Ni4 Pd5 -177.64(4) . . . . ?
Pd9 Pd4 Ni4 Pd5 121.7(3) . . . . ?
Pd10 Pd4 Ni4 Pd5 8.78(3) . . . . ?
Pd13 Pd4 Ni4 Pd5 78.97(3) . . . . ?
Pd3 Pd4 Ni4 Pd5 -175.77(3) . . . . ?
Pd6 Pd4 Ni4 Pd5 73.60(2) . . . . ?
Pd2 Pd4 Ni4 Pd5 130.00(2) . . . . ?
C5 Pd4 Ni4 Pd6 -131.3(3) . . . . ?
C2 Pd4 Ni4 Pd6 166.5(2) . . . . ?
Ni3 Pd4 Ni4 Pd6 108.76(3) . . . . ?
Pd9 Pd4 Ni4 Pd6 48.1(3) . . . . ?
Pd10 Pd4 Ni4 Pd6 -64.82(3) . . . . ?
Pd13 Pd4 Ni4 Pd6 5.37(3) . . . . ?
Pd3 Pd4 Ni4 Pd6 110.63(3) . . . . ?
Pd5 Pd4 Ni4 Pd6 -73.60(2) . . . . ?
Pd2 Pd4 Ni4 Pd6 56.39(2) . . . . ?
C5 Pd4 Ni4 Ni1 112.8(3) . . . . ?
C2 Pd4 Ni4 Ni1 50.6(2) . . . . ?
Ni3 Pd4 Ni4 Ni1 -7.14(4) . . . . ?
Pd9 Pd4 Ni4 Ni1 -67.8(3) . . . . ?
Pd10 Pd4 Ni4 Ni1 179.28(4) . . . . ?
Pd13 Pd4 Ni4 Ni1 -110.53(4) . . . . ?
Pd3 Pd4 Ni4 Ni1 -5.27(5) . . . . ?
Pd5 Pd4 Ni4 Ni1 170.50(5) . . . . ?
Pd6 Pd4 Ni4 Ni1 -115.90(5) . . . . ?
Pd2 Pd4 Ni4 Ni1 -59.51(4) . . . . ?
C28 Ni1 Ni4 C10 -27.5(3) . . . . ?
C27 Ni1 Ni4 C10 82.1(3) . . . . ?
C26 Ni1 Ni4 C10 -131.8(4) . . . . ?
Ni2 Ni1 Ni4 C10 -150.0(2) . . . . ?
Ni3 Ni1 Ni4 C10 140.9(2) . . . . ?
C28 Ni1 Ni4 C2 -118.8(3) . . . . ?
C27 Ni1 Ni4 C2 -9.1(3) . . . . ?
C26 Ni1 Ni4 C2 137.0(4) . . . . ?
Ni2 Ni1 Ni4 C2 118.8(2) . . . . ?
Ni3 Ni1 Ni4 C2 49.6(2) . . . . ?
C28 Ni1 Ni4 C3 72.5(3) . . . . ?
C27 Ni1 Ni4 C3 -177.8(3) . . . . ?
C26 Ni1 Ni4 C3 -31.7(4) . . . . ?
Ni2 Ni1 Ni4 C3 -49.9(2) . . . . ?
Ni3 Ni1 Ni4 C3 -119.1(2) . . . . ?
C28 Ni1 Ni4 Ni3 -168.4(3) . . . . ?
C27 Ni1 Ni4 Ni3 -58.7(3) . . . . ?
C26 Ni1 Ni4 Ni3 87.4(4) . . . . ?
Ni2 Ni1 Ni4 Ni3 69.16(4) . . . . ?
C28 Ni1 Ni4 Ni2 122.5(3) . . . . ?
C27 Ni1 Ni4 Ni2 -127.9(3) . . . . ?
C26 Ni1 Ni4 Ni2 18.2(4) . . . . ?
Ni3 Ni1 Ni4 Ni2 -69.16(4) . . . . ?
C28 Ni1 Ni4 Pd5 -22.1(3) . . . . ?
C27 Ni1 Ni4 Pd5 87.5(3) . . . . ?
C26 Ni1 Ni4 Pd5 -126.4(4) . . . . ?
Ni2 Ni1 Ni4 Pd5 -144.60(18) . . . . ?
Ni3 Ni1 Ni4 Pd5 146.24(18) . . . . ?
C28 Ni1 Ni4 Pd6 116.8(3) . . . . ?
C27 Ni1 Ni4 Pd6 -133.6(3) . . . . ?
C26 Ni1 Ni4 Pd6 12.5(4) . . . . ?
Ni2 Ni1 Ni4 Pd6 -5.72(4) . . . . ?
Ni3 Ni1 Ni4 Pd6 -74.88(4) . . . . ?
C28 Ni1 Ni4 Pd4 -161.2(3) . . . . ?
C27 Ni1 Ni4 Pd4 -51.6(3) . . . . ?
C26 Ni1 Ni4 Pd4 94.6(4) . . . . ?
Ni2 Ni1 Ni4 Pd4 76.34(4) . . . . ?
Ni3 Ni1 Ni4 Pd4 7.18(4) . . . . ?
C11 Pd1 Ni5 C29 -1.5(5) . . . . ?
C8 Pd1 Ni5 C29 0.8(6) . . . . ?
Ni2 Pd1 Ni5 C29 -172.8(4) . . . . ?
Pd6 Pd1 Ni5 C29 151.0(4) . . . . ?
Pd2 Pd1 Ni5 C29 -145.0(4) . . . . ?
Pd12 Pd1 Ni5 C29 149.4(4) . . . . ?
Pd7 Pd1 Ni5 C29 -144.3(4) . . . . ?
C11 Pd1 Ni5 C14 97.6(3) . . . . ?
C8 Pd1 Ni5 C14 100.0(4) . . . . ?
Ni2 Pd1 Ni5 C14 -73.6(3) . . . . ?
Pd6 Pd1 Ni5 C14 -109.9(2) . . . . ?
Pd2 Pd1 Ni5 C14 -45.9(2) . . . . ?
Pd12 Pd1 Ni5 C14 -111.5(2) . . . . ?
Pd7 Pd1 Ni5 C14 -45.2(2) . . . . ?
C11 Pd1 Ni5 C19 -108.2(3) . . . . ?
C8 Pd1 Ni5 C19 -105.8(4) . . . . ?
Ni2 Pd1 Ni5 C19 80.6(3) . . . . ?
Pd6 Pd1 Ni5 C19 44.3(2) . . . . ?
Pd2 Pd1 Ni5 C19 108.3(2) . . . . ?
Pd12 Pd1 Ni5 C19 42.8(2) . . . . ?
Pd7 Pd1 Ni5 C19 109.1(2) . . . . ?
C8 Pd1 Ni5 C11 2.4(5) . . . . ?
Ni2 Pd1 Ni5 C11 -171.2(3) . . . . ?
Pd6 Pd1 Ni5 C11 152.5(3) . . . . ?
Pd2 Pd1 Ni5 C11 -143.5(3) . . . . ?
Pd12 Pd1 Ni5 C11 150.9(3) . . . . ?
Pd7 Pd1 Ni5 C11 -142.8(3) . . . . ?
C11 Pd1 Ni5 Pd12 -150.9(3) . . . . ?
C8 Pd1 Ni5 Pd12 -148.6(4) . . . . ?
Ni2 Pd1 Ni5 Pd12 37.84(15) . . . . ?
Pd6 Pd1 Ni5 Pd12 1.57(3) . . . . ?
Pd2 Pd1 Ni5 Pd12 65.58(3) . . . . ?
Pd7 Pd1 Ni5 Pd12 66.31(2) . . . . ?
C11 Pd1 Ni5 Pd7 142.8(3) . . . . ?
C8 Pd1 Ni5 Pd7 145.1(4) . . . . ?
Ni2 Pd1 Ni5 Pd7 -28.47(15) . . . . ?
Pd6 Pd1 Ni5 Pd7 -64.74(3) . . . . ?
Pd2 Pd1 Ni5 Pd7 -0.73(3) . . . . ?
Pd12 Pd1 Ni5 Pd7 -66.31(2) . . . . ?
C11 Pd1 Ni5 Ni8 175.0(3) . . . . ?
C8 Pd1 Ni5 Ni8 177.4(4) . . . . ?
Ni2 Pd1 Ni5 Ni8 3.81(17) . . . . ?
Pd6 Pd1 Ni5 Ni8 -32.46(4) . . . . ?
Pd2 Pd1 Ni5 Ni8 31.55(4) . . . . ?
Pd12 Pd1 Ni5 Ni8 -34.03(3) . . . . ?
Pd7 Pd1 Ni5 Ni8 32.28(3) . . . . ?
C19 Pd12 Ni5 C29 -45.5(4) . . . . ?
C6 Pd12 Ni5 C29 -109.9(4) . . . . ?
Ni13 Pd12 Ni5 C29 61.6(3) . . . . ?
Pd6 Pd12 Ni5 C29 -160.8(3) . . . . ?
Ni8 Pd12 Ni5 C29 59.3(3) . . . . ?
Pd11 Pd12 Ni5 C29 -151.6(3) . . . . ?
Pd7 Pd12 Ni5 C29 122.1(3) . . . . ?
Pd13 Pd12 Ni5 C29 132.6(3) . . . . ?
Pd1 Pd12 Ni5 C29 -159.2(3) . . . . ?
C19 Pd12 Ni5 C14 -164.6(4) . . . . ?
C6 Pd12 Ni5 C14 131.0(3) . . . . ?
Ni13 Pd12 Ni5 C14 -57.5(2) . . . . ?
Pd6 Pd12 Ni5 C14 80.1(2) . . . . ?
Ni8 Pd12 Ni5 C14 -59.8(2) . . . . ?
Pd11 Pd12 Ni5 C14 89.3(3) . . . . ?
Pd7 Pd12 Ni5 C14 3.0(2) . . . . ?
Pd13 Pd12 Ni5 C14 13.5(2) . . . . ?
Pd1 Pd12 Ni5 C14 81.7(2) . . . . ?
C6 Pd12 Ni5 C19 -64.4(4) . . . . ?
Ni13 Pd12 Ni5 C19 107.1(3) . . . . ?
Pd6 Pd12 Ni5 C19 -115.3(3) . . . . ?
Ni8 Pd12 Ni5 C19 104.8(3) . . . . ?
Pd11 Pd12 Ni5 C19 -106.1(3) . . . . ?
Pd7 Pd12 Ni5 C19 167.6(3) . . . . ?
Pd13 Pd12 Ni5 C19 178.1(3) . . . . ?
Pd1 Pd12 Ni5 C19 -113.7(3) . . . . ?
C19 Pd12 Ni5 C11 90.2(4) . . . . ?
C6 Pd12 Ni5 C11 25.8(3) . . . . ?
Ni13 Pd12 Ni5 C11 -162.7(2) . . . . ?
Pd6 Pd12 Ni5 C11 -25.1(2) . . . . ?
Ni8 Pd12 Ni5 C11 -165.0(2) . . . . ?
Pd11 Pd12 Ni5 C11 -15.9(3) . . . . ?
Pd7 Pd12 Ni5 C11 -102.2(2) . . . . ?
Pd13 Pd12 Ni5 C11 -91.7(2) . . . . ?
Pd1 Pd12 Ni5 C11 -23.5(2) . . . . ?
C19 Pd12 Ni5 Pd1 113.7(3) . . . . ?
C6 Pd12 Ni5 Pd1 49.3(2) . . . . ?
Ni13 Pd12 Ni5 Pd1 -139.17(3) . . . . ?
Pd6 Pd12 Ni5 Pd1 -1.64(3) . . . . ?
Ni8 Pd12 Ni5 Pd1 -141.48(3) . . . . ?
Pd11 Pd12 Ni5 Pd1 7.61(19) . . . . ?
Pd7 Pd12 Ni5 Pd1 -78.72(2) . . . . ?
Pd13 Pd12 Ni5 Pd1 -68.19(3) . . . . ?
C19 Pd12 Ni5 Pd7 -167.6(3) . . . . ?
C6 Pd12 Ni5 Pd7 128.0(2) . . . . ?
Ni13 Pd12 Ni5 Pd7 -60.44(4) . . . . ?
Pd6 Pd12 Ni5 Pd7 77.09(3) . . . . ?
Ni8 Pd12 Ni5 Pd7 -62.75(2) . . . . ?
Pd11 Pd12 Ni5 Pd7 86.33(19) . . . . ?
Pd13 Pd12 Ni5 Pd7 10.54(3) . . . . ?
Pd1 Pd12 Ni5 Pd7 78.72(2) . . . . ?
C19 Pd12 Ni5 Ni8 -104.8(3) . . . . ?
C6 Pd12 Ni5 Ni8 -169.2(2) . . . . ?
Ni13 Pd12 Ni5 Ni8 2.31(4) . . . . ?
Pd6 Pd12 Ni5 Ni8 139.84(3) . . . . ?
Pd11 Pd12 Ni5 Ni8 149.08(19) . . . . ?
Pd7 Pd12 Ni5 Ni8 62.75(2) . . . . ?
Pd13 Pd12 Ni5 Ni8 73.29(3) . . . . ?
Pd1 Pd12 Ni5 Ni8 141.48(3) . . . . ?
C14 Pd7 Ni5 C29 50.6(4) . . . . ?
C4 Pd7 Ni5 C29 107.0(4) . . . . ?
C20 Pd7 Ni5 C29 -26.9(3) . . . . ?
Ni8 Pd7 Ni5 C29 -60.4(3) . . . . ?
Pd2 Pd7 Ni5 C29 157.8(3) . . . . ?
Ni9 Pd7 Ni5 C29 -65.4(3) . . . . ?
Pd12 Pd7 Ni5 C29 -125.6(3) . . . . ?
Pd13 Pd7 Ni5 C29 -136.0(3) . . . . ?
Pd8 Pd7 Ni5 C29 154.8(3) . . . . ?
Pd1 Pd7 Ni5 C29 157.0(3) . . . . ?
C4 Pd7 Ni5 C14 56.3(3) . . . . ?
C20 Pd7 Ni5 C14 -77.5(3) . . . . ?
Ni8 Pd7 Ni5 C14 -111.0(3) . . . . ?
Pd2 Pd7 Ni5 C14 107.2(3) . . . . ?
Ni9 Pd7 Ni5 C14 -116.1(3) . . . . ?
Pd12 Pd7 Ni5 C14 -176.2(3) . . . . ?
Pd13 Pd7 Ni5 C14 173.4(3) . . . . ?
Pd8 Pd7 Ni5 C14 104.2(3) . . . . ?
Pd1 Pd7 Ni5 C14 106.4(3) . . . . ?
C14 Pd7 Ni5 C19 166.5(4) . . . . ?
C4 Pd7 Ni5 C19 -137.2(3) . . . . ?
C20 Pd7 Ni5 C19 89.0(3) . . . . ?
Ni8 Pd7 Ni5 C19 55.5(2) . . . . ?
Pd2 Pd7 Ni5 C19 -86.3(2) . . . . ?
Ni9 Pd7 Ni5 C19 50.4(2) . . . . ?
Pd12 Pd7 Ni5 C19 -9.7(2) . . . . ?
Pd13 Pd7 Ni5 C19 -20.1(2) . . . . ?
Pd8 Pd7 Ni5 C19 -89.3(3) . . . . ?
Pd1 Pd7 Ni5 C19 -87.1(2) . . . . ?
C14 Pd7 Ni5 C11 -77.2(4) . . . . ?
C4 Pd7 Ni5 C11 -20.9(3) . . . . ?
C20 Pd7 Ni5 C11 -154.8(3) . . . . ?
Ni8 Pd7 Ni5 C11 171.8(2) . . . . ?
Pd2 Pd7 Ni5 C11 29.9(2) . . . . ?
Ni9 Pd7 Ni5 C11 166.7(2) . . . . ?
Pd12 Pd7 Ni5 C11 106.5(2) . . . . ?
Pd13 Pd7 Ni5 C11 96.1(2) . . . . ?
Pd8 Pd7 Ni5 C11 27.0(3) . . . . ?
Pd1 Pd7 Ni5 C11 29.1(2) . . . . ?
C14 Pd7 Ni5 Pd1 -106.4(3) . . . . ?
C4 Pd7 Ni5 Pd1 -50.0(2) . . . . ?
C20 Pd7 Ni5 Pd1 176.08(17) . . . . ?
Ni8 Pd7 Ni5 Pd1 142.62(3) . . . . ?
Pd2 Pd7 Ni5 Pd1 0.77(3) . . . . ?
Ni9 Pd7 Ni5 Pd1 137.55(3) . . . . ?
Pd12 Pd7 Ni5 Pd1 77.39(2) . . . . ?
Pd13 Pd7 Ni5 Pd1 66.98(3) . . . . ?
Pd8 Pd7 Ni5 Pd1 -2.18(18) . . . . ?
C14 Pd7 Ni5 Pd12 176.2(3) . . . . ?
C4 Pd7 Ni5 Pd12 -127.4(2) . . . . ?
C20 Pd7 Ni5 Pd12 98.69(17) . . . . ?
Ni8 Pd7 Ni5 Pd12 65.23(3) . . . . ?
Pd2 Pd7 Ni5 Pd12 -76.62(3) . . . . ?
Ni9 Pd7 Ni5 Pd12 60.16(4) . . . . ?
Pd13 Pd7 Ni5 Pd12 -10.41(3) . . . . ?
Pd8 Pd7 Ni5 Pd12 -79.57(18) . . . . ?
Pd1 Pd7 Ni5 Pd12 -77.39(2) . . . . ?
C14 Pd7 Ni5 Ni8 111.0(3) . . . . ?
C4 Pd7 Ni5 Ni8 167.3(2) . . . . ?
C20 Pd7 Ni5 Ni8 33.47(17) . . . . ?
Pd2 Pd7 Ni5 Ni8 -141.85(3) . . . . ?
Ni9 Pd7 Ni5 Ni8 -5.07(3) . . . . ?
Pd12 Pd7 Ni5 Ni8 -65.23(3) . . . . ?
Pd13 Pd7 Ni5 Ni8 -75.63(3) . . . . ?
Pd8 Pd7 Ni5 Ni8 -144.80(18) . . . . ?
Pd1 Pd7 Ni5 Ni8 -142.62(3) . . . . ?
C12 Pd3 Ni6 C30 -21.9(5) . . . . ?
C9 Pd3 Ni6 C30 0.4(5) . . . . ?
Ni3 Pd3 Ni6 C30 -171.9(4) . . . . ?
Pd2 Pd3 Ni6 C30 146.0(4) . . . . ?
Pd4 Pd3 Ni6 C30 -147.4(4) . . . . ?
Pd8 Pd3 Ni6 C30 144.1(4) . . . . ?
Pd9 Pd3 Ni6 C30 -149.4(4) . . . . ?
C12 Pd3 Ni6 C15 -122.3(3) . . . . ?
C9 Pd3 Ni6 C15 -100.0(4) . . . . ?
Ni3 Pd3 Ni6 C15 87.8(3) . . . . ?
Pd2 Pd3 Ni6 C15 45.7(2) . . . . ?
Pd4 Pd3 Ni6 C15 112.3(2) . . . . ?
Pd8 Pd3 Ni6 C15 43.7(2) . . . . ?
Pd9 Pd3 Ni6 C15 110.2(2) . . . . ?
C12 Pd3 Ni6 C16 88.5(3) . . . . ?
C9 Pd3 Ni6 C16 110.8(4) . . . . ?
Ni3 Pd3 Ni6 C16 -61.4(3) . . . . ?
Pd2 Pd3 Ni6 C16 -103.5(2) . . . . ?
Pd4 Pd3 Ni6 C16 -37.0(2) . . . . ?
Pd8 Pd3 Ni6 C16 -105.5(2) . . . . ?
Pd9 Pd3 Ni6 C16 -39.0(2) . . . . ?
C9 Pd3 Ni6 C12 22.2(4) . . . . ?
Ni3 Pd3 Ni6 C12 -150.0(3) . . . . ?
Pd2 Pd3 Ni6 C12 167.9(3) . . . . ?
Pd4 Pd3 Ni6 C12 -125.5(3) . . . . ?
Pd8 Pd3 Ni6 C12 166.0(3) . . . . ?
Pd9 Pd3 Ni6 C12 -127.5(3) . . . . ?
C12 Pd3 Ni6 Pd9 127.5(3) . . . . ?
C9 Pd3 Ni6 Pd9 149.7(3) . . . . ?
Ni3 Pd3 Ni6 Pd9 -22.46(17) . . . . ?
Pd2 Pd3 Ni6 Pd9 -64.57(3) . . . . ?
Pd4 Pd3 Ni6 Pd9 2.01(3) . . . . ?
Pd8 Pd3 Ni6 Pd9 -66.53(2) . . . . ?
C12 Pd3 Ni6 Pd8 -166.0(3) . . . . ?
C9 Pd3 Ni6 Pd8 -143.7(3) . . . . ?
Ni3 Pd3 Ni6 Pd8 44.07(17) . . . . ?
Pd2 Pd3 Ni6 Pd8 1.97(3) . . . . ?
Pd4 Pd3 Ni6 Pd8 68.55(3) . . . . ?
Pd9 Pd3 Ni6 Pd8 66.53(2) . . . . ?
C12 Pd3 Ni6 Ni10 161.5(3) . . . . ?
C9 Pd3 Ni6 Ni10 -176.2(3) . . . . ?
Ni3 Pd3 Ni6 Ni10 11.56(19) . . . . ?
Pd2 Pd3 Ni6 Ni10 -30.55(4) . . . . ?
Pd4 Pd3 Ni6 Ni10 36.03(4) . . . . ?
Pd8 Pd3 Ni6 Ni10 -32.51(3) . . . . ?
Pd9 Pd3 Ni6 Ni10 34.02(3) . . . . ?
C16 Pd9 Ni6 C30 32.1(4) . . . . ?
C5 Pd9 Ni6 C30 101.2(4) . . . . ?
Ni10 Pd9 Ni6 C30 -65.4(3) . . . . ?
Pd4 Pd9 Ni6 C30 152.2(3) . . . . ?
Pd13 Pd9 Ni6 C30 -141.0(3) . . . . ?
Pd8 Pd9 Ni6 C30 -130.6(3) . . . . ?
Ni11 Pd9 Ni6 C30 -68.9(3) . . . . ?
Pd10 Pd9 Ni6 C30 136.2(4) . . . . ?
Pd3 Pd9 Ni6 C30 154.3(3) . . . . ?
C16 Pd9 Ni6 C15 154.3(3) . . . . ?
C5 Pd9 Ni6 C15 -136.6(3) . . . . ?
Ni10 Pd9 Ni6 C15 56.8(2) . . . . ?
Pd4 Pd9 Ni6 C15 -85.6(2) . . . . ?
Pd13 Pd9 Ni6 C15 -18.8(2) . . . . ?
Pd8 Pd9 Ni6 C15 -8.4(2) . . . . ?
Ni11 Pd9 Ni6 C15 53.3(2) . . . . ?
Pd10 Pd9 Ni6 C15 -101.6(3) . . . . ?
Pd3 Pd9 Ni6 C15 -83.5(2) . . . . ?
C5 Pd9 Ni6 C16 69.2(3) . . . . ?
Ni10 Pd9 Ni6 C16 -97.5(3) . . . . ?
Pd4 Pd9 Ni6 C16 120.1(3) . . . . ?
Pd13 Pd9 Ni6 C16 -173.1(3) . . . . ?
Pd8 Pd9 Ni6 C16 -162.7(3) . . . . ?
Ni11 Pd9 Ni6 C16 -100.9(3) . . . . ?
Pd10 Pd9 Ni6 C16 104.1(3) . . . . ?
Pd3 Pd9 Ni6 C16 122.2(3) . . . . ?
C16 Pd9 Ni6 C12 -85.2(3) . . . . ?
C5 Pd9 Ni6 C12 -16.0(3) . . . . ?
Ni10 Pd9 Ni6 C12 177.4(2) . . . . ?
Pd4 Pd9 Ni6 C12 34.9(2) . . . . ?
Pd13 Pd9 Ni6 C12 101.7(2) . . . . ?
Pd8 Pd9 Ni6 C12 112.1(2) . . . . ?
Ni11 Pd9 Ni6 C12 173.9(2) . . . . ?
Pd10 Pd9 Ni6 C12 18.9(3) . . . . ?
Pd3 Pd9 Ni6 C12 37.0(2) . . . . ?
C16 Pd9 Ni6 Pd3 -122.2(3) . . . . ?
C5 Pd9 Ni6 Pd3 -53.0(2) . . . . ?
Ni10 Pd9 Ni6 Pd3 140.34(3) . . . . ?
Pd4 Pd9 Ni6 Pd3 -2.10(3) . . . . ?
Pd13 Pd9 Ni6 Pd3 64.72(3) . . . . ?
Pd8 Pd9 Ni6 Pd3 75.11(2) . . . . ?
Ni11 Pd9 Ni6 Pd3 136.87(3) . . . . ?
Pd10 Pd9 Ni6 Pd3 -18.08(19) . . . . ?
C16 Pd9 Ni6 Pd8 162.7(3) . . . . ?
C5 Pd9 Ni6 Pd8 -128.1(2) . . . . ?
Ni10 Pd9 Ni6 Pd8 65.23(3) . . . . ?
Pd4 Pd9 Ni6 Pd8 -77.21(3) . . . . ?
Pd13 Pd9 Ni6 Pd8 -10.39(3) . . . . ?
Ni11 Pd9 Ni6 Pd8 61.76(4) . . . . ?
Pd10 Pd9 Ni6 Pd8 -93.20(18) . . . . ?
Pd3 Pd9 Ni6 Pd8 -75.11(2) . . . . ?
C16 Pd9 Ni6 Ni10 97.5(3) . . . . ?
C5 Pd9 Ni6 Ni10 166.6(2) . . . . ?
Pd4 Pd9 Ni6 Ni10 -142.44(3) . . . . ?
Pd13 Pd9 Ni6 Ni10 -75.62(3) . . . . ?
Pd8 Pd9 Ni6 Ni10 -65.23(3) . . . . ?
Ni11 Pd9 Ni6 Ni10 -3.47(4) . . . . ?
Pd10 Pd9 Ni6 Ni10 -158.42(19) . . . . ?
Pd3 Pd9 Ni6 Ni10 -140.34(3) . . . . ?
C15 Pd8 Ni6 C30 -38.5(4) . . . . ?
C4 Pd8 Ni6 C30 -100.2(4) . . . . ?
Ni9 Pd8 Ni6 C30 70.2(3) . . . . ?
Pd2 Pd8 Ni6 C30 -152.0(3) . . . . ?
Ni10 Pd8 Ni6 C30 67.2(3) . . . . ?
Pd9 Pd8 Ni6 C30 130.7(3) . . . . ?
Pd13 Pd8 Ni6 C30 141.0(3) . . . . ?
Pd7 Pd8 Ni6 C30 -147.4(4) . . . . ?
Pd3 Pd8 Ni6 C30 -150.0(3) . . . . ?
C4 Pd8 Ni6 C15 -61.6(3) . . . . ?
Ni9 Pd8 Ni6 C15 108.7(3) . . . . ?
Pd2 Pd8 Ni6 C15 -113.5(3) . . . . ?
Ni10 Pd8 Ni6 C15 105.7(3) . . . . ?
Pd9 Pd8 Ni6 C15 169.3(3) . . . . ?
Pd13 Pd8 Ni6 C15 179.5(3) . . . . ?
Pd7 Pd8 Ni6 C15 -108.9(3) . . . . ?
Pd3 Pd8 Ni6 C15 -111.5(3) . . . . ?
C15 Pd8 Ni6 C16 -156.0(3) . . . . ?
C4 Pd8 Ni6 C16 142.4(3) . . . . ?
Ni9 Pd8 Ni6 C16 -47.3(2) . . . . ?
Pd2 Pd8 Ni6 C16 90.5(2) . . . . ?
Ni10 Pd8 Ni6 C16 -50.3(2) . . . . ?
Pd9 Pd8 Ni6 C16 13.3(2) . . . . ?
Pd13 Pd8 Ni6 C16 23.5(2) . . . . ?
Pd7 Pd8 Ni6 C16 95.1(3) . . . . ?
Pd3 Pd8 Ni6 C16 92.5(2) . . . . ?
C15 Pd8 Ni6 C12 100.0(3) . . . . ?
C4 Pd8 Ni6 C12 38.4(3) . . . . ?
Ni9 Pd8 Ni6 C12 -151.2(2) . . . . ?
Pd2 Pd8 Ni6 C12 -13.5(2) . . . . ?
Ni10 Pd8 Ni6 C12 -154.3(2) . . . . ?
Pd9 Pd8 Ni6 C12 -90.7(2) . . . . ?
Pd13 Pd8 Ni6 C12 -80.5(2) . . . . ?
Pd7 Pd8 Ni6 C12 -8.9(3) . . . . ?
Pd3 Pd8 Ni6 C12 -11.5(2) . . . . ?
C15 Pd8 Ni6 Pd3 111.5(3) . . . . ?
C4 Pd8 Ni6 Pd3 49.9(2) . . . . ?
Ni9 Pd8 Ni6 Pd3 -139.77(3) . . . . ?
Pd2 Pd8 Ni6 Pd3 -2.02(3) . . . . ?
Ni10 Pd8 Ni6 Pd3 -142.80(3) . . . . ?
Pd9 Pd8 Ni6 Pd3 -79.24(2) . . . . ?
Pd13 Pd8 Ni6 Pd3 -69.00(3) . . . . ?
Pd7 Pd8 Ni6 Pd3 2.6(2) . . . . ?
C15 Pd8 Ni6 Pd9 -169.3(3) . . . . ?
C4 Pd8 Ni6 Pd9 129.1(2) . . . . ?
Ni9 Pd8 Ni6 Pd9 -60.53(3) . . . . ?
Pd2 Pd8 Ni6 Pd9 77.22(3) . . . . ?
Ni10 Pd8 Ni6 Pd9 -63.56(3) . . . . ?
Pd13 Pd8 Ni6 Pd9 10.24(3) . . . . ?
Pd7 Pd8 Ni6 Pd9 81.8(2) . . . . ?
Pd3 Pd8 Ni6 Pd9 79.24(2) . . . . ?
C15 Pd8 Ni6 Ni10 -105.7(3) . . . . ?
C4 Pd8 Ni6 Ni10 -167.3(2) . . . . ?
Ni9 Pd8 Ni6 Ni10 3.03(3) . . . . ?
Pd2 Pd8 Ni6 Ni10 140.78(3) . . . . ?
Pd9 Pd8 Ni6 Ni10 63.56(3) . . . . ?
Pd13 Pd8 Ni6 Ni10 73.80(3) . . . . ?
Pd7 Pd8 Ni6 Ni10 145.4(2) . . . . ?
Pd3 Pd8 Ni6 Ni10 142.80(3) . . . . ?
C13 Pd5 Ni7 C31 -6.6(6) . . . . ?
C10 Pd5 Ni7 C31 6.5(6) . . . . ?
Ni4 Pd5 Ni7 C31 -178.5(5) . . . . ?
Pd4 Pd5 Ni7 C31 146.7(5) . . . . ?
Pd6 Pd5 Ni7 C31 -148.0(5) . . . . ?
Pd10 Pd5 Ni7 C31 146.2(5) . . . . ?
Pd11 Pd5 Ni7 C31 -147.7(5) . . . . ?
C13 Pd5 Ni7 C18 97.3(3) . . . . ?
C10 Pd5 Ni7 C18 110.4(4) . . . . ?
Ni4 Pd5 Ni7 C18 -74.6(3) . . . . ?
Pd4 Pd5 Ni7 C18 -109.4(2) . . . . ?
Pd6 Pd5 Ni7 C18 -44.1(2) . . . . ?
Pd10 Pd5 Ni7 C18 -109.9(2) . . . . ?
Pd11 Pd5 Ni7 C18 -43.8(2) . . . . ?
C13 Pd5 Ni7 C17 -109.1(3) . . . . ?
C10 Pd5 Ni7 C17 -96.0(4) . . . . ?
Ni4 Pd5 Ni7 C17 78.9(3) . . . . ?
Pd4 Pd5 Ni7 C17 44.2(2) . . . . ?
Pd6 Pd5 Ni7 C17 109.5(2) . . . . ?
Pd10 Pd5 Ni7 C17 43.7(2) . . . . ?
Pd11 Pd5 Ni7 C17 109.8(2) . . . . ?
C10 Pd5 Ni7 C13 13.1(4) . . . . ?
Ni4 Pd5 Ni7 C13 -171.9(3) . . . . ?
Pd4 Pd5 Ni7 C13 153.3(3) . . . . ?
Pd6 Pd5 Ni7 C13 -141.4(3) . . . . ?
Pd10 Pd5 Ni7 C13 152.8(3) . . . . ?
Pd11 Pd5 Ni7 C13 -141.1(3) . . . . ?
C13 Pd5 Ni7 Pd10 -152.8(3) . . . . ?
C10 Pd5 Ni7 Pd10 -139.8(3) . . . . ?
Ni4 Pd5 Ni7 Pd10 35.22(16) . . . . ?
Pd4 Pd5 Ni7 Pd10 0.46(3) . . . . ?
Pd6 Pd5 Ni7 Pd10 65.75(3) . . . . ?
Pd11 Pd5 Ni7 Pd10 66.05(2) . . . . ?
C13 Pd5 Ni7 Pd11 141.1(3) . . . . ?
C10 Pd5 Ni7 Pd11 154.2(3) . . . . ?
Ni4 Pd5 Ni7 Pd11 -30.83(16) . . . . ?
Pd4 Pd5 Ni7 Pd11 -65.59(3) . . . . ?
Pd6 Pd5 Ni7 Pd11 -0.30(3) . . . . ?
Pd10 Pd5 Ni7 Pd11 -66.05(2) . . . . ?
C13 Pd5 Ni7 Ni12 172.7(3) . . . . ?
C10 Pd5 Ni7 Ni12 -174.3(3) . . . . ?
Ni4 Pd5 Ni7 Ni12 0.72(17) . . . . ?
Pd4 Pd5 Ni7 Ni12 -34.04(4) . . . . ?
Pd6 Pd5 Ni7 Ni12 31.25(4) . . . . ?
Pd10 Pd5 Ni7 Ni12 -34.50(3) . . . . ?
Pd11 Pd5 Ni7 Ni12 31.55(3) . . . . ?
C17 Pd10 Ni7 C31 -47.9(5) . . . . ?
C5 Pd10 Ni7 C31 -108.7(4) . . . . ?
C23 Pd10 Ni7 C31 27.4(4) . . . . ?
Pd4 Pd10 Ni7 C31 -159.5(3) . . . . ?
Ni12 Pd10 Ni7 C31 61.0(3) . . . . ?
Pd11 Pd10 Ni7 C31 123.2(3) . . . . ?
Pd9 Pd10 Ni7 C31 -153.4(4) . . . . ?
Ni11 Pd10 Ni7 C31 63.2(4) . . . . ?
Pd13 Pd10 Ni7 C31 134.1(3) . . . . ?
Pd5 Pd10 Ni7 C31 -159.0(3) . . . . ?
C17 Pd10 Ni7 C18 -164.0(4) . . . . ?
C5 Pd10 Ni7 C18 135.1(3) . . . . ?
C23 Pd10 Ni7 C18 -88.7(3) . . . . ?
Pd4 Pd10 Ni7 C18 84.3(2) . . . . ?
Ni12 Pd10 Ni7 C18 -55.2(2) . . . . ?
Pd11 Pd10 Ni7 C18 7.1(2) . . . . ?
Pd9 Pd10 Ni7 C18 90.5(3) . . . . ?
Ni11 Pd10 Ni7 C18 -53.0(2) . . . . ?
Pd13 Pd10 Ni7 C18 18.0(2) . . . . ?
Pd5 Pd10 Ni7 C18 84.8(2) . . . . ?
C5 Pd10 Ni7 C17 -60.9(4) . . . . ?
C23 Pd10 Ni7 C17 75.3(4) . . . . ?
Pd4 Pd10 Ni7 C17 -111.7(3) . . . . ?
Ni12 Pd10 Ni7 C17 108.8(3) . . . . ?
Pd11 Pd10 Ni7 C17 171.1(3) . . . . ?
Pd9 Pd10 Ni7 C17 -105.5(4) . . . . ?
Ni11 Pd10 Ni7 C17 111.0(3) . . . . ?
Pd13 Pd10 Ni7 C17 -178.0(3) . . . . ?
Pd5 Pd10 Ni7 C17 -111.2(3) . . . . ?
C17 Pd10 Ni7 C13 89.2(4) . . . . ?
C5 Pd10 Ni7 C13 28.3(3) . . . . ?
C23 Pd10 Ni7 C13 164.5(3) . . . . ?
Pd4 Pd10 Ni7 C13 -22.5(2) . . . . ?
Ni12 Pd10 Ni7 C13 -162.0(2) . . . . ?
Pd11 Pd10 Ni7 C13 -99.7(2) . . . . ?
Pd9 Pd10 Ni7 C13 -16.3(3) . . . . ?
Ni11 Pd10 Ni7 C13 -159.8(2) . . . . ?
Pd13 Pd10 Ni7 C13 -88.9(2) . . . . ?
Pd5 Pd10 Ni7 C13 -22.0(2) . . . . ?
C17 Pd10 Ni7 Pd5 111.2(3) . . . . ?
C5 Pd10 Ni7 Pd5 50.3(2) . . . . ?
C23 Pd10 Ni7 Pd5 -173.50(18) . . . . ?
Pd4 Pd10 Ni7 Pd5 -0.47(3) . . . . ?
Ni12 Pd10 Ni7 Pd5 -139.97(3) . . . . ?
Pd11 Pd10 Ni7 Pd5 -77.70(2) . . . . ?
Pd9 Pd10 Ni7 Pd5 5.7(2) . . . . ?
Ni11 Pd10 Ni7 Pd5 -137.80(3) . . . . ?
Pd13 Pd10 Ni7 Pd5 -66.83(3) . . . . ?
C17 Pd10 Ni7 Pd11 -171.1(3) . . . . ?
C5 Pd10 Ni7 Pd11 128.0(2) . . . . ?
C23 Pd10 Ni7 Pd11 -95.80(18) . . . . ?
Pd4 Pd10 Ni7 Pd11 77.23(3) . . . . ?
Ni12 Pd10 Ni7 Pd11 -62.27(3) . . . . ?
Pd9 Pd10 Ni7 Pd11 83.39(19) . . . . ?
Ni11 Pd10 Ni7 Pd11 -60.10(4) . . . . ?
Pd13 Pd10 Ni7 Pd11 10.87(3) . . . . ?
Pd5 Pd10 Ni7 Pd11 77.70(2) . . . . ?
C17 Pd10 Ni7 Ni12 -108.8(3) . . . . ?
C5 Pd10 Ni7 Ni12 -169.7(2) . . . . ?
C23 Pd10 Ni7 Ni12 -33.53(18) . . . . ?
Pd4 Pd10 Ni7 Ni12 139.50(3) . . . . ?
Pd11 Pd10 Ni7 Ni12 62.27(3) . . . . ?
Pd9 Pd10 Ni7 Ni12 145.7(2) . . . . ?
Ni11 Pd10 Ni7 Ni12 2.17(4) . . . . ?
Pd13 Pd10 Ni7 Ni12 73.14(3) . . . . ?
Pd5 Pd10 Ni7 Ni12 139.97(3) . . . . ?
C18 Pd11 Ni7 C31 48.6(4) . . . . ?
C6 Pd11 Ni7 C31 109.1(4) . . . . ?
C24 Pd11 Ni7 C31 -24.4(4) . . . . ?
Ni12 Pd11 Ni7 C31 -57.7(3) . . . . ?
Pd6 Pd11 Ni7 C31 160.0(3) . . . . ?
Pd13 Pd11 Ni7 C31 -133.4(3) . . . . ?
Pd10 Pd11 Ni7 C31 -122.4(3) . . . . ?
Ni13 Pd11 Ni7 C31 -62.2(3) . . . . ?
Pd12 Pd11 Ni7 C31 147.4(3) . . . . ?
Pd5 Pd11 Ni7 C31 159.7(3) . . . . ?
C6 Pd11 Ni7 C18 60.5(4) . . . . ?
C24 Pd11 Ni7 C18 -73.0(3) . . . . ?
Ni12 Pd11 Ni7 C18 -106.2(3) . . . . ?
Pd6 Pd11 Ni7 C18 111.4(3) . . . . ?
Pd13 Pd11 Ni7 C18 178.0(3) . . . . ?
Pd10 Pd11 Ni7 C18 -171.0(3) . . . . ?
Ni13 Pd11 Ni7 C18 -110.8(3) . . . . ?
Pd12 Pd11 Ni7 C18 98.9(3) . . . . ?
Pd5 Pd11 Ni7 C18 111.1(3) . . . . ?
C18 Pd11 Ni7 C17 164.0(4) . . . . ?
C6 Pd11 Ni7 C17 -135.5(3) . . . . ?
C24 Pd11 Ni7 C17 91.0(3) . . . . ?
Ni12 Pd11 Ni7 C17 57.8(2) . . . . ?
Pd6 Pd11 Ni7 C17 -84.6(2) . . . . ?
Pd13 Pd11 Ni7 C17 -18.0(2) . . . . ?
Pd10 Pd11 Ni7 C17 -7.0(2) . . . . ?
Ni13 Pd11 Ni7 C17 53.2(2) . . . . ?
Pd12 Pd11 Ni7 C17 -97.1(3) . . . . ?
Pd5 Pd11 Ni7 C17 -84.9(2) . . . . ?
C18 Pd11 Ni7 C13 -81.2(4) . . . . ?
C6 Pd11 Ni7 C13 -20.7(3) . . . . ?
C24 Pd11 Ni7 C13 -154.2(3) . . . . ?
Ni12 Pd11 Ni7 C13 172.5(2) . . . . ?
Pd6 Pd11 Ni7 C13 30.2(2) . . . . ?
Pd13 Pd11 Ni7 C13 96.8(2) . . . . ?
Pd10 Pd11 Ni7 C13 107.8(2) . . . . ?
Ni13 Pd11 Ni7 C13 168.0(2) . . . . ?
Pd12 Pd11 Ni7 C13 17.6(3) . . . . ?
Pd5 Pd11 Ni7 C13 29.9(2) . . . . ?
C18 Pd11 Ni7 Pd5 -111.1(3) . . . . ?
C6 Pd11 Ni7 Pd5 -50.6(2) . . . . ?
C24 Pd11 Ni7 Pd5 175.90(18) . . . . ?
Ni12 Pd11 Ni7 Pd5 142.62(3) . . . . ?
Pd6 Pd11 Ni7 Pd5 0.31(3) . . . . ?
Pd13 Pd11 Ni7 Pd5 66.91(3) . . . . ?
Pd10 Pd11 Ni7 Pd5 77.91(2) . . . . ?
Ni13 Pd11 Ni7 Pd5 138.11(4) . . . . ?
Pd12 Pd11 Ni7 Pd5 -12.26(18) . . . . ?
C18 Pd11 Ni7 Pd10 171.0(3) . . . . ?
C6 Pd11 Ni7 Pd10 -128.5(2) . . . . ?
C24 Pd11 Ni7 Pd10 97.99(18) . . . . ?
Ni12 Pd11 Ni7 Pd10 64.71(3) . . . . ?
Pd6 Pd11 Ni7 Pd10 -77.60(3) . . . . ?
Pd13 Pd11 Ni7 Pd10 -11.00(3) . . . . ?
Ni13 Pd11 Ni7 Pd10 60.20(4) . . . . ?
Pd12 Pd11 Ni7 Pd10 -90.17(18) . . . . ?
Pd5 Pd11 Ni7 Pd10 -77.91(2) . . . . ?
C18 Pd11 Ni7 Ni12 106.2(3) . . . . ?
C6 Pd11 Ni7 Ni12 166.8(2) . . . . ?
C24 Pd11 Ni7 Ni12 33.28(18) . . . . ?
Pd6 Pd11 Ni7 Ni12 -142.31(3) . . . . ?
Pd13 Pd11 Ni7 Ni12 -75.71(3) . . . . ?
Pd10 Pd11 Ni7 Ni12 -64.71(3) . . . . ?
Ni13 Pd11 Ni7 Ni12 -4.51(4) . . . . ?
Pd12 Pd11 Ni7 Ni12 -154.88(18) . . . . ?
Pd5 Pd11 Ni7 Ni12 -142.62(3) . . . . ?
C14 Pd7 Ni8 C32 5.4(3) . . . . ?
C4 Pd7 Ni8 C32 -103.1(5) . . . . ?
C20 Pd7 Ni8 C32 -79.9(4) . . . . ?
Ni5 Pd7 Ni8 C32 48.0(3) . . . . ?
Pd2 Pd7 Ni8 C32 151.4(3) . . . . ?
Ni9 Pd7 Ni8 C32 -136.9(3) . . . . ?
Pd12 Pd7 Ni8 C32 110.3(3) . . . . ?
Pd13 Pd7 Ni8 C32 168.3(3) . . . . ?
Pd8 Pd7 Ni8 C32 -137.9(3) . . . . ?
Pd1 Pd7 Ni8 C32 80.2(3) . . . . ?
C14 Pd7 Ni8 C25 -120.1(4) . . . . ?
C4 Pd7 Ni8 C25 131.3(6) . . . . ?
C20 Pd7 Ni8 C25 154.5(4) . . . . ?
Ni5 Pd7 Ni8 C25 -77.6(3) . . . . ?
Pd2 Pd7 Ni8 C25 25.9(3) . . . . ?
Ni9 Pd7 Ni8 C25 97.5(3) . . . . ?
Pd12 Pd7 Ni8 C25 -15.3(3) . . . . ?
Pd13 Pd7 Ni8 C25 42.8(3) . . . . ?
Pd8 Pd7 Ni8 C25 96.6(3) . . . . ?
Pd1 Pd7 Ni8 C25 -45.4(3) . . . . ?
C14 Pd7 Ni8 C20 85.4(3) . . . . ?
C4 Pd7 Ni8 C20 -23.2(5) . . . . ?
Ni5 Pd7 Ni8 C20 127.9(3) . . . . ?
Pd2 Pd7 Ni8 C20 -128.6(3) . . . . ?
Ni9 Pd7 Ni8 C20 -57.0(3) . . . . ?
Pd12 Pd7 Ni8 C20 -169.8(3) . . . . ?
Pd13 Pd7 Ni8 C20 -111.7(3) . . . . ?
Pd8 Pd7 Ni8 C20 -57.9(3) . . . . ?
Pd1 Pd7 Ni8 C20 160.2(3) . . . . ?
C14 Pd7 Ni8 Ni13 -159.20(19) . . . . ?
C4 Pd7 Ni8 Ni13 92.2(5) . . . . ?
C20 Pd7 Ni8 Ni13 115.4(3) . . . . ?
Ni5 Pd7 Ni8 Ni13 -116.68(4) . . . . ?
Pd2 Pd7 Ni8 Ni13 -13.20(6) . . . . ?
Ni9 Pd7 Ni8 Ni13 58.44(3) . . . . ?
Pd12 Pd7 Ni8 Ni13 -54.36(3) . . . . ?
Pd13 Pd7 Ni8 Ni13 3.71(3) . . . . ?
Pd8 Pd7 Ni8 Ni13 57.51(4) . . . . ?
Pd1 Pd7 Ni8 Ni13 -84.42(3) . . . . ?
C14 Pd7 Ni8 Ni9 142.36(19) . . . . ?
C4 Pd7 Ni8 Ni9 33.8(5) . . . . ?
C20 Pd7 Ni8 Ni9 57.0(3) . . . . ?
Ni5 Pd7 Ni8 Ni9 -175.11(3) . . . . ?
Pd2 Pd7 Ni8 Ni9 -71.64(5) . . . . ?
Pd12 Pd7 Ni8 Ni9 -112.80(3) . . . . ?
Pd13 Pd7 Ni8 Ni9 -54.72(2) . . . . ?
Pd8 Pd7 Ni8 Ni9 -0.92(3) . . . . ?
Pd1 Pd7 Ni8 Ni9 -142.85(3) . . . . ?
C14 Pd7 Ni8 Pd12 -104.84(19) . . . . ?
C4 Pd7 Ni8 Pd12 146.6(5) . . . . ?
C20 Pd7 Ni8 Pd12 169.8(3) . . . . ?
Ni5 Pd7 Ni8 Pd12 -62.32(2) . . . . ?
Pd2 Pd7 Ni8 Pd12 41.16(5) . . . . ?
Ni9 Pd7 Ni8 Pd12 112.80(3) . . . . ?
Pd13 Pd7 Ni8 Pd12 58.073(19) . . . . ?
Pd8 Pd7 Ni8 Pd12 111.87(3) . . . . ?
Pd1 Pd7 Ni8 Pd12 -30.06(3) . . . . ?
C14 Pd7 Ni8 Ni5 -42.53(19) . . . . ?
C4 Pd7 Ni8 Ni5 -151.1(5) . . . . ?
C20 Pd7 Ni8 Ni5 -127.9(3) . . . . ?
Pd2 Pd7 Ni8 Ni5 103.48(5) . . . . ?
Ni9 Pd7 Ni8 Ni5 175.11(3) . . . . ?
Pd12 Pd7 Ni8 Ni5 62.32(2) . . . . ?
Pd13 Pd7 Ni8 Ni5 120.39(3) . . . . ?
Pd8 Pd7 Ni8 Ni5 174.19(3) . . . . ?
Pd1 Pd7 Ni8 Ni5 32.26(3) . . . . ?
C19 Pd12 Ni8 C32 -2.4(3) . . . . ?
C6 Pd12 Ni8 C32 104.3(6) . . . . ?
Ni5 Pd12 Ni8 C32 -47.5(3) . . . . ?
Ni13 Pd12 Ni8 C32 134.8(3) . . . . ?
Pd6 Pd12 Ni8 C32 -152.0(3) . . . . ?
Pd11 Pd12 Ni8 C32 137.3(3) . . . . ?
Pd7 Pd12 Ni8 C32 -111.5(3) . . . . ?
Pd13 Pd12 Ni8 C32 -169.9(3) . . . . ?
Pd1 Pd12 Ni8 C32 -81.0(3) . . . . ?
C19 Pd12 Ni8 C25 -83.2(3) . . . . ?
C6 Pd12 Ni8 C25 23.4(6) . . . . ?
Ni5 Pd12 Ni8 C25 -128.4(3) . . . . ?
Ni13 Pd12 Ni8 C25 53.9(3) . . . . ?
Pd6 Pd12 Ni8 C25 127.1(3) . . . . ?
Pd11 Pd12 Ni8 C25 56.4(3) . . . . ?
Pd7 Pd12 Ni8 C25 167.7(3) . . . . ?
Pd13 Pd12 Ni8 C25 109.3(3) . . . . ?
Pd1 Pd12 Ni8 C25 -161.9(3) . . . . ?
C19 Pd12 Ni8 C20 119.8(3) . . . . ?
C6 Pd12 Ni8 C20 -133.6(6) . . . . ?
Ni5 Pd12 Ni8 C20 74.6(3) . . . . ?
Ni13 Pd12 Ni8 C20 -103.1(3) . . . . ?
Pd6 Pd12 Ni8 C20 -29.9(3) . . . . ?
Pd11 Pd12 Ni8 C20 -100.6(3) . . . . ?
Pd7 Pd12 Ni8 C20 10.6(3) . . . . ?
Pd13 Pd12 Ni8 C20 -47.7(3) . . . . ?
Pd1 Pd12 Ni8 C20 41.1(3) . . . . ?
C19 Pd12 Ni8 Ni13 -137.1(2) . . . . ?
C6 Pd12 Ni8 Ni13 -30.5(5) . . . . ?
Ni5 Pd12 Ni8 Ni13 177.72(4) . . . . ?
Pd6 Pd12 Ni8 Ni13 73.23(5) . . . . ?
Pd11 Pd12 Ni8 Ni13 2.52(3) . . . . ?
Pd7 Pd12 Ni8 Ni13 113.75(3) . . . . ?
Pd13 Pd12 Ni8 Ni13 55.39(3) . . . . ?
Pd1 Pd12 Ni8 Ni13 144.23(3) . . . . ?
C19 Pd12 Ni8 Ni9 165.2(2) . . . . ?
C6 Pd12 Ni8 Ni9 -88.2(5) . . . . ?
Ni5 Pd12 Ni8 Ni9 120.04(4) . . . . ?
Ni13 Pd12 Ni8 Ni9 -57.68(3) . . . . ?
Pd6 Pd12 Ni8 Ni9 15.56(6) . . . . ?
Pd11 Pd12 Ni8 Ni9 -55.16(4) . . . . ?
Pd7 Pd12 Ni8 Ni9 56.07(3) . . . . ?
Pd13 Pd12 Ni8 Ni9 -2.29(3) . . . . ?
Pd1 Pd12 Ni8 Ni9 86.55(3) . . . . ?
C19 Pd12 Ni8 Pd7 109.1(2) . . . . ?
C6 Pd12 Ni8 Pd7 -144.2(5) . . . . ?
Ni5 Pd12 Ni8 Pd7 63.97(3) . . . . ?
Ni13 Pd12 Ni8 Pd7 -113.75(3) . . . . ?
Pd6 Pd12 Ni8 Pd7 -40.52(5) . . . . ?
Pd11 Pd12 Ni8 Pd7 -111.23(3) . . . . ?
Pd13 Pd12 Ni8 Pd7 -58.36(2) . . . . ?
Pd1 Pd12 Ni8 Pd7 30.48(3) . . . . ?
C19 Pd12 Ni8 Ni5 45.2(2) . . . . ?
C6 Pd12 Ni8 Ni5 151.8(5) . . . . ?
Ni13 Pd12 Ni8 Ni5 -177.72(4) . . . . ?
Pd6 Pd12 Ni8 Ni5 -104.48(5) . . . . ?
Pd11 Pd12 Ni8 Ni5 -175.20(3) . . . . ?
Pd7 Pd12 Ni8 Ni5 -63.97(3) . . . . ?
Pd13 Pd12 Ni8 Ni5 -122.33(3) . . . . ?
Pd1 Pd12 Ni8 Ni5 -33.49(3) . . . . ?
C29 Ni5 Ni8 C32 -1.3(3) . . . . ?
C14 Ni5 Ni8 C32 -95.6(3) . . . . ?
C19 Ni5 Ni8 C32 92.9(3) . . . . ?
C11 Ni5 Ni8 C32 -166.9(7) . . . . ?
Pd1 Ni5 Ni8 C32 -179.5(2) . . . . ?
Pd12 Ni5 Ni8 C32 140.2(2) . . . . ?
Pd7 Ni5 Ni8 C32 -140.3(2) . . . . ?
C29 Ni5 Ni8 C25 -91.5(3) . . . . ?
C14 Ni5 Ni8 C25 174.1(3) . . . . ?
C19 Ni5 Ni8 C25 2.6(3) . . . . ?
C11 Ni5 Ni8 C25 102.8(7) . . . . ?
Pd1 Ni5 Ni8 C25 90.2(3) . . . . ?
Pd12 Ni5 Ni8 C25 50.0(2) . . . . ?
Pd7 Ni5 Ni8 C25 129.4(3) . . . . ?
C29 Ni5 Ni8 C20 94.3(3) . . . . ?
C14 Ni5 Ni8 C20 -0.1(3) . . . . ?
C19 Ni5 Ni8 C20 -171.5(3) . . . . ?
C11 Ni5 Ni8 C20 -71.4(7) . . . . ?
Pd1 Ni5 Ni8 C20 -84.0(2) . . . . ?
Pd12 Ni5 Ni8 C20 -124.2(2) . . . . ?
Pd7 Ni5 Ni8 C20 -44.7(2) . . . . ?
C29 Ni5 Ni8 Ni13 -143.7(2) . . . . ?
C14 Ni5 Ni8 Ni13 121.9(2) . . . . ?
C19 Ni5 Ni8 Ni13 -49.6(2) . . . . ?
C11 Ni5 Ni8 Ni13 50.6(7) . . . . ?
Pd1 Ni5 Ni8 Ni13 38.00(5) . . . . ?
Pd12 Ni5 Ni8 Ni13 -2.21(3) . . . . ?
Pd7 Ni5 Ni8 Ni13 77.24(4) . . . . ?
C29 Ni5 Ni8 Ni9 143.9(2) . . . . ?
C14 Ni5 Ni8 Ni9 49.6(2) . . . . ?
C19 Ni5 Ni8 Ni9 -121.9(2) . . . . ?
C11 Ni5 Ni8 Ni9 -21.7(7) . . . . ?
Pd1 Ni5 Ni8 Ni9 -34.34(5) . . . . ?
Pd12 Ni5 Ni8 Ni9 -74.55(4) . . . . ?
Pd7 Ni5 Ni8 Ni9 4.90(3) . . . . ?
C29 Ni5 Ni8 Pd7 139.0(2) . . . . ?
C14 Ni5 Ni8 Pd7 44.7(2) . . . . ?
C19 Ni5 Ni8 Pd7 -126.8(2) . . . . ?
C11 Ni5 Ni8 Pd7 -26.6(7) . . . . ?
Pd1 Ni5 Ni8 Pd7 -39.23(3) . . . . ?
Pd12 Ni5 Ni8 Pd7 -79.45(3) . . . . ?
C29 Ni5 Ni8 Pd12 -141.5(2) . . . . ?
C14 Ni5 Ni8 Pd12 124.1(2) . . . . ?
C19 Ni5 Ni8 Pd12 -47.4(2) . . . . ?
C11 Ni5 Ni8 Pd12 52.8(7) . . . . ?
Pd1 Ni5 Ni8 Pd12 40.22(3) . . . . ?
Pd7 Ni5 Ni8 Pd12 79.45(3) . . . . ?
C32 Ni8 Ni9 C21 10.8(6) . . . . ?
C25 Ni8 Ni9 C21 137.1(5) . . . . ?
C20 Ni8 Ni9 C21 -23.5(5) . . . . ?
Ni13 Ni8 Ni9 C21 152.4(4) . . . . ?
Pd7 Ni8 Ni9 C21 -97.7(4) . . . . ?
Pd12 Ni8 Ni9 C21 -151.7(4) . . . . ?
Ni5 Ni8 Ni9 C21 -102.0(4) . . . . ?
C32 Ni8 Ni9 C20 34.3(5) . . . . ?
C25 Ni8 Ni9 C20 160.7(4) . . . . ?
Ni13 Ni8 Ni9 C20 176.0(3) . . . . ?
Pd7 Ni8 Ni9 C20 -74.2(3) . . . . ?
Pd12 Ni8 Ni9 C20 -128.1(3) . . . . ?
Ni5 Ni8 Ni9 C20 -78.5(3) . . . . ?
C32 Ni8 Ni9 C7 -100.5(5) . . . . ?
C25 Ni8 Ni9 C7 25.8(3) . . . . ?
C20 Ni8 Ni9 C7 -134.8(4) . . . . ?
Ni13 Ni8 Ni9 C7 41.1(2) . . . . ?
Pd7 Ni8 Ni9 C7 151.0(2) . . . . ?
Pd12 Ni8 Ni9 C7 97.1(2) . . . . ?
Ni5 Ni8 Ni9 C7 146.7(2) . . . . ?
C32 Ni8 Ni9 Ni10 -94.2(5) . . . . ?
C25 Ni8 Ni9 Ni10 32.1(5) . . . . ?
C20 Ni8 Ni9 Ni10 -128.6(5) . . . . ?
Ni13 Ni8 Ni9 Ni10 47.4(4) . . . . ?
Pd7 Ni8 Ni9 Ni10 157.3(4) . . . . ?
Pd12 Ni8 Ni9 Ni10 103.3(4) . . . . ?
Ni5 Ni8 Ni9 Ni10 152.9(3) . . . . ?
C32 Ni8 Ni9 Ni13 -141.6(4) . . . . ?
C25 Ni8 Ni9 Ni13 -15.3(3) . . . . ?
C20 Ni8 Ni9 Ni13 -176.0(3) . . . . ?
Pd7 Ni8 Ni9 Ni13 109.87(3) . . . . ?
Pd12 Ni8 Ni9 Ni13 55.91(3) . . . . ?
Ni5 Ni8 Ni9 Ni13 105.51(4) . . . . ?
C32 Ni8 Ni9 Ni11 -137.9(4) . . . . ?
C25 Ni8 Ni9 Ni11 -11.5(3) . . . . ?
C20 Ni8 Ni9 Ni11 -172.2(3) . . . . ?
Ni13 Ni8 Ni9 Ni11 3.78(4) . . . . ?
Pd7 Ni8 Ni9 Ni11 113.65(4) . . . . ?
Pd12 Ni8 Ni9 Ni11 59.68(4) . . . . ?
Ni5 Ni8 Ni9 Ni11 109.28(4) . . . . ?
C32 Ni8 Ni9 Pd13 164.8(4) . . . . ?
C25 Ni8 Ni9 Pd13 -68.9(3) . . . . ?
C20 Ni8 Ni9 Pd13 130.4(3) . . . . ?
Ni13 Ni8 Ni9 Pd13 -53.59(3) . . . . ?
Pd7 Ni8 Ni9 Pd13 56.29(2) . . . . ?
Pd12 Ni8 Ni9 Pd13 2.32(3) . . . . ?
Ni5 Ni8 Ni9 Pd13 51.92(4) . . . . ?
C32 Ni8 Ni9 Pd8 109.5(4) . . . . ?
C25 Ni8 Ni9 Pd8 -124.2(3) . . . . ?
C20 Ni8 Ni9 Pd8 75.2(3) . . . . ?
Ni13 Ni8 Ni9 Pd8 -108.84(4) . . . . ?
Pd7 Ni8 Ni9 Pd8 1.03(3) . . . . ?
Pd12 Ni8 Ni9 Pd8 -52.93(4) . . . . ?
Ni5 Ni8 Ni9 Pd8 -3.33(6) . . . . ?
C32 Ni8 Ni9 Pd7 108.5(4) . . . . ?
C25 Ni8 Ni9 Pd7 -125.2(3) . . . . ?
C20 Ni8 Ni9 Pd7 74.2(3) . . . . ?
Ni13 Ni8 Ni9 Pd7 -109.87(3) . . . . ?
Pd12 Ni8 Ni9 Pd7 -53.96(2) . . . . ?
Ni5 Ni8 Ni9 Pd7 -4.36(3) . . . . ?
Ni13 Pd13 Ni9 C21 -153.2(3) . . . . ?
Ni11 Pd13 Ni9 C21 -83.4(3) . . . . ?
Pd6 Pd13 Ni9 C21 129.8(3) . . . . ?
Pd2 Pd13 Ni9 C21 63.7(3) . . . . ?
Pd4 Pd13 Ni9 C21 -5.1(4) . . . . ?
Pd9 Pd13 Ni9 C21 -27.9(3) . . . . ?
Pd11 Pd13 Ni9 C21 -151.6(3) . . . . ?
Pd8 Pd13 Ni9 C21 27.5(3) . . . . ?
Pd12 Pd13 Ni9 C21 153.2(3) . . . . ?
Ni13 Pd13 Ni9 C20 92.9(2) . . . . ?
Ni11 Pd13 Ni9 C20 162.6(2) . . . . ?
Pd6 Pd13 Ni9 C20 15.9(3) . . . . ?
Pd2 Pd13 Ni9 C20 -50.2(2) . . . . ?
Pd4 Pd13 Ni9 C20 -119.0(2) . . . . ?
Pd9 Pd13 Ni9 C20 -141.8(2) . . . . ?
Pd11 Pd13 Ni9 C20 94.4(2) . . . . ?
Pd8 Pd13 Ni9 C20 -86.4(2) . . . . ?
Pd12 Pd13 Ni9 C20 39.2(2) . . . . ?
Ni13 Pd13 Ni9 C7 -32.8(2) . . . . ?
Ni11 Pd13 Ni9 C7 36.9(2) . . . . ?
Pd6 Pd13 Ni9 C7 -109.8(2) . . . . ?
Pd2 Pd13 Ni9 C7 -175.9(2) . . . . ?
Pd4 Pd13 Ni9 C7 115.3(2) . . . . ?
Pd9 Pd13 Ni9 C7 92.5(2) . . . . ?
Pd11 Pd13 Ni9 C7 -31.3(2) . . . . ?
Pd8 Pd13 Ni9 C7 147.8(2) . . . . ?
Pd12 Pd13 Ni9 C7 -86.5(2) . . . . ?
Ni13 Pd13 Ni9 Ni8 51.35(3) . . . . ?
Ni11 Pd13 Ni9 Ni8 121.08(4) . . . . ?
Pd6 Pd13 Ni9 Ni8 -25.67(6) . . . . ?
Pd2 Pd13 Ni9 Ni8 -91.77(3) . . . . ?
Pd4 Pd13 Ni9 Ni8 -160.55(4) . . . . ?
Pd9 Pd13 Ni9 Ni8 176.63(3) . . . . ?
Pd11 Pd13 Ni9 Ni8 52.88(4) . . . . ?
Pd8 Pd13 Ni9 Ni8 -128.00(3) . . . . ?
Pd12 Pd13 Ni9 Ni8 -2.31(3) . . . . ?
Ni13 Pd13 Ni9 Ni10 -122.00(4) . . . . ?
Ni11 Pd13 Ni9 Ni10 -52.27(3) . . . . ?
Pd6 Pd13 Ni9 Ni10 160.98(4) . . . . ?
Pd2 Pd13 Ni9 Ni10 94.88(3) . . . . ?
Pd4 Pd13 Ni9 Ni10 26.09(6) . . . . ?
Pd9 Pd13 Ni9 Ni10 3.28(3) . . . . ?
Pd11 Pd13 Ni9 Ni10 -120.48(3) . . . . ?
Pd8 Pd13 Ni9 Ni10 58.64(3) . . . . ?
Pd12 Pd13 Ni9 Ni10 -175.66(3) . . . . ?
Ni11 Pd13 Ni9 Ni13 69.73(3) . . . . ?
Pd6 Pd13 Ni9 Ni13 -77.02(5) . . . . ?
Pd2 Pd13 Ni9 Ni13 -143.12(3) . . . . ?
Pd4 Pd13 Ni9 Ni13 148.09(5) . . . . ?
Pd9 Pd13 Ni9 Ni13 125.28(3) . . . . ?
Pd11 Pd13 Ni9 Ni13 1.52(3) . . . . ?
Pd8 Pd13 Ni9 Ni13 -179.35(3) . . . . ?
Pd12 Pd13 Ni9 Ni13 -53.66(2) . . . . ?
Ni13 Pd13 Ni9 Ni11 -69.73(3) . . . . ?
Pd6 Pd13 Ni9 Ni11 -146.75(5) . . . . ?
Pd2 Pd13 Ni9 Ni11 147.15(3) . . . . ?
Pd4 Pd13 Ni9 Ni11 78.36(5) . . . . ?
Pd9 Pd13 Ni9 Ni11 55.55(2) . . . . ?
Pd11 Pd13 Ni9 Ni11 -68.21(3) . . . . ?
Pd8 Pd13 Ni9 Ni11 110.91(3) . . . . ?
Pd12 Pd13 Ni9 Ni11 -123.39(3) . . . . ?
Ni13 Pd13 Ni9 Pd8 179.35(3) . . . . ?
Ni11 Pd13 Ni9 Pd8 -110.91(3) . . . . ?
Pd6 Pd13 Ni9 Pd8 102.34(5) . . . . ?
Pd2 Pd13 Ni9 Pd8 36.24(2) . . . . ?
Pd4 Pd13 Ni9 Pd8 -32.55(5) . . . . ?
Pd9 Pd13 Ni9 Pd8 -55.36(2) . . . . ?
Pd11 Pd13 Ni9 Pd8 -179.12(3) . . . . ?
Pd12 Pd13 Ni9 Pd8 125.70(2) . . . . ?
Ni13 Pd13 Ni9 Pd7 108.17(3) . . . . ?
Ni11 Pd13 Ni9 Pd7 177.91(3) . . . . ?
Pd6 Pd13 Ni9 Pd7 31.16(5) . . . . ?
Pd2 Pd13 Ni9 Pd7 -34.94(2) . . . . ?
Pd4 Pd13 Ni9 Pd7 -103.73(4) . . . . ?
Pd9 Pd13 Ni9 Pd7 -126.54(2) . . . . ?
Pd11 Pd13 Ni9 Pd7 109.70(3) . . . . ?
Pd8 Pd13 Ni9 Pd7 -71.18(2) . . . . ?
Pd12 Pd13 Ni9 Pd7 54.516(19) . . . . ?
C15 Pd8 Ni9 C21 3.7(4) . . . . ?
C4 Pd8 Ni9 C21 116.7(3) . . . . ?
Ni6 Pd8 Ni9 C21 -54.9(3) . . . . ?
Pd2 Pd8 Ni9 C21 165.5(3) . . . . ?
Ni10 Pd8 Ni9 C21 -51.3(3) . . . . ?
Pd9 Pd8 Ni9 C21 -103.1(3) . . . . ?
Pd13 Pd8 Ni9 C21 -158.4(3) . . . . ?
Pd7 Pd8 Ni9 C21 130.7(3) . . . . ?
Pd3 Pd8 Ni9 C21 -134.9(3) . . . . ?
C15 Pd8 Ni9 C20 -79.8(3) . . . . ?
C4 Pd8 Ni9 C20 33.1(3) . . . . ?
Ni6 Pd8 Ni9 C20 -138.4(2) . . . . ?
Pd2 Pd8 Ni9 C20 81.9(2) . . . . ?
Ni10 Pd8 Ni9 C20 -134.9(2) . . . . ?
Pd9 Pd8 Ni9 C20 173.3(2) . . . . ?
Pd13 Pd8 Ni9 C20 118.0(2) . . . . ?
Pd7 Pd8 Ni9 C20 47.1(2) . . . . ?
Pd3 Pd8 Ni9 C20 141.5(2) . . . . ?
C15 Pd8 Ni9 C7 104.4(4) . . . . ?
C4 Pd8 Ni9 C7 -142.6(4) . . . . ?
Ni6 Pd8 Ni9 C7 45.8(3) . . . . ?
Pd2 Pd8 Ni9 C7 -93.8(3) . . . . ?
Ni10 Pd8 Ni9 C7 49.4(3) . . . . ?
Pd9 Pd8 Ni9 C7 -2.4(3) . . . . ?
Pd13 Pd8 Ni9 C7 -57.7(3) . . . . ?
Pd7 Pd8 Ni9 C7 -128.6(3) . . . . ?
Pd3 Pd8 Ni9 C7 -34.2(3) . . . . ?
C15 Pd8 Ni9 Ni8 -128.0(2) . . . . ?
C4 Pd8 Ni9 Ni8 -15.07(18) . . . . ?
Ni6 Pd8 Ni9 Ni8 173.39(4) . . . . ?
Pd2 Pd8 Ni9 Ni8 33.72(5) . . . . ?
Ni10 Pd8 Ni9 Ni8 176.95(5) . . . . ?
Pd9 Pd8 Ni9 Ni8 125.11(4) . . . . ?
Pd13 Pd8 Ni9 Ni8 69.87(4) . . . . ?
Pd7 Pd8 Ni9 Ni8 -1.04(3) . . . . ?
Pd3 Pd8 Ni9 Ni8 93.32(6) . . . . ?
C15 Pd8 Ni9 Ni10 55.0(2) . . . . ?
C4 Pd8 Ni9 Ni10 167.97(18) . . . . ?
Ni6 Pd8 Ni9 Ni10 -3.56(4) . . . . ?
Pd2 Pd8 Ni9 Ni10 -143.24(3) . . . . ?
Pd9 Pd8 Ni9 Ni10 -51.84(3) . . . . ?
Pd13 Pd8 Ni9 Ni10 -107.09(3) . . . . ?
Pd7 Pd8 Ni9 Ni10 -177.99(3) . . . . ?
Pd3 Pd8 Ni9 Ni10 -83.63(5) . . . . ?
C15 Pd8 Ni9 Ni13 162.8(2) . . . . ?
C4 Pd8 Ni9 Ni13 -84.28(18) . . . . ?
Ni6 Pd8 Ni9 Ni13 104.18(4) . . . . ?
Pd2 Pd8 Ni9 Ni13 -35.49(4) . . . . ?
Ni10 Pd8 Ni9 Ni13 107.74(4) . . . . ?
Pd9 Pd8 Ni9 Ni13 55.90(4) . . . . ?
Pd13 Pd8 Ni9 Ni13 0.66(3) . . . . ?
Pd7 Pd8 Ni9 Ni13 -70.25(4) . . . . ?
Pd3 Pd8 Ni9 Ni13 24.11(7) . . . . ?
C15 Pd8 Ni9 Ni11 107.3(2) . . . . ?
C4 Pd8 Ni9 Ni11 -139.80(18) . . . . ?
Ni6 Pd8 Ni9 Ni11 48.66(4) . . . . ?
Pd2 Pd8 Ni9 Ni11 -91.01(3) . . . . ?
Ni10 Pd8 Ni9 Ni11 52.23(3) . . . . ?
Pd9 Pd8 Ni9 Ni11 0.39(3) . . . . ?
Pd13 Pd8 Ni9 Ni11 -54.86(2) . . . . ?
Pd7 Pd8 Ni9 Ni11 -125.76(3) . . . . ?
Pd3 Pd8 Ni9 Ni11 -31.41(6) . . . . ?
C15 Pd8 Ni9 Pd13 162.1(2) . . . . ?
C4 Pd8 Ni9 Pd13 -84.94(17) . . . . ?
Ni6 Pd8 Ni9 Pd13 103.52(4) . . . . ?
Pd2 Pd8 Ni9 Pd13 -36.15(2) . . . . ?
Ni10 Pd8 Ni9 Pd13 107.09(3) . . . . ?
Pd9 Pd8 Ni9 Pd13 55.244(19) . . . . ?
Pd7 Pd8 Ni9 Pd13 -70.90(2) . . . . ?
Pd3 Pd8 Ni9 Pd13 23.45(5) . . . . ?
C15 Pd8 Ni9 Pd7 -127.0(2) . . . . ?
C4 Pd8 Ni9 Pd7 -14.04(17) . . . . ?
Ni6 Pd8 Ni9 Pd7 174.43(3) . . . . ?
Pd2 Pd8 Ni9 Pd7 34.75(2) . . . . ?
Ni10 Pd8 Ni9 Pd7 177.99(3) . . . . ?
Pd9 Pd8 Ni9 Pd7 126.15(2) . . . . ?
Pd13 Pd8 Ni9 Pd7 70.90(2) . . . . ?
Pd3 Pd8 Ni9 Pd7 94.36(5) . . . . ?
C14 Pd7 Ni9 C21 72.2(4) . . . . ?
C4 Pd7 Ni9 C21 -39.5(3) . . . . ?
C20 Pd7 Ni9 C21 71.4(4) . . . . ?
Ni5 Pd7 Ni9 C21 134.0(3) . . . . ?
Ni8 Pd7 Ni9 C21 128.1(3) . . . . ?
Pd2 Pd7 Ni9 C21 -88.3(3) . . . . ?
Pd12 Pd7 Ni9 C21 -178.4(3) . . . . ?
Pd13 Pd7 Ni9 C21 -123.8(3) . . . . ?
Pd8 Pd7 Ni9 C21 -52.9(3) . . . . ?
Pd1 Pd7 Ni9 C21 -148.5(3) . . . . ?
C14 Pd7 Ni9 C20 0.8(4) . . . . ?
C4 Pd7 Ni9 C20 -110.9(3) . . . . ?
Ni5 Pd7 Ni9 C20 62.6(2) . . . . ?
Ni8 Pd7 Ni9 C20 56.7(2) . . . . ?
Pd2 Pd7 Ni9 C20 -159.7(2) . . . . ?
Pd12 Pd7 Ni9 C20 110.2(2) . . . . ?
Pd13 Pd7 Ni9 C20 164.8(2) . . . . ?
Pd8 Pd7 Ni9 C20 -124.3(2) . . . . ?
Pd1 Pd7 Ni9 C20 140.1(2) . . . . ?
C14 Pd7 Ni9 C7 -99.7(4) . . . . ?
C4 Pd7 Ni9 C7 148.7(4) . . . . ?
C20 Pd7 Ni9 C7 -100.5(4) . . . . ?
Ni5 Pd7 Ni9 C7 -37.8(3) . . . . ?
Ni8 Pd7 Ni9 C7 -43.8(3) . . . . ?
Pd2 Pd7 Ni9 C7 99.8(3) . . . . ?
Pd12 Pd7 Ni9 C7 9.7(3) . . . . ?
Pd13 Pd7 Ni9 C7 64.3(3) . . . . ?
Pd8 Pd7 Ni9 C7 135.2(3) . . . . ?
Pd1 Pd7 Ni9 C7 39.6(3) . . . . ?
C14 Pd7 Ni9 Ni8 -55.9(3) . . . . ?
C4 Pd7 Ni9 Ni8 -167.53(17) . . . . ?
C20 Pd7 Ni9 Ni8 -56.7(2) . . . . ?
Ni5 Pd7 Ni9 Ni8 5.97(4) . . . . ?
Pd2 Pd7 Ni9 Ni8 143.62(3) . . . . ?
Pd12 Pd7 Ni9 Ni8 53.53(3) . . . . ?
Pd13 Pd7 Ni9 Ni8 108.12(3) . . . . ?
Pd8 Pd7 Ni9 Ni8 179.01(3) . . . . ?
Pd1 Pd7 Ni9 Ni8 83.42(5) . . . . ?
C14 Pd7 Ni9 Ni10 127.3(3) . . . . ?
C4 Pd7 Ni9 Ni10 15.64(18) . . . . ?
C20 Pd7 Ni9 Ni10 126.5(2) . . . . ?
Ni5 Pd7 Ni9 Ni10 -170.86(4) . . . . ?
Ni8 Pd7 Ni9 Ni10 -176.83(5) . . . . ?
Pd2 Pd7 Ni9 Ni10 -33.21(5) . . . . ?
Pd12 Pd7 Ni9 Ni10 -123.31(4) . . . . ?
Pd13 Pd7 Ni9 Ni10 -68.72(4) . . . . ?
Pd8 Pd7 Ni9 Ni10 2.18(4) . . . . ?
Pd1 Pd7 Ni9 Ni10 -93.41(6) . . . . ?
C14 Pd7 Ni9 Ni13 -108.4(3) . . . . ?
C4 Pd7 Ni9 Ni13 140.00(17) . . . . ?
C20 Pd7 Ni9 Ni13 -109.1(2) . . . . ?
Ni5 Pd7 Ni9 Ni13 -46.50(4) . . . . ?
Ni8 Pd7 Ni9 Ni13 -52.47(3) . . . . ?
Pd2 Pd7 Ni9 Ni13 91.15(3) . . . . ?
Pd12 Pd7 Ni9 Ni13 1.06(3) . . . . ?
Pd13 Pd7 Ni9 Ni13 55.65(2) . . . . ?
Pd8 Pd7 Ni9 Ni13 126.54(3) . . . . ?
Pd1 Pd7 Ni9 Ni13 30.95(5) . . . . ?
C14 Pd7 Ni9 Ni11 -161.9(3) . . . . ?
C4 Pd7 Ni9 Ni11 86.52(17) . . . . ?
C20 Pd7 Ni9 Ni11 -162.6(2) . . . . ?
Ni5 Pd7 Ni9 Ni11 -99.98(5) . . . . ?
Ni8 Pd7 Ni9 Ni11 -105.96(4) . . . . ?
Pd2 Pd7 Ni9 Ni11 37.67(4) . . . . ?
Pd12 Pd7 Ni9 Ni11 -52.43(4) . . . . ?
Pd13 Pd7 Ni9 Ni11 2.16(3) . . . . ?
Pd8 Pd7 Ni9 Ni11 73.06(4) . . . . ?
Pd1 Pd7 Ni9 Ni11 -22.53(7) . . . . ?
C14 Pd7 Ni9 Pd13 -164.0(3) . . . . ?
C4 Pd7 Ni9 Pd13 84.35(17) . . . . ?
C20 Pd7 Ni9 Pd13 -164.8(2) . . . . ?
Ni5 Pd7 Ni9 Pd13 -102.14(4) . . . . ?
Ni8 Pd7 Ni9 Pd13 -108.12(3) . . . . ?
Pd2 Pd7 Ni9 Pd13 35.50(2) . . . . ?
Pd12 Pd7 Ni9 Pd13 -54.588(19) . . . . ?
Pd8 Pd7 Ni9 Pd13 70.90(2) . . . . ?
Pd1 Pd7 Ni9 Pd13 -24.69(5) . . . . ?
C14 Pd7 Ni9 Pd8 125.1(3) . . . . ?
C4 Pd7 Ni9 Pd8 13.46(17) . . . . ?
C20 Pd7 Ni9 Pd8 124.3(2) . . . . ?
Ni5 Pd7 Ni9 Pd8 -173.04(4) . . . . ?
Ni8 Pd7 Ni9 Pd8 -179.01(3) . . . . ?
Pd2 Pd7 Ni9 Pd8 -35.39(2) . . . . ?
Pd12 Pd7 Ni9 Pd8 -125.48(2) . . . . ?
Pd13 Pd7 Ni9 Pd8 -70.90(2) . . . . ?
Pd1 Pd7 Ni9 Pd8 -95.59(5) . . . . ?
C21 Ni9 Ni10 C33 -6.8(6) . . . . ?
C20 Ni9 Ni10 C33 -19.3(5) . . . . ?
C7 Ni9 Ni10 C33 110.4(5) . . . . ?
Ni8 Ni9 Ni10 C33 104.2(5) . . . . ?
Ni13 Ni9 Ni10 C33 148.8(4) . . . . ?
Ni11 Ni9 Ni10 C33 150.5(4) . . . . ?
Pd13 Ni9 Ni10 C33 -154.8(4) . . . . ?
Pd8 Ni9 Ni10 C33 -98.0(4) . . . . ?
Pd7 Ni9 Ni10 C33 -100.2(4) . . . . ?
C20 Ni9 Ni10 C21 -12.5(5) . . . . ?
C7 Ni9 Ni10 C21 117.2(4) . . . . ?
Ni8 Ni9 Ni10 C21 110.9(5) . . . . ?
Ni13 Ni9 Ni10 C21 155.5(4) . . . . ?
Ni11 Ni9 Ni10 C21 157.3(4) . . . . ?
Pd13 Ni9 Ni10 C21 -148.1(4) . . . . ?
Pd8 Ni9 Ni10 C21 -91.3(4) . . . . ?
Pd7 Ni9 Ni10 C21 -93.4(4) . . . . ?
C21 Ni9 Ni10 C22 -138.6(5) . . . . ?
C20 Ni9 Ni10 C22 -151.1(4) . . . . ?
C7 Ni9 Ni10 C22 -21.4(3) . . . . ?
Ni8 Ni9 Ni10 C22 -27.6(4) . . . . ?
Ni13 Ni9 Ni10 C22 16.9(2) . . . . ?
Ni11 Ni9 Ni10 C22 18.7(2) . . . . ?
Pd13 Ni9 Ni10 C22 73.3(2) . . . . ?
Pd8 Ni9 Ni10 C22 130.1(2) . . . . ?
Pd7 Ni9 Ni10 C22 128.0(2) . . . . ?
C21 Ni9 Ni10 Ni11 -157.3(4) . . . . ?
C20 Ni9 Ni10 Ni11 -169.8(3) . . . . ?
C7 Ni9 Ni10 Ni11 -40.1(2) . . . . ?
Ni8 Ni9 Ni10 Ni11 -46.4(4) . . . . ?
Ni13 Ni9 Ni10 Ni11 -1.78(4) . . . . ?
Pd13 Ni9 Ni10 Ni11 54.64(3) . . . . ?
Pd8 Ni9 Ni10 Ni11 111.42(3) . . . . ?
Pd7 Ni9 Ni10 Ni11 109.28(4) . . . . ?
C21 Ni9 Ni10 Pd9 144.7(4) . . . . ?
C20 Ni9 Ni10 Pd9 132.2(3) . . . . ?
C7 Ni9 Ni10 Pd9 -98.1(2) . . . . ?
Ni8 Ni9 Ni10 Pd9 -104.3(4) . . . . ?
Ni13 Ni9 Ni10 Pd9 -59.76(4) . . . . ?
Ni11 Ni9 Ni10 Pd9 -57.98(3) . . . . ?
Pd13 Ni9 Ni10 Pd9 -3.34(3) . . . . ?
Pd8 Ni9 Ni10 Pd9 53.44(2) . . . . ?
Pd7 Ni9 Ni10 Pd9 51.30(5) . . . . ?
C21 Ni9 Ni10 Pd8 91.3(4) . . . . ?
C20 Ni9 Ni10 Pd8 78.8(3) . . . . ?
C7 Ni9 Ni10 Pd8 -151.5(2) . . . . ?
Ni8 Ni9 Ni10 Pd8 -157.8(4) . . . . ?
Ni13 Ni9 Ni10 Pd8 -113.19(4) . . . . ?
Ni11 Ni9 Ni10 Pd8 -111.42(3) . . . . ?
Pd13 Ni9 Ni10 Pd8 -56.78(2) . . . . ?
Pd7 Ni9 Ni10 Pd8 -2.14(3) . . . . ?
C21 Ni9 Ni10 Ni6 93.9(4) . . . . ?
C20 Ni9 Ni10 Ni6 81.4(3) . . . . ?
C7 Ni9 Ni10 Ni6 -148.9(2) . . . . ?
Ni8 Ni9 Ni10 Ni6 -155.2(3) . . . . ?
Ni13 Ni9 Ni10 Ni6 -110.57(4) . . . . ?
Ni11 Ni9 Ni10 Ni6 -108.79(4) . . . . ?
Pd13 Ni9 Ni10 Ni6 -54.16(4) . . . . ?
Pd8 Ni9 Ni10 Ni6 2.62(3) . . . . ?
Pd7 Ni9 Ni10 Ni6 0.48(6) . . . . ?
C16 Pd9 Ni10 C33 -2.3(3) . . . . ?
C5 Pd9 Ni10 C33 -99.7(6) . . . . ?
Ni6 Pd9 Ni10 C33 43.9(3) . . . . ?
Pd4 Pd9 Ni10 C33 147.8(3) . . . . ?
Pd13 Pd9 Ni10 C33 165.5(3) . . . . ?
Pd8 Pd9 Ni10 C33 107.3(3) . . . . ?
Ni11 Pd9 Ni10 C33 -139.4(3) . . . . ?
Pd10 Pd9 Ni10 C33 -139.8(3) . . . . ?
Pd3 Pd9 Ni10 C33 78.4(3) . . . . ?
C16 Pd9 Ni10 C21 -128.9(5) . . . . ?
C5 Pd9 Ni10 C21 133.7(7) . . . . ?
Ni6 Pd9 Ni10 C21 -82.7(4) . . . . ?
Pd4 Pd9 Ni10 C21 21.2(4) . . . . ?
Pd13 Pd9 Ni10 C21 38.9(4) . . . . ?
Pd8 Pd9 Ni10 C21 -19.3(4) . . . . ?
Ni11 Pd9 Ni10 C21 94.0(4) . . . . ?
Pd10 Pd9 Ni10 C21 93.6(4) . . . . ?
Pd3 Pd9 Ni10 C21 -48.2(4) . . . . ?
C16 Pd9 Ni10 C22 86.3(3) . . . . ?
C5 Pd9 Ni10 C22 -11.2(6) . . . . ?
Ni6 Pd9 Ni10 C22 132.4(2) . . . . ?
Pd4 Pd9 Ni10 C22 -123.7(2) . . . . ?
Pd13 Pd9 Ni10 C22 -106.0(2) . . . . ?
Pd8 Pd9 Ni10 C22 -164.2(2) . . . . ?
Ni11 Pd9 Ni10 C22 -50.9(2) . . . . ?
Pd10 Pd9 Ni10 C22 -51.3(2) . . . . ?
Pd3 Pd9 Ni10 C22 166.9(2) . . . . ?
C16 Pd9 Ni10 Ni9 -164.4(2) . . . . ?
C5 Pd9 Ni10 Ni9 98.2(5) . . . . ?
Ni6 Pd9 Ni10 Ni9 -118.22(4) . . . . ?
Pd4 Pd9 Ni10 Ni9 -14.33(6) . . . . ?
Pd13 Pd9 Ni10 Ni9 3.31(3) . . . . ?
Pd8 Pd9 Ni10 Ni9 -54.86(3) . . . . ?
Ni11 Pd9 Ni10 Ni9 58.43(3) . . . . ?
Pd10 Pd9 Ni10 Ni9 58.08(4) . . . . ?
Pd3 Pd9 Ni10 Ni9 -83.79(3) . . . . ?
C16 Pd9 Ni10 Ni11 137.2(2) . . . . ?
C5 Pd9 Ni10 Ni11 39.7(5) . . . . ?
Ni6 Pd9 Ni10 Ni11 -176.66(3) . . . . ?
Pd4 Pd9 Ni10 Ni11 -72.76(5) . . . . ?
Pd13 Pd9 Ni10 Ni11 -55.12(3) . . . . ?
Pd8 Pd9 Ni10 Ni11 -113.29(3) . . . . ?
Pd10 Pd9 Ni10 Ni11 -0.36(3) . . . . ?
Pd3 Pd9 Ni10 Ni11 -142.22(3) . . . . ?
C16 Pd9 Ni10 Pd8 -109.5(2) . . . . ?
C5 Pd9 Ni10 Pd8 153.0(5) . . . . ?
Ni6 Pd9 Ni10 Pd8 -63.37(3) . . . . ?
Pd4 Pd9 Ni10 Pd8 40.52(5) . . . . ?
Pd13 Pd9 Ni10 Pd8 58.17(2) . . . . ?
Ni11 Pd9 Ni10 Pd8 113.29(3) . . . . ?
Pd10 Pd9 Ni10 Pd8 112.93(3) . . . . ?
Pd3 Pd9 Ni10 Pd8 -28.93(3) . . . . ?
C16 Pd9 Ni10 Ni6 -46.2(2) . . . . ?
C5 Pd9 Ni10 Ni6 -143.6(5) . . . . ?
Pd4 Pd9 Ni10 Ni6 103.89(5) . . . . ?
Pd13 Pd9 Ni10 Ni6 121.53(3) . . . . ?
Pd8 Pd9 Ni10 Ni6 63.37(3) . . . . ?
Ni11 Pd9 Ni10 Ni6 176.66(3) . . . . ?
Pd10 Pd9 Ni10 Ni6 176.30(3) . . . . ?
Pd3 Pd9 Ni10 Ni6 34.43(3) . . . . ?
C15 Pd8 Ni10 C33 1.3(3) . . . . ?
C4 Pd8 Ni10 C33 104.9(6) . . . . ?
Ni6 Pd8 Ni10 C33 -42.7(3) . . . . ?
Ni9 Pd8 Ni10 C33 140.3(3) . . . . ?
Pd2 Pd8 Ni10 C33 -148.9(3) . . . . ?
Pd9 Pd8 Ni10 C33 -106.4(3) . . . . ?
Pd13 Pd8 Ni10 C33 -164.2(3) . . . . ?
Pd7 Pd8 Ni10 C33 142.2(3) . . . . ?
Pd3 Pd8 Ni10 C33 -76.1(3) . . . . ?
C15 Pd8 Ni10 C21 -87.2(4) . . . . ?
C4 Pd8 Ni10 C21 16.4(6) . . . . ?
Ni6 Pd8 Ni10 C21 -131.2(3) . . . . ?
Ni9 Pd8 Ni10 C21 51.8(3) . . . . ?
Pd2 Pd8 Ni10 C21 122.6(3) . . . . ?
Pd9 Pd8 Ni10 C21 165.0(3) . . . . ?
Pd13 Pd8 Ni10 C21 107.3(3) . . . . ?
Pd7 Pd8 Ni10 C21 53.7(3) . . . . ?
Pd3 Pd8 Ni10 C21 -164.6(3) . . . . ?
C15 Pd8 Ni10 C22 129.3(4) . . . . ?
C4 Pd8 Ni10 C22 -127.1(6) . . . . ?
Ni6 Pd8 Ni10 C22 85.3(3) . . . . ?
Ni9 Pd8 Ni10 C22 -91.7(3) . . . . ?
Pd2 Pd8 Ni10 C22 -20.9(3) . . . . ?
Pd9 Pd8 Ni10 C22 21.6(3) . . . . ?
Pd13 Pd8 Ni10 C22 -36.2(3) . . . . ?
Pd7 Pd8 Ni10 C22 -89.8(3) . . . . ?
Pd3 Pd8 Ni10 C22 51.9(3) . . . . ?
C15 Pd8 Ni10 Ni9 -139.0(2) . . . . ?
C4 Pd8 Ni10 Ni9 -35.4(5) . . . . ?
Ni6 Pd8 Ni10 Ni9 177.01(3) . . . . ?
Pd2 Pd8 Ni10 Ni9 70.74(5) . . . . ?
Pd9 Pd8 Ni10 Ni9 113.23(3) . . . . ?
Pd13 Pd8 Ni10 Ni9 55.51(2) . . . . ?
Pd7 Pd8 Ni10 Ni9 1.90(3) . . . . ?
Pd3 Pd8 Ni10 Ni9 143.59(3) . . . . ?
C15 Pd8 Ni10 Ni11 163.6(2) . . . . ?
C4 Pd8 Ni10 Ni11 -92.8(5) . . . . ?
Ni6 Pd8 Ni10 Ni11 119.60(4) . . . . ?
Ni9 Pd8 Ni10 Ni11 -57.41(3) . . . . ?
Pd2 Pd8 Ni10 Ni11 13.33(6) . . . . ?
Pd9 Pd8 Ni10 Ni11 55.82(3) . . . . ?
Pd13 Pd8 Ni10 Ni11 -1.90(3) . . . . ?
Pd7 Pd8 Ni10 Ni11 -55.51(4) . . . . ?
Pd3 Pd8 Ni10 Ni11 86.18(4) . . . . ?
C15 Pd8 Ni10 Pd9 107.8(2) . . . . ?
C4 Pd8 Ni10 Pd9 -148.6(5) . . . . ?
Ni6 Pd8 Ni10 Pd9 63.78(2) . . . . ?
Ni9 Pd8 Ni10 Pd9 -113.23(3) . . . . ?
Pd2 Pd8 Ni10 Pd9 -42.48(5) . . . . ?
Pd13 Pd8 Ni10 Pd9 -57.71(2) . . . . ?
Pd7 Pd8 Ni10 Pd9 -111.33(3) . . . . ?
Pd3 Pd8 Ni10 Pd9 30.37(3) . . . . ?
C15 Pd8 Ni10 Ni6 44.0(2) . . . . ?
C4 Pd8 Ni10 Ni6 147.6(5) . . . . ?
Ni9 Pd8 Ni10 Ni6 -177.01(3) . . . . ?
Pd2 Pd8 Ni10 Ni6 -106.27(5) . . . . ?
Pd9 Pd8 Ni10 Ni6 -63.78(3) . . . . ?
Pd13 Pd8 Ni10 Ni6 -121.49(3) . . . . ?
Pd7 Pd8 Ni10 Ni6 -175.11(3) . . . . ?
Pd3 Pd8 Ni10 Ni6 -33.42(3) . . . . ?
C30 Ni6 Ni10 C33 1.0(3) . . . . ?
C15 Ni6 Ni10 C33 94.1(3) . . . . ?
C16 Ni6 Ni10 C33 -89.6(3) . . . . ?
C12 Ni6 Ni10 C33 -146.2(5) . . . . ?
Pd3 Ni6 Ni10 C33 179.0(2) . . . . ?
Pd9 Ni6 Ni10 C33 -140.0(2) . . . . ?
Pd8 Ni6 Ni10 C33 141.3(2) . . . . ?
C30 Ni6 Ni10 C21 -90.6(4) . . . . ?
C15 Ni6 Ni10 C21 2.5(3) . . . . ?
C16 Ni6 Ni10 C21 178.8(3) . . . . ?
C12 Ni6 Ni10 C21 122.1(5) . . . . ?
Pd3 Ni6 Ni10 C21 87.3(3) . . . . ?
Pd9 Ni6 Ni10 C21 128.4(3) . . . . ?
Pd8 Ni6 Ni10 C21 49.6(3) . . . . ?
C30 Ni6 Ni10 C22 90.4(3) . . . . ?
C15 Ni6 Ni10 C22 -176.4(3) . . . . ?
C16 Ni6 Ni10 C22 -0.2(3) . . . . ?
C12 Ni6 Ni10 C22 -56.8(5) . . . . ?
Pd3 Ni6 Ni10 C22 -91.6(2) . . . . ?
Pd9 Ni6 Ni10 C22 -50.6(2) . . . . ?
Pd8 Ni6 Ni10 C22 -129.3(2) . . . . ?
C30 Ni6 Ni10 Ni9 -143.2(2) . . . . ?
C15 Ni6 Ni10 Ni9 -50.08(19) . . . . ?
C16 Ni6 Ni10 Ni9 126.2(2) . . . . ?
C12 Ni6 Ni10 Ni9 69.5(5) . . . . ?
Pd3 Ni6 Ni10 Ni9 34.78(5) . . . . ?
Pd9 Ni6 Ni10 Ni9 75.80(4) . . . . ?
Pd8 Ni6 Ni10 Ni9 -2.93(3) . . . . ?
C30 Ni6 Ni10 Ni11 144.3(2) . . . . ?
C15 Ni6 Ni10 Ni11 -122.53(19) . . . . ?
C16 Ni6 Ni10 Ni11 53.8(2) . . . . ?
C12 Ni6 Ni10 Ni11 -2.9(5) . . . . ?
Pd3 Ni6 Ni10 Ni11 -37.67(5) . . . . ?
Pd9 Ni6 Ni10 Ni11 3.35(3) . . . . ?
Pd8 Ni6 Ni10 Ni11 -75.38(4) . . . . ?
C30 Ni6 Ni10 Pd9 141.0(2) . . . . ?
C15 Ni6 Ni10 Pd9 -125.88(19) . . . . ?
C16 Ni6 Ni10 Pd9 50.40(19) . . . . ?
C12 Ni6 Ni10 Pd9 -6.3(5) . . . . ?
Pd3 Ni6 Ni10 Pd9 -41.02(3) . . . . ?
Pd8 Ni6 Ni10 Pd9 -78.73(3) . . . . ?
C30 Ni6 Ni10 Pd8 -140.3(2) . . . . ?
C15 Ni6 Ni10 Pd8 -47.15(19) . . . . ?
C16 Ni6 Ni10 Pd8 129.13(19) . . . . ?
C12 Ni6 Ni10 Pd8 72.5(5) . . . . ?
Pd3 Ni6 Ni10 Pd8 37.71(3) . . . . ?
Pd9 Ni6 Ni10 Pd8 78.73(3) . . . . ?
C33 Ni10 Ni11 C22 5.1(5) . . . . ?
C21 Ni10 Ni11 C22 138.4(4) . . . . ?
Ni9 Ni10 Ni11 C22 156.4(3) . . . . ?
Pd9 Ni10 Ni11 C22 -94.0(3) . . . . ?
Pd8 Ni10 Ni11 C22 -147.5(3) . . . . ?
Ni6 Ni10 Ni11 C22 -97.0(3) . . . . ?
C33 Ni10 Ni11 C23 18.4(5) . . . . ?
C21 Ni10 Ni11 C23 151.8(5) . . . . ?
C22 Ni10 Ni11 C23 13.3(5) . . . . ?
Ni9 Ni10 Ni11 C23 169.8(3) . . . . ?
Pd9 Ni10 Ni11 C23 -80.7(3) . . . . ?
Pd8 Ni10 Ni11 C23 -134.2(3) . . . . ?
Ni6 Ni10 Ni11 C23 -83.7(4) . . . . ?
C33 Ni10 Ni11 C7 -110.3(4) . . . . ?
C21 Ni10 Ni11 C7 23.1(4) . . . . ?
C22 Ni10 Ni11 C7 -115.4(4) . . . . ?
Ni9 Ni10 Ni11 C7 41.1(2) . . . . ?
Pd9 Ni10 Ni11 C7 150.6(2) . . . . ?
Pd8 Ni10 Ni11 C7 97.1(2) . . . . ?
Ni6 Ni10 Ni11 C7 147.6(2) . . . . ?
C33 Ni10 Ni11 Ni12 -118.4(6) . . . . ?
C21 Ni10 Ni11 Ni12 15.0(6) . . . . ?
C22 Ni10 Ni11 Ni12 -123.5(5) . . . . ?
Ni9 Ni10 Ni11 Ni12 33.0(5) . . . . ?
Pd9 Ni10 Ni11 Ni12 142.5(5) . . . . ?
Pd8 Ni10 Ni11 Ni12 89.0(5) . . . . ?
Ni6 Ni10 Ni11 Ni12 139.5(4) . . . . ?
C33 Ni10 Ni11 Ni13 -149.6(4) . . . . ?
C21 Ni10 Ni11 Ni13 -16.2(3) . . . . ?
C22 Ni10 Ni11 Ni13 -154.7(3) . . . . ?
Ni9 Ni10 Ni11 Ni13 1.78(4) . . . . ?
Pd9 Ni10 Ni11 Ni13 111.30(4) . . . . ?
Pd8 Ni10 Ni11 Ni13 57.81(4) . . . . ?
Ni6 Ni10 Ni11 Ni13 108.32(4) . . . . ?
C33 Ni10 Ni11 Ni9 -151.4(4) . . . . ?
C21 Ni10 Ni11 Ni9 -18.0(3) . . . . ?
C22 Ni10 Ni11 Ni9 -156.4(3) . . . . ?
Pd9 Ni10 Ni11 Ni9 109.52(3) . . . . ?
Pd8 Ni10 Ni11 Ni9 56.03(3) . . . . ?
Ni6 Ni10 Ni11 Ni9 106.54(4) . . . . ?
C33 Ni10 Ni11 Pd13 154.5(4) . . . . ?
C21 Ni10 Ni11 Pd13 -72.1(3) . . . . ?
C22 Ni10 Ni11 Pd13 149.4(3) . . . . ?
Ni9 Ni10 Ni11 Pd13 -54.12(3) . . . . ?
Pd9 Ni10 Ni11 Pd13 55.40(2) . . . . ?
Pd8 Ni10 Ni11 Pd13 1.91(3) . . . . ?
Ni6 Ni10 Ni11 Pd13 52.42(4) . . . . ?
C33 Ni10 Ni11 Pd9 99.1(4) . . . . ?
C21 Ni10 Ni11 Pd9 -127.5(3) . . . . ?
C22 Ni10 Ni11 Pd9 94.0(3) . . . . ?
Ni9 Ni10 Ni11 Pd9 -109.52(3) . . . . ?
Pd8 Ni10 Ni11 Pd9 -53.49(2) . . . . ?
Ni6 Ni10 Ni11 Pd9 -2.98(3) . . . . ?
C33 Ni10 Ni11 Pd10 99.5(4) . . . . ?
C21 Ni10 Ni11 Pd10 -127.1(3) . . . . ?
C22 Ni10 Ni11 Pd10 94.4(3) . . . . ?
Ni9 Ni10 Ni11 Pd10 -109.15(4) . . . . ?
Pd9 Ni10 Ni11 Pd10 0.38(3) . . . . ?
Pd8 Ni10 Ni11 Pd10 -53.11(4) . . . . ?
Ni6 Ni10 Ni11 Pd10 -2.60(6) . . . . ?
C21 Ni9 Ni11 C22 -0.5(4) . . . . ?
C20 Ni9 Ni11 C22 133.5(9) . . . . ?
C7 Ni9 Ni11 C22 103.5(3) . . . . ?
Ni8 Ni9 Ni11 C22 156.7(2) . . . . ?
Ni10 Ni9 Ni11 C22 -17.8(2) . . . . ?
Ni13 Ni9 Ni11 C22 160.4(2) . . . . ?
Pd13 Ni9 Ni11 C22 -129.1(2) . . . . ?
Pd8 Ni9 Ni11 C22 -74.2(2) . . . . ?
Pd7 Ni9 Ni11 C22 -131.2(2) . . . . ?
C21 Ni9 Ni11 C23 -132.7(9) . . . . ?
C20 Ni9 Ni11 C23 1.4(12) . . . . ?
C7 Ni9 Ni11 C23 -28.6(9) . . . . ?
Ni8 Ni9 Ni11 C23 24.6(9) . . . . ?
Ni10 Ni9 Ni11 C23 -149.9(9) . . . . ?
Ni13 Ni9 Ni11 C23 28.2(9) . . . . ?
Pd13 Ni9 Ni11 C23 98.8(9) . . . . ?
Pd8 Ni9 Ni11 C23 153.7(9) . . . . ?
Pd7 Ni9 Ni11 C23 96.7(9) . . . . ?
C21 Ni9 Ni11 C7 -104.0(4) . . . . ?
C20 Ni9 Ni11 C7 30.0(9) . . . . ?
Ni8 Ni9 Ni11 C7 53.2(3) . . . . ?
Ni10 Ni9 Ni11 C7 -121.3(3) . . . . ?
Ni13 Ni9 Ni11 C7 56.9(3) . . . . ?
Pd13 Ni9 Ni11 C7 127.5(3) . . . . ?
Pd8 Ni9 Ni11 C7 -177.6(3) . . . . ?
Pd7 Ni9 Ni11 C7 125.3(3) . . . . ?
C21 Ni9 Ni11 Ni12 -159.4(3) . . . . ?
C20 Ni9 Ni11 Ni12 -25.3(8) . . . . ?
C7 Ni9 Ni11 Ni12 -55.3(3) . . . . ?
Ni8 Ni9 Ni11 Ni12 -2.15(6) . . . . ?
Ni10 Ni9 Ni11 Ni12 -176.64(5) . . . . ?
Ni13 Ni9 Ni11 Ni12 1.54(4) . . . . ?
Pd13 Ni9 Ni11 Ni12 72.13(4) . . . . ?
Pd8 Ni9 Ni11 Ni12 127.03(4) . . . . ?
Pd7 Ni9 Ni11 Ni12 69.97(5) . . . . ?
C21 Ni9 Ni11 Ni10 17.3(3) . . . . ?
C20 Ni9 Ni11 Ni10 151.3(8) . . . . ?
C7 Ni9 Ni11 Ni10 121.3(3) . . . . ?
Ni8 Ni9 Ni11 Ni10 174.50(5) . . . . ?
Ni13 Ni9 Ni11 Ni10 178.18(4) . . . . ?
Pd13 Ni9 Ni11 Ni10 -111.22(3) . . . . ?
Pd8 Ni9 Ni11 Ni10 -56.33(3) . . . . ?
Pd7 Ni9 Ni11 Ni10 -113.39(4) . . . . ?
C21 Ni9 Ni11 Ni13 -160.9(3) . . . . ?
C20 Ni9 Ni11 Ni13 -26.8(8) . . . . ?
C7 Ni9 Ni11 Ni13 -56.9(3) . . . . ?
Ni8 Ni9 Ni11 Ni13 -3.68(4) . . . . ?
Ni10 Ni9 Ni11 Ni13 -178.18(4) . . . . ?
Pd13 Ni9 Ni11 Ni13 70.60(3) . . . . ?
Pd8 Ni9 Ni11 Ni13 125.49(3) . . . . ?
Pd7 Ni9 Ni11 Ni13 68.43(4) . . . . ?
C21 Ni9 Ni11 Pd13 128.5(3) . . . . ?
C20 Ni9 Ni11 Pd13 -97.4(8) . . . . ?
C7 Ni9 Ni11 Pd13 -127.5(3) . . . . ?
Ni8 Ni9 Ni11 Pd13 -74.28(4) . . . . ?
Ni10 Ni9 Ni11 Pd13 111.22(3) . . . . ?
Ni13 Ni9 Ni11 Pd13 -70.60(3) . . . . ?
Pd8 Ni9 Ni11 Pd13 54.89(2) . . . . ?
Pd7 Ni9 Ni11 Pd13 -2.16(3) . . . . ?
C21 Ni9 Ni11 Pd9 73.2(3) . . . . ?
C20 Ni9 Ni11 Pd9 -152.7(8) . . . . ?
C7 Ni9 Ni11 Pd9 177.3(3) . . . . ?
Ni8 Ni9 Ni11 Pd9 -129.56(4) . . . . ?
Ni10 Ni9 Ni11 Pd9 55.95(3) . . . . ?
Ni13 Ni9 Ni11 Pd9 -125.87(3) . . . . ?
Pd13 Ni9 Ni11 Pd9 -55.28(2) . . . . ?
Pd8 Ni9 Ni11 Pd9 -0.38(2) . . . . ?
Pd7 Ni9 Ni11 Pd9 -57.44(4) . . . . ?
C21 Ni9 Ni11 Pd10 127.1(3) . . . . ?
C20 Ni9 Ni11 Pd10 -98.9(8) . . . . ?
C7 Ni9 Ni11 Pd10 -128.9(3) . . . . ?
Ni8 Ni9 Ni11 Pd10 -75.70(5) . . . . ?
Ni10 Ni9 Ni11 Pd10 109.80(4) . . . . ?
Ni13 Ni9 Ni11 Pd10 -72.02(4) . . . . ?
Pd13 Ni9 Ni11 Pd10 -1.42(3) . . . . ?
Pd8 Ni9 Ni11 Pd10 53.47(4) . . . . ?
Pd7 Ni9 Ni11 Pd10 -3.59(5) . . . . ?
Ni13 Pd13 Ni11 C22 152.0(3) . . . . ?
Ni9 Pd13 Ni11 C22 81.7(3) . . . . ?
Pd6 Pd13 Ni11 C22 -131.0(3) . . . . ?
Pd2 Pd13 Ni11 C22 7.8(3) . . . . ?
Pd4 Pd13 Ni11 C22 -62.1(3) . . . . ?
Pd9 Pd13 Ni11 C22 -26.8(3) . . . . ?
Pd11 Pd13 Ni11 C22 -152.2(3) . . . . ?
Pd8 Pd13 Ni11 C22 27.8(3) . . . . ?
Pd12 Pd13 Ni11 C22 152.9(3) . . . . ?
Ni13 Pd13 Ni11 C23 -92.8(3) . . . . ?
Ni9 Pd13 Ni11 C23 -163.1(3) . . . . ?
Pd6 Pd13 Ni11 C23 -15.8(3) . . . . ?
Pd2 Pd13 Ni11 C23 123.0(3) . . . . ?
Pd4 Pd13 Ni11 C23 53.1(3) . . . . ?
Pd9 Pd13 Ni11 C23 88.4(3) . . . . ?
Pd11 Pd13 Ni11 C23 -37.0(3) . . . . ?
Pd8 Pd13 Ni11 C23 143.0(3) . . . . ?
Pd12 Pd13 Ni11 C23 -91.9(3) . . . . ?
Ni13 Pd13 Ni11 C7 32.5(2) . . . . ?
Ni9 Pd13 Ni11 C7 -37.8(2) . . . . ?
Pd6 Pd13 Ni11 C7 109.5(2) . . . . ?
Pd2 Pd13 Ni11 C7 -111.7(2) . . . . ?
Pd4 Pd13 Ni11 C7 178.4(2) . . . . ?
Pd9 Pd13 Ni11 C7 -146.3(2) . . . . ?
Pd11 Pd13 Ni11 C7 88.3(2) . . . . ?
Pd8 Pd13 Ni11 C7 -91.6(2) . . . . ?
Pd12 Pd13 Ni11 C7 33.4(2) . . . . ?
Ni13 Pd13 Ni11 Ni12 -52.31(3) . . . . ?
Ni9 Pd13 Ni11 Ni12 -122.59(4) . . . . ?
Pd6 Pd13 Ni11 Ni12 24.68(6) . . . . ?
Pd2 Pd13 Ni11 Ni12 163.48(5) . . . . ?
Pd4 Pd13 Ni11 Ni12 93.58(3) . . . . ?
Pd9 Pd13 Ni11 Ni12 128.87(3) . . . . ?
Pd11 Pd13 Ni11 Ni12 3.50(3) . . . . ?
Pd8 Pd13 Ni11 Ni12 -176.43(3) . . . . ?
Pd12 Pd13 Ni11 Ni12 -51.37(4) . . . . ?
Ni13 Pd13 Ni11 Ni10 122.23(4) . . . . ?
Ni9 Pd13 Ni11 Ni10 51.95(3) . . . . ?
Pd6 Pd13 Ni11 Ni10 -160.78(4) . . . . ?
Pd2 Pd13 Ni11 Ni10 -21.98(6) . . . . ?
Pd4 Pd13 Ni11 Ni10 -91.88(3) . . . . ?
Pd9 Pd13 Ni11 Ni10 -56.58(3) . . . . ?
Pd11 Pd13 Ni11 Ni10 178.04(3) . . . . ?
Pd8 Pd13 Ni11 Ni10 -1.89(3) . . . . ?
Pd12 Pd13 Ni11 Ni10 123.17(3) . . . . ?
Ni9 Pd13 Ni11 Ni13 -70.28(3) . . . . ?
Pd6 Pd13 Ni11 Ni13 76.99(5) . . . . ?
Pd2 Pd13 Ni11 Ni13 -144.20(5) . . . . ?
Pd4 Pd13 Ni11 Ni13 145.89(3) . . . . ?
Pd9 Pd13 Ni11 Ni13 -178.81(3) . . . . ?
Pd11 Pd13 Ni11 Ni13 55.81(2) . . . . ?
Pd8 Pd13 Ni11 Ni13 -124.12(3) . . . . ?
Pd12 Pd13 Ni11 Ni13 0.94(3) . . . . ?
Ni13 Pd13 Ni11 Ni9 70.28(3) . . . . ?
Pd6 Pd13 Ni11 Ni9 147.27(5) . . . . ?
Pd2 Pd13 Ni11 Ni9 -73.92(5) . . . . ?
Pd4 Pd13 Ni11 Ni9 -143.83(3) . . . . ?
Pd9 Pd13 Ni11 Ni9 -108.53(3) . . . . ?
Pd11 Pd13 Ni11 Ni9 126.09(3) . . . . ?
Pd8 Pd13 Ni11 Ni9 -53.84(2) . . . . ?
Pd12 Pd13 Ni11 Ni9 71.22(3) . . . . ?
Ni13 Pd13 Ni11 Pd9 178.81(3) . . . . ?
Ni9 Pd13 Ni11 Pd9 108.53(3) . . . . ?
Pd6 Pd13 Ni11 Pd9 -104.20(5) . . . . ?
Pd2 Pd13 Ni11 Pd9 34.61(5) . . . . ?
Pd4 Pd13 Ni11 Pd9 -35.30(2) . . . . ?
Pd11 Pd13 Ni11 Pd9 -125.38(2) . . . . ?
Pd8 Pd13 Ni11 Pd9 54.691(19) . . . . ?
Pd12 Pd13 Ni11 Pd9 179.75(3) . . . . ?
Ni13 Pd13 Ni11 Pd10 -111.12(3) . . . . ?
Ni9 Pd13 Ni11 Pd10 178.60(3) . . . . ?
Pd6 Pd13 Ni11 Pd10 -34.13(5) . . . . ?
Pd2 Pd13 Ni11 Pd10 104.68(5) . . . . ?
Pd4 Pd13 Ni11 Pd10 34.77(2) . . . . ?
Pd9 Pd13 Ni11 Pd10 70.07(2) . . . . ?
Pd11 Pd13 Ni11 Pd10 -55.31(2) . . . . ?
Pd8 Pd13 Ni11 Pd10 124.76(2) . . . . ?
Pd12 Pd13 Ni11 Pd10 -110.18(3) . . . . ?
C16 Pd9 Ni11 C22 -2.4(3) . . . . ?
C5 Pd9 Ni11 C22 -116.3(3) . . . . ?
Ni6 Pd9 Ni11 C22 54.8(2) . . . . ?
Ni10 Pd9 Ni11 C22 50.7(2) . . . . ?
Pd4 Pd9 Ni11 C22 -165.5(2) . . . . ?
Pd13 Pd9 Ni11 C22 159.0(2) . . . . ?
Pd8 Pd9 Ni11 C22 103.8(2) . . . . ?
Pd10 Pd9 Ni11 C22 -129.7(2) . . . . ?
Pd3 Pd9 Ni11 C22 133.7(2) . . . . ?
C16 Pd9 Ni11 C23 80.7(3) . . . . ?
C5 Pd9 Ni11 C23 -33.2(3) . . . . ?
Ni6 Pd9 Ni11 C23 137.8(2) . . . . ?
Ni10 Pd9 Ni11 C23 133.7(2) . . . . ?
Pd4 Pd9 Ni11 C23 -82.5(2) . . . . ?
Pd13 Pd9 Ni11 C23 -118.0(2) . . . . ?
Pd8 Pd9 Ni11 C23 -173.1(2) . . . . ?
Pd10 Pd9 Ni11 C23 -46.6(2) . . . . ?
Pd3 Pd9 Ni11 C23 -143.3(2) . . . . ?
C16 Pd9 Ni11 C7 -102.6(4) . . . . ?
C5 Pd9 Ni11 C7 143.5(4) . . . . ?
Ni6 Pd9 Ni11 C7 -45.4(3) . . . . ?
Ni10 Pd9 Ni11 C7 -49.5(3) . . . . ?
Pd4 Pd9 Ni11 C7 94.3(3) . . . . ?
Pd13 Pd9 Ni11 C7 58.8(3) . . . . ?
Pd8 Pd9 Ni11 C7 3.6(3) . . . . ?
Pd10 Pd9 Ni11 C7 130.1(3) . . . . ?
Pd3 Pd9 Ni11 C7 33.5(3) . . . . ?
C16 Pd9 Ni11 Ni12 130.9(2) . . . . ?
C5 Pd9 Ni11 Ni12 16.98(19) . . . . ?
Ni6 Pd9 Ni11 Ni12 -171.97(4) . . . . ?
Ni10 Pd9 Ni11 Ni12 -176.04(5) . . . . ?
Pd4 Pd9 Ni11 Ni12 -32.26(5) . . . . ?
Pd13 Pd9 Ni11 Ni12 -67.77(4) . . . . ?
Pd8 Pd9 Ni11 Ni12 -122.90(4) . . . . ?
Pd10 Pd9 Ni11 Ni12 3.58(4) . . . . ?
Pd3 Pd9 Ni11 Ni12 -93.07(6) . . . . ?
C16 Pd9 Ni11 Ni10 -53.1(2) . . . . ?
C5 Pd9 Ni11 Ni10 -166.98(18) . . . . ?
Ni6 Pd9 Ni11 Ni10 4.07(4) . . . . ?
Pd4 Pd9 Ni11 Ni10 143.79(3) . . . . ?
Pd13 Pd9 Ni11 Ni10 108.27(3) . . . . ?
Pd8 Pd9 Ni11 Ni10 53.15(3) . . . . ?
Pd10 Pd9 Ni11 Ni10 179.63(3) . . . . ?
Pd3 Pd9 Ni11 Ni10 82.98(5) . . . . ?
C16 Pd9 Ni11 Ni13 -160.2(2) . . . . ?
C5 Pd9 Ni11 Ni13 85.94(18) . . . . ?
Ni6 Pd9 Ni11 Ni13 -103.00(4) . . . . ?
Ni10 Pd9 Ni11 Ni13 -107.08(4) . . . . ?
Pd4 Pd9 Ni11 Ni13 36.71(4) . . . . ?
Pd13 Pd9 Ni11 Ni13 1.19(3) . . . . ?
Pd8 Pd9 Ni11 Ni13 -53.93(4) . . . . ?
Pd10 Pd9 Ni11 Ni13 72.55(3) . . . . ?
Pd3 Pd9 Ni11 Ni13 -24.10(6) . . . . ?
C16 Pd9 Ni11 Ni9 -105.8(2) . . . . ?
C5 Pd9 Ni11 Ni9 140.25(18) . . . . ?
Ni6 Pd9 Ni11 Ni9 -48.69(4) . . . . ?
Ni10 Pd9 Ni11 Ni9 -52.77(3) . . . . ?
Pd4 Pd9 Ni11 Ni9 91.02(3) . . . . ?
Pd13 Pd9 Ni11 Ni9 55.50(2) . . . . ?
Pd8 Pd9 Ni11 Ni9 0.38(2) . . . . ?
Pd10 Pd9 Ni11 Ni9 126.86(3) . . . . ?
Pd3 Pd9 Ni11 Ni9 30.21(5) . . . . ?
C16 Pd9 Ni11 Pd13 -161.4(2) . . . . ?
C5 Pd9 Ni11 Pd13 84.75(18) . . . . ?
Ni6 Pd9 Ni11 Pd13 -104.20(4) . . . . ?
Ni10 Pd9 Ni11 Pd13 -108.27(3) . . . . ?
Pd4 Pd9 Ni11 Pd13 35.52(2) . . . . ?
Pd8 Pd9 Ni11 Pd13 -55.123(19) . . . . ?
Pd10 Pd9 Ni11 Pd13 71.36(2) . . . . ?
Pd3 Pd9 Ni11 Pd13 -25.29(4) . . . . ?
C16 Pd9 Ni11 Pd10 127.3(2) . . . . ?
C5 Pd9 Ni11 Pd10 13.39(18) . . . . ?
Ni6 Pd9 Ni11 Pd10 -175.56(4) . . . . ?
Ni10 Pd9 Ni11 Pd10 -179.63(3) . . . . ?
Pd4 Pd9 Ni11 Pd10 -35.84(2) . . . . ?
Pd13 Pd9 Ni11 Pd10 -71.36(2) . . . . ?
Pd8 Pd9 Ni11 Pd10 -126.48(2) . . . . ?
Pd3 Pd9 Ni11 Pd10 -96.65(4) . . . . ?
C17 Pd10 Ni11 C22 -72.0(4) . . . . ?
C5 Pd10 Ni11 C22 40.7(3) . . . . ?
C23 Pd10 Ni11 C22 -73.5(4) . . . . ?
Ni7 Pd10 Ni11 C22 -132.2(2) . . . . ?
Pd4 Pd10 Ni11 C22 89.4(2) . . . . ?
Ni12 Pd10 Ni11 C22 -129.6(2) . . . . ?
Pd11 Pd10 Ni11 C22 179.5(2) . . . . ?
Pd9 Pd10 Ni11 C22 53.8(2) . . . . ?
Pd13 Pd10 Ni11 C22 124.2(2) . . . . ?
Pd5 Pd10 Ni11 C22 149.6(2) . . . . ?
C17 Pd10 Ni11 C23 1.5(4) . . . . ?
C5 Pd10 Ni11 C23 114.2(3) . . . . ?
Ni7 Pd10 Ni11 C23 -58.7(3) . . . . ?
Pd4 Pd10 Ni11 C23 162.9(3) . . . . ?
Ni12 Pd10 Ni11 C23 -56.1(3) . . . . ?
Pd11 Pd10 Ni11 C23 -107.1(3) . . . . ?
Pd9 Pd10 Ni11 C23 127.3(3) . . . . ?
Pd13 Pd10 Ni11 C23 -162.3(3) . . . . ?
Pd5 Pd10 Ni11 C23 -136.9(3) . . . . ?
C17 Pd10 Ni11 C7 101.8(4) . . . . ?
C5 Pd10 Ni11 C7 -145.5(4) . . . . ?
C23 Pd10 Ni11 C7 100.3(4) . . . . ?
Ni7 Pd10 Ni11 C7 41.6(3) . . . . ?
Pd4 Pd10 Ni11 C7 -96.8(3) . . . . ?
Ni12 Pd10 Ni11 C7 44.2(3) . . . . ?
Pd11 Pd10 Ni11 C7 -6.8(3) . . . . ?
Pd9 Pd10 Ni11 C7 -132.4(3) . . . . ?
Pd13 Pd10 Ni11 C7 -62.0(3) . . . . ?
Pd5 Pd10 Ni11 C7 -36.6(3) . . . . ?
C17 Pd10 Ni11 Ni12 57.6(3) . . . . ?
C5 Pd10 Ni11 Ni12 170.30(18) . . . . ?
C23 Pd10 Ni11 Ni12 56.1(3) . . . . ?
Ni7 Pd10 Ni11 Ni12 -2.61(4) . . . . ?
Pd4 Pd10 Ni11 Ni12 -140.98(3) . . . . ?
Pd11 Pd10 Ni11 Ni12 -50.93(3) . . . . ?
Pd9 Pd10 Ni11 Ni12 -176.62(3) . . . . ?
Pd13 Pd10 Ni11 Ni12 -106.20(3) . . . . ?
Pd5 Pd10 Ni11 Ni12 -80.74(5) . . . . ?
C17 Pd10 Ni11 Ni10 -126.2(3) . . . . ?
C5 Pd10 Ni11 Ni10 -13.46(19) . . . . ?
C23 Pd10 Ni11 Ni10 -127.6(3) . . . . ?
Ni7 Pd10 Ni11 Ni10 173.63(4) . . . . ?
Pd4 Pd10 Ni11 Ni10 35.25(5) . . . . ?
Ni12 Pd10 Ni11 Ni10 176.23(5) . . . . ?
Pd11 Pd10 Ni11 Ni10 125.31(4) . . . . ?
Pd9 Pd10 Ni11 Ni10 -0.38(3) . . . . ?
Pd13 Pd10 Ni11 Ni10 70.04(4) . . . . ?
Pd5 Pd10 Ni11 Ni10 95.49(6) . . . . ?
C17 Pd10 Ni11 Ni13 109.7(3) . . . . ?
C5 Pd10 Ni11 Ni13 -137.55(18) . . . . ?
C23 Pd10 Ni11 Ni13 108.3(3) . . . . ?
Ni7 Pd10 Ni11 Ni13 49.54(4) . . . . ?
Pd4 Pd10 Ni11 Ni13 -88.84(3) . . . . ?
Ni12 Pd10 Ni11 Ni13 52.14(3) . . . . ?
Pd11 Pd10 Ni11 Ni13 1.22(3) . . . . ?
Pd9 Pd10 Ni11 Ni13 -124.47(3) . . . . ?
Pd13 Pd10 Ni11 Ni13 -54.05(2) . . . . ?
Pd5 Pd10 Ni11 Ni13 -28.60(6) . . . . ?
C17 Pd10 Ni11 Ni9 165.2(3) . . . . ?
C5 Pd10 Ni11 Ni9 -82.08(18) . . . . ?
C23 Pd10 Ni11 Ni9 163.8(3) . . . . ?
Ni7 Pd10 Ni11 Ni9 105.01(4) . . . . ?
Pd4 Pd10 Ni11 Ni9 -33.36(4) . . . . ?
Ni12 Pd10 Ni11 Ni9 107.62(4) . . . . ?
Pd11 Pd10 Ni11 Ni9 56.69(4) . . . . ?
Pd9 Pd10 Ni11 Ni9 -69.00(4) . . . . ?
Pd13 Pd10 Ni11 Ni9 1.42(3) . . . . ?
Pd5 Pd10 Ni11 Ni9 26.88(7) . . . . ?
C17 Pd10 Ni11 Pd13 163.8(3) . . . . ?
C5 Pd10 Ni11 Pd13 -83.50(18) . . . . ?
C23 Pd10 Ni11 Pd13 162.3(3) . . . . ?
Ni7 Pd10 Ni11 Pd13 103.59(4) . . . . ?
Pd4 Pd10 Ni11 Pd13 -34.78(2) . . . . ?
Ni12 Pd10 Ni11 Pd13 106.20(3) . . . . ?
Pd11 Pd10 Ni11 Pd13 55.271(19) . . . . ?
Pd9 Pd10 Ni11 Pd13 -70.42(2) . . . . ?
Pd5 Pd10 Ni11 Pd13 25.46(5) . . . . ?
C17 Pd10 Ni11 Pd9 -125.8(3) . . . . ?
C5 Pd10 Ni11 Pd9 -13.08(18) . . . . ?
C23 Pd10 Ni11 Pd9 -127.3(3) . . . . ?
Ni7 Pd10 Ni11 Pd9 174.01(4) . . . . ?
Pd4 Pd10 Ni11 Pd9 35.64(2) . . . . ?
Ni12 Pd10 Ni11 Pd9 176.62(3) . . . . ?
Pd11 Pd10 Ni11 Pd9 125.69(2) . . . . ?
Pd13 Pd10 Ni11 Pd9 70.42(2) . . . . ?
Pd5 Pd10 Ni11 Pd9 95.88(5) . . . . ?
C22 Ni11 Ni12 C34 -11.8(5) . . . . ?
C23 Ni11 Ni12 C34 -32.8(5) . . . . ?
C7 Ni11 Ni12 C34 99.2(5) . . . . ?
Ni10 Ni11 Ni12 C34 107.3(6) . . . . ?
Ni13 Ni11 Ni12 C34 140.2(4) . . . . ?
Ni9 Ni11 Ni12 C34 138.6(4) . . . . ?
Pd13 Ni11 Ni12 C34 -165.6(4) . . . . ?
Pd9 Ni11 Ni12 C34 -112.2(4) . . . . ?
Pd10 Ni11 Ni12 C34 -108.8(4) . . . . ?
C22 Ni11 Ni12 C23 21.0(5) . . . . ?
C7 Ni11 Ni12 C23 132.0(4) . . . . ?
Ni10 Ni11 Ni12 C23 140.1(6) . . . . ?
Ni13 Ni11 Ni12 C23 173.0(3) . . . . ?
Ni9 Ni11 Ni12 C23 171.4(3) . . . . ?
Pd13 Ni11 Ni12 C23 -132.8(3) . . . . ?
Pd9 Ni11 Ni12 C23 -79.4(3) . . . . ?
Pd10 Ni11 Ni12 C23 -75.9(3) . . . . ?
C22 Ni11 Ni12 C24 -145.3(4) . . . . ?
C23 Ni11 Ni12 C24 -166.3(4) . . . . ?
C7 Ni11 Ni12 C24 -34.3(3) . . . . ?
Ni10 Ni11 Ni12 C24 -26.2(5) . . . . ?
Ni13 Ni11 Ni12 C24 6.7(2) . . . . ?
Ni9 Ni11 Ni12 C24 5.1(2) . . . . ?
Pd13 Ni11 Ni12 C24 60.9(2) . . . . ?
Pd9 Ni11 Ni12 C24 114.3(2) . . . . ?
Pd10 Ni11 Ni12 C24 117.8(2) . . . . ?
C22 Ni11 Ni12 Ni13 -151.9(3) . . . . ?
C23 Ni11 Ni12 Ni13 -173.0(3) . . . . ?
C7 Ni11 Ni12 Ni13 -41.0(2) . . . . ?
Ni10 Ni11 Ni12 Ni13 -32.9(5) . . . . ?
Ni9 Ni11 Ni12 Ni13 -1.57(4) . . . . ?
Pd13 Ni11 Ni12 Ni13 54.25(3) . . . . ?
Pd9 Ni11 Ni12 Ni13 107.61(4) . . . . ?
Pd10 Ni11 Ni12 Ni13 111.09(3) . . . . ?
C22 Ni11 Ni12 Pd11 150.2(3) . . . . ?
C23 Ni11 Ni12 Pd11 129.2(3) . . . . ?
C7 Ni11 Ni12 Pd11 -98.8(2) . . . . ?
Ni10 Ni11 Ni12 Pd11 -90.7(5) . . . . ?
Ni13 Ni11 Ni12 Pd11 -57.86(3) . . . . ?
Ni9 Ni11 Ni12 Pd11 -59.43(4) . . . . ?
Pd13 Ni11 Ni12 Pd11 -3.61(3) . . . . ?
Pd9 Ni11 Ni12 Pd11 49.76(5) . . . . ?
Pd10 Ni11 Ni12 Pd11 53.24(3) . . . . ?
C22 Ni11 Ni12 Pd10 97.0(3) . . . . ?
C23 Ni11 Ni12 Pd10 75.9(3) . . . . ?
C7 Ni11 Ni12 Pd10 -152.1(2) . . . . ?
Ni10 Ni11 Ni12 Pd10 -143.9(5) . . . . ?
Ni13 Ni11 Ni12 Pd10 -111.09(3) . . . . ?
Ni9 Ni11 Ni12 Pd10 -112.67(4) . . . . ?
Pd13 Ni11 Ni12 Pd10 -56.84(2) . . . . ?
Pd9 Ni11 Ni12 Pd10 -3.48(3) . . . . ?
C22 Ni11 Ni12 Ni7 98.8(3) . . . . ?
C23 Ni11 Ni12 Ni7 77.8(3) . . . . ?
C7 Ni11 Ni12 Ni7 -150.2(2) . . . . ?
Ni10 Ni11 Ni12 Ni7 -142.1(4) . . . . ?
Ni13 Ni11 Ni12 Ni7 -109.22(4) . . . . ?
Ni9 Ni11 Ni12 Ni7 -110.79(4) . . . . ?
Pd13 Ni11 Ni12 Ni7 -54.97(4) . . . . ?
Pd9 Ni11 Ni12 Ni7 -1.60(6) . . . . ?
Pd10 Ni11 Ni12 Ni7 1.88(3) . . . . ?
C18 Pd11 Ni12 C34 6.0(4) . . . . ?
C6 Pd11 Ni12 C34 -96.0(6) . . . . ?
C24 Pd11 Ni12 C34 -78.8(4) . . . . ?
Ni7 Pd11 Ni12 C34 49.7(3) . . . . ?
Pd6 Pd11 Ni12 C34 155.6(3) . . . . ?
Pd13 Pd11 Ni12 C34 170.9(3) . . . . ?
Pd10 Pd11 Ni12 C34 112.0(3) . . . . ?
Ni13 Pd11 Ni12 C34 -134.6(3) . . . . ?
Pd12 Pd11 Ni12 C34 -134.5(3) . . . . ?
Pd5 Pd11 Ni12 C34 82.8(3) . . . . ?
C18 Pd11 Ni12 C23 -115.9(4) . . . . ?
C6 Pd11 Ni12 C23 142.1(6) . . . . ?
C24 Pd11 Ni12 C23 159.4(4) . . . . ?
Ni7 Pd11 Ni12 C23 -72.1(3) . . . . ?
Pd6 Pd11 Ni12 C23 33.8(3) . . . . ?
Pd13 Pd11 Ni12 C23 49.0(3) . . . . ?
Pd10 Pd11 Ni12 C23 -9.9(3) . . . . ?
Ni13 Pd11 Ni12 C23 103.5(3) . . . . ?
Pd12 Pd11 Ni12 C23 103.7(3) . . . . ?
Pd5 Pd11 Ni12 C23 -39.0(3) . . . . ?
C18 Pd11 Ni12 C24 84.8(3) . . . . ?
C6 Pd11 Ni12 C24 -17.2(6) . . . . ?
Ni7 Pd11 Ni12 C24 128.5(2) . . . . ?
Pd6 Pd11 Ni12 C24 -125.6(2) . . . . ?
Pd13 Pd11 Ni12 C24 -110.4(2) . . . . ?
Pd10 Pd11 Ni12 C24 -169.2(2) . . . . ?
Ni13 Pd11 Ni12 C24 -55.8(2) . . . . ?
Pd12 Pd11 Ni12 C24 -55.7(2) . . . . ?
Pd5 Pd11 Ni12 C24 161.6(2) . . . . ?
C18 Pd11 Ni12 Ni11 -161.3(2) . . . . ?
C6 Pd11 Ni12 Ni11 96.7(5) . . . . ?
C24 Pd11 Ni12 Ni11 113.9(2) . . . . ?
Ni7 Pd11 Ni12 Ni11 -117.57(4) . . . . ?
Pd6 Pd11 Ni12 Ni11 -11.64(6) . . . . ?
Pd13 Pd11 Ni12 Ni11 3.59(3) . . . . ?
Pd10 Pd11 Ni12 Ni11 -55.29(3) . . . . ?
Ni13 Pd11 Ni12 Ni11 58.11(3) . . . . ?
Pd12 Pd11 Ni12 Ni11 58.24(4) . . . . ?
Pd5 Pd11 Ni12 Ni11 -84.47(4) . . . . ?
C18 Pd11 Ni12 Ni13 140.6(2) . . . . ?
C6 Pd11 Ni12 Ni13 38.6(5) . . . . ?
C24 Pd11 Ni12 Ni13 55.8(2) . . . . ?
Ni7 Pd11 Ni12 Ni13 -175.68(4) . . . . ?
Pd6 Pd11 Ni12 Ni13 -69.75(5) . . . . ?
Pd13 Pd11 Ni12 Ni13 -54.52(3) . . . . ?
Pd10 Pd11 Ni12 Ni13 -113.40(3) . . . . ?
Pd12 Pd11 Ni12 Ni13 0.13(3) . . . . ?
Pd5 Pd11 Ni12 Ni13 -142.58(3) . . . . ?
C18 Pd11 Ni12 Pd10 -106.0(2) . . . . ?
C6 Pd11 Ni12 Pd10 152.0(5) . . . . ?
C24 Pd11 Ni12 Pd10 169.2(2) . . . . ?
Ni7 Pd11 Ni12 Pd10 -62.28(3) . . . . ?
Pd6 Pd11 Ni12 Pd10 43.65(5) . . . . ?
Pd13 Pd11 Ni12 Pd10 58.88(2) . . . . ?
Ni13 Pd11 Ni12 Pd10 113.40(3) . . . . ?
Pd12 Pd11 Ni12 Pd10 113.53(3) . . . . ?
Pd5 Pd11 Ni12 Pd10 -29.18(3) . . . . ?
C18 Pd11 Ni12 Ni7 -43.7(2) . . . . ?
C6 Pd11 Ni12 Ni7 -145.7(5) . . . . ?
C24 Pd11 Ni12 Ni7 -128.5(2) . . . . ?
Pd6 Pd11 Ni12 Ni7 105.93(5) . . . . ?
Pd13 Pd11 Ni12 Ni7 121.17(3) . . . . ?
Pd10 Pd11 Ni12 Ni7 62.28(3) . . . . ?
Ni13 Pd11 Ni12 Ni7 175.68(4) . . . . ?
Pd12 Pd11 Ni12 Ni7 175.81(3) . . . . ?
Pd5 Pd11 Ni12 Ni7 33.10(3) . . . . ?
C17 Pd10 Ni12 C34 -2.1(4) . . . . ?
C5 Pd10 Ni12 C34 109.2(6) . . . . ?
C23 Pd10 Ni12 C34 80.1(4) . . . . ?
Ni7 Pd10 Ni12 C34 -45.6(3) . . . . ?
Pd4 Pd10 Ni12 C34 -150.6(3) . . . . ?
Pd11 Pd10 Ni12 C34 -109.2(3) . . . . ?
Pd9 Pd10 Ni12 C34 139.8(3) . . . . ?
Ni11 Pd10 Ni12 C34 136.6(3) . . . . ?
Pd13 Pd10 Ni12 C34 -167.4(3) . . . . ?
Pd5 Pd10 Ni12 C34 -80.4(3) . . . . ?
C17 Pd10 Ni12 C23 -82.2(3) . . . . ?
C5 Pd10 Ni12 C23 29.1(6) . . . . ?
Ni7 Pd10 Ni12 C23 -125.6(3) . . . . ?
Pd4 Pd10 Ni12 C23 129.3(3) . . . . ?
Pd11 Pd10 Ni12 C23 170.8(3) . . . . ?
Pd9 Pd10 Ni12 C23 59.7(3) . . . . ?
Ni11 Pd10 Ni12 C23 56.5(3) . . . . ?
Pd13 Pd10 Ni12 C23 112.5(3) . . . . ?
Pd5 Pd10 Ni12 C23 -160.5(3) . . . . ?
C17 Pd10 Ni12 C24 118.8(3) . . . . ?
C5 Pd10 Ni12 C24 -129.9(6) . . . . ?
C23 Pd10 Ni12 C24 -159.0(4) . . . . ?
Ni7 Pd10 Ni12 C24 75.3(3) . . . . ?
Pd4 Pd10 Ni12 C24 -29.7(3) . . . . ?
Pd11 Pd10 Ni12 C24 11.7(3) . . . . ?
Pd9 Pd10 Ni12 C24 -99.3(3) . . . . ?
Ni11 Pd10 Ni12 C24 -102.5(3) . . . . ?
Pd13 Pd10 Ni12 C24 -46.5(3) . . . . ?
Pd5 Pd10 Ni12 C24 40.5(3) . . . . ?
C17 Pd10 Ni12 Ni11 -138.7(2) . . . . ?
C5 Pd10 Ni12 Ni11 -27.4(5) . . . . ?
C23 Pd10 Ni12 Ni11 -56.5(3) . . . . ?
Ni7 Pd10 Ni12 Ni11 177.84(3) . . . . ?
Pd4 Pd10 Ni12 Ni11 72.83(5) . . . . ?
Pd11 Pd10 Ni12 Ni11 114.26(3) . . . . ?
Pd9 Pd10 Ni12 Ni11 3.18(3) . . . . ?
Pd13 Pd10 Ni12 Ni11 55.97(3) . . . . ?
Pd5 Pd10 Ni12 Ni11 143.01(3) . . . . ?
C17 Pd10 Ni12 Ni13 163.3(2) . . . . ?
C5 Pd10 Ni12 Ni13 -85.4(5) . . . . ?
C23 Pd10 Ni12 Ni13 -114.5(3) . . . . ?
Ni7 Pd10 Ni12 Ni13 119.86(4) . . . . ?
Pd4 Pd10 Ni12 Ni13 14.84(6) . . . . ?
Pd11 Pd10 Ni12 Ni13 56.28(3) . . . . ?
Pd9 Pd10 Ni12 Ni13 -54.80(4) . . . . ?
Ni11 Pd10 Ni12 Ni13 -57.98(3) . . . . ?
Pd13 Pd10 Ni12 Ni13 -2.01(3) . . . . ?
Pd5 Pd10 Ni12 Ni13 85.03(4) . . . . ?
C17 Pd10 Ni12 Pd11 107.1(2) . . . . ?
C5 Pd10 Ni12 Pd11 -141.7(5) . . . . ?
C23 Pd10 Ni12 Pd11 -170.8(3) . . . . ?
Ni7 Pd10 Ni12 Pd11 63.58(3) . . . . ?
Pd4 Pd10 Ni12 Pd11 -41.44(5) . . . . ?
Pd9 Pd10 Ni12 Pd11 -111.08(3) . . . . ?
Ni11 Pd10 Ni12 Pd11 -114.26(3) . . . . ?
Pd13 Pd10 Ni12 Pd11 -58.294(19) . . . . ?
Pd5 Pd10 Ni12 Pd11 28.75(3) . . . . ?
C17 Pd10 Ni12 Ni7 43.5(2) . . . . ?
C5 Pd10 Ni12 Ni7 154.7(5) . . . . ?
C23 Pd10 Ni12 Ni7 125.6(3) . . . . ?
Pd4 Pd10 Ni12 Ni7 -105.02(5) . . . . ?
Pd11 Pd10 Ni12 Ni7 -63.58(3) . . . . ?
Pd9 Pd10 Ni12 Ni7 -174.66(3) . . . . ?
Ni11 Pd10 Ni12 Ni7 -177.85(3) . . . . ?
Pd13 Pd10 Ni12 Ni7 -121.88(3) . . . . ?
Pd5 Pd10 Ni12 Ni7 -34.83(3) . . . . ?
C31 Ni7 Ni12 C34 3.1(4) . . . . ?
C18 Ni7 Ni12 C34 -90.9(3) . . . . ?
C17 Ni7 Ni12 C34 96.5(3) . . . . ?
C13 Ni7 Ni12 C34 -159.8(7) . . . . ?
Pd5 Ni7 Ni12 C34 -176.6(3) . . . . ?
Pd10 Ni7 Ni12 C34 142.2(3) . . . . ?
Pd11 Ni7 Ni12 C34 -138.1(3) . . . . ?
C31 Ni7 Ni12 C23 -92.1(4) . . . . ?
C18 Ni7 Ni12 C23 174.0(3) . . . . ?
C17 Ni7 Ni12 C23 1.3(3) . . . . ?
C13 Ni7 Ni12 C23 105.0(7) . . . . ?
Pd5 Ni7 Ni12 C23 88.2(3) . . . . ?
Pd10 Ni7 Ni12 C23 47.0(3) . . . . ?
Pd11 Ni7 Ni12 C23 126.7(3) . . . . ?
C31 Ni7 Ni12 C24 95.4(3) . . . . ?
C18 Ni7 Ni12 C24 1.4(3) . . . . ?
C17 Ni7 Ni12 C24 -171.2(3) . . . . ?
C13 Ni7 Ni12 C24 -67.6(6) . . . . ?
Pd5 Ni7 Ni12 C24 -84.3(2) . . . . ?
Pd10 Ni7 Ni12 C24 -125.6(2) . . . . ?
Pd11 Ni7 Ni12 C24 -45.8(2) . . . . ?
C31 Ni7 Ni12 Ni11 -141.2(3) . . . . ?
C18 Ni7 Ni12 Ni11 124.8(2) . . . . ?
C17 Ni7 Ni12 Ni11 -47.8(2) . . . . ?
C13 Ni7 Ni12 Ni11 55.8(6) . . . . ?
Pd5 Ni7 Ni12 Ni11 39.11(5) . . . . ?
Pd10 Ni7 Ni12 Ni11 -2.14(3) . . . . ?
Pd11 Ni7 Ni12 Ni11 77.57(4) . . . . ?
C31 Ni7 Ni12 Ni13 145.6(3) . . . . ?
C18 Ni7 Ni12 Ni13 51.6(2) . . . . ?
C17 Ni7 Ni12 Ni13 -121.0(2) . . . . ?
C13 Ni7 Ni12 Ni13 -17.4(6) . . . . ?
Pd5 Ni7 Ni12 Ni13 -34.09(6) . . . . ?
Pd10 Ni7 Ni12 Ni13 -75.34(4) . . . . ?
Pd11 Ni7 Ni12 Ni13 4.37(4) . . . . ?
C31 Ni7 Ni12 Pd11 141.2(3) . . . . ?
C18 Ni7 Ni12 Pd11 47.3(2) . . . . ?
C17 Ni7 Ni12 Pd11 -125.4(2) . . . . ?
C13 Ni7 Ni12 Pd11 -21.7(6) . . . . ?
Pd5 Ni7 Ni12 Pd11 -38.45(3) . . . . ?
Pd10 Ni7 Ni12 Pd11 -79.71(3) . . . . ?
C31 Ni7 Ni12 Pd10 -139.1(3) . . . . ?
C18 Ni7 Ni12 Pd10 127.0(2) . . . . ?
C17 Ni7 Ni12 Pd10 -45.7(2) . . . . ?
C13 Ni7 Ni12 Pd10 58.0(6) . . . . ?
Pd5 Ni7 Ni12 Pd10 41.25(3) . . . . ?
Pd11 Ni7 Ni12 Pd10 79.71(3) . . . . ?
C34 Ni12 Ni13 C25 12.6(5) . . . . ?
C23 Ni12 Ni13 C25 148.8(4) . . . . ?
C24 Ni12 Ni13 C25 -17.3(4) . . . . ?
Ni11 Ni12 Ni13 C25 154.7(3) . . . . ?
Pd11 Ni12 Ni13 C25 -94.3(3) . . . . ?
Pd10 Ni12 Ni13 C25 -148.0(3) . . . . ?
Ni7 Ni12 Ni13 C25 -98.2(3) . . . . ?
C34 Ni12 Ni13 C24 29.9(5) . . . . ?
C23 Ni12 Ni13 C24 166.1(4) . . . . ?
Ni11 Ni12 Ni13 C24 172.0(3) . . . . ?
Pd11 Ni12 Ni13 C24 -77.0(3) . . . . ?
Pd10 Ni12 Ni13 C24 -130.7(3) . . . . ?
Ni7 Ni12 Ni13 C24 -80.9(3) . . . . ?
C34 Ni12 Ni13 C7 -99.0(4) . . . . ?
C23 Ni12 Ni13 C7 37.3(4) . . . . ?
C24 Ni12 Ni13 C7 -128.9(4) . . . . ?
Ni11 Ni12 Ni13 C7 43.2(2) . . . . ?
Pd11 Ni12 Ni13 C7 154.1(2) . . . . ?
Pd10 Ni12 Ni13 C7 100.4(2) . . . . ?
Ni7 Ni12 Ni13 C7 150.3(2) . . . . ?
C34 Ni12 Ni13 Ni8 -94.0(6) . . . . ?
C23 Ni12 Ni13 Ni8 42.2(5) . . . . ?
C24 Ni12 Ni13 Ni8 -123.9(5) . . . . ?
Ni11 Ni12 Ni13 Ni8 48.1(4) . . . . ?
Pd11 Ni12 Ni13 Ni8 159.1(4) . . . . ?
Pd10 Ni12 Ni13 Ni8 105.3(4) . . . . ?
Ni7 Ni12 Ni13 Ni8 155.2(4) . . . . ?
C34 Ni12 Ni13 Ni11 -142.1(4) . . . . ?
C23 Ni12 Ni13 Ni11 -5.9(3) . . . . ?
C24 Ni12 Ni13 Ni11 -172.0(3) . . . . ?
Pd11 Ni12 Ni13 Ni11 110.95(3) . . . . ?
Pd10 Ni12 Ni13 Ni11 57.23(3) . . . . ?
Ni7 Ni12 Ni13 Ni11 107.10(4) . . . . ?
C34 Ni12 Ni13 Ni9 -140.6(4) . . . . ?
C23 Ni12 Ni13 Ni9 -4.3(3) . . . . ?
C24 Ni12 Ni13 Ni9 -170.5(3) . . . . ?
Ni11 Ni12 Ni13 Ni9 1.58(4) . . . . ?
Pd11 Ni12 Ni13 Ni9 112.53(4) . . . . ?
Pd10 Ni12 Ni13 Ni9 58.81(4) . . . . ?
Ni7 Ni12 Ni13 Ni9 108.68(4) . . . . ?
C34 Ni12 Ni13 Pd13 162.7(4) . . . . ?
C23 Ni12 Ni13 Pd13 -61.1(3) . . . . ?
C24 Ni12 Ni13 Pd13 132.8(3) . . . . ?
Ni11 Ni12 Ni13 Pd13 -55.18(3) . . . . ?
Pd11 Ni12 Ni13 Pd13 55.78(2) . . . . ?
Pd10 Ni12 Ni13 Pd13 2.06(3) . . . . ?
Ni7 Ni12 Ni13 Pd13 51.93(4) . . . . ?
C34 Ni12 Ni13 Pd12 106.8(4) . . . . ?
C23 Ni12 Ni13 Pd12 -117.0(3) . . . . ?
C24 Ni12 Ni13 Pd12 76.9(3) . . . . ?
Ni11 Ni12 Ni13 Pd12 -111.09(4) . . . . ?
Pd11 Ni12 Ni13 Pd12 -0.14(4) . . . . ?
Pd10 Ni12 Ni13 Pd12 -53.86(5) . . . . ?
Ni7 Ni12 Ni13 Pd12 -3.99(6) . . . . ?
C34 Ni12 Ni13 Pd11 106.9(4) . . . . ?
C23 Ni12 Ni13 Pd11 -116.9(3) . . . . ?
C24 Ni12 Ni13 Pd11 77.0(3) . . . . ?
Ni11 Ni12 Ni13 Pd11 -110.95(3) . . . . ?
Pd10 Ni12 Ni13 Pd11 -53.72(2) . . . . ?
Ni7 Ni12 Ni13 Pd11 -3.85(3) . . . . ?
C32 Ni8 Ni13 C25 -18.2(5) . . . . ?
C20 Ni8 Ni13 C25 -157.9(4) . . . . ?
Ni9 Ni8 Ni13 C25 -161.3(3) . . . . ?
Pd7 Ni8 Ni13 C25 140.9(3) . . . . ?
Pd12 Ni8 Ni13 C25 87.5(3) . . . . ?
Ni5 Ni8 Ni13 C25 89.5(3) . . . . ?
C32 Ni8 Ni13 C24 -25.2(5) . . . . ?
C25 Ni8 Ni13 C24 -7.0(4) . . . . ?
C20 Ni8 Ni13 C24 -164.9(4) . . . . ?
Ni9 Ni8 Ni13 C24 -168.3(3) . . . . ?
Pd7 Ni8 Ni13 C24 133.9(3) . . . . ?
Pd12 Ni8 Ni13 C24 80.5(3) . . . . ?
Ni5 Ni8 Ni13 C24 82.5(3) . . . . ?
C32 Ni8 Ni13 C7 98.8(4) . . . . ?
C25 Ni8 Ni13 C7 117.0(4) . . . . ?
C20 Ni8 Ni13 C7 -40.9(3) . . . . ?
Ni9 Ni8 Ni13 C7 -44.3(2) . . . . ?
Pd7 Ni8 Ni13 C7 -102.1(2) . . . . ?
Pd12 Ni8 Ni13 C7 -155.5(2) . . . . ?
Ni5 Ni8 Ni13 C7 -153.5(2) . . . . ?
C32 Ni8 Ni13 Ni12 93.8(6) . . . . ?
C25 Ni8 Ni13 Ni12 112.1(5) . . . . ?
C20 Ni8 Ni13 Ni12 -45.8(5) . . . . ?
Ni9 Ni8 Ni13 Ni12 -49.2(4) . . . . ?
Pd7 Ni8 Ni13 Ni12 -107.0(4) . . . . ?
Pd12 Ni8 Ni13 Ni12 -160.4(4) . . . . ?
Ni5 Ni8 Ni13 Ni12 -158.4(4) . . . . ?
C32 Ni8 Ni13 Ni11 139.2(4) . . . . ?
C25 Ni8 Ni13 Ni11 157.5(3) . . . . ?
C20 Ni8 Ni13 Ni11 -0.4(3) . . . . ?
Ni9 Ni8 Ni13 Ni11 -3.83(4) . . . . ?
Pd7 Ni8 Ni13 Ni11 -61.63(4) . . . . ?
Pd12 Ni8 Ni13 Ni11 -115.01(4) . . . . ?
Ni5 Ni8 Ni13 Ni11 -113.04(4) . . . . ?
C32 Ni8 Ni13 Ni9 143.1(4) . . . . ?
C25 Ni8 Ni13 Ni9 161.3(3) . . . . ?
C20 Ni8 Ni13 Ni9 3.4(2) . . . . ?
Pd7 Ni8 Ni13 Ni9 -57.80(3) . . . . ?
Pd12 Ni8 Ni13 Ni9 -111.18(3) . . . . ?
Ni5 Ni8 Ni13 Ni9 -109.21(4) . . . . ?
C32 Ni8 Ni13 Pd13 -162.9(4) . . . . ?
C25 Ni8 Ni13 Pd13 -144.7(3) . . . . ?
C20 Ni8 Ni13 Pd13 57.4(2) . . . . ?
Ni9 Ni8 Ni13 Pd13 54.00(3) . . . . ?
Pd7 Ni8 Ni13 Pd13 -3.80(3) . . . . ?
Pd12 Ni8 Ni13 Pd13 -57.19(2) . . . . ?
Ni5 Ni8 Ni13 Pd13 -55.22(4) . . . . ?
C32 Ni8 Ni13 Pd12 -105.7(4) . . . . ?
C25 Ni8 Ni13 Pd12 -87.5(3) . . . . ?
C20 Ni8 Ni13 Pd12 114.6(2) . . . . ?
Ni9 Ni8 Ni13 Pd12 111.18(3) . . . . ?
Pd7 Ni8 Ni13 Pd12 53.38(2) . . . . ?
Ni5 Ni8 Ni13 Pd12 1.97(3) . . . . ?
C32 Ni8 Ni13 Pd11 -108.5(4) . . . . ?
C25 Ni8 Ni13 Pd11 -90.3(3) . . . . ?
C20 Ni8 Ni13 Pd11 111.8(3) . . . . ?
Ni9 Ni8 Ni13 Pd11 108.39(4) . . . . ?
Pd7 Ni8 Ni13 Pd11 50.58(5) . . . . ?
Pd12 Ni8 Ni13 Pd11 -2.80(4) . . . . ?
Ni5 Ni8 Ni13 Pd11 -0.83(6) . . . . ?
C22 Ni11 Ni13 C25 1.8(8) . . . . ?
C23 Ni11 Ni13 C25 -120.2(7) . . . . ?
C7 Ni11 Ni13 C25 -9.3(7) . . . . ?
Ni12 Ni11 Ni13 C25 -125.8(6) . . . . ?
Ni10 Ni11 Ni13 C25 50.9(6) . . . . ?
Ni9 Ni11 Ni13 C25 52.6(6) . . . . ?
Pd13 Ni11 Ni13 C25 123.5(6) . . . . ?
Pd9 Ni11 Ni13 C25 122.4(6) . . . . ?
Pd10 Ni11 Ni13 C25 178.0(6) . . . . ?
C22 Ni11 Ni13 C24 121.2(6) . . . . ?
C23 Ni11 Ni13 C24 -0.8(3) . . . . ?
C7 Ni11 Ni13 C24 110.1(4) . . . . ?
Ni12 Ni11 Ni13 C24 -6.3(2) . . . . ?
Ni10 Ni11 Ni13 C24 170.3(2) . . . . ?
Ni9 Ni11 Ni13 C24 172.1(2) . . . . ?
Pd13 Ni11 Ni13 C24 -117.0(2) . . . . ?
Pd9 Ni11 Ni13 C24 -118.2(2) . . . . ?
Pd10 Ni11 Ni13 C24 -62.6(2) . . . . ?
C22 Ni11 Ni13 C7 11.1(6) . . . . ?
C23 Ni11 Ni13 C7 -110.9(4) . . . . ?
Ni12 Ni11 Ni13 C7 -116.5(3) . . . . ?
Ni10 Ni11 Ni13 C7 60.2(3) . . . . ?
Ni9 Ni11 Ni13 C7 61.9(3) . . . . ?
Pd13 Ni11 Ni13 C7 132.9(3) . . . . ?
Pd9 Ni11 Ni13 C7 131.7(3) . . . . ?
Pd10 Ni11 Ni13 C7 -172.7(3) . . . . ?
C22 Ni11 Ni13 Ni12 127.6(5) . . . . ?
C23 Ni11 Ni13 Ni12 5.6(3) . . . . ?
C7 Ni11 Ni13 Ni12 116.5(3) . . . . ?
Ni10 Ni11 Ni13 Ni12 176.66(5) . . . . ?
Ni9 Ni11 Ni13 Ni12 178.39(4) . . . . ?
Pd13 Ni11 Ni13 Ni12 -110.69(3) . . . . ?
Pd9 Ni11 Ni13 Ni12 -111.88(4) . . . . ?
Pd10 Ni11 Ni13 Ni12 -56.25(3) . . . . ?
C22 Ni11 Ni13 Ni8 -47.1(5) . . . . ?
C23 Ni11 Ni13 Ni8 -169.1(3) . . . . ?
C7 Ni11 Ni13 Ni8 -58.2(3) . . . . ?
Ni12 Ni11 Ni13 Ni8 -174.65(5) . . . . ?
Ni10 Ni11 Ni13 Ni8 2.00(6) . . . . ?
Ni9 Ni11 Ni13 Ni8 3.74(4) . . . . ?
Pd13 Ni11 Ni13 Ni8 74.66(4) . . . . ?
Pd9 Ni11 Ni13 Ni8 73.46(5) . . . . ?
Pd10 Ni11 Ni13 Ni8 129.10(4) . . . . ?
C22 Ni11 Ni13 Ni9 -50.8(5) . . . . ?
C23 Ni11 Ni13 Ni9 -172.8(3) . . . . ?
C7 Ni11 Ni13 Ni9 -61.9(3) . . . . ?
Ni12 Ni11 Ni13 Ni9 -178.39(4) . . . . ?
Ni10 Ni11 Ni13 Ni9 -1.73(4) . . . . ?
Pd13 Ni11 Ni13 Ni9 70.92(3) . . . . ?
Pd9 Ni11 Ni13 Ni9 69.73(4) . . . . ?
Pd10 Ni11 Ni13 Ni9 125.36(3) . . . . ?
C22 Ni11 Ni13 Pd13 -121.7(5) . . . . ?
C23 Ni11 Ni13 Pd13 116.3(3) . . . . ?
C7 Ni11 Ni13 Pd13 -132.9(3) . . . . ?
Ni12 Ni11 Ni13 Pd13 110.69(3) . . . . ?
Ni10 Ni11 Ni13 Pd13 -72.65(4) . . . . ?
Ni9 Ni11 Ni13 Pd13 -70.92(3) . . . . ?
Pd9 Ni11 Ni13 Pd13 -1.19(3) . . . . ?
Pd10 Ni11 Ni13 Pd13 54.44(2) . . . . ?
C22 Ni11 Ni13 Pd12 -122.7(5) . . . . ?
C23 Ni11 Ni13 Pd12 115.2(3) . . . . ?
C7 Ni11 Ni13 Pd12 -133.9(3) . . . . ?
Ni12 Ni11 Ni13 Pd12 109.68(5) . . . . ?
Ni10 Ni11 Ni13 Pd12 -73.66(5) . . . . ?
Ni9 Ni11 Ni13 Pd12 -71.93(4) . . . . ?
Pd13 Ni11 Ni13 Pd12 -1.01(3) . . . . ?
Pd9 Ni11 Ni13 Pd12 -2.20(6) . . . . ?
Pd10 Ni11 Ni13 Pd12 53.44(4) . . . . ?
C22 Ni11 Ni13 Pd11 -177.4(5) . . . . ?
C23 Ni11 Ni13 Pd11 60.6(3) . . . . ?
C7 Ni11 Ni13 Pd11 171.5(3) . . . . ?
Ni12 Ni11 Ni13 Pd11 55.03(3) . . . . ?
Ni10 Ni11 Ni13 Pd11 -128.31(4) . . . . ?
Ni9 Ni11 Ni13 Pd11 -126.58(3) . . . . ?
Pd13 Ni11 Ni13 Pd11 -55.66(2) . . . . ?
Pd9 Ni11 Ni13 Pd11 -56.86(4) . . . . ?
Pd10 Ni11 Ni13 Pd11 -1.22(3) . . . . ?
C21 Ni9 Ni13 C25 -110.8(7) . . . . ?
C20 Ni9 Ni13 C25 11.3(3) . . . . ?
C7 Ni9 Ni13 C25 -101.3(4) . . . . ?
Ni8 Ni9 Ni13 C25 14.5(3) . . . . ?
Ni10 Ni9 Ni13 C25 -159.9(3) . . . . ?
Ni11 Ni9 Ni13 C25 -161.6(3) . . . . ?
Pd13 Ni9 Ni13 C25 126.6(3) . . . . ?
Pd8 Ni9 Ni13 C25 126.0(3) . . . . ?
Pd7 Ni9 Ni13 C25 70.4(3) . . . . ?
C21 Ni9 Ni13 C24 19.6(11) . . . . ?
C20 Ni9 Ni13 C24 141.6(9) . . . . ?
C7 Ni9 Ni13 C24 29.0(9) . . . . ?
Ni8 Ni9 Ni13 C24 144.8(9) . . . . ?
Ni10 Ni9 Ni13 C24 -29.5(9) . . . . ?
Ni11 Ni9 Ni13 C24 -31.3(9) . . . . ?
Pd13 Ni9 Ni13 C24 -103.0(9) . . . . ?
Pd8 Ni9 Ni13 C24 -103.7(9) . . . . ?
Pd7 Ni9 Ni13 C24 -159.3(9) . . . . ?
C21 Ni9 Ni13 C7 -9.5(7) . . . . ?
C20 Ni9 Ni13 C7 112.6(4) . . . . ?
Ni8 Ni9 Ni13 C7 115.8(3) . . . . ?
Ni10 Ni9 Ni13 C7 -58.6(3) . . . . ?
Ni11 Ni9 Ni13 C7 -60.3(3) . . . . ?
Pd13 Ni9 Ni13 C7 -132.0(3) . . . . ?
Pd8 Ni9 Ni13 C7 -132.7(3) . . . . ?
Pd7 Ni9 Ni13 C7 171.7(3) . . . . ?
C21 Ni9 Ni13 Ni12 49.3(6) . . . . ?
C20 Ni9 Ni13 Ni12 171.4(2) . . . . ?
C7 Ni9 Ni13 Ni12 58.8(3) . . . . ?
Ni8 Ni9 Ni13 Ni12 174.58(5) . . . . ?
Ni10 Ni9 Ni13 Ni12 0.21(6) . . . . ?
Ni11 Ni9 Ni13 Ni12 -1.53(4) . . . . ?
Pd13 Ni9 Ni13 Ni12 -73.26(4) . . . . ?
Pd8 Ni9 Ni13 Ni12 -73.92(5) . . . . ?
Pd7 Ni9 Ni13 Ni12 -129.51(4) . . . . ?
C21 Ni9 Ni13 Ni8 -125.3(6) . . . . ?
C20 Ni9 Ni13 Ni8 -3.2(2) . . . . ?
C7 Ni9 Ni13 Ni8 -115.8(3) . . . . ?
Ni10 Ni9 Ni13 Ni8 -174.37(5) . . . . ?
Ni11 Ni9 Ni13 Ni8 -176.11(4) . . . . ?
Pd13 Ni9 Ni13 Ni8 112.17(3) . . . . ?
Pd8 Ni9 Ni13 Ni8 111.50(4) . . . . ?
Pd7 Ni9 Ni13 Ni8 55.91(3) . . . . ?
C21 Ni9 Ni13 Ni11 50.9(6) . . . . ?
C20 Ni9 Ni13 Ni11 172.9(2) . . . . ?
C7 Ni9 Ni13 Ni11 60.3(3) . . . . ?
Ni8 Ni9 Ni13 Ni11 176.11(4) . . . . ?
Ni10 Ni9 Ni13 Ni11 1.74(4) . . . . ?
Pd13 Ni9 Ni13 Ni11 -71.72(3) . . . . ?
Pd8 Ni9 Ni13 Ni11 -72.38(4) . . . . ?
Pd7 Ni9 Ni13 Ni11 -127.98(3) . . . . ?
C21 Ni9 Ni13 Pd13 122.6(6) . . . . ?
C20 Ni9 Ni13 Pd13 -115.3(2) . . . . ?
C7 Ni9 Ni13 Pd13 132.0(3) . . . . ?
Ni8 Ni9 Ni13 Pd13 -112.17(3) . . . . ?
Ni10 Ni9 Ni13 Pd13 73.47(4) . . . . ?
Ni11 Ni9 Ni13 Pd13 71.72(3) . . . . ?
Pd8 Ni9 Ni13 Pd13 -0.66(3) . . . . ?
Pd7 Ni9 Ni13 Pd13 -56.25(2) . . . . ?
C21 Ni9 Ni13 Pd12 177.8(6) . . . . ?
C20 Ni9 Ni13 Pd12 -60.2(2) . . . . ?
C7 Ni9 Ni13 Pd12 -172.8(3) . . . . ?
Ni8 Ni9 Ni13 Pd12 -56.99(3) . . . . ?
Ni10 Ni9 Ni13 Pd12 128.64(4) . . . . ?
Ni11 Ni9 Ni13 Pd12 126.90(3) . . . . ?
Pd13 Ni9 Ni13 Pd12 55.18(2) . . . . ?
Pd8 Ni9 Ni13 Pd12 54.51(4) . . . . ?
Pd7 Ni9 Ni13 Pd12 -1.08(3) . . . . ?
C21 Ni9 Ni13 Pd11 121.0(6) . . . . ?
C20 Ni9 Ni13 Pd11 -116.9(2) . . . . ?
C7 Ni9 Ni13 Pd11 130.5(3) . . . . ?
Ni8 Ni9 Ni13 Pd11 -113.72(4) . . . . ?
Ni10 Ni9 Ni13 Pd11 71.91(5) . . . . ?
Ni11 Ni9 Ni13 Pd11 70.17(4) . . . . ?
Pd13 Ni9 Ni13 Pd11 -1.55(3) . . . . ?
Pd8 Ni9 Ni13 Pd11 -2.21(6) . . . . ?
Pd7 Ni9 Ni13 Pd11 -57.81(4) . . . . ?
Ni9 Pd13 Ni13 C25 -85.8(3) . . . . ?
Ni11 Pd13 Ni13 C25 -155.7(3) . . . . ?
Pd6 Pd13 Ni13 C25 59.5(3) . . . . ?
Pd2 Pd13 Ni13 C25 -8.2(3) . . . . ?
Pd4 Pd13 Ni13 C25 127.7(3) . . . . ?
Pd9 Pd13 Ni13 C25 -154.6(3) . . . . ?
Pd11 Pd13 Ni13 C25 95.7(3) . . . . ?
Pd8 Pd13 Ni13 C25 -85.2(3) . . . . ?
Pd12 Pd13 Ni13 C25 25.2(3) . . . . ?
Ni9 Pd13 Ni13 C24 163.1(3) . . . . ?
Ni11 Pd13 Ni13 C24 93.2(3) . . . . ?
Pd6 Pd13 Ni13 C24 -51.6(3) . . . . ?
Pd2 Pd13 Ni13 C24 -119.3(3) . . . . ?
Pd4 Pd13 Ni13 C24 16.6(3) . . . . ?
Pd9 Pd13 Ni13 C24 94.3(3) . . . . ?
Pd11 Pd13 Ni13 C24 -15.4(3) . . . . ?
Pd8 Pd13 Ni13 C24 163.7(3) . . . . ?
Pd12 Pd13 Ni13 C24 -85.9(3) . . . . ?
Ni9 Pd13 Ni13 C7 35.5(2) . . . . ?
Ni11 Pd13 Ni13 C7 -34.4(2) . . . . ?
Pd6 Pd13 Ni13 C7 -179.1(2) . . . . ?
Pd2 Pd13 Ni13 C7 113.1(2) . . . . ?
Pd4 Pd13 Ni13 C7 -110.9(2) . . . . ?
Pd9 Pd13 Ni13 C7 -33.2(2) . . . . ?
Pd11 Pd13 Ni13 C7 -142.9(2) . . . . ?
Pd8 Pd13 Ni13 C7 36.2(2) . . . . ?
Pd12 Pd13 Ni13 C7 146.6(2) . . . . ?
Ni9 Pd13 Ni13 Ni12 122.06(4) . . . . ?
Ni11 Pd13 Ni13 Ni12 52.12(3) . . . . ?
Pd6 Pd13 Ni13 Ni12 -92.63(3) . . . . ?
Pd2 Pd13 Ni13 Ni12 -160.37(4) . . . . ?
Pd4 Pd13 Ni13 Ni12 -24.41(6) . . . . ?
Pd9 Pd13 Ni13 Ni12 53.30(4) . . . . ?
Pd11 Pd13 Ni13 Ni12 -56.41(3) . . . . ?
Pd8 Pd13 Ni13 Ni12 122.70(3) . . . . ?
Pd12 Pd13 Ni13 Ni12 -126.92(3) . . . . ?
Ni9 Pd13 Ni13 Ni8 -51.77(3) . . . . ?
Ni11 Pd13 Ni13 Ni8 -121.71(4) . . . . ?
Pd6 Pd13 Ni13 Ni8 93.54(3) . . . . ?
Pd2 Pd13 Ni13 Ni8 25.80(5) . . . . ?
Pd4 Pd13 Ni13 Ni8 161.76(4) . . . . ?
Pd9 Pd13 Ni13 Ni8 -120.53(3) . . . . ?
Pd11 Pd13 Ni13 Ni8 129.76(3) . . . . ?
Pd8 Pd13 Ni13 Ni8 -51.13(4) . . . . ?
Pd12 Pd13 Ni13 Ni8 59.25(3) . . . . ?
Ni9 Pd13 Ni13 Ni11 69.94(3) . . . . ?
Pd6 Pd13 Ni13 Ni11 -144.75(3) . . . . ?
Pd2 Pd13 Ni13 Ni11 147.51(4) . . . . ?
Pd4 Pd13 Ni13 Ni11 -76.53(5) . . . . ?
Pd9 Pd13 Ni13 Ni11 1.18(3) . . . . ?
Pd11 Pd13 Ni13 Ni11 -108.54(3) . . . . ?
Pd8 Pd13 Ni13 Ni11 70.58(3) . . . . ?
Pd12 Pd13 Ni13 Ni11 -179.04(3) . . . . ?
Ni11 Pd13 Ni13 Ni9 -69.94(3) . . . . ?
Pd6 Pd13 Ni13 Ni9 145.31(3) . . . . ?
Pd2 Pd13 Ni13 Ni9 77.56(5) . . . . ?
Pd4 Pd13 Ni13 Ni9 -146.47(5) . . . . ?
Pd9 Pd13 Ni13 Ni9 -68.76(3) . . . . ?
Pd11 Pd13 Ni13 Ni9 -178.48(3) . . . . ?
Pd8 Pd13 Ni13 Ni9 0.64(3) . . . . ?
Pd12 Pd13 Ni13 Ni9 111.02(3) . . . . ?
Ni9 Pd13 Ni13 Pd12 -111.02(3) . . . . ?
Ni11 Pd13 Ni13 Pd12 179.04(3) . . . . ?
Pd6 Pd13 Ni13 Pd12 34.29(2) . . . . ?
Pd2 Pd13 Ni13 Pd12 -33.46(4) . . . . ?
Pd4 Pd13 Ni13 Pd12 102.51(5) . . . . ?
Pd9 Pd13 Ni13 Pd12 -179.78(3) . . . . ?
Pd11 Pd13 Ni13 Pd12 70.50(2) . . . . ?
Pd8 Pd13 Ni13 Pd12 -110.38(3) . . . . ?
Ni9 Pd13 Ni13 Pd11 178.48(3) . . . . ?
Ni11 Pd13 Ni13 Pd11 108.54(3) . . . . ?
Pd6 Pd13 Ni13 Pd11 -36.21(2) . . . . ?
Pd2 Pd13 Ni13 Pd11 -103.96(4) . . . . ?
Pd4 Pd13 Ni13 Pd11 32.00(5) . . . . ?
Pd9 Pd13 Ni13 Pd11 109.72(3) . . . . ?
Pd8 Pd13 Ni13 Pd11 179.12(3) . . . . ?
Pd12 Pd13 Ni13 Pd11 -70.50(2) . . . . ?
C19 Pd12 Ni13 C25 4.2(3) . . . . ?
C6 Pd12 Ni13 C25 117.2(3) . . . . ?
Ni5 Pd12 Ni13 C25 -55.3(2) . . . . ?
Pd6 Pd12 Ni13 C25 166.1(2) . . . . ?
Ni8 Pd12 Ni13 C25 -52.6(2) . . . . ?
Pd11 Pd12 Ni13 C25 130.1(2) . . . . ?
Pd7 Pd12 Ni13 C25 -103.8(2) . . . . ?
Pd13 Pd12 Ni13 C25 -159.6(2) . . . . ?
Pd1 Pd12 Ni13 C25 -133.1(2) . . . . ?
C19 Pd12 Ni13 C24 -76.5(3) . . . . ?
C6 Pd12 Ni13 C24 36.6(3) . . . . ?
Ni5 Pd12 Ni13 C24 -136.0(2) . . . . ?
Pd6 Pd12 Ni13 C24 85.4(2) . . . . ?
Ni8 Pd12 Ni13 C24 -133.2(2) . . . . ?
Pd11 Pd12 Ni13 C24 49.4(2) . . . . ?
Pd7 Pd12 Ni13 C24 175.5(2) . . . . ?
Pd13 Pd12 Ni13 C24 119.8(2) . . . . ?
Pd1 Pd12 Ni13 C24 146.3(2) . . . . ?
C19 Pd12 Ni13 C7 99.8(5) . . . . ?
C6 Pd12 Ni13 C7 -147.1(4) . . . . ?
Ni5 Pd12 Ni13 C7 40.4(4) . . . . ?
Pd6 Pd12 Ni13 C7 -98.3(4) . . . . ?
Ni8 Pd12 Ni13 C7 43.1(4) . . . . ?
Pd11 Pd12 Ni13 C7 -134.3(4) . . . . ?
Pd7 Pd12 Ni13 C7 -8.2(4) . . . . ?
Pd13 Pd12 Ni13 C7 -63.9(4) . . . . ?
Pd1 Pd12 Ni13 C7 -37.4(4) . . . . ?
C19 Pd12 Ni13 Ni12 -125.8(3) . . . . ?
C6 Pd12 Ni13 Ni12 -12.73(18) . . . . ?
Ni5 Pd12 Ni13 Ni12 174.76(4) . . . . ?
Pd6 Pd12 Ni13 Ni12 36.12(5) . . . . ?
Ni8 Pd12 Ni13 Ni12 177.50(5) . . . . ?
Pd11 Pd12 Ni13 Ni12 0.14(4) . . . . ?
Pd7 Pd12 Ni13 Ni12 126.25(4) . . . . ?
Pd13 Pd12 Ni13 Ni12 70.50(4) . . . . ?
Pd1 Pd12 Ni13 Ni12 96.99(6) . . . . ?
C19 Pd12 Ni13 Ni8 56.7(3) . . . . ?
C6 Pd12 Ni13 Ni8 169.78(18) . . . . ?
Ni5 Pd12 Ni13 Ni8 -2.74(4) . . . . ?
Pd6 Pd12 Ni13 Ni8 -141.38(3) . . . . ?
Pd11 Pd12 Ni13 Ni8 -177.36(3) . . . . ?
Pd7 Pd12 Ni13 Ni8 -51.25(3) . . . . ?
Pd13 Pd12 Ni13 Ni8 -107.00(3) . . . . ?
Pd1 Pd12 Ni13 Ni8 -80.51(5) . . . . ?
C19 Pd12 Ni13 Ni11 164.7(3) . . . . ?
C6 Pd12 Ni13 Ni11 -82.22(18) . . . . ?
Ni5 Pd12 Ni13 Ni11 105.27(5) . . . . ?
Pd6 Pd12 Ni13 Ni11 -33.38(4) . . . . ?
Ni8 Pd12 Ni13 Ni11 108.00(5) . . . . ?
Pd11 Pd12 Ni13 Ni11 -69.35(4) . . . . ?
Pd7 Pd12 Ni13 Ni11 56.76(4) . . . . ?
Pd13 Pd12 Ni13 Ni11 1.00(3) . . . . ?
Pd1 Pd12 Ni13 Ni11 27.50(7) . . . . ?
C19 Pd12 Ni13 Ni9 109.0(3) . . . . ?
C6 Pd12 Ni13 Ni9 -137.91(18) . . . . ?
Ni5 Pd12 Ni13 Ni9 49.58(4) . . . . ?
Pd6 Pd12 Ni13 Ni9 -89.07(3) . . . . ?
Ni8 Pd12 Ni13 Ni9 52.32(3) . . . . ?
Pd11 Pd12 Ni13 Ni9 -125.04(3) . . . . ?
Pd7 Pd12 Ni13 Ni9 1.07(3) . . . . ?
Pd13 Pd12 Ni13 Ni9 -54.68(2) . . . . ?
Pd1 Pd12 Ni13 Ni9 -28.19(6) . . . . ?
C19 Pd12 Ni13 Pd13 163.7(3) . . . . ?
C6 Pd12 Ni13 Pd13 -83.22(18) . . . . ?
Ni5 Pd12 Ni13 Pd13 104.26(4) . . . . ?
Pd6 Pd12 Ni13 Pd13 -34.38(2) . . . . ?
Ni8 Pd12 Ni13 Pd13 107.00(3) . . . . ?
Pd11 Pd12 Ni13 Pd13 -70.36(2) . . . . ?
Pd7 Pd12 Ni13 Pd13 55.754(19) . . . . ?
Pd1 Pd12 Ni13 Pd13 26.49(5) . . . . ?
C19 Pd12 Ni13 Pd11 -125.9(3) . . . . ?
C6 Pd12 Ni13 Pd11 -12.87(18) . . . . ?
Ni5 Pd12 Ni13 Pd11 174.62(4) . . . . ?
Pd6 Pd12 Ni13 Pd11 35.97(2) . . . . ?
Ni8 Pd12 Ni13 Pd11 177.36(3) . . . . ?
Pd7 Pd12 Ni13 Pd11 126.11(2) . . . . ?
Pd13 Pd12 Ni13 Pd11 70.36(2) . . . . ?
Pd1 Pd12 Ni13 Pd11 96.85(5) . . . . ?
C18 Pd11 Ni13 C25 73.1(4) . . . . ?
C6 Pd11 Ni13 C25 -38.4(3) . . . . ?
C24 Pd11 Ni13 C25 71.4(4) . . . . ?
Ni12 Pd11 Ni13 C25 128.3(3) . . . . ?
Ni7 Pd11 Ni13 C25 133.7(3) . . . . ?
Pd6 Pd11 Ni13 C25 -87.3(3) . . . . ?
Pd13 Pd11 Ni13 C25 -123.4(3) . . . . ?
Pd10 Pd11 Ni13 C25 -178.5(3) . . . . ?
Pd12 Pd11 Ni13 C25 -51.5(3) . . . . ?
Pd5 Pd11 Ni13 C25 -146.0(3) . . . . ?
C18 Pd11 Ni13 C24 1.7(4) . . . . ?
C6 Pd11 Ni13 C24 -109.8(3) . . . . ?
Ni12 Pd11 Ni13 C24 56.9(2) . . . . ?
Ni7 Pd11 Ni13 C24 62.3(3) . . . . ?
Pd6 Pd11 Ni13 C24 -158.7(2) . . . . ?
Pd13 Pd11 Ni13 C24 165.2(3) . . . . ?
Pd10 Pd11 Ni13 C24 110.1(2) . . . . ?
Pd12 Pd11 Ni13 C24 -122.9(2) . . . . ?
Pd5 Pd11 Ni13 C24 142.6(3) . . . . ?
C18 Pd11 Ni13 C7 -97.2(4) . . . . ?
C6 Pd11 Ni13 C7 151.2(4) . . . . ?
C24 Pd11 Ni13 C7 -98.9(4) . . . . ?
Ni12 Pd11 Ni13 C7 -42.0(3) . . . . ?
Ni7 Pd11 Ni13 C7 -36.6(3) . . . . ?
Pd6 Pd11 Ni13 C7 102.4(3) . . . . ?
Pd13 Pd11 Ni13 C7 66.3(3) . . . . ?
Pd10 Pd11 Ni13 C7 11.2(3) . . . . ?
Pd12 Pd11 Ni13 C7 138.1(3) . . . . ?
Pd5 Pd11 Ni13 C7 43.6(3) . . . . ?
C18 Pd11 Ni13 Ni12 -55.2(3) . . . . ?
C6 Pd11 Ni13 Ni12 -166.76(19) . . . . ?
C24 Pd11 Ni13 Ni12 -56.9(2) . . . . ?
Ni7 Pd11 Ni13 Ni12 5.36(5) . . . . ?
Pd6 Pd11 Ni13 Ni12 144.38(3) . . . . ?
Pd13 Pd11 Ni13 Ni12 108.30(3) . . . . ?
Pd10 Pd11 Ni13 Ni12 53.22(3) . . . . ?
Pd12 Pd11 Ni13 Ni12 -179.86(4) . . . . ?
Pd5 Pd11 Ni13 Ni12 85.64(5) . . . . ?
C18 Pd11 Ni13 Ni8 127.5(3) . . . . ?
C6 Pd11 Ni13 Ni8 15.99(19) . . . . ?
C24 Pd11 Ni13 Ni8 125.8(3) . . . . ?
Ni12 Pd11 Ni13 Ni8 -177.25(6) . . . . ?
Ni7 Pd11 Ni13 Ni8 -171.89(4) . . . . ?
Pd6 Pd11 Ni13 Ni8 -32.87(5) . . . . ?
Pd13 Pd11 Ni13 Ni8 -68.95(4) . . . . ?
Pd10 Pd11 Ni13 Ni8 -124.03(4) . . . . ?
Pd12 Pd11 Ni13 Ni8 2.89(4) . . . . ?
Pd5 Pd11 Ni13 Ni8 -91.62(6) . . . . ?
C18 Pd11 Ni13 Ni11 -107.2(3) . . . . ?
C6 Pd11 Ni13 Ni11 141.24(19) . . . . ?
C24 Pd11 Ni13 Ni11 -108.9(2) . . . . ?
Ni12 Pd11 Ni13 Ni11 -52.00(3) . . . . ?
Ni7 Pd11 Ni13 Ni11 -46.63(5) . . . . ?
Pd6 Pd11 Ni13 Ni11 92.39(3) . . . . ?
Pd13 Pd11 Ni13 Ni11 56.30(3) . . . . ?
Pd10 Pd11 Ni13 Ni11 1.22(3) . . . . ?
Pd12 Pd11 Ni13 Ni11 128.14(3) . . . . ?
Pd5 Pd11 Ni13 Ni11 33.64(6) . . . . ?
C18 Pd11 Ni13 Ni9 -162.0(3) . . . . ?
C6 Pd11 Ni13 Ni9 86.50(19) . . . . ?
C24 Pd11 Ni13 Ni9 -163.7(3) . . . . ?
Ni12 Pd11 Ni13 Ni9 -106.74(5) . . . . ?
Ni7 Pd11 Ni13 Ni9 -101.38(5) . . . . ?
Pd6 Pd11 Ni13 Ni9 37.64(4) . . . . ?
Pd13 Pd11 Ni13 Ni9 1.56(3) . . . . ?
Pd10 Pd11 Ni13 Ni9 -53.52(4) . . . . ?
Pd12 Pd11 Ni13 Ni9 73.40(4) . . . . ?
Pd5 Pd11 Ni13 Ni9 -21.11(7) . . . . ?
C18 Pd11 Ni13 Pd13 -163.5(3) . . . . ?
C6 Pd11 Ni13 Pd13 84.94(19) . . . . ?
C24 Pd11 Ni13 Pd13 -165.2(2) . . . . ?
Ni12 Pd11 Ni13 Pd13 -108.30(3) . . . . ?
Ni7 Pd11 Ni13 Pd13 -102.94(4) . . . . ?
Pd6 Pd11 Ni13 Pd13 36.09(2) . . . . ?
Pd10 Pd11 Ni13 Pd13 -55.08(2) . . . . ?
Pd12 Pd11 Ni13 Pd13 71.84(2) . . . . ?
Pd5 Pd11 Ni13 Pd13 -22.66(5) . . . . ?
C18 Pd11 Ni13 Pd12 124.6(3) . . . . ?
C6 Pd11 Ni13 Pd12 13.10(19) . . . . ?
C24 Pd11 Ni13 Pd12 122.9(2) . . . . ?
Ni12 Pd11 Ni13 Pd12 179.86(4) . . . . ?
Ni7 Pd11 Ni13 Pd12 -174.78(4) . . . . ?
Pd6 Pd11 Ni13 Pd12 -35.75(2) . . . . ?
Pd13 Pd11 Ni13 Pd12 -71.84(2) . . . . ?
Pd10 Pd11 Ni13 Pd12 -126.92(2) . . . . ?
Pd5 Pd11 Ni13 Pd12 -94.50(5) . . . . ?
C9 Ni3 C1 O1 -11.4(9) . . . . ?
C2 Ni3 C1 O1 131.6(9) . . . . ?
Ni4 Ni3 C1 O1 159.1(8) . . . . ?
Ni2 Ni3 C1 O1 165.3(10) . . . . ?
Pd3 Ni3 C1 O1 -63.5(9) . . . . ?
Pd2 Ni3 C1 O1 -117.6(9) . . . . ?
Pd4 Ni3 C1 O1 -131.0(8) . . . . ?
Ni1 Ni3 C1 O1 102.0(9) . . . . ?
C9 Ni3 C1 Ni2 -176.7(3) . . . . ?
C2 Ni3 C1 Ni2 -33.7(9) . . . . ?
Ni4 Ni3 C1 Ni2 -6.3(3) . . . . ?
Pd3 Ni3 C1 Ni2 131.22(15) . . . . ?
Pd2 Ni3 C1 Ni2 77.13(19) . . . . ?
Pd4 Ni3 C1 Ni2 63.7(3) . . . . ?
Ni1 Ni3 C1 Ni2 -63.34(16) . . . . ?
C9 Ni3 C1 Pd2 106.1(2) . . . . ?
C2 Ni3 C1 Pd2 -110.8(8) . . . . ?
Ni4 Ni3 C1 Pd2 -83.38(15) . . . . ?
Ni2 Ni3 C1 Pd2 -77.13(19) . . . . ?
Pd3 Ni3 C1 Pd2 54.09(15) . . . . ?
Pd4 Ni3 C1 Pd2 -13.4(3) . . . . ?
Ni1 Ni3 C1 Pd2 -140.47(15) . . . . ?
C8 Ni2 C1 O1 10.5(9) . . . . ?
C3 Ni2 C1 O1 -135.8(9) . . . . ?
Ni4 Ni2 C1 O1 -158.9(8) . . . . ?
Ni3 Ni2 C1 O1 -165.1(10) . . . . ?
Pd1 Ni2 C1 O1 63.6(9) . . . . ?
Pd6 Ni2 C1 O1 132.4(8) . . . . ?
Pd2 Ni2 C1 O1 118.1(9) . . . . ?
Ni1 Ni2 C1 O1 -101.5(9) . . . . ?
C8 Ni2 C1 Ni3 175.6(3) . . . . ?
C3 Ni2 C1 Ni3 29.3(9) . . . . ?
Ni4 Ni2 C1 Ni3 6.2(2) . . . . ?
Pd1 Ni2 C1 Ni3 -131.30(15) . . . . ?
Pd6 Ni2 C1 Ni3 -62.5(3) . . . . ?
Pd2 Ni2 C1 Ni3 -76.81(18) . . . . ?
Ni1 Ni2 C1 Ni3 63.64(16) . . . . ?
C8 Ni2 C1 Pd2 -107.6(2) . . . . ?
C3 Ni2 C1 Pd2 106.1(8) . . . . ?
Ni4 Ni2 C1 Pd2 83.01(15) . . . . ?
Ni3 Ni2 C1 Pd2 76.81(18) . . . . ?
Pd1 Ni2 C1 Pd2 -54.48(15) . . . . ?
Pd6 Ni2 C1 Pd2 14.3(3) . . . . ?
Ni1 Ni2 C1 Pd2 140.46(15) . . . . ?
C4 Pd2 C1 O1 2.6(6) . . . . ?
Ni3 Pd2 C1 O1 138.1(7) . . . . ?
Ni2 Pd2 C1 O1 -139.0(7) . . . . ?
Pd7 Pd2 C1 O1 -47.4(7) . . . . ?
Pd8 Pd2 C1 O1 49.4(7) . . . . ?
Pd13 Pd2 C1 O1 177.8(3) . . . . ?
Pd6 Pd2 C1 O1 -150.4(5) . . . . ?
Pd3 Pd2 C1 O1 91.3(6) . . . . ?
Pd1 Pd2 C1 O1 -92.7(6) . . . . ?
Pd4 Pd2 C1 O1 148.4(5) . . . . ?
C4 Pd2 C1 Ni3 -135.5(2) . . . . ?
Ni2 Pd2 C1 Ni3 82.9(2) . . . . ?
Pd7 Pd2 C1 Ni3 174.48(5) . . . . ?
Pd8 Pd2 C1 Ni3 -88.8(3) . . . . ?
Pd13 Pd2 C1 Ni3 39.7(5) . . . . ?
Pd6 Pd2 C1 Ni3 71.54(19) . . . . ?
Pd3 Pd2 C1 Ni3 -46.84(16) . . . . ?
Pd1 Pd2 C1 Ni3 129.18(19) . . . . ?
Pd4 Pd2 C1 Ni3 10.3(2) . . . . ?
C4 Pd2 C1 Ni2 141.6(2) . . . . ?
Ni3 Pd2 C1 Ni2 -82.9(2) . . . . ?
Pd7 Pd2 C1 Ni2 91.6(3) . . . . ?
Pd8 Pd2 C1 Ni2 -171.63(5) . . . . ?
Pd13 Pd2 C1 Ni2 -43.2(5) . . . . ?
Pd6 Pd2 C1 Ni2 -11.3(2) . . . . ?
Pd3 Pd2 C1 Ni2 -129.72(18) . . . . ?
Pd1 Pd2 C1 Ni2 46.30(16) . . . . ?
Pd4 Pd2 C1 Ni2 -72.61(18) . . . . ?
C9 Ni3 C2 O2 12.8(9) . . . . ?
C1 Ni3 C2 O2 -129.7(9) . . . . ?
Ni4 Ni3 C2 O2 -163.0(10) . . . . ?
Ni2 Ni3 C2 O2 -157.1(8) . . . . ?
Pd3 Ni3 C2 O2 65.3(9) . . . . ?
Pd2 Ni3 C2 O2 132.1(8) . . . . ?
Pd4 Ni3 C2 O2 119.8(9) . . . . ?
Ni1 Ni3 C2 O2 -100.4(8) . . . . ?
C9 Ni3 C2 Ni4 175.9(2) . . . . ?
C1 Ni3 C2 Ni4 33.3(9) . . . . ?
Ni2 Ni3 C2 Ni4 5.9(2) . . . . ?
Pd3 Ni3 C2 Ni4 -131.66(14) . . . . ?
Pd2 Ni3 C2 Ni4 -64.9(2) . . . . ?
Pd4 Ni3 C2 Ni4 -77.17(18) . . . . ?
Ni1 Ni3 C2 Ni4 62.65(15) . . . . ?
C9 Ni3 C2 Pd4 -107.0(2) . . . . ?
C1 Ni3 C2 Pd4 110.5(8) . . . . ?
Ni4 Ni3 C2 Pd4 77.17(18) . . . . ?
Ni2 Ni3 C2 Pd4 83.09(15) . . . . ?
Pd3 Ni3 C2 Pd4 -54.49(14) . . . . ?
Pd2 Ni3 C2 Pd4 12.3(2) . . . . ?
Ni1 Ni3 C2 Pd4 139.82(13) . . . . ?
C10 Ni4 C2 O2 -11.7(8) . . . . ?
C3 Ni4 C2 O2 136.0(8) . . . . ?
Ni3 Ni4 C2 O2 164.3(9) . . . . ?
Ni2 Ni4 C2 O2 158.4(7) . . . . ?
Pd5 Ni4 C2 O2 -63.7(8) . . . . ?
Pd6 Ni4 C2 O2 -131.8(7) . . . . ?
Pd4 Ni4 C2 O2 -117.1(8) . . . . ?
Ni1 Ni4 C2 O2 102.9(8) . . . . ?
C10 Ni4 C2 Ni3 -176.0(3) . . . . ?
C3 Ni4 C2 Ni3 -28.3(9) . . . . ?
Ni2 Ni4 C2 Ni3 -5.9(2) . . . . ?
Pd5 Ni4 C2 Ni3 132.00(14) . . . . ?
Pd6 Ni4 C2 Ni3 63.9(2) . . . . ?
Pd4 Ni4 C2 Ni3 78.65(18) . . . . ?
Ni1 Ni4 C2 Ni3 -61.39(15) . . . . ?
C10 Ni4 C2 Pd4 105.3(2) . . . . ?
C3 Ni4 C2 Pd4 -106.9(8) . . . . ?
Ni3 Ni4 C2 Pd4 -78.65(18) . . . . ?
Ni2 Ni4 C2 Pd4 -84.51(15) . . . . ?
Pd5 Ni4 C2 Pd4 53.36(14) . . . . ?
Pd6 Ni4 C2 Pd4 -14.7(2) . . . . ?
Ni1 Ni4 C2 Pd4 -140.03(14) . . . . ?
C5 Pd4 C2 O2 -2.4(6) . . . . ?
Ni4 Pd4 C2 O2 137.0(6) . . . . ?
Ni3 Pd4 C2 O2 -141.9(6) . . . . ?
Pd9 Pd4 C2 O2 -50.8(6) . . . . ?
Pd10 Pd4 C2 O2 46.4(6) . . . . ?
Pd13 Pd4 C2 O2 -177.9(3) . . . . ?
Pd3 Pd4 C2 O2 -94.5(5) . . . . ?
Pd5 Pd4 C2 O2 90.7(5) . . . . ?
Pd6 Pd4 C2 O2 148.5(5) . . . . ?
Pd2 Pd4 C2 O2 -151.3(5) . . . . ?
C5 Pd4 C2 Ni3 139.5(2) . . . . ?
Ni4 Pd4 C2 Ni3 -81.0(2) . . . . ?
Pd9 Pd4 C2 Ni3 91.1(2) . . . . ?
Pd10 Pd4 C2 Ni3 -171.64(5) . . . . ?
Pd13 Pd4 C2 Ni3 -36.0(5) . . . . ?
Pd3 Pd4 C2 Ni3 47.46(15) . . . . ?
Pd5 Pd4 C2 Ni3 -127.39(17) . . . . ?
Pd6 Pd4 C2 Ni3 -69.54(17) . . . . ?
Pd2 Pd4 C2 Ni3 -9.34(19) . . . . ?
C5 Pd4 C2 Ni4 -139.4(2) . . . . ?
Ni3 Pd4 C2 Ni4 81.0(2) . . . . ?
Pd9 Pd4 C2 Ni4 172.13(5) . . . . ?
Pd10 Pd4 C2 Ni4 -90.6(2) . . . . ?
Pd13 Pd4 C2 Ni4 45.0(5) . . . . ?
Pd3 Pd4 C2 Ni4 128.50(18) . . . . ?
Pd5 Pd4 C2 Ni4 -46.36(15) . . . . ?
Pd6 Pd4 C2 Ni4 11.49(19) . . . . ?
Pd2 Pd4 C2 Ni4 71.69(17) . . . . ?
C8 Ni2 C3 O3 -13.3(9) . . . . ?
C1 Ni2 C3 O3 133.2(9) . . . . ?
Ni4 Ni2 C3 O3 161.5(10) . . . . ?
Ni3 Ni2 C3 O3 156.9(8) . . . . ?
Pd1 Ni2 C3 O3 -66.0(9) . . . . ?
Pd6 Ni2 C3 O3 -121.8(10) . . . . ?
Pd2 Ni2 C3 O3 -133.5(8) . . . . ?
Ni1 Ni2 C3 O3 99.3(9) . . . . ?
C8 Ni2 C3 Ni4 -174.7(3) . . . . ?
C1 Ni2 C3 Ni4 -28.3(9) . . . . ?
Ni3 Ni2 C3 Ni4 -4.5(2) . . . . ?
Pd1 Ni2 C3 Ni4 132.51(15) . . . . ?
Pd6 Ni2 C3 Ni4 76.74(19) . . . . ?
Pd2 Ni2 C3 Ni4 65.0(3) . . . . ?
Ni1 Ni2 C3 Ni4 -62.15(16) . . . . ?
C8 Ni2 C3 Pd6 108.5(2) . . . . ?
C1 Ni2 C3 Pd6 -105.0(8) . . . . ?
Ni4 Ni2 C3 Pd6 -76.74(19) . . . . ?
Ni3 Ni2 C3 Pd6 -81.26(16) . . . . ?
Pd1 Ni2 C3 Pd6 55.77(14) . . . . ?
Pd2 Ni2 C3 Pd6 -11.7(3) . . . . ?
Ni1 Ni2 C3 Pd6 -138.89(14) . . . . ?
C10 Ni4 C3 O3 12.8(10) . . . . ?
C2 Ni4 C3 O3 -134.2(9) . . . . ?
Ni3 Ni4 C3 O3 -157.1(8) . . . . ?
Ni2 Ni4 C3 O3 -161.7(10) . . . . ?
Pd5 Ni4 C3 O3 65.4(9) . . . . ?
Pd6 Ni4 C3 O3 120.6(9) . . . . ?
Pd4 Ni4 C3 O3 132.1(8) . . . . ?
Ni1 Ni4 C3 O3 -101.2(9) . . . . ?
C10 Ni4 C3 Ni2 174.5(3) . . . . ?
C2 Ni4 C3 Ni2 27.5(9) . . . . ?
Ni3 Ni4 C3 Ni2 4.5(3) . . . . ?
Pd5 Ni4 C3 Ni2 -132.87(15) . . . . ?
Pd6 Ni4 C3 Ni2 -77.68(18) . . . . ?
Pd4 Ni4 C3 Ni2 -66.3(3) . . . . ?
Ni1 Ni4 C3 Ni2 60.52(16) . . . . ?
C10 Ni4 C3 Pd6 -107.9(3) . . . . ?
C2 Ni4 C3 Pd6 105.2(8) . . . . ?
Ni3 Ni4 C3 Pd6 82.23(15) . . . . ?
Ni2 Ni4 C3 Pd6 77.68(18) . . . . ?
Pd5 Ni4 C3 Pd6 -55.19(14) . . . . ?
Pd4 Ni4 C3 Pd6 11.4(3) . . . . ?
Ni1 Ni4 C3 Pd6 138.20(14) . . . . ?
C6 Pd6 C3 O3 0.2(6) . . . . ?
Ni4 Pd6 C3 O3 -138.9(7) . . . . ?
Ni2 Pd6 C3 O3 140.0(7) . . . . ?
Pd11 Pd6 C3 O3 -45.3(7) . . . . ?
Pd12 Pd6 C3 O3 48.2(7) . . . . ?
Pd13 Pd6 C3 O3 180.0(3) . . . . ?
Pd2 Pd6 C3 O3 149.4(6) . . . . ?
Pd5 Pd6 C3 O3 -90.9(6) . . . . ?
Pd1 Pd6 C3 O3 92.0(6) . . . . ?
Pd4 Pd6 C3 O3 -147.8(6) . . . . ?
C6 Pd6 C3 Ni2 -139.8(2) . . . . ?
Ni4 Pd6 C3 Ni2 81.1(2) . . . . ?
Pd11 Pd6 C3 Ni2 174.73(5) . . . . ?
Pd12 Pd6 C3 Ni2 -91.8(2) . . . . ?
Pd13 Pd6 C3 Ni2 40.0(6) . . . . ?
Pd2 Pd6 C3 Ni2 9.4(2) . . . . ?
Pd5 Pd6 C3 Ni2 129.08(18) . . . . ?
Pd1 Pd6 C3 Ni2 -48.05(16) . . . . ?
Pd4 Pd6 C3 Ni2 72.15(19) . . . . ?
C6 Pd6 C3 Ni4 139.0(2) . . . . ?
Ni2 Pd6 C3 Ni4 -81.1(2) . . . . ?
Pd11 Pd6 C3 Ni4 93.6(2) . . . . ?
Pd12 Pd6 C3 Ni4 -172.96(5) . . . . ?
Pd13 Pd6 C3 Ni4 -41.1(5) . . . . ?
Pd2 Pd6 C3 Ni4 -71.75(18) . . . . ?
Pd5 Pd6 C3 Ni4 47.95(15) . . . . ?
Pd1 Pd6 C3 Ni4 -129.17(18) . . . . ?
Pd4 Pd6 C3 Ni4 -9.0(2) . . . . ?
C1 Pd2 C4 O4 -2.5(8) . . . . ?
Ni3 Pd2 C4 O4 -43.0(8) . . . . ?
Ni2 Pd2 C4 O4 35.3(8) . . . . ?
Pd7 Pd2 C4 O4 137.2(8) . . . . ?
Pd8 Pd2 C4 O4 -142.1(8) . . . . ?
Pd13 Pd2 C4 O4 179.5(7) . . . . ?
Pd6 Pd2 C4 O4 129.2(6) . . . . ?
Pd3 Pd2 C4 O4 -86.0(7) . . . . ?
Pd1 Pd2 C4 O4 82.2(7) . . . . ?
Pd4 Pd2 C4 O4 -127.1(6) . . . . ?
C1 Pd2 C4 Pd8 139.7(2) . . . . ?
Ni3 Pd2 C4 Pd8 99.1(2) . . . . ?
Ni2 Pd2 C4 Pd8 177.48(5) . . . . ?
Pd7 Pd2 C4 Pd8 -80.67(19) . . . . ?
Pd13 Pd2 C4 Pd8 -38.35(17) . . . . ?
Pd6 Pd2 C4 Pd8 -88.6(3) . . . . ?
Pd3 Pd2 C4 Pd8 56.18(15) . . . . ?
Pd1 Pd2 C4 Pd8 -135.66(13) . . . . ?
Pd4 Pd2 C4 Pd8 15.1(4) . . . . ?
C1 Pd2 C4 Pd7 -139.6(2) . . . . ?
Ni3 Pd2 C4 Pd7 179.77(4) . . . . ?
Ni2 Pd2 C4 Pd7 -101.8(2) . . . . ?
Pd8 Pd2 C4 Pd7 80.67(19) . . . . ?
Pd13 Pd2 C4 Pd7 42.33(16) . . . . ?
Pd6 Pd2 C4 Pd7 -8.0(4) . . . . ?
Pd3 Pd2 C4 Pd7 136.85(14) . . . . ?
Pd1 Pd2 C4 Pd7 -54.99(15) . . . . ?
Pd4 Pd2 C4 Pd7 95.7(2) . . . . ?
C15 Pd8 C4 O4 13.7(7) . . . . ?
Ni6 Pd8 C4 O4 53.3(7) . . . . ?
Ni9 Pd8 C4 O4 -118.6(6) . . . . ?
Pd2 Pd8 C4 O4 144.7(8) . . . . ?
Ni10 Pd8 C4 O4 -88.8(8) . . . . ?
Pd9 Pd8 C4 O4 132.3(6) . . . . ?
Pd13 Pd8 C4 O4 -177.8(6) . . . . ?
Pd7 Pd8 C4 O4 -134.2(7) . . . . ?
Pd3 Pd8 C4 O4 92.1(6) . . . . ?
C15 Pd8 C4 Pd2 -131.1(3) . . . . ?
Ni6 Pd8 C4 Pd2 -91.5(2) . . . . ?
Ni9 Pd8 C4 Pd2 96.70(17) . . . . ?
Ni10 Pd8 C4 Pd2 126.5(4) . . . . ?
Pd9 Pd8 C4 Pd2 -12.4(3) . . . . ?
Pd13 Pd8 C4 Pd2 37.51(18) . . . . ?
Pd7 Pd8 C4 Pd2 81.11(19) . . . . ?
Pd3 Pd8 C4 Pd2 -52.60(15) . . . . ?
C15 Pd8 C4 Pd7 147.8(2) . . . . ?
Ni6 Pd8 C4 Pd7 -172.56(4) . . . . ?
Ni9 Pd8 C4 Pd7 15.59(19) . . . . ?
Pd2 Pd8 C4 Pd7 -81.11(19) . . . . ?
Ni10 Pd8 C4 Pd7 45.4(6) . . . . ?
Pd9 Pd8 C4 Pd7 -93.5(2) . . . . ?
Pd13 Pd8 C4 Pd7 -43.61(15) . . . . ?
Pd3 Pd8 C4 Pd7 -133.71(15) . . . . ?
C14 Pd7 C4 O4 -17.2(6) . . . . ?
C20 Pd7 C4 O4 73.8(7) . . . . ?
Ni5 Pd7 C4 O4 -54.3(7) . . . . ?
Ni8 Pd7 C4 O4 91.3(7) . . . . ?
Pd2 Pd7 C4 O4 -140.8(7) . . . . ?
Ni9 Pd7 C4 O4 119.5(6) . . . . ?
Pd12 Pd7 C4 O4 -132.9(5) . . . . ?
Pd13 Pd7 C4 O4 178.1(6) . . . . ?
Pd8 Pd7 C4 O4 134.8(7) . . . . ?
Pd1 Pd7 C4 O4 -91.8(6) . . . . ?
C14 Pd7 C4 Pd2 123.6(2) . . . . ?
C20 Pd7 C4 Pd2 -145.4(2) . . . . ?
Ni5 Pd7 C4 Pd2 86.5(2) . . . . ?
Ni8 Pd7 C4 Pd2 -127.9(3) . . . . ?
Ni9 Pd7 C4 Pd2 -99.73(15) . . . . ?
Pd12 Pd7 C4 Pd2 7.8(3) . . . . ?
Pd13 Pd7 C4 Pd2 -41.10(16) . . . . ?
Pd8 Pd7 C4 Pd2 -84.4(2) . . . . ?
Pd1 Pd7 C4 Pd2 49.02(15) . . . . ?
C14 Pd7 C4 Pd8 -152.0(2) . . . . ?
C20 Pd7 C4 Pd8 -61.0(3) . . . . ?
Ni5 Pd7 C4 Pd8 170.93(5) . . . . ?
Ni8 Pd7 C4 Pd8 -43.5(5) . . . . ?
Pd2 Pd7 C4 Pd8 84.4(2) . . . . ?
Ni9 Pd7 C4 Pd8 -15.29(19) . . . . ?
Pd12 Pd7 C4 Pd8 92.3(2) . . . . ?
Pd13 Pd7 C4 Pd8 43.33(15) . . . . ?
Pd1 Pd7 C4 Pd8 133.45(15) . . . . ?
C2 Pd4 C5 O5 0.2(8) . . . . ?
Ni4 Pd4 C5 O5 -40.6(9) . . . . ?
Ni3 Pd4 C5 O5 39.4(9) . . . . ?
Pd9 Pd4 C5 O5 139.5(9) . . . . ?
Pd10 Pd4 C5 O5 -140.6(8) . . . . ?
Pd13 Pd4 C5 O5 178.3(7) . . . . ?
Pd3 Pd4 C5 O5 83.4(7) . . . . ?
Pd5 Pd4 C5 O5 -85.4(7) . . . . ?
Pd6 Pd4 C5 O5 -130.7(7) . . . . ?
Pd2 Pd4 C5 O5 127.3(6) . . . . ?
C2 Pd4 C5 Pd9 -139.3(2) . . . . ?
Ni4 Pd4 C5 Pd9 179.92(6) . . . . ?
Ni3 Pd4 C5 Pd9 -100.1(2) . . . . ?
Pd10 Pd4 C5 Pd9 79.9(2) . . . . ?
Pd13 Pd4 C5 Pd9 38.9(2) . . . . ?
Pd3 Pd4 C5 Pd9 -56.05(19) . . . . ?
Pd5 Pd4 C5 Pd9 135.14(16) . . . . ?
Pd6 Pd4 C5 Pd9 89.9(3) . . . . ?
Pd2 Pd4 C5 Pd9 -12.1(4) . . . . ?
C2 Pd4 C5 Pd10 140.8(2) . . . . ?
Ni4 Pd4 C5 Pd10 100.0(3) . . . . ?
Ni3 Pd4 C5 Pd10 -179.98(5) . . . . ?
Pd9 Pd4 C5 Pd10 -79.9(2) . . . . ?
Pd13 Pd4 C5 Pd10 -41.02(17) . . . . ?
Pd3 Pd4 C5 Pd10 -135.95(14) . . . . ?
Pd5 Pd4 C5 Pd10 55.24(16) . . . . ?
Pd6 Pd4 C5 Pd10 10.0(4) . . . . ?
Pd2 Pd4 C5 Pd10 -92.0(3) . . . . ?
C16 Pd9 C5 O5 -9.8(8) . . . . ?
Ni6 Pd9 C5 O5 -52.9(8) . . . . ?
Ni10 Pd9 C5 O5 85.2(10) . . . . ?
Pd4 Pd9 C5 O5 -143.2(9) . . . . ?
Pd13 Pd9 C5 O5 178.4(7) . . . . ?
Pd8 Pd9 C5 O5 -129.6(6) . . . . ?
Ni11 Pd9 C5 O5 118.9(7) . . . . ?
Pd10 Pd9 C5 O5 133.9(8) . . . . ?
Pd3 Pd9 C5 O5 -93.0(7) . . . . ?
C16 Pd9 C5 Pd4 133.4(3) . . . . ?
Ni6 Pd9 C5 Pd4 90.3(2) . . . . ?
Ni10 Pd9 C5 Pd4 -131.7(4) . . . . ?
Pd13 Pd9 C5 Pd4 -38.4(2) . . . . ?
Pd8 Pd9 C5 Pd4 13.6(4) . . . . ?
Ni11 Pd9 C5 Pd4 -98.0(2) . . . . ?
Pd10 Pd9 C5 Pd4 -83.0(2) . . . . ?
Pd3 Pd9 C5 Pd4 50.13(18) . . . . ?
C16 Pd9 C5 Pd10 -143.6(2) . . . . ?
Ni6 Pd9 C5 Pd10 173.27(5) . . . . ?
Ni10 Pd9 C5 Pd10 -48.7(6) . . . . ?
Pd4 Pd9 C5 Pd10 83.0(2) . . . . ?
Pd13 Pd9 C5 Pd10 44.55(15) . . . . ?
Pd8 Pd9 C5 Pd10 96.6(3) . . . . ?
Ni11 Pd9 C5 Pd10 -15.0(2) . . . . ?
Pd3 Pd9 C5 Pd10 133.13(15) . . . . ?
C17 Pd10 C5 O5 15.6(7) . . . . ?
C23 Pd10 C5 O5 -73.1(7) . . . . ?
Ni7 Pd10 C5 O5 55.2(7) . . . . ?
Pd4 Pd10 C5 O5 143.5(8) . . . . ?
Ni12 Pd10 C5 O5 -95.1(8) . . . . ?
Pd11 Pd10 C5 O5 134.8(5) . . . . ?
Pd9 Pd10 C5 O5 -132.8(7) . . . . ?
Ni11 Pd10 C5 O5 -118.0(6) . . . . ?
Pd13 Pd10 C5 O5 -176.6(6) . . . . ?
Pd5 Pd10 C5 O5 93.6(6) . . . . ?
C17 Pd10 C5 Pd4 -127.8(3) . . . . ?
C23 Pd10 C5 Pd4 143.4(2) . . . . ?
Ni7 Pd10 C5 Pd4 -88.3(2) . . . . ?
Ni12 Pd10 C5 Pd4 121.4(4) . . . . ?
Pd11 Pd10 C5 Pd4 -8.7(4) . . . . ?
Pd9 Pd10 C5 Pd4 83.7(2) . . . . ?
Ni11 Pd10 C5 Pd4 98.53(17) . . . . ?
Pd13 Pd10 C5 Pd4 39.92(18) . . . . ?
Pd5 Pd10 C5 Pd4 -49.90(16) . . . . ?
C17 Pd10 C5 Pd9 148.4(2) . . . . ?
C23 Pd10 C5 Pd9 59.7(3) . . . . ?
Ni7 Pd10 C5 Pd9 -172.00(5) . . . . ?
Pd4 Pd10 C5 Pd9 -83.7(2) . . . . ?
Ni12 Pd10 C5 Pd9 37.7(6) . . . . ?
Pd11 Pd10 C5 Pd9 -92.4(2) . . . . ?
Ni11 Pd10 C5 Pd9 14.8(2) . . . . ?
Pd13 Pd10 C5 Pd9 -43.82(15) . . . . ?
Pd5 Pd10 C5 Pd9 -133.64(16) . . . . ?
C3 Pd6 C6 O6 -1.2(8) . . . . ?
Ni4 Pd6 C6 O6 38.0(9) . . . . ?
Ni2 Pd6 C6 O6 -39.4(9) . . . . ?
Pd11 Pd6 C6 O6 140.3(9) . . . . ?
Pd12 Pd6 C6 O6 -140.5(8) . . . . ?
Pd13 Pd6 C6 O6 178.8(7) . . . . ?
Pd2 Pd6 C6 O6 -128.0(7) . . . . ?
Pd5 Pd6 C6 O6 82.9(7) . . . . ?
Pd1 Pd6 C6 O6 -84.2(7) . . . . ?
Pd4 Pd6 C6 O6 125.3(6) . . . . ?
C3 Pd6 C6 Pd11 -141.6(2) . . . . ?
Ni4 Pd6 C6 Pd11 -102.3(2) . . . . ?
Ni2 Pd6 C6 Pd11 -179.75(5) . . . . ?
Pd12 Pd6 C6 Pd11 79.17(19) . . . . ?
Pd13 Pd6 C6 Pd11 38.50(19) . . . . ?
Pd2 Pd6 C6 Pd11 91.6(3) . . . . ?
Pd5 Pd6 C6 Pd11 -57.45(16) . . . . ?
Pd1 Pd6 C6 Pd11 135.50(15) . . . . ?
Pd4 Pd6 C6 Pd11 -15.1(4) . . . . ?
C3 Pd6 C6 Pd12 139.3(2) . . . . ?
Ni4 Pd6 C6 Pd12 178.53(5) . . . . ?
Ni2 Pd6 C6 Pd12 101.1(2) . . . . ?
Pd11 Pd6 C6 Pd12 -79.17(19) . . . . ?
Pd13 Pd6 C6 Pd12 -40.67(16) . . . . ?
Pd2 Pd6 C6 Pd12 12.4(3) . . . . ?
Pd5 Pd6 C6 Pd12 -136.62(13) . . . . ?
Pd1 Pd6 C6 Pd12 56.33(14) . . . . ?
Pd4 Pd6 C6 Pd12 -94.2(3) . . . . ?
C18 Pd11 C6 O6 -14.7(7) . . . . ?
C24 Pd11 C6 O6 73.7(7) . . . . ?
Ni12 Pd11 C6 O6 86.9(9) . . . . ?
Ni7 Pd11 C6 O6 -53.5(7) . . . . ?
Pd6 Pd11 C6 O6 -144.1(8) . . . . ?
Pd13 Pd11 C6 O6 178.1(7) . . . . ?
Pd10 Pd11 C6 O6 -129.7(6) . . . . ?
Ni13 Pd11 C6 O6 119.3(7) . . . . ?
Pd12 Pd11 C6 O6 133.6(8) . . . . ?
Pd5 Pd11 C6 O6 -92.1(7) . . . . ?
C18 Pd11 C6 Pd6 129.5(3) . . . . ?
C24 Pd11 C6 Pd6 -142.2(2) . . . . ?
Ni12 Pd11 C6 Pd6 -129.0(4) . . . . ?
Ni7 Pd11 C6 Pd6 90.6(2) . . . . ?
Pd13 Pd11 C6 Pd6 -37.77(19) . . . . ?
Pd10 Pd11 C6 Pd6 14.5(4) . . . . ?
Ni13 Pd11 C6 Pd6 -96.57(18) . . . . ?
Pd12 Pd11 C6 Pd6 -82.2(2) . . . . ?
Pd5 Pd11 C6 Pd6 52.06(16) . . . . ?
C18 Pd11 C6 Pd12 -148.3(3) . . . . ?
C24 Pd11 C6 Pd12 -60.0(3) . . . . ?
Ni12 Pd11 C6 Pd12 -46.8(6) . . . . ?
Ni7 Pd11 C6 Pd12 172.81(5) . . . . ?
Pd6 Pd11 C6 Pd12 82.2(2) . . . . ?
Pd13 Pd11 C6 Pd12 44.44(15) . . . . ?
Pd10 Pd11 C6 Pd12 96.7(2) . . . . ?
Ni13 Pd11 C6 Pd12 -14.4(2) . . . . ?
Pd5 Pd11 C6 Pd12 134.27(15) . . . . ?
C19 Pd12 C6 O6 12.8(7) . . . . ?
Ni5 Pd12 C6 O6 54.5(7) . . . . ?
Ni13 Pd12 C6 O6 -118.3(6) . . . . ?
Pd6 Pd12 C6 O6 143.8(8) . . . . ?
Ni8 Pd12 C6 O6 -92.7(8) . . . . ?
Pd11 Pd12 C6 O6 -132.9(8) . . . . ?
Pd7 Pd12 C6 O6 133.5(6) . . . . ?
Pd13 Pd12 C6 O6 -176.8(6) . . . . ?
Pd1 Pd12 C6 O6 92.1(7) . . . . ?
C19 Pd12 C6 Pd6 -131.0(3) . . . . ?
Ni5 Pd12 C6 Pd6 -89.26(19) . . . . ?
Ni13 Pd12 C6 Pd6 97.91(16) . . . . ?
Ni8 Pd12 C6 Pd6 123.6(4) . . . . ?
Pd11 Pd12 C6 Pd6 83.35(19) . . . . ?
Pd7 Pd12 C6 Pd6 -10.3(3) . . . . ?
Pd13 Pd12 C6 Pd6 39.43(16) . . . . ?
Pd1 Pd12 C6 Pd6 -51.61(14) . . . . ?
C19 Pd12 C6 Pd11 145.7(2) . . . . ?
Ni5 Pd12 C6 Pd11 -172.62(5) . . . . ?
Ni13 Pd12 C6 Pd11 14.6(2) . . . . ?
Pd6 Pd12 C6 Pd11 -83.35(19) . . . . ?
Ni8 Pd12 C6 Pd11 40.2(6) . . . . ?
Pd7 Pd12 C6 Pd11 -93.7(2) . . . . ?
Pd13 Pd12 C6 Pd11 -43.92(15) . . . . ?
Pd1 Pd12 C6 Pd11 -134.96(15) . . . . ?
C25 Ni13 C7 O7 -42.1(10) . . . . ?
C24 Ni13 C7 O7 51.1(10) . . . . ?
Ni12 Ni13 C7 O7 92.5(9) . . . . ?
Ni8 Ni13 C7 O7 -87.0(9) . . . . ?
Ni11 Ni13 C7 O7 141.6(10) . . . . ?
Ni9 Ni13 C7 O7 -136.9(10) . . . . ?
Pd13 Ni13 C7 O7 -177.8(9) . . . . ?
Pd12 Ni13 C7 O7 -124.9(7) . . . . ?
Pd11 Ni13 C7 O7 128.5(8) . . . . ?
C25 Ni13 C7 Ni11 176.3(3) . . . . ?
C24 Ni13 C7 Ni11 -90.6(3) . . . . ?
Ni12 Ni13 C7 Ni11 -49.18(18) . . . . ?
Ni8 Ni13 C7 Ni11 131.4(2) . . . . ?
Ni9 Ni13 C7 Ni11 81.5(2) . . . . ?
Pd13 Ni13 C7 Ni11 40.5(2) . . . . ?
Pd12 Ni13 C7 Ni11 93.4(4) . . . . ?
Pd11 Ni13 C7 Ni11 -13.1(4) . . . . ?
C25 Ni13 C7 Ni9 94.8(3) . . . . ?
C24 Ni13 C7 Ni9 -172.1(3) . . . . ?
Ni12 Ni13 C7 Ni9 -130.7(2) . . . . ?
Ni8 Ni13 C7 Ni9 49.85(19) . . . . ?
Ni11 Ni13 C7 Ni9 -81.5(2) . . . . ?
Pd13 Ni13 C7 Ni9 -41.0(2) . . . . ?
Pd12 Ni13 C7 Ni9 11.9(5) . . . . ?
Pd11 Ni13 C7 Ni9 -94.7(3) . . . . ?
C22 Ni11 C7 O7 39.0(8) . . . . ?
C23 Ni11 C7 O7 -57.2(8) . . . . ?
Ni12 Ni11 C7 O7 -96.4(7) . . . . ?
Ni10 Ni11 C7 O7 84.4(7) . . . . ?
Ni13 Ni11 C7 O7 -145.9(8) . . . . ?
Ni9 Ni11 C7 O7 130.5(8) . . . . ?
Pd13 Ni11 C7 O7 174.4(7) . . . . ?
Pd9 Ni11 C7 O7 126.3(6) . . . . ?
Pd10 Ni11 C7 O7 -135.0(6) . . . . ?
C22 Ni11 C7 Ni13 -175.1(3) . . . . ?
C23 Ni11 C7 Ni13 88.7(3) . . . . ?
Ni12 Ni11 C7 Ni13 49.50(19) . . . . ?
Ni10 Ni11 C7 Ni13 -129.7(2) . . . . ?
Ni9 Ni11 C7 Ni13 -83.5(3) . . . . ?
Pd13 Ni11 C7 Ni13 -39.7(2) . . . . ?
Pd9 Ni11 C7 Ni13 -87.8(3) . . . . ?
Pd10 Ni11 C7 Ni13 10.9(4) . . . . ?
C22 Ni11 C7 Ni9 -91.5(3) . . . . ?
C23 Ni11 C7 Ni9 172.2(3) . . . . ?
Ni12 Ni11 C7 Ni9 133.03(18) . . . . ?
Ni10 Ni11 C7 Ni9 -46.19(17) . . . . ?
Ni13 Ni11 C7 Ni9 83.5(3) . . . . ?
Pd13 Ni11 C7 Ni9 43.85(18) . . . . ?
Pd9 Ni11 C7 Ni9 -4.2(4) . . . . ?
Pd10 Ni11 C7 Ni9 94.5(3) . . . . ?
C21 Ni9 C7 O7 -41.0(8) . . . . ?
C20 Ni9 C7 O7 56.1(8) . . . . ?
Ni8 Ni9 C7 O7 93.4(7) . . . . ?
Ni10 Ni9 C7 O7 -85.9(7) . . . . ?
Ni13 Ni9 C7 O7 143.1(9) . . . . ?
Ni11 Ni9 C7 O7 -132.4(8) . . . . ?
Pd13 Ni9 C7 O7 -176.5(7) . . . . ?
Pd8 Ni9 C7 O7 -128.6(6) . . . . ?
Pd7 Ni9 C7 O7 131.1(6) . . . . ?
C21 Ni9 C7 Ni13 175.9(3) . . . . ?
C20 Ni9 C7 Ni13 -87.0(3) . . . . ?
Ni8 Ni9 C7 Ni13 -49.7(2) . . . . ?
Ni10 Ni9 C7 Ni13 131.0(2) . . . . ?
Ni11 Ni9 C7 Ni13 84.5(3) . . . . ?
Pd13 Ni9 C7 Ni13 40.4(2) . . . . ?
Pd8 Ni9 C7 Ni13 88.3(3) . . . . ?
Pd7 Ni9 C7 Ni13 -12.0(4) . . . . ?
C21 Ni9 C7 Ni11 91.4(3) . . . . ?
C20 Ni9 C7 Ni11 -171.5(3) . . . . ?
Ni8 Ni9 C7 Ni11 -134.28(19) . . . . ?
Ni10 Ni9 C7 Ni11 46.46(17) . . . . ?
Ni13 Ni9 C7 Ni11 -84.5(3) . . . . ?
Pd13 Ni9 C7 Ni11 -44.17(18) . . . . ?
Pd8 Ni9 C7 Ni11 3.7(4) . . . . ?
Pd7 Ni9 C7 Ni11 -96.5(3) . . . . ?
C1 Ni2 C8 O8 -84.2(12) . . . . ?
C3 Ni2 C8 O8 84.2(12) . . . . ?
Ni4 Ni2 C8 O8 76.2(13) . . . . ?
Ni3 Ni2 C8 O8 -77.5(13) . . . . ?
Pd1 Ni2 C8 O8 179.2(13) . . . . ?
Pd6 Ni2 C8 O8 144.6(11) . . . . ?
Pd2 Ni2 C8 O8 -146.0(11) . . . . ?
Ni1 Ni2 C8 O8 -1.8(12) . . . . ?
C1 Ni2 C8 Pd1 96.7(3) . . . . ?
C3 Ni2 C8 Pd1 -95.0(3) . . . . ?
Ni4 Ni2 C8 Pd1 -103.0(4) . . . . ?
Ni3 Ni2 C8 Pd1 103.4(4) . . . . ?
Pd6 Ni2 C8 Pd1 -34.5(2) . . . . ?
Pd2 Ni2 C8 Pd1 34.8(2) . . . . ?
Ni1 Ni2 C8 Pd1 179.01(9) . . . . ?
C11 Pd1 C8 O8 4.5(8) . . . . ?
Ni2 Pd1 C8 O8 -179.4(10) . . . . ?
Ni5 Pd1 C8 O8 2.7(11) . . . . ?
Pd6 Pd1 C8 O8 -149.5(8) . . . . ?
Pd2 Pd1 C8 O8 150.6(8) . . . . ?
Pd12 Pd1 C8 O8 -121.3(7) . . . . ?
Pd7 Pd1 C8 O8 122.2(7) . . . . ?
C11 Pd1 C8 Ni2 -176.1(3) . . . . ?
Ni5 Pd1 C8 Ni2 -177.95(13) . . . . ?
Pd6 Pd1 C8 Ni2 29.9(2) . . . . ?
Pd2 Pd1 C8 Ni2 -30.0(2) . . . . ?
Pd12 Pd1 C8 Ni2 58.1(5) . . . . ?
Pd7 Pd1 C8 Ni2 -58.4(5) . . . . ?
C2 Ni3 C9 O9 -88.1(10) . . . . ?
C1 Ni3 C9 O9 79.5(10) . . . . ?
Ni4 Ni3 C9 O9 -81.0(11) . . . . ?
Ni2 Ni3 C9 O9 75.0(11) . . . . ?
Pd3 Ni3 C9 O9 178.7(11) . . . . ?
Pd2 Ni3 C9 O9 140.6(9) . . . . ?
Pd4 Ni3 C9 O9 -149.4(9) . . . . ?
Ni1 Ni3 C9 O9 -1.2(11) . . . . ?
C2 Ni3 C9 Pd3 93.2(3) . . . . ?
C1 Ni3 C9 Pd3 -99.2(3) . . . . ?
Ni4 Ni3 C9 Pd3 100.3(4) . . . . ?
Ni2 Ni3 C9 Pd3 -103.7(3) . . . . ?
Pd2 Ni3 C9 Pd3 -38.1(2) . . . . ?
Pd4 Ni3 C9 Pd3 31.9(2) . . . . ?
Ni1 Ni3 C9 Pd3 -179.87(8) . . . . ?
C12 Pd3 C9 O9 20.3(8) . . . . ?
Ni3 Pd3 C9 O9 -179.0(9) . . . . ?
Ni6 Pd3 C9 O9 3.2(10) . . . . ?
Pd2 Pd3 C9 O9 -145.4(7) . . . . ?
Pd4 Pd3 C9 O9 152.8(7) . . . . ?
Pd8 Pd3 C9 O9 -113.0(7) . . . . ?
Pd9 Pd3 C9 O9 125.6(6) . . . . ?
C12 Pd3 C9 Ni3 -160.7(3) . . . . ?
Ni6 Pd3 C9 Ni3 -177.81(11) . . . . ?
Pd2 Pd3 C9 Ni3 33.5(2) . . . . ?
Pd4 Pd3 C9 Ni3 -28.2(2) . . . . ?
Pd8 Pd3 C9 Ni3 65.9(4) . . . . ?
Pd9 Pd3 C9 Ni3 -55.4(5) . . . . ?
C2 Ni4 C10 O10 76.3(10) . . . . ?
C3 Ni4 C10 O10 -92.4(10) . . . . ?
Ni3 Ni4 C10 O10 71.0(11) . . . . ?
Ni2 Ni4 C10 O10 -82.9(11) . . . . ?
Pd5 Ni4 C10 O10 175.7(11) . . . . ?
Pd6 Ni4 C10 O10 -154.7(9) . . . . ?
Pd4 Ni4 C10 O10 136.0(9) . . . . ?
Ni1 Ni4 C10 O10 -5.9(10) . . . . ?
C2 Ni4 C10 Pd5 -99.3(2) . . . . ?
C3 Ni4 C10 Pd5 91.9(3) . . . . ?
Ni3 Ni4 C10 Pd5 -104.7(3) . . . . ?
Ni2 Ni4 C10 Pd5 101.4(4) . . . . ?
Pd6 Ni4 C10 Pd5 29.7(2) . . . . ?
Pd4 Ni4 C10 Pd5 -39.6(2) . . . . ?
Ni1 Ni4 C10 Pd5 178.43(7) . . . . ?
C13 Pd5 C10 O10 11.9(7) . . . . ?
Ni4 Pd5 C10 O10 -176.7(8) . . . . ?
Ni7 Pd5 C10 O10 1.7(9) . . . . ?
Pd4 Pd5 C10 O10 -141.6(7) . . . . ?
Pd6 Pd5 C10 O10 157.9(6) . . . . ?
Pd10 Pd5 C10 O10 -111.7(6) . . . . ?
Pd11 Pd5 C10 O10 134.3(5) . . . . ?
C13 Pd5 C10 Ni4 -171.4(3) . . . . ?
Ni7 Pd5 C10 Ni4 178.43(12) . . . . ?
Pd4 Pd5 C10 Ni4 35.13(19) . . . . ?
Pd6 Pd5 C10 Ni4 -25.5(2) . . . . ?
Pd10 Pd5 C10 Ni4 65.0(4) . . . . ?
Pd11 Pd5 C10 Ni4 -49.0(4) . . . . ?
C8 Pd1 C11 O11 4.3(10) . . . . ?
Ni2 Pd1 C11 O11 -0.3(12) . . . . ?
Ni5 Pd1 C11 O11 -177.0(11) . . . . ?
Pd6 Pd1 C11 O11 123.3(8) . . . . ?
Pd2 Pd1 C11 O11 -108.2(9) . . . . ?
Pd12 Pd1 C11 O11 158.8(9) . . . . ?
Pd7 Pd1 C11 O11 -146.4(9) . . . . ?
C8 Pd1 C11 Ni5 -178.7(2) . . . . ?
Ni2 Pd1 C11 Ni5 176.64(11) . . . . ?
Pd6 Pd1 C11 Ni5 -59.8(5) . . . . ?
Pd2 Pd1 C11 Ni5 68.7(4) . . . . ?
Pd12 Pd1 C11 Ni5 -24.3(2) . . . . ?
Pd7 Pd1 C11 Ni5 30.5(2) . . . . ?
C29 Ni5 C11 O11 -3.5(9) . . . . ?
C14 Ni5 C11 O11 93.0(8) . . . . ?
C19 Ni5 C11 O11 -102.3(8) . . . . ?
Pd1 Ni5 C11 O11 177.3(9) . . . . ?
Pd12 Ni5 C11 O11 -152.6(7) . . . . ?
Pd7 Ni5 C11 O11 139.4(8) . . . . ?
Ni8 Ni5 C11 O11 162.0(5) . . . . ?
C29 Ni5 C11 Pd1 179.2(2) . . . . ?
C14 Ni5 C11 Pd1 -84.3(3) . . . . ?
C19 Ni5 C11 Pd1 80.4(3) . . . . ?
Pd12 Ni5 C11 Pd1 30.0(3) . . . . ?
Pd7 Ni5 C11 Pd1 -37.9(2) . . . . ?
Ni8 Ni5 C11 Pd1 -15.3(8) . . . . ?
C9 Pd3 C12 O12 17.5(10) . . . . ?
Ni3 Pd3 C12 O12 -4.2(12) . . . . ?
Ni6 Pd3 C12 O12 -175.1(11) . . . . ?
Pd2 Pd3 C12 O12 149.1(7) . . . . ?
Pd4 Pd3 C12 O12 -90.7(10) . . . . ?
Pd8 Pd3 C12 O12 172.7(9) . . . . ?
Pd9 Pd3 C12 O12 -134.2(10) . . . . ?
C9 Pd3 C12 Ni6 -167.5(2) . . . . ?
Ni3 Pd3 C12 Ni6 170.92(9) . . . . ?
Pd2 Pd3 C12 Ni6 -35.9(8) . . . . ?
Pd4 Pd3 C12 Ni6 84.4(2) . . . . ?
Pd8 Pd3 C12 Ni6 -12.2(2) . . . . ?
Pd9 Pd3 C12 Ni6 40.91(18) . . . . ?
C30 Ni6 C12 O12 -16.9(9) . . . . ?
C15 Ni6 C12 O12 -117.0(8) . . . . ?
C16 Ni6 C12 O12 78.3(9) . . . . ?
Pd3 Ni6 C12 O12 175.7(10) . . . . ?
Pd9 Ni6 C12 O12 125.6(8) . . . . ?
Pd8 Ni6 C12 O12 -169.9(8) . . . . ?
Ni10 Ni6 C12 O12 130.8(7) . . . . ?
C30 Ni6 C12 Pd3 167.4(3) . . . . ?
C15 Ni6 C12 Pd3 67.4(3) . . . . ?
C16 Ni6 C12 Pd3 -97.4(3) . . . . ?
Pd9 Ni6 C12 Pd3 -50.1(2) . . . . ?
Pd8 Ni6 C12 Pd3 14.4(3) . . . . ?
Ni10 Ni6 C12 Pd3 -44.9(6) . . . . ?
C10 Pd5 C13 O13 10.7(10) . . . . ?
Ni4 Pd5 C13 O13 0.7(12) . . . . ?
Ni7 Pd5 C13 O13 -176.4(11) . . . . ?
Pd4 Pd5 C13 O13 124.3(8) . . . . ?
Pd6 Pd5 C13 O13 -103.7(10) . . . . ?
Pd10 Pd5 C13 O13 160.8(9) . . . . ?
Pd11 Pd5 C13 O13 -144.5(10) . . . . ?
C10 Pd5 C13 Ni7 -172.9(2) . . . . ?
Ni4 Pd5 C13 Ni7 177.07(11) . . . . ?
Pd4 Pd5 C13 Ni7 -59.3(5) . . . . ?
Pd6 Pd5 C13 Ni7 72.7(3) . . . . ?
Pd10 Pd5 C13 Ni7 -22.8(2) . . . . ?
Pd11 Pd5 C13 Ni7 31.88(19) . . . . ?
C31 Ni7 C13 O13 -6.4(9) . . . . ?
C18 Ni7 C13 O13 90.4(9) . . . . ?
C17 Ni7 C13 O13 -104.8(9) . . . . ?
Pd5 Ni7 C13 O13 176.8(10) . . . . ?
Pd10 Ni7 C13 O13 -155.0(8) . . . . ?
Pd11 Ni7 C13 O13 138.0(8) . . . . ?
Ni12 Ni7 C13 O13 156.1(5) . . . . ?
C31 Ni7 C13 Pd5 176.8(3) . . . . ?
C18 Ni7 C13 Pd5 -86.4(3) . . . . ?
C17 Ni7 C13 Pd5 78.4(3) . . . . ?
Pd10 Ni7 C13 Pd5 28.2(3) . . . . ?
Pd11 Ni7 C13 Pd5 -38.8(2) . . . . ?
Ni12 Ni7 C13 Pd5 -20.7(7) . . . . ?
C29 Ni5 C14 O14 36.5(10) . . . . ?
C19 Ni5 C14 O14 150.6(8) . . . . ?
C11 Ni5 C14 O14 -65.2(9) . . . . ?
Pd1 Ni5 C14 O14 -113.6(9) . . . . ?
Pd12 Ni5 C14 O14 177.4(9) . . . . ?
Pd7 Ni5 C14 O14 -179.1(11) . . . . ?
Ni8 Ni5 C14 O14 131.3(9) . . . . ?
C29 Ni5 C14 Pd7 -144.4(3) . . . . ?
C19 Ni5 C14 Pd7 -30.3(8) . . . . ?
C11 Ni5 C14 Pd7 113.9(3) . . . . ?
Pd1 Ni5 C14 Pd7 65.51(19) . . . . ?
Pd12 Ni5 C14 Pd7 -3.6(3) . . . . ?
Ni8 Ni5 C14 Pd7 -49.62(17) . . . . ?
C4 Pd7 C14 O14 42.3(8) . . . . ?
C20 Pd7 C14 O14 -73.9(8) . . . . ?
Ni5 Pd7 C14 O14 179.2(10) . . . . ?
Ni8 Pd7 C14 O14 -117.0(8) . . . . ?
Pd2 Pd7 C14 O14 84.8(8) . . . . ?
Ni9 Pd7 C14 O14 -74.4(9) . . . . ?
Pd12 Pd7 C14 O14 -177.5(8) . . . . ?
Pd13 Pd7 C14 O14 158.8(5) . . . . ?
Pd8 Pd7 C14 O14 12.0(10) . . . . ?
Pd1 Pd7 C14 O14 127.3(9) . . . . ?
C4 Pd7 C14 Ni5 -136.8(2) . . . . ?
C20 Pd7 C14 Ni5 106.9(3) . . . . ?
Ni8 Pd7 C14 Ni5 63.9(2) . . . . ?
Pd2 Pd7 C14 Ni5 -94.4(2) . . . . ?
Ni9 Pd7 C14 Ni5 106.4(2) . . . . ?
Pd12 Pd7 C14 Ni5 3.3(2) . . . . ?
Pd13 Pd7 C14 Ni5 -20.4(9) . . . . ?
Pd8 Pd7 C14 Ni5 -167.19(6) . . . . ?
Pd1 Pd7 C14 Ni5 -51.90(16) . . . . ?
C30 Ni6 C15 O15 -23.8(10) . . . . ?
C16 Ni6 C15 O15 -131.5(9) . . . . ?
C12 Ni6 C15 O15 78.2(10) . . . . ?
Pd3 Ni6 C15 O15 121.4(9) . . . . ?
Pd9 Ni6 C15 O15 -168.6(9) . . . . ?
Pd8 Ni6 C15 O15 -178.7(11) . . . . ?
Ni10 Ni6 C15 O15 -124.9(9) . . . . ?
C30 Ni6 C15 Pd8 154.9(3) . . . . ?
C16 Ni6 C15 Pd8 47.1(6) . . . . ?
C12 Ni6 C15 Pd8 -103.2(3) . . . . ?
Pd3 Ni6 C15 Pd8 -59.92(18) . . . . ?
Pd9 Ni6 C15 Pd8 10.0(2) . . . . ?
Ni10 Ni6 C15 Pd8 53.79(16) . . . . ?
C4 Pd8 C15 O15 -48.5(7) . . . . ?
Ni6 Pd8 C15 O15 178.9(9) . . . . ?
Ni9 Pd8 C15 O15 70.5(8) . . . . ?
Pd2 Pd8 C15 O15 -88.7(7) . . . . ?
Ni10 Pd8 C15 O15 112.1(7) . . . . ?
Pd9 Pd8 C15 O15 169.4(7) . . . . ?
Pd13 Pd8 C15 O15 177.3(4) . . . . ?
Pd7 Pd8 C15 O15 -11.9(9) . . . . ?
Pd3 Pd8 C15 O15 -130.6(7) . . . . ?
C4 Pd8 C15 Ni6 132.6(2) . . . . ?
Ni9 Pd8 C15 Ni6 -108.4(2) . . . . ?
Pd2 Pd8 C15 Ni6 92.4(2) . . . . ?
Ni10 Pd8 C15 Ni6 -66.76(19) . . . . ?
Pd9 Pd8 C15 Ni6 -9.5(2) . . . . ?
Pd13 Pd8 C15 Ni6 -1.6(9) . . . . ?
Pd7 Pd8 C15 Ni6 169.25(6) . . . . ?
Pd3 Pd8 C15 Ni6 50.52(17) . . . . ?
C30 Ni6 C16 O16 19.1(9) . . . . ?
C15 Ni6 C16 O16 127.2(8) . . . . ?
C12 Ni6 C16 O16 -79.9(9) . . . . ?
Pd3 Ni6 C16 O16 -128.1(9) . . . . ?
Pd9 Ni6 C16 O16 177.9(10) . . . . ?
Pd8 Ni6 C16 O16 162.0(8) . . . . ?
Ni10 Ni6 C16 O16 120.3(9) . . . . ?
C30 Ni6 C16 Pd9 -158.9(3) . . . . ?
C15 Ni6 C16 Pd9 -50.8(6) . . . . ?
C12 Ni6 C16 Pd9 102.1(3) . . . . ?
Pd3 Ni6 C16 Pd9 54.0(2) . . . . ?
Pd8 Ni6 C16 Pd9 -16.0(2) . . . . ?
Ni10 Ni6 C16 Pd9 -57.65(16) . . . . ?
C5 Pd9 C16 O16 55.3(8) . . . . ?
Ni6 Pd9 C16 O16 -178.2(9) . . . . ?
Ni10 Pd9 C16 O16 -105.3(7) . . . . ?
Pd4 Pd9 C16 O16 95.9(7) . . . . ?
Pd13 Pd9 C16 O16 -155.6(5) . . . . ?
Pd8 Pd9 C16 O16 -162.9(7) . . . . ?
Ni11 Pd9 C16 O16 -64.2(8) . . . . ?
Pd10 Pd9 C16 O16 14.5(9) . . . . ?
Pd3 Pd9 C16 O16 138.7(8) . . . . ?
C5 Pd9 C16 Ni6 -126.5(3) . . . . ?
Ni10 Pd9 C16 Ni6 72.92(18) . . . . ?
Pd4 Pd9 C16 Ni6 -85.9(2) . . . . ?
Pd13 Pd9 C16 Ni6 22.6(9) . . . . ?
Pd8 Pd9 C16 Ni6 15.2(2) . . . . ?
Ni11 Pd9 C16 Ni6 113.96(19) . . . . ?
Pd10 Pd9 C16 Ni6 -167.36(6) . . . . ?
Pd3 Pd9 C16 Ni6 -43.08(17) . . . . ?
C31 Ni7 C17 O17 -31.9(11) . . . . ?
C18 Ni7 C17 O17 -142.7(9) . . . . ?
C13 Ni7 C17 O17 72.9(11) . . . . ?
Pd5 Ni7 C17 O17 120.1(10) . . . . ?
Pd10 Ni7 C17 O17 -178.2(12) . . . . ?
Pd11 Ni7 C17 O17 -169.9(10) . . . . ?
Ni12 Ni7 C17 O17 -126.7(11) . . . . ?
C31 Ni7 C17 Pd10 146.3(3) . . . . ?
C18 Ni7 C17 Pd10 35.4(8) . . . . ?
C13 Ni7 C17 Pd10 -108.9(3) . . . . ?
Pd5 Ni7 C17 Pd10 -61.7(2) . . . . ?
Pd11 Ni7 C17 Pd10 8.3(3) . . . . ?
Ni12 Ni7 C17 Pd10 51.51(18) . . . . ?
C5 Pd10 C17 O17 -48.1(9) . . . . ?
C23 Pd10 C17 O17 71.2(8) . . . . ?
Ni7 Pd10 C17 O17 178.5(10) . . . . ?
Pd4 Pd10 C17 O17 -89.3(8) . . . . ?
Ni12 Pd10 C17 O17 112.9(8) . . . . ?
Pd11 Pd10 C17 O17 170.5(8) . . . . ?
Pd9 Pd10 C17 O17 -13.5(10) . . . . ?
Ni11 Pd10 C17 O17 70.3(9) . . . . ?
Pd13 Pd10 C17 O17 -174.9(4) . . . . ?
Pd5 Pd10 C17 O17 -131.7(9) . . . . ?
C5 Pd10 C17 Ni7 133.4(3) . . . . ?
C23 Pd10 C17 Ni7 -107.3(3) . . . . ?
Pd4 Pd10 C17 Ni7 92.2(2) . . . . ?
Ni12 Pd10 C17 Ni7 -65.6(2) . . . . ?
Pd11 Pd10 C17 Ni7 -7.9(3) . . . . ?
Pd9 Pd10 C17 Ni7 168.05(6) . . . . ?
Ni11 Pd10 C17 Ni7 -108.2(2) . . . . ?
Pd13 Pd10 C17 Ni7 6.6(10) . . . . ?
Pd5 Pd10 C17 Ni7 49.81(18) . . . . ?
C31 Ni7 C18 O18 31.1(11) . . . . ?
C17 Ni7 C18 O18 141.9(9) . . . . ?
C13 Ni7 C18 O18 -72.6(11) . . . . ?
Pd5 Ni7 C18 O18 -121.0(10) . . . . ?
Pd10 Ni7 C18 O18 168.9(10) . . . . ?
Pd11 Ni7 C18 O18 177.4(12) . . . . ?
Ni12 Ni7 C18 O18 125.6(11) . . . . ?
C31 Ni7 C18 Pd11 -146.2(3) . . . . ?
C17 Ni7 C18 Pd11 -35.5(8) . . . . ?
C13 Ni7 C18 Pd11 110.1(3) . . . . ?
Pd5 Ni7 C18 Pd11 61.6(2) . . . . ?
Pd10 Ni7 C18 Pd11 -8.4(3) . . . . ?
Ni12 Ni7 C18 Pd11 -51.75(17) . . . . ?
C6 Pd11 C18 O18 50.3(9) . . . . ?
C24 Pd11 C18 O18 -66.9(9) . . . . ?
Ni12 Pd11 C18 O18 -109.9(8) . . . . ?
Ni7 Pd11 C18 O18 -177.8(10) . . . . ?
Pd6 Pd11 C18 O18 90.3(9) . . . . ?
Pd13 Pd11 C18 O18 175.8(5) . . . . ?
Pd10 Pd11 C18 O18 -169.8(8) . . . . ?
Ni13 Pd11 C18 O18 -68.0(9) . . . . ?
Pd12 Pd11 C18 O18 14.9(10) . . . . ?
Pd5 Pd11 C18 O18 132.5(9) . . . . ?
C6 Pd11 C18 Ni7 -132.0(3) . . . . ?
C24 Pd11 C18 Ni7 110.9(3) . . . . ?
Ni12 Pd11 C18 Ni7 67.9(2) . . . . ?
Pd6 Pd11 C18 Ni7 -91.9(2) . . . . ?
Pd13 Pd11 C18 Ni7 -6.4(10) . . . . ?
Pd10 Pd11 C18 Ni7 8.0(3) . . . . ?
Ni13 Pd11 C18 Ni7 109.8(2) . . . . ?
Pd12 Pd11 C18 Ni7 -167.32(6) . . . . ?
Pd5 Pd11 C18 Ni7 -49.75(18) . . . . ?
C29 Ni5 C19 O19 -32.3(10) . . . . ?
C14 Ni5 C19 O19 -146.3(9) . . . . ?
C11 Ni5 C19 O19 70.9(10) . . . . ?
Pd1 Ni5 C19 O19 118.8(10) . . . . ?
Pd12 Ni5 C19 O19 178.7(12) . . . . ?
Pd7 Ni5 C19 O19 -169.6(9) . . . . ?
Ni8 Ni5 C19 O19 -126.9(10) . . . . ?
C29 Ni5 C19 Pd12 149.0(3) . . . . ?
C14 Ni5 C19 Pd12 34.9(8) . . . . ?
C11 Ni5 C19 Pd12 -107.9(3) . . . . ?
Pd1 Ni5 C19 Pd12 -59.9(2) . . . . ?
Pd7 Ni5 C19 Pd12 11.6(3) . . . . ?
Ni8 Ni5 C19 Pd12 54.38(17) . . . . ?
C6 Pd12 C19 O19 -48.1(9) . . . . ?
Ni5 Pd12 C19 O19 -178.9(10) . . . . ?
Ni13 Pd12 C19 O19 70.9(9) . . . . ?
Pd6 Pd12 C19 O19 -88.5(9) . . . . ?
Ni8 Pd12 C19 O19 113.4(9) . . . . ?
Pd11 Pd12 C19 O19 -10.5(10) . . . . ?
Pd7 Pd12 C19 O19 170.0(8) . . . . ?
Pd13 Pd12 C19 O19 174.3(5) . . . . ?
Pd1 Pd12 C19 O19 -130.8(9) . . . . ?
C6 Pd12 C19 Ni5 130.8(3) . . . . ?
Ni13 Pd12 C19 Ni5 -110.2(2) . . . . ?
Pd6 Pd12 C19 Ni5 90.4(2) . . . . ?
Ni8 Pd12 C19 Ni5 -67.8(2) . . . . ?
Pd11 Pd12 C19 Ni5 168.42(6) . . . . ?
Pd7 Pd12 C19 Ni5 -11.1(3) . . . . ?
Pd13 Pd12 C19 Ni5 -6.8(10) . . . . ?
Pd1 Pd12 C19 Ni5 48.10(18) . . . . ?
C32 Ni8 C20 O20 9.1(10) . . . . ?
C25 Ni8 C20 O20 120.2(10) . . . . ?
Ni13 Ni8 C20 O20 164.7(9) . . . . ?
Ni9 Ni8 C20 O20 168.7(11) . . . . ?
Pd7 Ni8 C20 O20 -113.3(10) . . . . ?
Pd12 Ni8 C20 O20 -123.8(9) . . . . ?
Ni5 Ni8 C20 O20 -73.7(9) . . . . ?
C32 Ni8 C20 Ni9 -159.6(3) . . . . ?
C25 Ni8 C20 Ni9 -48.5(9) . . . . ?
Ni13 Ni8 C20 Ni9 -4.0(3) . . . . ?
Pd7 Ni8 C20 Ni9 78.0(2) . . . . ?
Pd12 Ni8 C20 Ni9 67.4(3) . . . . ?
Ni5 Ni8 C20 Ni9 117.55(18) . . . . ?
C32 Ni8 C20 Pd7 122.4(3) . . . . ?
C25 Ni8 C20 Pd7 -126.5(7) . . . . ?
Ni13 Ni8 C20 Pd7 -81.97(17) . . . . ?
Ni9 Ni8 C20 Pd7 -78.0(2) . . . . ?
Pd12 Ni8 C20 Pd7 -10.5(3) . . . . ?
Ni5 Ni8 C20 Pd7 39.58(15) . . . . ?
C21 Ni9 C20 O20 -5.8(10) . . . . ?
C7 Ni9 C20 O20 -116.2(9) . . . . ?
Ni8 Ni9 C20 O20 -169.0(11) . . . . ?
Ni10 Ni9 C20 O20 3.6(11) . . . . ?
Ni13 Ni9 C20 O20 -165.4(9) . . . . ?
Ni11 Ni9 C20 O20 -141.4(7) . . . . ?
Pd13 Ni9 C20 O20 129.7(8) . . . . ?
Pd8 Ni9 C20 O20 66.8(9) . . . . ?
Pd7 Ni9 C20 O20 114.4(10) . . . . ?
C21 Ni9 C20 Ni8 163.2(4) . . . . ?
C7 Ni9 C20 Ni8 52.8(4) . . . . ?
Ni10 Ni9 C20 Ni8 172.53(7) . . . . ?
Ni13 Ni9 C20 Ni8 3.5(3) . . . . ?
Ni11 Ni9 C20 Ni8 27.6(10) . . . . ?
Pd13 Ni9 C20 Ni8 -61.3(3) . . . . ?
Pd8 Ni9 C20 Ni8 -124.21(17) . . . . ?
Pd7 Ni9 C20 Ni8 -76.7(2) . . . . ?
C21 Ni9 C20 Pd7 -120.2(3) . . . . ?
C7 Ni9 C20 Pd7 129.4(2) . . . . ?
Ni8 Ni9 C20 Pd7 76.7(2) . . . . ?
Ni10 Ni9 C20 Pd7 -110.8(2) . . . . ?
Ni13 Ni9 C20 Pd7 80.20(15) . . . . ?
Ni11 Ni9 C20 Pd7 104.2(8) . . . . ?
Pd13 Ni9 C20 Pd7 15.4(2) . . . . ?
Pd8 Ni9 C20 Pd7 -47.56(15) . . . . ?
C14 Pd7 C20 O20 42.8(6) . . . . ?
C4 Pd7 C20 O20 -51.0(7) . . . . ?
Ni5 Pd7 C20 O20 87.7(6) . . . . ?
Ni8 Pd7 C20 O20 138.4(7) . . . . ?
Pd2 Pd7 C20 O20 -100.4(6) . . . . ?
Ni9 Pd7 C20 O20 -137.7(7) . . . . ?
Pd12 Pd7 C20 O20 147.5(5) . . . . ?
Pd13 Pd7 C20 O20 -151.0(5) . . . . ?
Pd8 Pd7 C20 O20 -92.6(6) . . . . ?
Pd1 Pd7 C20 O20 94.7(6) . . . . ?
C14 Pd7 C20 Ni8 -95.6(3) . . . . ?
C4 Pd7 C20 Ni8 170.6(2) . . . . ?
Ni5 Pd7 C20 Ni8 -50.7(2) . . . . ?
Pd2 Pd7 C20 Ni8 121.3(2) . . . . ?
Ni9 Pd7 C20 Ni8 83.9(2) . . . . ?
Pd12 Pd7 C20 Ni8 9.2(2) . . . . ?
Pd13 Pd7 C20 Ni8 70.6(2) . . . . ?
Pd8 Pd7 C20 Ni8 129.07(19) . . . . ?
Pd1 Pd7 C20 Ni8 -43.6(5) . . . . ?
C14 Pd7 C20 Ni9 -179.4(3) . . . . ?
C4 Pd7 C20 Ni9 86.7(3) . . . . ?
Ni5 Pd7 C20 Ni9 -134.53(16) . . . . ?
Ni8 Pd7 C20 Ni9 -83.9(2) . . . . ?
Pd2 Pd7 C20 Ni9 37.4(4) . . . . ?
Pd12 Pd7 C20 Ni9 -74.72(19) . . . . ?
Pd13 Pd7 C20 Ni9 -13.2(2) . . . . ?
Pd8 Pd7 C20 Ni9 45.19(17) . . . . ?
Pd1 Pd7 C20 Ni9 -127.5(3) . . . . ?
C33 Ni10 C21 O21 0.9(13) . . . . ?
C22 Ni10 C21 O21 -103.8(13) . . . . ?
Ni9 Ni10 C21 O21 -175.2(15) . . . . ?
Ni11 Ni10 C21 O21 -153.5(12) . . . . ?
Pd9 Ni10 C21 O21 134.5(11) . . . . ?
Pd8 Ni10 C21 O21 116.9(13) . . . . ?
Ni6 Ni10 C21 O21 77.7(13) . . . . ?
C33 Ni10 C21 Ni9 176.1(3) . . . . ?
C22 Ni10 C21 Ni9 71.4(5) . . . . ?
Ni11 Ni10 C21 Ni9 21.7(4) . . . . ?
Pd9 Ni10 C21 Ni9 -50.4(5) . . . . ?
Pd8 Ni10 C21 Ni9 -67.9(2) . . . . ?
Ni6 Ni10 C21 Ni9 -107.1(3) . . . . ?
C20 Ni9 C21 O21 -14.1(14) . . . . ?
C7 Ni9 C21 O21 104.2(14) . . . . ?
Ni8 Ni9 C21 O21 3.5(16) . . . . ?
Ni10 Ni9 C21 O21 174.8(16) . . . . ?
Ni13 Ni9 C21 O21 111.5(12) . . . . ?
Ni11 Ni9 C21 O21 155.1(13) . . . . ?
Pd13 Ni9 C21 O21 -141.5(12) . . . . ?
Pd8 Ni9 C21 O21 -116.6(14) . . . . ?
Pd7 Ni9 C21 O21 -69.8(14) . . . . ?
C20 Ni9 C21 Ni10 171.2(4) . . . . ?
C7 Ni9 C21 Ni10 -70.6(4) . . . . ?
Ni8 Ni9 C21 Ni10 -171.25(7) . . . . ?
Ni13 Ni9 C21 Ni10 -63.3(7) . . . . ?
Ni11 Ni9 C21 Ni10 -19.7(3) . . . . ?
Pd13 Ni9 C21 Ni10 43.7(5) . . . . ?
Pd8 Ni9 C21 Ni10 68.6(2) . . . . ?
Pd7 Ni9 C21 Ni10 115.4(2) . . . . ?
C33 Ni10 C22 O22 -3.7(10) . . . . ?
C21 Ni10 C22 O22 101.5(10) . . . . ?
Ni9 Ni10 C22 O22 150.8(9) . . . . ?
Ni11 Ni10 C22 O22 173.3(11) . . . . ?
Pd9 Ni10 C22 O22 -119.4(10) . . . . ?
Pd8 Ni10 C22 O22 -138.7(8) . . . . ?
Ni6 Ni10 C22 O22 -80.0(9) . . . . ?
C33 Ni10 C22 Ni11 -177.0(3) . . . . ?
C21 Ni10 C22 Ni11 -71.8(5) . . . . ?
Ni9 Ni10 C22 Ni11 -22.5(3) . . . . ?
Pd9 Ni10 C22 Ni11 67.23(18) . . . . ?
Pd8 Ni10 C22 Ni11 48.0(4) . . . . ?
Ni6 Ni10 C22 Ni11 106.6(2) . . . . ?
C23 Ni11 C22 O22 16.7(10) . . . . ?
C7 Ni11 C22 O22 -100.4(10) . . . . ?
Ni12 Ni11 C22 O22 0.9(12) . . . . ?
Ni10 Ni11 C22 O22 -172.7(12) . . . . ?
Ni13 Ni11 C22 O22 -109.0(10) . . . . ?
Ni9 Ni11 C22 O22 -152.5(10) . . . . ?
Pd13 Ni11 C22 O22 145.6(9) . . . . ?
Pd9 Ni11 C22 O22 121.6(11) . . . . ?
Pd10 Ni11 C22 O22 75.2(10) . . . . ?
C23 Ni11 C22 Ni10 -170.5(3) . . . . ?
C7 Ni11 C22 Ni10 72.3(3) . . . . ?
Ni12 Ni11 C22 Ni10 173.60(7) . . . . ?
Ni13 Ni11 C22 Ni10 63.8(6) . . . . ?
Ni9 Ni11 C22 Ni10 20.3(3) . . . . ?
Pd13 Ni11 C22 Ni10 -41.6(4) . . . . ?
Pd9 Ni11 C22 Ni10 -65.63(18) . . . . ?
Pd10 Ni11 C22 Ni10 -112.08(19) . . . . ?
C34 Ni12 C23 O23 -12.3(10) . . . . ?
C24 Ni12 C23 O23 -132.3(10) . . . . ?
Ni11 Ni12 C23 O23 -172.6(12) . . . . ?
Ni13 Ni12 C23 O23 -165.7(9) . . . . ?
Pd11 Ni12 C23 O23 120.0(9) . . . . ?
Pd10 Ni12 C23 O23 110.3(10) . . . . ?
Ni7 Ni12 C23 O23 70.2(10) . . . . ?
C34 Ni12 C23 Ni11 160.3(3) . . . . ?
C24 Ni12 C23 Ni11 40.3(11) . . . . ?
Ni13 Ni12 C23 Ni11 7.0(3) . . . . ?
Pd11 Ni12 C23 Ni11 -67.4(3) . . . . ?
Pd10 Ni12 C23 Ni11 -77.1(2) . . . . ?
Ni7 Ni12 C23 Ni11 -117.17(19) . . . . ?
C34 Ni12 C23 Pd10 -122.6(3) . . . . ?
C24 Ni12 C23 Pd10 117.4(9) . . . . ?
Ni11 Ni12 C23 Pd10 77.1(2) . . . . ?
Ni13 Ni12 C23 Pd10 84.01(17) . . . . ?
Pd11 Ni12 C23 Pd10 9.7(3) . . . . ?
Ni7 Ni12 C23 Pd10 -40.11(15) . . . . ?
C22 Ni11 C23 O23 6.9(11) . . . . ?
C7 Ni11 C23 O23 116.2(11) . . . . ?
Ni12 Ni11 C23 O23 172.1(13) . . . . ?
Ni10 Ni11 C23 O23 -3.0(13) . . . . ?
Ni13 Ni11 C23 O23 165.9(10) . . . . ?
Ni9 Ni11 C23 O23 140.5(8) . . . . ?
Pd13 Ni11 C23 O23 -129.2(10) . . . . ?
Pd9 Ni11 C23 O23 -66.2(11) . . . . ?
Pd10 Ni11 C23 O23 -111.3(12) . . . . ?
C22 Ni11 C23 Ni12 -165.1(3) . . . . ?
C7 Ni11 C23 Ni12 -55.9(4) . . . . ?
Ni10 Ni11 C23 Ni12 -175.08(7) . . . . ?
Ni13 Ni11 C23 Ni12 -6.2(3) . . . . ?
Ni9 Ni11 C23 Ni12 -31.5(10) . . . . ?
Pd13 Ni11 C23 Ni12 58.7(3) . . . . ?
Pd9 Ni11 C23 Ni12 121.76(19) . . . . ?
Pd10 Ni11 C23 Ni12 76.7(2) . . . . ?
C22 Ni11 C23 Pd10 118.2(3) . . . . ?
C7 Ni11 C23 Pd10 -132.6(3) . . . . ?
Ni12 Ni11 C23 Pd10 -76.7(2) . . . . ?
Ni10 Ni11 C23 Pd10 108.2(2) . . . . ?
Ni13 Ni11 C23 Pd10 -82.87(16) . . . . ?
Ni9 Ni11 C23 Pd10 -108.2(8) . . . . ?
Pd13 Ni11 C23 Pd10 -17.9(3) . . . . ?
Pd9 Ni11 C23 Pd10 45.08(17) . . . . ?
C17 Pd10 C23 O23 -38.8(7) . . . . ?
C5 Pd10 C23 O23 55.2(7) . . . . ?
Ni7 Pd10 C23 O23 -83.6(6) . . . . ?
Pd4 Pd10 C23 O23 108.6(6) . . . . ?
Ni12 Pd10 C23 O23 -136.0(8) . . . . ?
Pd11 Pd10 C23 O23 -144.0(6) . . . . ?
Pd9 Pd10 C23 O23 96.6(6) . . . . ?
Ni11 Pd10 C23 O23 140.1(8) . . . . ?
Pd13 Pd10 C23 O23 155.4(6) . . . . ?
Pd5 Pd10 C23 O23 -95.0(7) . . . . ?
C17 Pd10 C23 Ni12 97.2(3) . . . . ?
C5 Pd10 C23 Ni12 -168.8(2) . . . . ?
Ni7 Pd10 C23 Ni12 52.5(2) . . . . ?
Pd4 Pd10 C23 Ni12 -115.4(3) . . . . ?
Pd11 Pd10 C23 Ni12 -8.0(2) . . . . ?
Pd9 Pd10 C23 Ni12 -127.4(2) . . . . ?
Ni11 Pd10 C23 Ni12 -83.9(3) . . . . ?
Pd13 Pd10 C23 Ni12 -68.6(2) . . . . ?
Pd5 Pd10 C23 Ni12 41.1(5) . . . . ?
C17 Pd10 C23 Ni11 -178.9(3) . . . . ?
C5 Pd10 C23 Ni11 -84.9(3) . . . . ?
Ni7 Pd10 C23 Ni11 136.38(18) . . . . ?
Pd4 Pd10 C23 Ni11 -31.5(5) . . . . ?
Ni12 Pd10 C23 Ni11 83.9(3) . . . . ?
Pd11 Pd10 C23 Ni11 75.9(2) . . . . ?
Pd9 Pd10 C23 Ni11 -43.5(2) . . . . ?
Pd13 Pd10 C23 Ni11 15.3(2) . . . . ?
Pd5 Pd10 C23 Ni11 125.0(3) . . . . ?
C34 Ni12 C24 O24 11.4(9) . . . . ?
C23 Ni12 C24 O24 131.8(10) . . . . ?
Ni11 Ni12 C24 O24 164.8(7) . . . . ?
Ni13 Ni12 C24 O24 172.7(10) . . . . ?
Pd11 Ni12 C24 O24 -110.2(9) . . . . ?
Pd10 Ni12 C24 O24 -121.6(8) . . . . ?
Ni7 Ni12 C24 O24 -70.9(8) . . . . ?
C34 Ni12 C24 Ni13 -161.2(3) . . . . ?
C23 Ni12 C24 Ni13 -40.9(11) . . . . ?
Ni11 Ni12 C24 Ni13 -7.9(3) . . . . ?
Pd11 Ni12 C24 Ni13 77.14(18) . . . . ?
Pd10 Ni12 C24 Ni13 65.8(3) . . . . ?
Ni7 Ni12 C24 Ni13 116.43(17) . . . . ?
C34 Ni12 C24 Pd11 121.6(3) . . . . ?
C23 Ni12 C24 Pd11 -118.0(10) . . . . ?
Ni11 Ni12 C24 Pd11 -85.02(15) . . . . ?
Ni13 Ni12 C24 Pd11 -77.14(19) . . . . ?
Pd10 Ni12 C24 Pd11 -11.4(2) . . . . ?
Ni7 Ni12 C24 Pd11 39.29(14) . . . . ?
C25 Ni13 C24 O24 -4.4(10) . . . . ?
C7 Ni13 C24 O24 -111.9(9) . . . . ?
Ni12 Ni13 C24 O24 -171.8(11) . . . . ?
Ni8 Ni13 C24 O24 0.9(11) . . . . ?
Ni11 Ni13 C24 O24 -164.8(9) . . . . ?
Ni9 Ni13 C24 O24 -136.7(8) . . . . ?
Pd13 Ni13 C24 O24 128.9(9) . . . . ?
Pd12 Ni13 C24 O24 65.6(10) . . . . ?
Pd11 Ni13 C24 O24 113.8(10) . . . . ?
C25 Ni13 C24 Ni12 167.4(3) . . . . ?
C7 Ni13 C24 Ni12 59.9(4) . . . . ?
Ni8 Ni13 C24 Ni12 172.74(7) . . . . ?
Ni11 Ni13 C24 Ni12 7.0(2) . . . . ?
Ni9 Ni13 C24 Ni12 35.1(10) . . . . ?
Pd13 Ni13 C24 Ni12 -59.3(3) . . . . ?
Pd12 Ni13 C24 Ni12 -122.63(16) . . . . ?
Pd11 Ni13 C24 Ni12 -74.40(19) . . . . ?
C25 Ni13 C24 Pd11 -118.2(3) . . . . ?
C7 Ni13 C24 Pd11 134.3(3) . . . . ?
Ni12 Ni13 C24 Pd11 74.40(19) . . . . ?
Ni8 Ni13 C24 Pd11 -112.9(2) . . . . ?
Ni11 Ni13 C24 Pd11 81.41(14) . . . . ?
Ni9 Ni13 C24 Pd11 109.5(8) . . . . ?
Pd13 Ni13 C24 Pd11 15.1(2) . . . . ?
Pd12 Ni13 C24 Pd11 -48.23(15) . . . . ?
C18 Pd11 C24 O24 40.0(6) . . . . ?
C6 Pd11 C24 O24 -52.3(6) . . . . ?
Ni12 Pd11 C24 O24 134.3(7) . . . . ?
Ni7 Pd11 C24 O24 83.6(6) . . . . ?
Pd6 Pd11 C24 O24 -103.7(6) . . . . ?
Pd13 Pd11 C24 O24 -154.1(5) . . . . ?
Pd10 Pd11 C24 O24 144.0(5) . . . . ?
Ni13 Pd11 C24 O24 -141.3(7) . . . . ?
Pd12 Pd11 C24 O24 -95.1(5) . . . . ?
Pd5 Pd11 C24 O24 91.5(7) . . . . ?
C18 Pd11 C24 Ni12 -94.3(3) . . . . ?
C6 Pd11 C24 Ni12 173.4(2) . . . . ?
Ni7 Pd11 C24 Ni12 -50.8(2) . . . . ?
Pd6 Pd11 C24 Ni12 122.0(2) . . . . ?
Pd13 Pd11 C24 Ni12 71.58(19) . . . . ?
Pd10 Pd11 C24 Ni12 9.6(2) . . . . ?
Ni13 Pd11 C24 Ni12 84.4(3) . . . . ?
Pd12 Pd11 C24 Ni12 130.54(18) . . . . ?
Pd5 Pd11 C24 Ni12 -42.8(5) . . . . ?
C18 Pd11 C24 Ni13 -178.7(3) . . . . ?
C6 Pd11 C24 Ni13 89.0(3) . . . . ?
Ni12 Pd11 C24 Ni13 -84.4(3) . . . . ?
Ni7 Pd11 C24 Ni13 -135.13(16) . . . . ?
Pd6 Pd11 C24 Ni13 37.6(4) . . . . ?
Pd13 Pd11 C24 Ni13 -12.8(2) . . . . ?
Pd10 Pd11 C24 Ni13 -74.7(2) . . . . ?
Pd12 Pd11 C24 Ni13 46.16(18) . . . . ?
Pd5 Pd11 C24 Ni13 -127.2(3) . . . . ?
C32 Ni8 C25 O25 -8.1(11) . . . . ?
C20 Ni8 C25 O25 -120.1(11) . . . . ?
Ni13 Ni8 C25 O25 -176.7(12) . . . . ?
Ni9 Ni8 C25 O25 -158.5(10) . . . . ?
Pd7 Ni8 C25 O25 128.0(10) . . . . ?
Pd12 Ni8 C25 O25 113.8(11) . . . . ?
Ni5 Ni8 C25 O25 74.2(11) . . . . ?
C32 Ni8 C25 Ni13 168.6(3) . . . . ?
C20 Ni8 C25 Ni13 56.6(9) . . . . ?
Ni9 Ni8 C25 Ni13 18.2(3) . . . . ?
Pd7 Ni8 C25 Ni13 -55.3(4) . . . . ?
Pd12 Ni8 C25 Ni13 -69.5(2) . . . . ?
Ni5 Ni8 C25 Ni13 -109.1(2) . . . . ?
C24 Ni13 C25 O25 -8.6(11) . . . . ?
C7 Ni13 C25 O25 107.2(11) . . . . ?
Ni12 Ni13 C25 O25 4.6(13) . . . . ?
Ni8 Ni13 C25 O25 176.5(13) . . . . ?
Ni11 Ni13 C25 O25 114.6(10) . . . . ?
Ni9 Ni13 C25 O25 160.2(11) . . . . ?
Pd13 Ni13 C25 O25 -135.5(10) . . . . ?
Pd12 Ni13 C25 O25 -112.3(11) . . . . ?
Pd11 Ni13 C25 O25 -66.2(12) . . . . ?
C24 Ni13 C25 Ni8 174.9(3) . . . . ?
C7 Ni13 C25 Ni8 -69.3(3) . . . . ?
Ni12 Ni13 C25 Ni8 -171.93(7) . . . . ?
Ni11 Ni13 C25 Ni8 -61.9(7) . . . . ?
Ni9 Ni13 C25 Ni8 -16.3(3) . . . . ?
Pd13 Ni13 C25 Ni8 48.0(4) . . . . ?
Pd12 Ni13 C25 Ni8 71.2(2) . . . . ?
Pd11 Ni13 C25 Ni8 117.26(18) . . . . ?
C28 Ni1 C26 O26 81(8) . . . . ?
C27 Ni1 C26 O26 -43(8) . . . . ?
Ni2 Ni1 C26 O26 -175(8) . . . . ?
Ni3 Ni1 C26 O26 -130(8) . . . . ?
Ni4 Ni1 C26 O26 171(7) . . . . ?
C28 Ni1 C27 O27 -48(8) . . . . ?
C26 Ni1 C27 O27 74(8) . . . . ?
Ni2 Ni1 C27 O27 169(8) . . . . ?
Ni3 Ni1 C27 O27 -176(8) . . . . ?
Ni4 Ni1 C27 O27 -132(8) . . . . ?
C27 Ni1 C28 O28 83(8) . . . . ?
C26 Ni1 C28 O28 -39(8) . . . . ?
Ni2 Ni1 C28 O28 -124(8) . . . . ?
Ni3 Ni1 C28 O28 178(100) . . . . ?
Ni4 Ni1 C28 O28 -170(8) . . . . ?
C14 Ni5 C29 O29 -22(20) . . . . ?
C19 Ni5 C29 O29 -178(100) . . . . ?
C11 Ni5 C29 O29 74(20) . . . . ?
Pd1 Ni5 C29 O29 75(20) . . . . ?
Pd12 Ni5 C29 O29 -146(20) . . . . ?
Pd7 Ni5 C29 O29 -57(20) . . . . ?
Ni8 Ni5 C29 O29 -101(20) . . . . ?
C15 Ni6 C30 O30 -161(19) . . . . ?
C16 Ni6 C30 O30 -11(20) . . . . ?
C12 Ni6 C30 O30 84(20) . . . . ?
Pd3 Ni6 C30 O30 100(19) . . . . ?
Pd9 Ni6 C30 O30 -34(20) . . . . ?
Pd8 Ni6 C30 O30 -133(19) . . . . ?
Ni10 Ni6 C30 O30 -83(19) . . . . ?
C18 Ni7 C31 O31 51(20) . . . . ?
C17 Ni7 C31 O31 -104(20) . . . . ?
C13 Ni7 C31 O31 149(20) . . . . ?
Pd5 Ni7 C31 O31 154(19) . . . . ?
Pd10 Ni7 C31 O31 -71(20) . . . . ?
Pd11 Ni7 C31 O31 17(20) . . . . ?
Ni12 Ni7 C31 O31 -25(20) . . . . ?
C25 Ni8 C32 O32 -28(9) . . . . ?
C20 Ni8 C32 O32 129(9) . . . . ?
Ni13 Ni8 C32 O32 -14(9) . . . . ?
Ni9 Ni8 C32 O32 104(9) . . . . ?
Pd7 Ni8 C32 O32 -170(9) . . . . ?
Pd12 Ni8 C32 O32 -97(9) . . . . ?
Ni5 Ni8 C32 O32 -133(9) . . . . ?
C21 Ni10 C33 O33 -82(10) . . . . ?
C22 Ni10 C33 O33 59(10) . . . . ?
Ni9 Ni10 C33 O33 -77(10) . . . . ?
Ni11 Ni10 C33 O33 55(10) . . . . ?
Pd9 Ni10 C33 O33 135(10) . . . . ?
Pd8 Ni10 C33 O33 -156(10) . . . . ?
Ni6 Ni10 C33 O33 170(10) . . . . ?
C23 Ni12 C34 O34 -122(11) . . . . ?
C24 Ni12 C34 O34 42(11) . . . . ?
Ni11 Ni12 C34 O34 -97(11) . . . . ?
Ni13 Ni12 C34 O34 19(11) . . . . ?
Pd11 Ni12 C34 O34 104(11) . . . . ?
Pd10 Ni12 C34 O34 176(100) . . . . ?
Ni7 Ni12 C34 O34 142(11) . . . . ?
C131 P1 C111 C112 76.0(6) . . . . ?
C141 P1 C111 C112 -42.8(6) . . . . ?
C121 P1 C111 C112 -166.0(5) . . . . ?
C131 P1 C111 C116 -98.0(6) . . . . ?
C141 P1 C111 C116 143.3(6) . . . . ?
C121 P1 C111 C116 20.1(7) . . . . ?
C116 C111 C112 C113 0.0(11) . . . . ?
P1 C111 C112 C113 -174.0(6) . . . . ?
C111 C112 C113 C114 1.0(12) . . . . ?
C112 C113 C114 C115 -2.3(12) . . . . ?
C113 C114 C115 C116 2.7(12) . . . . ?
C114 C115 C116 C111 -1.8(11) . . . . ?
C112 C111 C116 C115 0.4(11) . . . . ?
P1 C111 C116 C115 174.3(6) . . . . ?
C131 P1 C121 C122 -130.2(6) . . . . ?
C141 P1 C121 C122 -10.5(7) . . . . ?
C111 P1 C121 C122 110.9(6) . . . . ?
C131 P1 C121 C126 48.5(6) . . . . ?
C141 P1 C121 C126 168.1(5) . . . . ?
C111 P1 C121 C126 -70.4(6) . . . . ?
C126 C121 C122 C123 1.8(10) . . . . ?
P1 C121 C122 C123 -179.6(5) . . . . ?
C121 C122 C123 C124 0.3(11) . . . . ?
C122 C123 C124 C125 -1.2(11) . . . . ?
C123 C124 C125 C126 0.1(12) . . . . ?
C124 C125 C126 C121 2.0(11) . . . . ?
C122 C121 C126 C125 -2.9(10) . . . . ?
P1 C121 C126 C125 178.4(6) . . . . ?
C141 P1 C131 C132 115.1(6) . . . . ?
C111 P1 C131 C132 -2.9(7) . . . . ?
C121 P1 C131 C132 -123.9(6) . . . . ?
C141 P1 C131 C136 -65.3(6) . . . . ?
C111 P1 C131 C136 176.6(6) . . . . ?
C121 P1 C131 C136 55.6(6) . . . . ?
C136 C131 C132 C133 0.3(10) . . . . ?
P1 C131 C132 C133 179.8(6) . . . . ?
C131 C132 C133 C134 -0.6(12) . . . . ?
C132 C133 C134 C135 0.6(12) . . . . ?
C133 C134 C135 C136 -0.4(11) . . . . ?
C134 C135 C136 C131 0.2(12) . . . . ?
C132 C131 C136 C135 -0.1(11) . . . . ?
P1 C131 C136 C135 -179.6(6) . . . . ?
C131 P1 C141 C142 -5.0(7) . . . . ?
C111 P1 C141 C142 113.2(7) . . . . ?
C121 P1 C141 C142 -123.3(6) . . . . ?
C131 P1 C141 C146 175.7(5) . . . . ?
C111 P1 C141 C146 -66.1(6) . . . . ?
C121 P1 C141 C146 57.4(6) . . . . ?
C146 C141 C142 C143 -0.7(12) . . . . ?
P1 C141 C142 C143 179.9(6) . . . . ?
C141 C142 C143 C144 -1.0(13) . . . . ?
C142 C143 C144 C145 0.6(13) . . . . ?
C143 C144 C145 C146 1.6(13) . . . . ?
C144 C145 C146 C141 -3.4(12) . . . . ?
C142 C141 C146 C145 2.9(11) . . . . ?
P1 C141 C146 C145 -177.7(6) . . . . ?
C241 P2 C211 C216 131.1(6) . . . . ?
C221 P2 C211 C216 12.5(7) . . . . ?
C231 P2 C211 C216 -109.4(6) . . . . ?
C241 P2 C211 C212 -45.3(6) . . . . ?
C221 P2 C211 C212 -163.9(5) . . . . ?
C231 P2 C211 C212 74.1(6) . . . . ?
C216 C211 C212 C213 0.7(10) . . . . ?
P2 C211 C212 C213 177.3(6) . . . . ?
C211 C212 C213 C214 -0.9(11) . . . . ?
C212 C213 C214 C215 0.1(12) . . . . ?
C213 C214 C215 C216 1.0(14) . . . . ?
C214 C215 C216 C211 -1.1(13) . . . . ?
C212 C211 C216 C215 0.3(11) . . . . ?
P2 C211 C216 C215 -176.2(7) . . . . ?
C241 P2 C221 C222 -20.5(7) . . . . ?
C231 P2 C221 C222 -139.5(6) . . . . ?
C211 P2 C221 C222 96.7(6) . . . . ?
C241 P2 C221 C226 162.8(6) . . . . ?
C231 P2 C221 C226 43.8(7) . . . . ?
C211 P2 C221 C226 -80.0(6) . . . . ?
C226 C221 C222 C223 -0.5(11) . . . . ?
P2 C221 C222 C223 -177.2(6) . . . . ?
C221 C222 C223 C224 -0.2(12) . . . . ?
C222 C223 C224 C225 1.1(13) . . . . ?
C223 C224 C225 C226 -1.3(13) . . . . ?
C224 C225 C226 C221 0.6(12) . . . . ?
C222 C221 C226 C225 0.3(11) . . . . ?
P2 C221 C226 C225 177.0(6) . . . . ?
C241 P2 C231 C232 -85.5(6) . . . . ?
C221 P2 C231 C232 33.9(6) . . . . ?
C211 P2 C231 C232 156.0(5) . . . . ?
C241 P2 C231 C236 87.7(6) . . . . ?
C221 P2 C231 C236 -152.9(5) . . . . ?
C211 P2 C231 C236 -30.8(6) . . . . ?
C236 C231 C232 C233 1.7(10) . . . . ?
P2 C231 C232 C233 174.9(5) . . . . ?
C231 C232 C233 C234 -0.7(11) . . . . ?
C232 C233 C234 C235 -1.4(11) . . . . ?
C233 C234 C235 C236 2.6(11) . . . . ?
C234 C235 C236 C231 -1.6(10) . . . . ?
C232 C231 C236 C235 -0.5(10) . . . . ?
P2 C231 C236 C235 -173.7(5) . . . . ?
C221 P2 C241 C242 -99.1(6) . . . . ?
C231 P2 C241 C242 20.3(6) . . . . ?
C211 P2 C241 C242 142.1(6) . . . . ?
C221 P2 C241 C246 82.0(6) . . . . ?
C231 P2 C241 C246 -158.5(5) . . . . ?
C211 P2 C241 C246 -36.7(6) . . . . ?
C246 C241 C242 C243 -0.1(10) . . . . ?
P2 C241 C242 C243 -179.0(6) . . . . ?
C241 C242 C243 C244 -2.0(12) . . . . ?
C242 C243 C244 C245 2.1(12) . . . . ?
C243 C244 C245 C246 0.1(12) . . . . ?
C244 C245 C246 C241 -2.3(11) . . . . ?
C242 C241 C246 C245 2.2(10) . . . . ?
P2 C241 C246 C245 -178.9(5) . . . . ?
C321 P3 C311 C312 128.1(6) . . . . ?
C341 P3 C311 C312 10.1(7) . . . . ?
C331 P3 C311 C312 -107.6(6) . . . . ?
C321 P3 C311 C316 -51.3(7) . . . . ?
C341 P3 C311 C316 -169.3(6) . . . . ?
C331 P3 C311 C316 73.0(7) . . . . ?
C316 C311 C312 C313 -0.8(11) . . . . ?
P3 C311 C312 C313 179.9(6) . . . . ?
C311 C312 C313 C314 0.7(12) . . . . ?
C312 C313 C314 C315 0.4(13) . . . . ?
C313 C314 C315 C316 -1.4(14) . . . . ?
C314 C315 C316 C311 1.4(14) . . . . ?
C312 C311 C316 C315 -0.3(12) . . . . ?
P3 C311 C316 C315 179.1(7) . . . . ?
C341 P3 C321 C322 93.9(7) . . . . ?
C311 P3 C321 C322 -25.1(7) . . . . ?
C331 P3 C321 C322 -146.5(6) . . . . ?
C341 P3 C321 C326 -77.2(7) . . . . ?
C311 P3 C321 C326 163.8(6) . . . . ?
C331 P3 C321 C326 42.4(7) . . . . ?
C326 C321 C322 C323 -2.2(12) . . . . ?
P3 C321 C322 C323 -173.5(7) . . . . ?
C321 C322 C323 C324 0.7(13) . . . . ?
C322 C323 C324 C325 1.3(13) . . . . ?
C323 C324 C325 C326 -1.9(13) . . . . ?
C324 C325 C326 C321 0.4(13) . . . . ?
C322 C321 C326 C325 1.6(12) . . . . ?
P3 C321 C326 C325 172.9(6) . . . . ?
C321 P3 C331 C336 -68.6(7) . . . . ?
C341 P3 C331 C336 51.1(7) . . . . ?
C311 P3 C331 C336 169.8(6) . . . . ?
C321 P3 C331 C332 117.0(7) . . . . ?
C341 P3 C331 C332 -123.3(7) . . . . ?
C311 P3 C331 C332 -4.5(7) . . . . ?
C336 C331 C332 C333 1.7(12) . . . . ?
P3 C331 C332 C333 175.9(7) . . . . ?
C331 C332 C333 C334 1.2(14) . . . . ?
C332 C333 C334 C335 -1.2(15) . . . . ?
C333 C334 C335 C336 -1.5(14) . . . . ?
C332 C331 C336 C335 -4.4(12) . . . . ?
P3 C331 C336 C335 -178.8(7) . . . . ?
C334 C335 C336 C331 4.3(13) . . . . ?
C321 P3 C341 C342 164.1(6) . . . . ?
C311 P3 C341 C342 -77.3(7) . . . . ?
C331 P3 C341 C342 41.0(7) . . . . ?
C321 P3 C341 C346 -19.5(7) . . . . ?
C311 P3 C341 C346 99.1(6) . . . . ?
C331 P3 C341 C346 -142.6(6) . . . . ?
C346 C341 C342 C343 -2.1(12) . . . . ?
P3 C341 C342 C343 174.2(7) . . . . ?
C341 C342 C343 C344 0.9(13) . . . . ?
C342 C343 C344 C345 0.8(13) . . . . ?
C343 C344 C345 C346 -1.4(12) . . . . ?
C344 C345 C346 C341 0.2(11) . . . . ?
C342 C341 C346 C345 1.5(11) . . . . ?
P3 C341 C346 C345 -174.8(6) . . . . ?
C431 P4 C411 C412 173.4(5) . . . . ?
C441 P4 C411 C412 -65.4(6) . . . . ?
C421 P4 C411 C412 54.6(6) . . . . ?
C431 P4 C411 C416 2.4(7) . . . . ?
C441 P4 C411 C416 123.6(6) . . . . ?
C421 P4 C411 C416 -116.4(6) . . . . ?
C416 C411 C412 C413 -0.1(11) . . . . ?
P4 C411 C412 C413 -171.3(6) . . . . ?
C411 C412 C413 C414 1.0(11) . . . . ?
C412 C413 C414 C415 -2.0(12) . . . . ?
C413 C414 C415 C416 2.1(12) . . . . ?
C414 C415 C416 C411 -1.1(11) . . . . ?
C412 C411 C416 C415 0.1(10) . . . . ?
P4 C411 C416 C415 170.9(6) . . . . ?
C431 P4 C421 C426 97.0(9) . . . . ?
C411 P4 C421 C426 -142.1(8) . . . . ?
C441 P4 C421 C426 -19.6(9) . . . . ?
C431 P4 C421 C422 -81.2(8) . . . . ?
C411 P4 C421 C422 39.8(8) . . . . ?
C441 P4 C421 C422 162.3(7) . . . . ?
C426 C421 C422 C423 -2.1(15) . . . . ?
P4 C421 C422 C423 176.1(9) . . . . ?
C421 C422 C423 C424 1.5(18) . . . . ?
C422 C423 C424 C425 0(2) . . . . ?
C423 C424 C425 C426 -1(2) . . . . ?
C422 C421 C426 C425 1.1(17) . . . . ?
P4 C421 C426 C425 -177.1(10) . . . . ?
C424 C425 C426 C421 1(2) . . . . ?
C411 P4 C431 C432 -129.4(6) . . . . ?
C441 P4 C431 C432 105.7(6) . . . . ?
C421 P4 C431 C432 -12.6(7) . . . . ?
C411 P4 C431 C436 55.9(7) . . . . ?
C441 P4 C431 C436 -69.0(7) . . . . ?
C421 P4 C431 C436 172.7(6) . . . . ?
C436 C431 C432 C433 -1.1(12) . . . . ?
P4 C431 C432 C433 -176.0(7) . . . . ?
C431 C432 C433 C434 -0.1(14) . . . . ?
C432 C433 C434 C435 -0.1(14) . . . . ?
C433 C434 C435 C436 1.5(14) . . . . ?
C434 C435 C436 C431 -2.6(13) . . . . ?
C432 C431 C436 C435 2.4(12) . . . . ?
P4 C431 C436 C435 177.2(6) . . . . ?
C431 P4 C441 C442 -48.8(7) . . . . ?
C411 P4 C441 C442 -173.0(6) . . . . ?
C421 P4 C441 C442 69.2(7) . . . . ?
C431 P4 C441 C446 134.1(6) . . . . ?
C411 P4 C441 C446 9.8(7) . . . . ?
C421 P4 C441 C446 -107.9(6) . . . . ?
C446 C441 C442 C443 2.5(12) . . . . ?
P4 C441 C442 C443 -174.6(6) . . . . ?
C441 C442 C443 C444 -0.8(12) . . . . ?
C442 C443 C444 C445 -1.6(12) . . . . ?
C443 C444 C445 C446 2.4(11) . . . . ?
C442 C441 C446 C445 -1.8(10) . . . . ?
P4 C441 C446 C445 175.2(5) . . . . ?
C444 C445 C446 C441 -0.7(10) . . . . ?
C12S N1S C11S C11S -161(72) 2_676 . . 2_676 ?
C11S N1S C11S C12S 161(72) 2_676 . . 2_676 ?
C12S N1S C11S C12S -178(8) 2_676 . . . ?
C11S N1S C11S C12S -17(64) 2_676 . . . ?
C12S N1S C11S N1S -161(75) 2_676 . . 2_676 ?
C11S N1S C11S N1S 0(4) 2_676 . . 2_676 ?
C11S C11S C12S N1S 4(15) 2_676 . . 2_676 ?
C12S C11S C12S N1S 4(15) 2_676 . . 2_676 ?
N1S C11S C12S N1S 178(8) . . . 2_676 ?
C12S C11S C12S C11S 0.0(2) 2_676 . . 2_676 ?
N1S C11S C12S C11S 174(23) . . . 2_676 ?
N1S C11S C12S C11S -4(16) 2_676 . . 2_676 ?
